data_1550154
loop_
_publ_author_name
'Lu, Xing'
'Shen, Wangqiang'
'Bao, Lipiao'
'Hu, Shuaifeng'
'Yang, Le'
'Jin, Peng'
'Xie, Yun-Peng'
'Akasaka, Takeshi'

_publ_section_title
;
 Crystallographic Characterization of Lu2C2n (2n = 76-90): Cluster
 Selection by Cage Size
;
_journal_name_full 'Chemical Science'
_journal_paper_doi 10.1039/C8SC03886D
_journal_year 2019
_chemical_formula_moiety 'Lu2 C76, C36 H44 N4 Ni, 2(C6 H6)'
_chemical_formula_sum 'C124 H56 Lu2 N4 Ni S0'
_chemical_formula_weight 2010.37
_chemical_name_common 'Lu2@Td-C76 Ni(OEP)'
_chemical_name_systematic 'Lu2@Td-C76 Ni(OEP)'
_space_group_crystal_system monoclinic
_space_group_IT_number 12
_space_group_name_Hall '-C 2y'
_space_group_name_H-M_alt 'C 1 2/m 1'
_symmetry_space_group_name_Hall '-C 2y'
_symmetry_space_group_name_H-M 'C 1 2/m 1'
_atom_sites_solution_hydrogens mixed
_audit_creation_method SHELXL-2014/7
_audit_update_record
;
2017-10-26 deposited with the CCDC.
2018-10-29 downloaded from the CCDC.
;
_cell_angle_alpha 90
_cell_angle_beta 93.7760(10)
_cell_angle_gamma 90
_cell_formula_units_Z 4
_cell_length_a 23.1698(6)
_cell_length_b 13.7779(4)
_cell_length_c 18.0308(4)
_cell_measurement_reflns_used 9728
_cell_measurement_temperature 100(2)
_cell_measurement_theta_max 24.059
_cell_measurement_theta_min 2.907
_cell_volume 5743.5(3)
_computing_structure_refinement 'SHELXL-2014/7 (Sheldrick, 2014)'
_diffrn_ambient_temperature 100(2)
_diffrn_measured_fraction_theta_full 0.919
_diffrn_measured_fraction_theta_max 0.918
_diffrn_measurement_device_type 'CCD MX300-HE'
_diffrn_measurement_method 'phi scans'
_diffrn_radiation_type synchrotron
_diffrn_radiation_wavelength 0.6525
_diffrn_reflns_av_R_equivalents 0.0435
_diffrn_reflns_av_unetI/netI 0.0267
_diffrn_reflns_Laue_measured_fraction_full 0.919
_diffrn_reflns_Laue_measured_fraction_max 0.918
_diffrn_reflns_limit_h_max 28
_diffrn_reflns_limit_h_min -28
_diffrn_reflns_limit_k_max 17
_diffrn_reflns_limit_k_min -17
_diffrn_reflns_limit_l_max 21
_diffrn_reflns_limit_l_min -21
_diffrn_reflns_number 41184
_diffrn_reflns_point_group_measured_fraction_full 0.919
_diffrn_reflns_point_group_measured_fraction_max 0.918
_diffrn_reflns_theta_full 23.048
_diffrn_reflns_theta_max 24.072
_diffrn_reflns_theta_min 1.864
_diffrn_source 'SSRF, Beamline BL17B'
_exptl_absorpt_coefficient_mu 3.104
_exptl_absorpt_correction_T_max 0.7450
_exptl_absorpt_correction_T_min 0.5694
_exptl_absorpt_correction_type multi-scan
_exptl_crystal_colour Black
_exptl_crystal_density_diffrn 2.325
_exptl_crystal_description Block
_exptl_crystal_F_000 3992
_exptl_crystal_size_max 0.150
_exptl_crystal_size_mid 0.100
_exptl_crystal_size_min 0.080
_refine_diff_density_max 1.498
_refine_diff_density_min -1.034
_refine_diff_density_rms 0.144
_refine_ls_extinction_method none
_refine_ls_goodness_of_fit_ref 1.063
_refine_ls_hydrogen_treatment constr
_refine_ls_matrix_type full
_refine_ls_number_parameters 782
_refine_ls_number_reflns 5635
_refine_ls_number_restraints 879
_refine_ls_restrained_S_all 1.073
_refine_ls_R_factor_all 0.0937
_refine_ls_R_factor_gt 0.0921
_refine_ls_shift/su_max 0.008
_refine_ls_shift/su_mean 0.000
_refine_ls_structure_factor_coef Fsqd
_refine_ls_weighting_details 'w=1/[\s^2^(Fo^2^)+(0.1185P)^2^+102.0963P] where P=(Fo^2^+2Fc^2^)/3'
_refine_ls_weighting_scheme calc
_refine_ls_wR_factor_gt 0.2396
_refine_ls_wR_factor_ref 0.2408
_reflns_Friedel_coverage 0.000
_reflns_number_gt 5454
_reflns_number_total 5635
_reflns_threshold_expression 'I > 2\s(I)'
_cod_data_source_file c8sc03886d2.cif
_cod_data_source_block Lu2@Td-C76
_cod_depositor_comments
;
The following automatic conversions were performed:

'_exptl_absorpt_correction_type' value 'Multi-scan' changed to
'multi-scan' according to
/home/data/users/saulius/crontab/automatic-downloads/rss-feeds/RSC/lib/dictionaries/cif_core.dic
dictionary named 'cif_core.dic' version 2.4.2 from 2011-04-26.

Automatic conversion script
Id: cif_fix_values 4973 2017-02-22 13:04:09Z antanas 
;
_cod_database_code 1550154
_shelx_shelxl_version_number 2014/7
_shelx_space_group_comment
;
The symmetry employed for this shelxl refinement is uniquely defined
by the following loop, which should always be used as a source of
symmetry information in preference to the above space-group names.
They are only intended as comments.
;
_shelx_estimated_absorpt_t_min 0.723
_shelx_estimated_absorpt_t_max 0.780

loop_
_space_group_symop_operation_xyz
'x, y, z'
'-x, y, -z'
'x+1/2, y+1/2, z'
'-x+1/2, y+1/2, -z'
'-x, -y, -z'
'x, -y, z'
'-x+1/2, -y+1/2, -z'
'x+1/2, -y+1/2, z'

loop_
_atom_site_label
_atom_site_type_symbol
_atom_site_fract_x
_atom_site_fract_y
_atom_site_fract_z
_atom_site_U_iso_or_equiv
_atom_site_adp_type
_atom_site_occupancy
_atom_site_site_symmetry_order
_atom_site_calc_flag
_atom_site_refinement_flags_posn
_atom_site_refinement_flags_adp
_atom_site_refinement_flags_occupancy
_atom_site_disorder_assembly
_atom_site_disorder_group
Lu1 Lu 0.30675(6) 0.37287(9) 0.29234(15) 0.0526(5) Uani 0.2441 1 d . . P A 1
Lu2 Lu 0.34087(5) 0.40690(9) 0.29450(8) 0.0280(3) Uani 0.213 1 d . . P A 1
Lu3 Lu 0.35927(18) 0.5551(5) 0.3830(2) 0.0627(14) Uani 0.1156 1 d . . P A 1
Lu4 Lu 0.23416(15) 0.5276(6) 0.2240(3) 0.043(3) Uani 0.104 1 d . . P A 1
Lu5 Lu 0.3177(3) 0.6210(4) 0.3408(3) 0.0506(12) Uani 0.0988 1 d . . P A 1
Lu6 Lu 0.3609(3) 0.5000 0.3900(4) 0.0382(15) Uani 0.0922 2 d S TU P A 1
Lu7 Lu 0.2417(9) 0.5000 0.2149(14) 0.117(11) Uani 0.0725 2 d S T P A 1
Lu8 Lu 0.2878(2) 0.5394(4) 0.2203(3) 0.0366(12) Uani 0.0552 1 d . . P A 1
Lu9 Lu 0.2321(8) 0.5515(12) 0.2409(13) 0.106(9) Uani 0.0449 1 d . . P A 1
Lu10 Lu 0.3391(5) 0.5841(8) 0.3598(8) 0.0281(16) Uiso 0.0369 1 d . U P A 1
Lu11 Lu 0.3195(11) 0.5000 0.4129(15) 0.012(5) Uiso 0.0103 2 d S . P A 1
C1 C 0.35727(11) 0.24599(18) 0.31383(13) 0.084(4) Uani 0.5 1 d G U P A -1
C2 C 0.37720(11) 0.2759(2) 0.38002(12) 0.077(4) Uani 0.5 1 d G U P A -1
C3 C 0.41551(9) 0.3433(2) 0.37250(8) 0.082(4) Uani 0.5 1 d G U P A -1
C4 C 0.42345(8) 0.35191(19) 0.30000(8) 0.088(4) Uani 0.5 1 d G U P A -1
C5 C 0.38709(8) 0.29320(16) 0.26663(11) 0.089(4) Uani 0.5 1 d G U P A -1
C6 C 0.36547(7) 0.30929(14) 0.20366(11) 0.076(4) Uani 0.5 1 d G U P A -1
C7 C 0.37602(5) 0.39049(13) 0.16901(7) 0.067(3) Uani 0.5 1 d G U P A -1
C8 C 0.41429(4) 0.44666(14) 0.19905(5) 0.084(4) Uani 0.5 1 d G U P A -1
C9 C 0.43552(6) 0.42824(17) 0.26341(5) 0.086(4) Uani 0.5 1 d G U P A -1
C10 C 0.45050(6) 0.4968(2) 0.30548(4) 0.091(3) Uani 0.5 1 d G U P A -1
C11 C 0.44752(8) 0.4898(2) 0.37810(4) 0.087(4) Uani 0.5 1 d G U P A -1
C12 C 0.42589(9) 0.4098(3) 0.40556(6) 0.091(4) Uani 0.5 1 d G U P A -1
C13 C 0.39540(11) 0.4198(3) 0.46424(6) 0.092(4) Uani 0.5 1 d G U P A -1
C14 C 0.35066(12) 0.3615(3) 0.47420(9) 0.080(4) Uani 0.5 1 d G U P A -1
C15 C 0.33407(12) 0.2948(3) 0.43144(12) 0.077(4) Uani 0.5 1 d G U P A -1
C16 C 0.28731(12) 0.2753(2) 0.41208(14) 0.080(4) Uani 0.5 1 d G U P A -1
C17 C 0.26954(11) 0.2419(2) 0.34407(16) 0.079(4) Uani 0.5 1 d G U P A -1
C18 C 0.30437(11) 0.22749(18) 0.29686(15) 0.075(4) Uani 0.5 1 d G U P A -1
C19 C 0.28095(9) 0.24737(16) 0.23445(15) 0.071(3) Uani 0.5 1 d G U P A -1
C20 C 0.31178(8) 0.28578(14) 0.18969(13) 0.072(4) Uani 0.5 1 d G U P A -1
C21 C 0.28792(5) 0.34903(16) 0.14301(11) 0.057(3) Uani 0.5 1 d G U P A -1
C22 C 0.32802(4) 0.41199(14) 0.12956(8) 0.050(3) Uani 0.5 1 d G U P A -1
C23 C 0.31413(3) 0.49305(15) 0.11216(8) 0.052(2) Uani 0.5 1 d G U P A -1
C24 C 0.35888(4) 0.56475(13) 0.14131(7) 0.060(3) Uani 0.5 1 d G U P A -1
C25 C 0.39990(4) 0.52707(13) 0.17807(5) 0.062(3) Uani 0.5 1 d G U P A -1
C26 C 0.41679(6) 0.60477(15) 0.22330(7) 0.068(3) Uani 0.5 1 d G U P A -1
C27 C 0.43927(6) 0.58579(18) 0.28476(6) 0.072(3) Uani 0.5 1 d G U P A -1
C28 C 0.43256(8) 0.6378(2) 0.34461(9) 0.073(4) Uani 0.5 1 d G U P A -1
C29 C 0.43450(9) 0.5773(3) 0.40065(6) 0.087(4) Uani 0.5 1 d G U P A -1
C30 C 0.39813(10) 0.5935(3) 0.45314(7) 0.089(4) Uani 0.5 1 d G U P A -1
C31 C 0.38522(11) 0.5102(3) 0.48775(6) 0.089(4) Uani 0.5 1 d G U P A -1
C32 C 0.33360(12) 0.5048(3) 0.51545(8) 0.076(3) Uani 0.5 1 d G U P A -1
C33 C 0.31358(12) 0.4156(3) 0.50732(9) 0.075(4) Uani 0.5 1 d G U P A -1
C34 C 0.26182(12) 0.3900(3) 0.48541(12) 0.073(4) Uani 0.5 1 d G U P A -1
C35 C 0.24347(12) 0.3213(3) 0.44106(14) 0.073(4) Uani 0.5 1 d G U P A -1
C36 C 0.19503(11) 0.3495(3) 0.40645(15) 0.079(4) Uani 0.5 1 d G U P A -1
C37 C 0.18319(9) 0.3236(2) 0.33743(16) 0.069(4) Uani 0.5 1 d G U P A -1
C38 C 0.22394(10) 0.2668(2) 0.30840(16) 0.070(3) Uani 0.5 1 d G U P A -1
C39 C 0.23096(9) 0.27405(19) 0.24202(15) 0.063(4) Uani 0.5 1 d G U P A -1
C40 C 0.20148(6) 0.3393(2) 0.19616(15) 0.058(3) Uani 0.5 1 d G U P A -1
C41 C 0.22935(5) 0.38579(19) 0.13832(12) 0.058(3) Uani 0.5 1 d G U P A -1
C42 C 0.21919(3) 0.4707(2) 0.11712(12) 0.062(3) Uani 0.5 1 d G U P A -1
C43 C 0.26040(3) 0.53363(18) 0.10560(10) 0.056(3) Uani 0.5 1 d G U P A -1
C44 C 0.25205(5) 0.62612(18) 0.13469(12) 0.056(3) Uani 0.5 1 d G U P A -1
C45 C 0.29298(7) 0.67962(15) 0.16708(12) 0.060(4) Uani 0.5 1 d G U P A -1
C46 C 0.34637(6) 0.64482(13) 0.16201(10) 0.060(3) Uani 0.5 1 d G U P A -1
C47 C 0.38928(7) 0.66770(14) 0.21783(10) 0.060(3) Uani 0.5 1 d G U P A -1
C48 C 0.37339(9) 0.73189(16) 0.26758(13) 0.068(4) Uani 0.5 1 d G U P A -1
C49 C 0.39328(10) 0.7100(2) 0.33829(12) 0.052(3) Uani 0.5 1 d G U P A -1
C50 C 0.35035(11) 0.7284(2) 0.38313(13) 0.066(3) Uani 0.5 1 d G U P A -1
C51 C 0.35937(11) 0.6657(3) 0.44961(11) 0.080(4) Uani 0.5 1 d G U P A -1
C52 C 0.30613(12) 0.6562(3) 0.46944(12) 0.078(4) Uani 0.5 1 d G U P A -1
C53 C 0.29488(12) 0.5749(3) 0.50619(10) 0.077(4) Uani 0.5 1 d G U P A -1
C54 C 0.23975(11) 0.5534(3) 0.49041(12) 0.069(4) Uani 0.5 1 d G U P A -1
C55 C 0.22125(11) 0.4641(3) 0.47893(12) 0.076(4) Uani 0.5 1 d G U P A -1
C56 C 0.17693(10) 0.4463(3) 0.43249(14) 0.069(4) Uani 0.5 1 d G U P A -1
C57 C 0.15530(9) 0.5121(3) 0.38231(15) 0.067(3) Uani 0.5 1 d G U P A -1
C58 C 0.13700(7) 0.4782(3) 0.31791(16) 0.059(3) Uani 0.5 1 d G U P A -1
C59 C 0.15219(7) 0.3888(2) 0.29696(16) 0.066(3) Uani 0.5 1 d G U P A -1
C60 C 0.16008(6) 0.3932(2) 0.22479(15) 0.061(3) Uani 0.5 1 d G U P A -1
C61 C 0.14930(4) 0.4828(2) 0.20026(15) 0.060(3) Uani 0.5 1 d G U P A -1
C62 C 0.17605(4) 0.5265(2) 0.14967(14) 0.065(4) Uani 0.5 1 d G U P A -1
C63 C 0.19472(5) 0.6138(2) 0.15477(14) 0.061(3) Uani 0.5 1 d G U P A -1
C64 C 0.18251(7) 0.6651(2) 0.21799(16) 0.056(3) Uani 0.5 1 d G U P A -1
C65 C 0.22296(9) 0.72287(19) 0.23887(16) 0.050(3) Uani 0.5 1 d G U P A -1
C66 C 0.27333(9) 0.72546(16) 0.21089(15) 0.061(3) Uani 0.5 1 d G U P A -1
C67 C 0.31747(10) 0.75524(16) 0.26811(15) 0.066(3) Uani 0.5 1 d G U P A -1
C68 C 0.30397(11) 0.7601(2) 0.33978(15) 0.069(4) Uani 0.5 1 d G U P A -1
C69 C 0.24285(11) 0.7237(2) 0.37378(16) 0.078(4) Uani 0.5 1 d G U P A -1
C70 C 0.25660(11) 0.6864(3) 0.43350(14) 0.071(4) Uani 0.5 1 d G U P A -1
C71 C 0.21539(11) 0.6217(3) 0.44671(14) 0.065(3) Uani 0.5 1 d G U P A -1
C72 C 0.17226(10) 0.6028(3) 0.39303(15) 0.057(3) Uani 0.5 1 d G U P A -1
C73 C 0.16947(9) 0.6533(2) 0.33263(16) 0.054(2) Uani 0.5 1 d G U P A -1
C74 C 0.21232(10) 0.7172(2) 0.32851(16) 0.058(3) Uani 0.5 1 d G U P A -1
C75 C 0.15505(7) 0.6312(2) 0.26778(16) 0.053(2) Uani 0.5 1 d G U P A -1
C76 C 0.13610(6) 0.5353(3) 0.25808(16) 0.053(3) Uani 0.5 1 d G U P A -1
Ni1A Ni 0.48106(3) 0.50000(15) 0.08475(4) 0.0093(3) Uani 1 2 d G T P A 2
N1A N 0.47984(5) 0.36832(15) 0.08616(7) 0.0114(8) Uani 1 1 d G . . A 2
N2A N 0.53559(3) 0.50000(18) 0.16135(5) 0.0127(11) Uani 1 2 d G T P A 2
N4A N 0.42440(4) 0.49999(16) 0.01101(4) 0.0112(11) Uani 1 2 d G T P A 2
C1A C 0.50988(6) 0.31130(16) 0.12957(10) 0.0168(10) Uani 1 1 d G U . A 2
C2A C 0.44785(6) 0.31122(15) 0.04535(9) 0.0152(10) Uani 1 1 d G U . A 2
C3A C 0.41022(6) 0.33912(17) -0.00502(8) 0.0138(7) Uani 1 1 d G U . A 2
H3A H 0.3900 0.2916 -0.0326 0.017 Uiso 1 1 calc R U . A 2
C4A C 0.39855(18) 0.4267(3) -0.0201(3) 0.0138(6) Uani 1 1 d . U . A 2
C5A C 0.35642(18) 0.4546(4) -0.0693(3) 0.0143(6) Uani 1 1 d . U . A 2
C6A C 0.31798(18) 0.3911(3) -0.1079(3) 0.0155(7) Uani 1 1 d . U . A 2
H6A1 H 0.3389 0.3347 -0.1237 0.019 Uiso 1 1 calc R U . A 2
H6A2 H 0.3009 0.4232 -0.1519 0.019 Uiso 1 1 calc R U . A 2
C7A C 0.4578(2) 0.2184(3) 0.0640(3) 0.0189(10) Uani 1 1 d . U . A 2
C8A C 0.4276(2) 0.1405(3) 0.0298(4) 0.0271(13) Uani 1 1 d . U . A 2
H8A1 H 0.4490 0.0810 0.0401 0.033 Uiso 1 1 calc R U . A 2
H8A2 H 0.4248 0.1503 -0.0236 0.033 Uiso 1 1 calc R U . A 2
C9A C 0.3707(2) 0.1306(4) 0.0554(4) 0.0353(15) Uani 1 1 d . U . A 2
H9A1 H 0.3734 0.1139 0.1072 0.053 Uiso 1 1 calc R U . A 2
H9A2 H 0.3503 0.0805 0.0276 0.053 Uiso 1 1 calc R U . A 2
H9A3 H 0.3503 0.1909 0.0485 0.053 Uiso 1 1 calc R U . A 2
C10A C 0.4961(2) 0.2185(3) 0.1156(3) 0.0201(10) Uani 1 1 d . U . A 2
C11A C 0.5195(2) 0.1403(4) 0.1576(4) 0.0296(13) Uani 1 1 d . U . A 2
H11A H 0.5123 0.0806 0.1300 0.035 Uiso 1 1 calc R U . A 2
H11B H 0.5611 0.1487 0.1649 0.035 Uiso 1 1 calc R U . A 2
C12A C 0.4963(3) 0.1321(5) 0.2268(4) 0.0402(17) Uani 1 1 d . U . A 2
H12A H 0.5031 0.1912 0.2543 0.060 Uiso 1 1 calc R U . A 2
H12B H 0.5144 0.0790 0.2538 0.060 Uiso 1 1 calc R U . A 2
H12C H 0.4554 0.1206 0.2200 0.060 Uiso 1 1 calc R U . A 2
C13A C 0.54710(19) 0.3391(4) 0.1800(3) 0.0164(10) Uani 1 1 d . U . A 2
H13A H 0.5676 0.2915 0.2072 0.020 Uiso 1 1 calc R U . A 2
C14A C 0.55835(19) 0.4267(4) 0.1959(3) 0.0154(9) Uani 1 1 d . U . A 2
C15A C 0.59456(19) 0.4545(4) 0.2530(3) 0.0174(10) Uani 1 1 d . U . A 2
C16A C 0.6224(2) 0.3907(4) 0.3035(3) 0.0236(11) Uani 1 1 d . U . A 2
H16A H 0.6539 0.4246 0.3307 0.028 Uiso 1 1 calc R U . A 2
H16B H 0.6390 0.3378 0.2765 0.028 Uiso 1 1 calc R U . A 2
C17A C 0.5850(3) 0.3522(5) 0.3545(4) 0.0298(13) Uani 1 1 d . U . A 2
H17A H 0.5685 0.4043 0.3815 0.045 Uiso 1 1 calc R U . A 2
H17B H 0.6063 0.3100 0.3886 0.045 Uiso 1 1 calc R U . A 2
H17C H 0.5547 0.3162 0.3281 0.045 Uiso 1 1 calc R U . A 2
C18A C 0.2735(2) 0.3611(5) -0.0623(4) 0.0289(13) Uani 1 1 d . U . A 2
H18A H 0.2462 0.3182 -0.0854 0.035 Uiso 1 1 d R U . A 2
H18B H 0.2536 0.4164 -0.0449 0.035 Uiso 1 1 d R U . A 2
H18C H 0.2921 0.3276 -0.0189 0.035 Uiso 1 1 d R U . A 2
C1B C 0.3574(4) 0.0000 0.2369(6) 0.0350(19) Uani 1 2 d S TU P B 3
H1B H 0.3845 0.0000 0.2011 0.042 Uiso 1 2 calc R U P B 3
C2B C 0.3746(4) 0.0000 0.3070(7) 0.048(2) Uani 1 2 d S TU P B 3
H2B H 0.4139 0.0000 0.3213 0.058 Uiso 1 2 calc R U P B 3
C3B C 0.3378(5) 0.0000 0.3556(7) 0.056(3) Uani 1 2 d S TU P B 3
H3B H 0.3499 0.0000 0.4058 0.067 Uiso 1 2 calc R U P B 3
C4B C 0.2829(5) 0.0000 0.3353(6) 0.046(2) Uani 1 2 d S TU P B 3
H4B H 0.2559 0.0000 0.3712 0.055 Uiso 1 2 calc R U P B 3
C5B C 0.2665(4) 0.0000 0.2690(6) 0.0351(19) Uani 1 2 d S TU P B 3
H5B H 0.2271 0.0000 0.2549 0.042 Uiso 1 2 calc R U P B 3
C6B C 0.3051(4) 0.0000 0.2175(5) 0.0307(17) Uani 1 2 d S TU P B 3
H6B H 0.2929 0.0000 0.1673 0.037 Uiso 1 2 calc R U P B 3
C7B C 0.5321(3) 0.1376(8) 0.4382(6) 0.065(2) Uani 1 1 d D U . C 4
H7B H 0.5538 0.1448 0.3970 0.078 Uiso 1 1 calc R U . C 4
C8B C 0.4712(4) 0.1318(9) 0.4338(7) 0.081(3) Uani 1 1 d D U . C 4
H8B H 0.4517 0.1282 0.3872 0.098 Uiso 1 1 calc R U . C 4
C9B C 0.5565(4) 0.1314(10) 0.5123(6) 0.084(3) Uani 1 1 d D U . C 4
H9B H 0.5965 0.1266 0.5195 0.101 Uiso 1 1 calc R U . C 4

loop_
_atom_site_aniso_label
_atom_site_aniso_U_11
_atom_site_aniso_U_22
_atom_site_aniso_U_33
_atom_site_aniso_U_23
_atom_site_aniso_U_13
_atom_site_aniso_U_12
Lu1 0.0266(7) 0.0205(6) 0.1112(18) -0.0239(8) 0.0089(8) -0.0002(5)
Lu2 0.0152(6) 0.0241(6) 0.0456(9) 0.0025(5) 0.0094(5) 0.0073(5)
Lu3 0.0313(17) 0.105(4) 0.048(2) -0.014(2) -0.0248(17) -0.018(2)
Lu4 0.0047(12) 0.098(8) 0.0277(19) 0.035(3) -0.0023(12) -0.004(2)
Lu5 0.077(3) 0.034(2) 0.038(2) 0.0144(17) -0.016(2) -0.029(2)
Lu6 0.019(2) 0.062(4) 0.034(3) 0.000 0.0034(18) 0.000
Lu7 0.127(15) 0.026(5) 0.18(2) 0.000 -0.119(14) 0.000
Lu8 0.035(3) 0.033(2) 0.043(3) 0.006(2) 0.005(2) 0.005(2)
Lu9 0.089(10) 0.032(6) 0.19(2) -0.060(9) -0.080(11) 0.039(6)
C1 0.084(8) 0.064(7) 0.102(8) -0.009(7) 0.003(7) 0.015(7)
C2 0.073(8) 0.056(7) 0.101(8) 0.004(7) -0.013(7) 0.011(7)
C3 0.056(7) 0.078(8) 0.111(9) 0.001(8) -0.008(7) 0.019(7)
C4 0.047(7) 0.100(8) 0.118(9) -0.021(8) 0.013(7) 0.025(7)
C5 0.073(8) 0.089(8) 0.107(9) -0.025(8) 0.015(7) 0.025(7)
C6 0.067(7) 0.084(8) 0.079(8) -0.032(7) 0.010(7) 0.021(7)
C7 0.047(6) 0.095(7) 0.062(6) -0.016(6) 0.028(5) 0.012(6)
C8 0.051(6) 0.121(8) 0.085(8) -0.001(7) 0.048(6) 0.003(7)
C9 0.029(6) 0.132(9) 0.100(8) -0.013(8) 0.031(6) 0.017(7)
C10 0.035(5) 0.129(8) 0.110(8) -0.004(9) 0.021(6) 0.000(9)
C11 0.037(5) 0.112(8) 0.110(8) 0.013(9) -0.009(6) 0.002(8)
C12 0.060(7) 0.100(8) 0.108(8) 0.018(8) -0.029(7) 0.016(8)
C13 0.096(8) 0.100(8) 0.076(8) 0.036(8) -0.035(7) 0.008(8)
C14 0.099(8) 0.073(8) 0.064(7) 0.039(7) -0.018(7) -0.006(7)
C15 0.093(8) 0.061(7) 0.075(8) 0.034(6) -0.008(7) -0.002(7)
C16 0.103(8) 0.055(7) 0.081(8) 0.037(6) -0.007(7) -0.020(7)
C17 0.098(8) 0.048(7) 0.091(8) 0.013(7) 0.000(7) -0.025(7)
C18 0.086(7) 0.050(6) 0.087(7) -0.010(6) -0.010(6) -0.010(6)
C19 0.079(7) 0.051(6) 0.083(7) -0.016(6) -0.004(6) -0.015(6)
C20 0.072(7) 0.067(7) 0.079(8) -0.030(7) 0.014(7) -0.004(7)
C21 0.064(7) 0.059(7) 0.048(7) -0.031(6) 0.011(6) -0.012(6)
C22 0.051(6) 0.065(7) 0.037(6) -0.025(6) 0.021(5) -0.003(6)
C23 0.061(5) 0.065(6) 0.033(5) -0.015(7) 0.015(4) -0.002(7)
C24 0.047(5) 0.084(6) 0.054(5) 0.002(5) 0.035(5) -0.011(5)
C25 0.040(5) 0.092(6) 0.060(5) 0.000(5) 0.035(4) -0.015(4)
C26 0.045(5) 0.091(6) 0.071(6) 0.000(5) 0.029(5) -0.016(5)
C27 0.032(6) 0.102(7) 0.084(7) -0.015(7) 0.026(5) -0.022(6)
C28 0.040(6) 0.095(8) 0.085(8) -0.012(7) 0.002(6) -0.025(6)
C29 0.051(7) 0.100(8) 0.106(8) 0.000(8) -0.030(7) -0.017(8)
C30 0.091(8) 0.094(8) 0.077(8) -0.002(8) -0.029(7) -0.019(8)
C31 0.102(7) 0.093(8) 0.068(7) 0.013(8) -0.037(6) -0.009(9)
C32 0.103(7) 0.077(7) 0.045(6) 0.013(8) -0.023(6) -0.010(9)
C33 0.098(8) 0.074(7) 0.050(7) 0.030(7) -0.018(6) -0.020(7)
C34 0.094(8) 0.069(7) 0.057(7) 0.037(6) 0.006(7) -0.022(7)
C35 0.089(8) 0.060(7) 0.070(7) 0.041(6) 0.006(7) -0.030(7)
C36 0.076(7) 0.073(7) 0.089(8) 0.021(7) 0.019(7) -0.041(7)
C37 0.058(7) 0.058(7) 0.093(8) 0.007(6) 0.018(6) -0.044(6)
C38 0.084(6) 0.042(6) 0.083(7) -0.008(6) -0.004(6) -0.038(6)
C39 0.066(7) 0.038(7) 0.082(8) -0.018(7) -0.004(7) -0.027(6)
C40 0.050(6) 0.047(6) 0.074(7) -0.023(6) -0.012(6) -0.029(6)
C41 0.061(7) 0.055(7) 0.058(7) -0.018(6) -0.004(6) -0.022(6)
C42 0.068(7) 0.059(7) 0.057(7) -0.009(5) -0.004(6) -0.020(5)
C43 0.073(7) 0.055(6) 0.040(6) -0.001(5) 0.004(6) -0.011(5)
C44 0.069(6) 0.047(6) 0.050(6) 0.023(5) 0.000(6) 0.000(6)
C45 0.071(7) 0.050(7) 0.060(7) 0.023(6) 0.004(6) -0.005(6)
C46 0.052(6) 0.072(7) 0.061(6) 0.008(6) 0.028(5) -0.009(6)
C47 0.038(6) 0.076(7) 0.070(7) -0.005(6) 0.029(5) -0.019(5)
C48 0.059(7) 0.061(7) 0.086(8) 0.007(7) 0.018(6) -0.010(6)
C49 0.042(6) 0.047(6) 0.067(7) -0.010(6) 0.002(6) -0.016(5)
C50 0.078(7) 0.035(6) 0.087(8) -0.017(6) 0.015(7) -0.027(6)
C51 0.102(8) 0.059(7) 0.077(8) -0.018(7) -0.002(7) -0.020(7)
C52 0.105(8) 0.067(7) 0.064(7) -0.020(7) 0.010(7) -0.005(7)
C53 0.102(8) 0.079(8) 0.049(7) -0.006(7) 0.001(7) -0.006(8)
C54 0.083(8) 0.078(7) 0.050(7) -0.005(7) 0.022(6) -0.007(7)
C55 0.089(8) 0.080(7) 0.061(7) 0.019(6) 0.026(6) -0.018(7)
C56 0.060(7) 0.072(7) 0.078(8) 0.026(6) 0.032(6) -0.018(6)
C57 0.041(5) 0.075(7) 0.088(7) 0.007(7) 0.036(5) -0.003(7)
C58 0.019(4) 0.066(8) 0.093(7) 0.004(6) 0.008(5) -0.012(5)
C59 0.030(6) 0.067(7) 0.102(8) 0.002(7) 0.004(6) -0.033(6)
C60 0.033(6) 0.056(6) 0.092(7) -0.010(6) -0.020(6) -0.027(5)
C61 0.034(5) 0.054(7) 0.089(7) 0.002(6) -0.014(5) -0.009(5)
C62 0.064(7) 0.056(7) 0.074(7) 0.004(5) -0.012(6) -0.012(5)
C63 0.065(7) 0.047(6) 0.068(7) 0.012(6) -0.017(6) 0.007(6)
C64 0.047(6) 0.037(6) 0.081(7) 0.011(6) -0.015(6) 0.025(5)
C65 0.042(6) 0.029(6) 0.076(7) 0.013(6) -0.005(6) 0.024(5)
C66 0.069(6) 0.044(6) 0.068(7) 0.023(5) -0.002(6) 0.006(6)
C67 0.064(7) 0.047(6) 0.087(8) 0.015(6) 0.000(7) -0.001(6)
C68 0.072(7) 0.042(6) 0.094(8) -0.015(6) 0.022(7) -0.010(6)
C69 0.087(7) 0.050(7) 0.098(8) -0.022(7) 0.011(7) 0.019(7)
C70 0.086(8) 0.059(7) 0.068(8) -0.021(7) 0.019(7) 0.014(7)
C71 0.067(7) 0.069(7) 0.062(7) -0.015(6) 0.026(6) 0.016(6)
C72 0.042(6) 0.056(6) 0.077(7) 0.004(6) 0.035(5) 0.017(6)
C73 0.028(4) 0.042(5) 0.093(6) 0.003(5) 0.014(4) 0.022(4)
C74 0.037(5) 0.040(5) 0.097(6) -0.001(5) 0.011(5) 0.022(5)
C75 0.022(4) 0.046(5) 0.090(6) 0.008(5) 0.004(4) 0.022(4)
C76 0.015(4) 0.053(5) 0.090(6) 0.006(5) -0.001(5) 0.012(4)
Ni1A 0.0010(4) 0.0017(4) 0.0249(5) 0.000 -0.0009(3) 0.000
N1A 0.0022(16) 0.0055(17) 0.026(2) 0.0008(14) -0.0010(14) 0.0007(13)
N2A 0.005(2) 0.007(2) 0.027(3) 0.000 0.002(2) 0.000
N4A 0.003(2) 0.006(2) 0.025(3) 0.000 0.001(2) 0.000
C1A 0.0068(19) 0.008(2) 0.035(3) 0.0052(18) 0.0012(18) 0.0020(16)
C2A 0.0042(18) 0.007(2) 0.035(3) -0.0013(18) 0.0016(17) -0.0013(15)
C3A 0.0033(12) 0.0109(13) 0.0272(16) -0.0036(12) 0.0012(11) -0.0030(11)
C4A 0.0033(11) 0.0114(12) 0.0267(15) -0.0035(11) 0.0011(10) -0.0031(10)
C5A 0.0040(11) 0.0125(12) 0.0263(15) -0.0033(11) 0.0008(10) -0.0029(10)
C6A 0.0055(12) 0.0138(14) 0.0269(16) -0.0033(12) -0.0003(12) -0.0030(12)
C7A 0.0084(19) 0.005(2) 0.043(3) -0.0012(19) 0.0011(19) -0.0013(16)
C8A 0.014(2) 0.004(2) 0.062(4) -0.003(2) -0.007(2) -0.0023(18)
C9A 0.017(3) 0.018(3) 0.070(5) 0.006(3) -0.003(3) -0.011(2)
C10A 0.009(2) 0.006(2) 0.045(3) 0.003(2) -0.0023(19) 0.0024(16)
C11A 0.019(2) 0.008(2) 0.060(4) 0.007(2) -0.011(2) 0.0022(19)
C12A 0.029(3) 0.022(3) 0.069(5) 0.025(3) -0.006(3) -0.003(2)
C13A 0.0067(19) 0.011(2) 0.031(3) 0.0049(18) -0.0019(17) 0.0038(16)
C14A 0.0059(19) 0.012(2) 0.028(3) 0.0020(18) 0.0008(17) 0.0025(16)
C15A 0.0068(19) 0.016(2) 0.029(3) 0.002(2) -0.0013(17) 0.0015(17)
C16A 0.016(2) 0.021(3) 0.033(3) 0.003(2) -0.006(2) 0.004(2)
C17A 0.026(3) 0.029(3) 0.034(3) 0.007(2) -0.003(2) 0.004(2)
C18A 0.012(2) 0.034(3) 0.041(3) -0.010(3) 0.004(2) -0.015(2)
C1B 0.031(4) 0.035(4) 0.040(5) 0.000 0.007(3) 0.000
C2B 0.029(4) 0.061(6) 0.053(6) 0.000 -0.006(4) 0.000
C3B 0.051(5) 0.078(7) 0.038(5) 0.000 -0.005(4) 0.000
C4B 0.036(4) 0.064(6) 0.037(5) 0.000 -0.002(4) 0.000
C5B 0.022(4) 0.043(5) 0.039(5) 0.000 -0.010(3) 0.000
C6B 0.028(4) 0.033(4) 0.030(4) 0.000 -0.005(3) 0.000
C7B 0.044(4) 0.072(5) 0.081(6) 0.000(5) 0.023(4) 0.002(4)
C8B 0.061(5) 0.090(7) 0.092(7) 0.012(6) 0.001(5) 0.009(5)
C9B 0.038(4) 0.112(8) 0.104(8) -0.022(6) 0.014(5) -0.008(5)

loop_
_atom_type_symbol
_atom_type_description
_atom_type_scat_dispersion_real
_atom_type_scat_dispersion_imag
_atom_type_scat_source
C C 0.0027 0.0014 'International Tables Vol C Tables 4.2.6.8 and 6.1.1.4'
H H 0.0000 0.0000 'International Tables Vol C Tables 4.2.6.8 and 6.1.1.4'
Lu Lu -0.2922 5.1425 'International Tables Vol C Tables 4.2.6.8 and 6.1.1.4'
N N 0.0053 0.0028 'International Tables Vol C Tables 4.2.6.8 and 6.1.1.4'
Ni Ni 0.3436 0.9622 'International Tables Vol C Tables 4.2.6.8 and 6.1.1.4'
S S 0.1098 0.1057 'International Tables Vol C Tables 4.2.6.8 and 6.1.1.4'

loop_
_geom_angle_atom_site_label_1
_geom_angle_atom_site_label_2
_geom_angle_atom_site_label_3
_geom_angle
_geom_angle_site_symmetry_1
_geom_angle_site_symmetry_3
Lu5 Lu1 Lu2 74.0(4) 6_565 .
Lu5 Lu1 Lu10 23.7(5) 6_565 6_565
Lu2 Lu1 Lu10 52.0(4) . 6_565
Lu5 Lu1 Lu8 132.6(4) 6_565 6_565
Lu2 Lu1 Lu8 81.8(2) . 6_565
Lu10 Lu1 Lu8 113.6(4) 6_565 6_565
Lu5 Lu1 C18 93.5(4) 6_565 .
Lu2 Lu1 C18 122.31(15) . .
Lu10 Lu1 C18 112.0(4) 6_565 .
Lu8 Lu1 C18 133.7(2) 6_565 .
Lu5 Lu1 C19 128.1(4) 6_565 .
Lu2 Lu1 C19 131.47(18) . .
Lu10 Lu1 C19 147.2(4) 6_565 .
Lu8 Lu1 C19 98.4(2) 6_565 .
C18 Lu1 C19 35.4 . .
Lu5 Lu1 C1 77.4(3) 6_565 .
Lu2 Lu1 C1 87.13(14) . .
Lu10 Lu1 C1 86.5(4) 6_565 .
Lu8 Lu1 C1 141.8(2) 6_565 .
C18 Lu1 C1 35.6 . .
C19 Lu1 C1 62.99(8) . .
Lu5 Lu1 Lu9 122.4(7) 6_565 6_565
Lu2 Lu1 Lu9 115.6(4) . 6_565
Lu10 Lu1 Lu9 119.6(7) 6_565 6_565
Lu8 Lu1 Lu9 39.1(6) 6_565 6_565
C18 Lu1 Lu9 118.2(4) . 6_565
C19 Lu1 Lu9 89.4(5) . 6_565
C1 Lu1 Lu9 152.3(5) . 6_565
Lu5 Lu1 Lu3 29.7(4) 6_565 6_565
Lu2 Lu1 Lu3 46.20(18) . 6_565
Lu10 Lu1 Lu3 6.0(3) 6_565 6_565
Lu8 Lu1 Lu3 109.1(2) 6_565 6_565
C18 Lu1 Lu3 115.7(2) . 6_565
C19 Lu1 Lu3 150.28(19) . 6_565
C1 Lu1 Lu3 87.98(18) . 6_565
Lu9 Lu1 Lu3 119.0(6) 6_565 6_565
Lu5 Lu1 C20 146.8(3) 6_565 .
Lu2 Lu1 C20 102.69(19) . .
Lu10 Lu1 C20 146.8(3) 6_565 .
Lu8 Lu1 C20 77.6(2) 6_565 .
C18 Lu1 C20 59.74(8) . .
C19 Lu1 C20 33.1 . .
C1 Lu1 C20 69.40(8) . .
Lu9 Lu1 C20 89.3(7) 6_565 .
Lu3 Lu1 C20 143.64(13) 6_565 .
Lu5 Lu1 C17 76.1(5) 6_565 .
Lu2 Lu1 C17 138.7(2) . .
Lu10 Lu1 C17 99.6(4) 6_565 .
Lu8 Lu1 C17 139.4(2) 6_565 .
C18 Lu1 C17 33.1 . .
C19 Lu1 C17 55.45(7) . .
C1 Lu1 C17 58.77(7) . .
Lu9 Lu1 C17 104.3(4) 6_565 .
Lu3 Lu1 C17 105.3(2) 6_565 .
C20 Lu1 C17 87.37(10) . .
Lu5 Lu1 C5 93.6(3) 6_565 .
Lu2 Lu1 C5 62.16(12) . .
Lu10 Lu1 C5 89.1(3) 6_565 .
Lu8 Lu1 C5 110.2(2) 6_565 .
C18 Lu1 C5 62.85(7) . .
C19 Lu1 C5 72.81(8) . .
C1 Lu1 C5 34.7 . .
Lu9 Lu1 C5 142.8(7) 6_565 .
Lu3 Lu1 C5 87.05(14) 6_565 .
C20 Lu1 C5 58.03(6) . .
C17 Lu1 C5 92.26(10) . .
Lu1 Lu2 Lu5 52.2(3) . 6_565
Lu1 Lu2 Lu10 90.5(7) . 6_565
Lu5 Lu2 Lu10 39.4(5) 6_565 6_565
Lu1 Lu2 Lu3 111.0(2) . 6_565
Lu5 Lu2 Lu3 59.9(3) 6_565 6_565
Lu10 Lu2 Lu3 20.6(6) 6_565 6_565
Lu1 Lu2 Lu8 69.8(2) . 6_565
Lu5 Lu2 Lu8 110.3(3) 6_565 6_565
Lu10 Lu2 Lu8 126.3(5) 6_565 6_565
Lu3 Lu2 Lu8 130.3(2) 6_565 6_565
Lu1 Lu2 C5 93.66(14) . .
Lu5 Lu2 C5 102.5(2) 6_565 .
Lu10 Lu2 C5 112.9(4) 6_565 .
Lu3 Lu2 C5 111.95(17) 6_565 .
Lu8 Lu2 C5 117.63(19) 6_565 .
Lu1 Lu2 C4 127.63(15) . .
Lu5 Lu2 C4 109.7(2) 6_565 .
Lu10 Lu2 C4 94.8(5) 6_565 .
Lu3 Lu2 C4 83.89(14) 6_565 .
Lu8 Lu2 C4 137.13(18) 6_565 .
C5 Lu2 C4 37.2 . .
Lu1 Lu2 Lu6 118.3(2) . .
Lu5 Lu2 Lu6 72.1(4) 6_565 .
Lu10 Lu2 Lu6 34.1(6) 6_565 .
Lu3 Lu2 Lu6 18.3(2) 6_565 .
Lu8 Lu2 Lu6 114.9(2) 6_565 .
C5 Lu2 Lu6 125.24(18) . .
C4 Lu2 Lu6 91.71(18) . .
Lu1 Lu2 C6 85.50(17) . .
Lu5 Lu2 C6 120.9(3) 6_565 .
Lu10 Lu2 C6 145.3(4) 6_565 .
Lu3 Lu2 C6 144.52(15) 6_565 .
Lu8 Lu2 C6 84.42(18) 6_565 .
C5 Lu2 C6 33.4 . .
C4 Lu2 C6 61.91(6) . .
Lu6 Lu2 C6 152.82(18) . .
Lu1 Lu2 C1 69.08(13) . .
Lu5 Lu2 C1 67.9(2) 6_565 .
Lu10 Lu2 C1 88.1(5) 6_565 .
Lu3 Lu2 C1 97.3(2) 6_565 .
Lu8 Lu2 C1 125.47(19) 6_565 .
C5 Lu2 C1 34.9 . .
C4 Lu2 C1 59.13(6) . .
Lu6 Lu2 C1 115.43(15) . .
C6 Lu2 C1 58.28(7) . .
Lu1 Lu2 C9 151.72(17) . .
Lu5 Lu2 C9 138.6(3) 6_565 .
Lu10 Lu2 C9 108.8(7) 6_565 .
Lu3 Lu2 C9 90.30(17) 6_565 .
Lu8 Lu2 C9 110.98(18) 6_565 .
C5 Lu2 C9 60.2 . .
C4 Lu2 C9 33.4 . .
Lu6 Lu2 C9 87.75(17) . .
C6 Lu2 C9 66.8 . .
C1 Lu2 C9 90.55(8) . .
Lu1 Lu2 C3 115.92(18) . .
Lu5 Lu2 C3 77.8(3) 6_565 .
Lu10 Lu2 C3 60.9(5) 6_565 .
Lu3 Lu2 C3 54.58(16) 6_565 .
Lu8 Lu2 C3 171.79(18) 6_565 .
C5 Lu2 C3 57.53(6) . .
C4 Lu2 C3 34.8 . .
Lu6 Lu2 C3 68.39(17) . .
C6 Lu2 C3 90.07(8) . .
C1 Lu2 C3 55.25(5) . .
C9 Lu2 C3 61.09(5) . .
Lu10 Lu3 Lu6 131.2(12) . .
Lu10 Lu3 Lu11 96.3(12) . .
Lu6 Lu3 Lu11 53.2(9) . .
Lu10 Lu3 Lu5 5.1(8) . .
Lu6 Lu3 Lu5 134.9(7) . .
Lu11 Lu3 Lu5 96.5(10) . .
Lu10 Lu3 Lu3 123.3(9) . 6_565
Lu6 Lu3 Lu3 9.7(7) . 6_565
Lu11 Lu3 Lu3 55.3(7) . 6_565
Lu5 Lu3 Lu3 127.4(2) . 6_565
Lu10 Lu3 C30 125.7(10) . .
Lu6 Lu3 C30 100.2(8) . .
Lu11 Lu3 C30 103.7(12) . .
Lu5 Lu3 C30 120.9(4) . .
Lu3 Lu3 C30 109.4(3) 6_565 .
Lu10 Lu3 Lu2 35.0(7) . 6_565
Lu6 Lu3 Lu2 117.6(7) . 6_565
Lu11 Lu3 Lu2 114.6(12) . 6_565
Lu5 Lu3 Lu2 39.2(2) . 6_565
Lu3 Lu3 Lu2 107.9(2) 6_565 6_565
C30 Lu3 Lu2 137.1(4) . 6_565
Lu10 Lu3 C29 126.5(9) . .
Lu6 Lu3 C29 95.9(7) . .
Lu11 Lu3 C29 136.1(12) . .
Lu5 Lu3 C29 125.3(4) . .
Lu3 Lu3 C29 99.9(3) 6_565 .
C30 Lu3 C29 45.96(10) . .
Lu2 Lu3 C29 107.2(3) 6_565 .
Lu10 Lu3 C51 84.3(10) . .
Lu6 Lu3 C51 132.4(7) . .
Lu11 Lu3 C51 99.7(9) . .
Lu5 Lu3 C51 79.2(3) . .
Lu3 Lu3 C51 141.8(2) 6_565 .
C30 Lu3 C51 43.13(12) . .
Lu2 Lu3 C51 109.1(4) 6_565 .
C29 Lu3 C51 78.06(16) . .
Lu10 Lu3 Lu10 105.7(11) . 6_565
Lu6 Lu3 Lu10 26.2(7) . 6_565
Lu11 Lu3 Lu10 52.0(8) . 6_565
Lu5 Lu3 Lu10 109.9(4) . 6_565
Lu3 Lu3 Lu10 17.6(3) 6_565 6_565
C30 Lu3 Lu10 126.4(4) . 6_565
Lu2 Lu3 Lu10 93.3(4) 6_565 6_565
C29 Lu3 Lu10 114.4(3) . 6_565
C51 Lu3 Lu10 150.3(4) . 6_565
Lu10 Lu3 C31 147.1(9) . .
Lu6 Lu3 C31 62.6(7) . .
Lu11 Lu3 C31 67.8(12) . .
Lu5 Lu3 C31 142.8(4) . .
Lu3 Lu3 C31 72.3(2) 6_565 .
C30 Lu3 C31 41.39(13) . .
Lu2 Lu3 C31 177.3(3) 6_565 .
C29 Lu3 C31 70.17(18) . .
C51 Lu3 C31 71.15(13) . .
Lu10 Lu3 C31 87.4(3) 6_565 .
Lu10 Lu3 C28 90.9(9) . .
Lu6 Lu3 C28 122.2(7) . .
Lu11 Lu3 C28 172.7(12) . .
Lu5 Lu3 C28 90.6(3) . .
Lu3 Lu3 C28 121.29(19) 6_565 .
C30 Lu3 C28 70.69(16) . .
Lu2 Lu3 C28 72.3(2) 6_565 .
C29 Lu3 C28 36.60(9) . .
C51 Lu3 C28 79.52(19) . .
Lu10 Lu3 C28 127.1(3) 6_565 .
C31 Lu3 C28 105.23(17) . .
Lu4 Lu4 Lu9 16.0(12) 6_565 6_565
Lu4 Lu4 Lu8 97.4(5) 6_565 .
Lu9 Lu4 Lu8 101.3(11) 6_565 .
Lu4 Lu4 Lu8 53.5(3) 6_565 6_565
Lu9 Lu4 Lu8 59.2(11) 6_565 6_565
Lu8 Lu4 Lu8 43.8(5) . 6_565
Lu4 Lu4 C62 89.5(3) 6_565 .
Lu9 Lu4 C62 98.4(10) 6_565 .
Lu8 Lu4 C62 129.9(4) . .
Lu8 Lu4 C62 121.0(5) 6_565 .
Lu4 Lu4 C63 128.4(2) 6_565 .
Lu9 Lu4 C63 138.3(11) 6_565 .
Lu8 Lu4 C63 108.5(4) . .
Lu8 Lu4 C63 133.7(3) 6_565 .
C62 Lu4 C63 39.88(10) . .
Lu4 Lu4 C61 72.7(2) 6_565 .
Lu9 Lu4 C61 73.4(10) 6_565 .
Lu8 Lu4 C61 162.0(6) . .
Lu8 Lu4 C61 124.3(5) 6_565 .
C62 Lu4 C61 37.71(9) . .
C63 Lu4 C61 69.22(15) . .
Lu4 Lu4 C42 67.9(2) 6_565 .
Lu9 Lu4 C42 83.1(11) 6_565 .
Lu8 Lu4 C42 96.0(4) . .
Lu8 Lu4 C42 79.8(4) 6_565 .
C62 Lu4 C42 41.77(13) . .
C63 Lu4 C42 65.65(16) . .
C61 Lu4 C42 66.50(19) . .
Lu4 Lu4 C44 128.8(2) 6_565 .
Lu9 Lu4 C44 144.7(13) 6_565 .
Lu8 Lu4 C44 69.1(3) . .
Lu8 Lu4 C44 98.5(3) 6_565 .
C62 Lu4 C44 68.30(16) . .
C63 Lu4 C44 39.85(11) . .
C61 Lu4 C44 105.0(2) . .
C42 Lu4 C44 65.03(13) . .
Lu4 Lu4 C64 147.77(15) 6_565 .
Lu9 Lu4 C64 142.6(12) 6_565 .
Lu8 Lu4 C64 114.5(5) . .
Lu8 Lu4 C64 158.0(4) 6_565 .
C62 Lu4 C64 66.94(19) . .
C63 Lu4 C64 38.00(14) . .
C61 Lu4 C64 75.31(16) . .
C42 Lu4 C64 102.6(2) . .
C44 Lu4 C64 64.0(2) . .
Lu4 Lu4 C43 92.1(2) 6_565 .
Lu9 Lu4 C43 108.0(12) 6_565 .
Lu8 Lu4 C43 67.5(3) . .
Lu8 Lu4 C43 73.5(3) 6_565 .
C62 Lu4 C43 62.68(15) . .
C63 Lu4 C43 60.49(13) . .
C61 Lu4 C43 97.3(2) . .
C42 Lu4 C43 34.97(8) . .
C44 Lu4 C43 36.72(7) . .
C64 Lu4 C43 95.7(2) . .
Lu4 Lu4 C76 92.5(2) 6_565 .
Lu9 Lu4 C76 85.2(12) 6_565 .
Lu8 Lu4 C76 164.6(6) . .
Lu8 Lu4 C76 144.4(4) 6_565 .
C62 Lu4 C76 61.65(11) . .
C63 Lu4 C76 73.69(15) . .
C61 Lu4 C76 33.42(5) . .
C42 Lu4 C76 98.68(19) . .
C44 Lu4 C76 113.2(2) . .
C64 Lu4 C76 57.44(13) . .
C43 Lu4 C76 124.1(2) . .
Lu10 Lu5 Lu1 128.5(11) . 6_565
Lu10 Lu5 Lu2 76.9(10) . 6_565
Lu1 Lu5 Lu2 53.8(3) 6_565 6_565
Lu10 Lu5 Lu3 4.8(8) . .
Lu1 Lu5 Lu3 133.1(6) 6_565 .
Lu2 Lu5 Lu3 80.9(5) 6_565 .
Lu10 Lu5 C50 96.5(8) . .
Lu1 Lu5 C50 114.7(4) 6_565 .
Lu2 Lu5 C50 113.4(3) 6_565 .
Lu3 Lu5 C50 92.5(3) . .
Lu10 Lu5 C68 138.8(8) . .
Lu1 Lu5 C68 82.1(4) 6_565 .
Lu2 Lu5 C68 115.4(3) 6_565 .
Lu3 Lu5 C68 134.7(3) . .
C50 Lu5 C68 42.31(11) . .
Lu10 Lu5 Lu6 12.2(7) . .
Lu1 Lu5 Lu6 125.4(5) 6_565 .
Lu2 Lu5 Lu6 78.4(4) 6_565 .
Lu3 Lu5 Lu6 15.0(2) . .
C50 Lu5 Lu6 107.2(4) . .
C68 Lu5 Lu6 148.9(3) . .
Lu10 Lu5 Lu11 39.0(10) . .
Lu1 Lu5 Lu11 131.7(7) 6_565 .
Lu2 Lu5 Lu11 101.6(8) 6_565 .
Lu3 Lu5 Lu11 38.9(7) . .
C50 Lu5 Lu11 113.3(7) . .
C68 Lu5 Lu11 141.4(7) . .
Lu6 Lu5 Lu11 29.3(7) . .
Lu10 Lu5 C49 83.4(8) . .
Lu1 Lu5 C49 96.0(3) 6_565 .
Lu2 Lu5 C49 75.0(2) 6_565 .
Lu3 Lu5 C49 81.8(3) . .
C50 Lu5 C49 38.72(8) . .
C68 Lu5 C49 64.42(13) . .
Lu6 Lu5 C49 95.5(3) . .
Lu11 Lu5 C49 118.8(8) . .
Lu10 Lu5 C51 64.1(8) . .
Lu1 Lu5 C51 156.2(3) 6_565 .
Lu2 Lu5 C51 124.5(5) 6_565 .
Lu3 Lu5 C51 59.3(3) . .
C50 Lu5 C51 41.68(10) . .
C68 Lu5 C51 78.25(15) . .
Lu6 Lu5 C51 71.3(3) . .
Lu11 Lu5 C51 71.6(7) . .
C49 Lu5 C51 63.27(13) . .
Lu10 Lu5 C67 140.3(8) . .
Lu1 Lu5 C67 51.0(3) 6_565 .
Lu2 Lu5 C67 80.1(3) 6_565 .
Lu3 Lu5 C67 140.1(3) . .
C50 Lu5 C67 63.99(16) . .
C68 Lu5 C67 36.43(11) . .
Lu6 Lu5 C67 150.5(3) . .
Lu11 Lu5 C67 177.2(7) . .
C49 Lu5 C67 59.41(12) . .
C51 Lu5 C67 105.67(17) . .
Lu10 Lu5 C69 138.4(8) . .
Lu1 Lu5 C69 91.4(5) 6_565 .
Lu2 Lu5 C69 144.7(5) 6_565 .
Lu3 Lu5 C69 134.4(3) . .
C50 Lu5 C69 72.3(2) . .
C68 Lu5 C69 44.28(14) . .
Lu6 Lu5 C69 135.1(3) . .
Lu11 Lu5 C69 107.8(7) . .
C49 Lu5 C69 106.2(2) . .
C51 Lu5 C69 83.96(17) . .
C67 Lu5 C69 71.4(2) . .
Lu3 Lu6 Lu3 160.6(13) . 6_565
Lu3 Lu6 Lu11 91.6(7) . .
Lu3 Lu6 Lu11 91.6(7) 6_565 .
Lu3 Lu6 Lu10 139.3(10) . 6_565
Lu3 Lu6 Lu10 23.6(6) 6_565 6_565
Lu11 Lu6 Lu10 80.5(9) . 6_565
Lu3 Lu6 Lu10 23.6(6) . .
Lu3 Lu6 Lu10 139.3(10) 6_565 .
Lu11 Lu6 Lu10 80.5(9) . .
Lu10 Lu6 Lu10 116.3(10) 6_565 .
Lu3 Lu6 C31 95.3(7) . .
Lu3 Lu6 C31 104.1(7) 6_565 .
Lu11 Lu6 C31 81.7(15) . .
Lu10 Lu6 C31 122.4(6) 6_565 .
Lu10 Lu6 C31 113.9(5) . .
Lu3 Lu6 C13 135.5(8) . .
Lu3 Lu6 C13 63.3(6) 6_565 .
Lu11 Lu6 C13 94.4(13) . .
Lu10 Lu6 C13 85.1(5) 6_565 .
Lu10 Lu6 C13 156.4(6) . .
C31 Lu6 C13 42.56(16) . .
Lu3 Lu6 C30 56.1(5) . .
Lu3 Lu6 C30 141.9(8) 6_565 .
Lu11 Lu6 C30 98.8(11) . .
Lu10 Lu6 C30 164.4(6) 6_565 .
Lu10 Lu6 C30 78.7(5) . .
C31 Lu6 C30 42.65(15) . .
C13 Lu6 C30 79.4(3) . .
Lu3 Lu6 C12 132.7(8) . .
Lu3 Lu6 C12 55.0(5) 6_565 .
Lu11 Lu6 C12 130.3(9) . .
Lu10 Lu6 C12 77.3(5) 6_565 .
Lu10 Lu6 C12 149.1(5) . .
C31 Lu6 C12 74.0(3) . .
C13 Lu6 C12 40.16(12) . .
C30 Lu6 C12 91.7(3) . .
Lu3 Lu6 C29 61.7(6) . .
Lu3 Lu6 C29 124.8(7) 6_565 .
Lu11 Lu6 C29 137.8(10) . .
Lu10 Lu6 C29 141.1(5) 6_565 .
Lu10 Lu6 C29 83.0(5) . .
C31 Lu6 C29 70.1(2) . .
C13 Lu6 C29 85.7(3) . .
C30 Lu6 C29 39.66(12) . .
C12 Lu6 C29 71.5(2) . .
Lu3 Lu6 C11 95.1(7) . .
Lu3 Lu6 C11 87.3(6) 6_565 .
Lu11 Lu6 C11 163.0(16) . .
Lu10 Lu6 C11 104.0(5) 6_565 .
Lu10 Lu6 C11 111.0(5) . .
C31 Lu6 C11 82.1(3) . .
C13 Lu6 C11 70.0(2) . .
C30 Lu6 C11 72.4(2) . .
C12 Lu6 C11 38.51(12) . .
C29 Lu6 C11 37.88(12) . .
Lu3 Lu6 Lu5 133.8(8) . 6_565
Lu3 Lu6 Lu5 30.1(5) 6_565 6_565
Lu11 Lu6 Lu5 75.5(9) . 6_565
Lu10 Lu6 Lu5 6.9(4) 6_565 6_565
Lu10 Lu6 Lu5 110.5(6) . 6_565
C31 Lu6 Lu5 125.2(3) . 6_565
C13 Lu6 Lu5 90.16(16) . 6_565
C30 Lu6 Lu5 167.8(4) . 6_565
C12 Lu6 Lu5 84.14(15) . 6_565
C29 Lu6 Lu5 146.6(3) . 6_565
C11 Lu6 Lu5 110.1(2) . 6_565
Lu4 Lu7 Lu9 111(5) 6_565 .
Lu4 Lu7 Lu9 12(2) 6_565 6_565
Lu9 Lu7 Lu9 106(5) . 6_565
Lu4 Lu7 Lu8 87(2) 6_565 6_565
Lu9 Lu7 Lu8 125(2) . 6_565
Lu9 Lu7 Lu8 81.2(16) 6_565 6_565
Lu4 Lu7 Lu8 135(3) 6_565 .
Lu9 Lu7 Lu8 81.2(16) . .
Lu9 Lu7 Lu8 125(2) 6_565 .
Lu8 Lu7 Lu8 53.9(10) 6_565 .
Lu4 Lu7 C42 94(3) 6_565 .
Lu9 Lu7 C42 127.9(19) . .
Lu9 Lu7 C42 105.4(18) 6_565 .
Lu8 Lu7 C42 100.0(15) 6_565 .
Lu8 Lu7 C42 111.8(19) . .
Lu4 Lu7 C62 94(2) 6_565 .
Lu9 Lu7 C62 87.5(16) . .
Lu9 Lu7 C62 105.3(18) 6_565 .
Lu8 Lu7 C62 144.5(18) 6_565 .
Lu8 Lu7 C62 129.7(13) . .
C42 Lu7 C62 44.5(4) . .
Lu4 Lu7 C43 129(3) 6_565 .
Lu9 Lu7 C43 113(2) . .
Lu9 Lu7 C43 138(2) 6_565 .
Lu8 Lu7 C43 86.5(15) 6_565 .
Lu8 Lu7 C43 74.8(13) . .
C42 Lu7 C43 38.3(5) . .
C62 Lu7 C43 65.3(7) . .
Lu4 Lu7 C41 65(3) 6_565 .
Lu9 Lu7 C41 157(2) . .
Lu9 Lu7 C41 73.8(18) 6_565 .
Lu8 Lu7 C41 78.2(9) 6_565 .
Lu8 Lu7 C41 118.4(17) . .
C42 Lu7 C41 36.2(3) . .
C62 Lu7 C41 70.6(6) . .
C43 Lu7 C41 64.9(7) . .
Lu4 Lu7 C61 63(2) 6_565 .
Lu9 Lu7 C61 82.6(19) . .
Lu9 Lu7 C61 72.3(18) 6_565 .
Lu8 Lu7 C61 146.7(4) 6_565 .
Lu8 Lu7 C61 159.3(5) . .
C42 Lu7 C61 69.1(5) . .
C62 Lu7 C61 36.3(3) . .
C43 Lu7 C61 100.1(7) . .
C41 Lu7 C61 75.3(4) . .
Lu4 Lu7 C63 127(3) 6_565 .
Lu9 Lu7 C63 63.2(16) . .
Lu9 Lu7 C63 135(2) 6_565 .
Lu8 Lu7 C63 142.0(18) 6_565 .
Lu8 Lu7 C63 97.5(7) . .
C42 Lu7 C63 65.1(5) . .
C62 Lu7 C63 36.1(2) . .
C43 Lu7 C63 59.8(5) . .
C41 Lu7 C63 99.9(8) . .
C61 Lu7 C63 63.5(4) . .
Lu4 Lu7 C44 158(3) 6_565 .
Lu9 Lu7 C44 76.5(19) . .
Lu9 Lu7 C44 169.9(19) 6_565 .
Lu8 Lu7 C44 105.4(15) 6_565 .
Lu8 Lu7 C44 64.9(8) . .
C42 Lu7 C44 66.3(7) . .
C62 Lu7 C44 64.8(5) . .
C43 Lu7 C44 36.9(4) . .
C41 Lu7 C44 99.8(10) . .
C61 Lu7 C44 98.7(6) . .
C63 Lu7 C44 36.9(2) . .
Lu8 Lu8 Lu7 63.1(5) 6_565 .
Lu8 Lu8 Lu4 82.6(5) 6_565 .
Lu7 Lu8 Lu4 21.1(7) . .
Lu8 Lu8 Lu9 97.0(8) 6_565 .
Lu7 Lu8 Lu9 39.5(10) . .
Lu4 Lu8 Lu9 19.1(8) . .
Lu8 Lu8 Lu4 53.5(3) 6_565 6_565
Lu7 Lu8 Lu4 11.8(7) . 6_565
Lu4 Lu8 Lu4 29.1(6) . 6_565
Lu9 Lu8 Lu4 45.0(7) . 6_565
Lu8 Lu8 Lu1 132.00(18) 6_565 6_565
Lu7 Lu8 Lu1 122.4(12) . 6_565
Lu4 Lu8 Lu1 104.0(5) . 6_565
Lu9 Lu8 Lu1 85.0(7) . 6_565
Lu4 Lu8 Lu1 121.6(4) 6_565 6_565
Lu8 Lu8 Lu9 47.5(7) 6_565 6_565
Lu7 Lu8 Lu9 23.1(9) . 6_565
Lu4 Lu8 Lu9 36.9(7) . 6_565
Lu9 Lu8 Lu9 49.4(14) . 6_565
Lu4 Lu8 Lu9 11.5(6) 6_565 6_565
Lu1 Lu8 Lu9 116.6(8) 6_565 6_565
Lu8 Lu8 Lu2 112.86(17) 6_565 6_565
Lu7 Lu8 Lu2 139.9(13) . 6_565
Lu4 Lu8 Lu2 127.3(5) . 6_565
Lu9 Lu8 Lu2 109.7(8) . 6_565
Lu4 Lu8 Lu2 133.0(4) 6_565 6_565
Lu1 Lu8 Lu2 28.46(11) 6_565 6_565
Lu9 Lu8 Lu2 123.2(7) 6_565 6_565
Lu8 Lu8 C44 125.06(18) 6_565 .
Lu7 Lu8 C44 83.7(8) . .
Lu4 Lu8 C44 76.5(3) . .
Lu9 Lu8 C44 78.2(9) . .
Lu4 Lu8 C44 95.3(4) 6_565 .
Lu1 Lu8 C44 102.4(3) 6_565 .
Lu9 Lu8 C44 106.8(6) 6_565 .
Lu2 Lu8 C44 120.3(3) 6_565 .
Lu8 Lu8 C43 87.87(16) 6_565 .
Lu7 Lu8 C43 72.3(12) . .
Lu4 Lu8 C43 79.2(4) . .
Lu9 Lu8 C43 92.4(9) . .
Lu4 Lu8 C43 80.2(3) 6_565 .
Lu1 Lu8 C43 140.1(3) 6_565 .
Lu9 Lu8 C43 90.1(7) 6_565 .
Lu2 Lu8 C43 146.6(3) 6_565 .
C44 Lu8 C43 38.77(11) . .
Lu8 Lu8 C45 153.23(17) 6_565 .
Lu7 Lu8 C45 116.3(7) . .
Lu4 Lu8 C45 102.8(4) . .
Lu9 Lu8 C45 95.3(9) . .
Lu4 Lu8 C45 128.1(4) 6_565 .
Lu1 Lu8 C45 72.7(2) 6_565 .
Lu9 Lu8 C45 138.7(6) 6_565 .
Lu2 Lu8 C45 85.0(2) 6_565 .
C44 Lu8 C45 35.82(10) . .
C43 Lu8 C45 67.87(18) . .
Lu8 Lu8 C23 72.96(15) 6_565 .
Lu7 Lu8 C23 95.5(13) . .
Lu4 Lu8 C23 110.2(5) . .
Lu9 Lu8 C23 126.9(9) . .
Lu4 Lu8 C23 97.8(3) 6_565 .
Lu1 Lu8 C23 140.4(3) 6_565 .
Lu9 Lu8 C23 102.8(8) 6_565 .
Lu2 Lu8 C23 122.5(3) 6_565 .
C44 Lu8 C23 67.98(19) . .
C43 Lu8 C23 36.91(11) . .
C45 Lu8 C23 80.6(2) . .
Lu7 Lu9 Lu4 21.9(17) . 6_565
Lu7 Lu9 Lu8 59.2(17) . .
Lu4 Lu9 Lu8 75.8(11) 6_565 .
Lu7 Lu9 Lu9 37(2) . 6_565
Lu4 Lu9 Lu9 16.0(12) 6_565 6_565
Lu8 Lu9 Lu9 83.0(8) . 6_565
Lu7 Lu9 Lu8 32.0(13) . 6_565
Lu4 Lu9 Lu8 41.8(7) 6_565 6_565
Lu8 Lu9 Lu8 35.5(5) . 6_565
Lu9 Lu9 Lu8 47.5(7) 6_565 6_565
Lu7 Lu9 C63 93(2) . .
Lu4 Lu9 C63 103.6(13) 6_565 .
Lu8 Lu9 C63 102.5(14) . .
Lu9 Lu9 C63 116.4(5) 6_565 .
Lu8 Lu9 C63 114.9(12) 6_565 .
Lu7 Lu9 C64 133(2) . .
Lu4 Lu9 C64 137.9(14) 6_565 .
Lu8 Lu9 C64 125.7(15) . .
Lu9 Lu9 C64 142.7(5) 6_565 .
Lu8 Lu9 C64 154.1(15) 6_565 .
C63 Lu9 C64 41.6(4) . .
Lu7 Lu9 C62 67.0(15) . .
Lu4 Lu9 C62 70.1(10) 6_565 .
Lu8 Lu9 C62 108.5(13) . .
Lu9 Lu9 C62 80.4(5) 6_565 .
Lu8 Lu9 C62 97.9(8) 6_565 .
C63 Lu9 C62 37.3(3) . .
C64 Lu9 C62 68.7(6) . .
Lu7 Lu9 Lu1 112.9(19) . 6_565
Lu4 Lu9 Lu1 122.0(13) 6_565 6_565
Lu8 Lu9 Lu1 55.9(7) . 6_565
Lu9 Lu9 Lu1 118.7(4) 6_565 6_565
Lu8 Lu9 Lu1 82.2(7) 6_565 6_565
C63 Lu9 Lu1 115.6(11) . 6_565
C64 Lu9 Lu1 98.3(7) . 6_565
C62 Lu9 Lu1 149.8(13) . 6_565
Lu7 Lu9 C75 139(2) . .
Lu4 Lu9 C75 126.5(15) 6_565 .
Lu8 Lu9 C75 156.6(13) . .
Lu9 Lu9 C75 120.3(6) 6_565 .
Lu8 Lu9 C75 167.8(12) 6_565 .
C63 Lu9 C75 67.9(5) . .
C64 Lu9 C75 33.9(3) . .
C62 Lu9 C75 77.2(6) . .
Lu1 Lu9 C75 107.7(7) 6_565 .
Lu7 Lu9 C61 74.1(17) . .
Lu4 Lu9 C61 63.4(9) 6_565 .
Lu8 Lu9 C61 131.7(11) . .
Lu9 Lu9 C61 64.8(4) 6_565 .
Lu8 Lu9 C61 104.1(7) 6_565 .
C63 Lu9 C61 65.9(5) . .
C64 Lu9 C61 77.9(6) . .
C62 Lu9 C61 34.7(3) . .
Lu1 Lu9 C61 172.4(11) 6_565 .
C75 Lu9 C61 65.5(5) . .
Lu7 Lu9 C44 81(2) . .
Lu4 Lu9 C44 101.3(14) 6_565 .
Lu8 Lu9 C44 65.0(10) . .
Lu9 Lu9 C44 117.2(4) 6_565 .
Lu8 Lu9 C44 87.3(9) 6_565 .
C63 Lu9 C44 38.5(5) . .
C64 Lu9 C44 66.9(7) . .
C62 Lu9 C44 63.2(6) . .
Lu1 Lu9 C44 86.6(8) 6_565 .
C75 Lu9 C44 100.1(7) . .
C61 Lu9 C44 97.8(7) . .
Lu3 Lu10 Lu5 170.1(16) . .
Lu3 Lu10 Lu2 124.4(10) . 6_565
Lu5 Lu10 Lu2 63.7(12) . 6_565
Lu3 Lu10 Lu6 25.1(7) . .
Lu5 Lu10 Lu6 161.0(11) . .
Lu2 Lu10 Lu6 116.7(7) 6_565 .
Lu3 Lu10 Lu1 161.5(10) . 6_565
Lu5 Lu10 Lu1 27.8(7) . 6_565
Lu2 Lu10 Lu1 37.5(5) 6_565 6_565
Lu6 Lu10 Lu1 144.0(7) . 6_565
Lu3 Lu10 Lu11 56.6(12) . .
Lu5 Lu10 Lu11 123.1(13) . .
Lu2 Lu10 Lu11 134.8(11) 6_565 .
Lu6 Lu10 Lu11 41.6(10) . .
Lu1 Lu10 Lu11 128.9(12) 6_565 .
Lu3 Lu10 C51 74.6(11) . .
Lu5 Lu10 C51 95.6(8) . .
Lu2 Lu10 C51 136.2(7) 6_565 .
Lu6 Lu10 C51 95.3(9) . .
Lu1 Lu10 C51 120.6(7) 6_565 .
Lu11 Lu10 C51 89.0(10) . .
Lu3 Lu10 Lu3 39.1(7) . 6_565
Lu5 Lu10 Lu3 148.5(10) . 6_565
Lu2 Lu10 Lu3 106.5(6) 6_565 6_565
Lu6 Lu10 Lu3 14.5(3) . 6_565
Lu1 Lu10 Lu3 129.8(5) 6_565 6_565
Lu11 Lu10 Lu3 41.5(9) . 6_565
C51 Lu10 Lu3 109.1(7) . 6_565
Lu3 Lu10 C50 110.3(12) . .
Lu5 Lu10 C50 61.4(7) . .
Lu2 Lu10 C50 95.2(7) 6_565 .
Lu6 Lu10 C50 134.8(10) . .
Lu1 Lu10 C50 80.4(6) 6_565 .
Lu11 Lu10 C50 128.5(9) . .
C51 Lu10 C50 42.92(19) . .
Lu3 Lu10 C50 149.2(8) 6_565 .
Lu3 Lu10 C30 38.0(9) . .
Lu5 Lu10 C30 132.6(9) . .
Lu2 Lu10 C30 136.4(7) 6_565 .
Lu6 Lu10 C30 61.8(7) . .
Lu1 Lu10 C30 152.2(6) 6_565 .
Lu11 Lu10 C30 76.0(12) . .
C51 Lu10 C30 37.9(3) . .
Lu3 Lu10 C30 76.2(5) 6_565 .
C50 Lu10 C30 73.0(4) . .
Lu3 Lu10 C49 100.5(10) . .
Lu5 Lu10 C49 76.0(8) . .
Lu2 Lu10 C49 71.6(5) 6_565 .
Lu6 Lu10 C49 122.8(8) . .
Lu1 Lu10 C49 78.8(5) 6_565 .
Lu11 Lu10 C49 150.9(13) . .
C51 Lu10 C49 65.9(3) . .
Lu3 Lu10 C49 131.6(6) 6_565 .
C50 Lu10 C49 36.84(17) . .
C30 Lu10 C49 75.0(4) . .
Lu3 Lu10 C29 38.7(8) . .
Lu5 Lu10 C29 138.3(9) . .
Lu2 Lu10 C29 103.1(6) 6_565 .
Lu6 Lu10 C29 60.7(6) . .
Lu1 Lu10 C29 134.0(5) 6_565 .
Lu11 Lu10 C29 94.8(13) . .
C51 Lu10 C29 65.9(4) . .
Lu3 Lu10 C29 71.7(4) 6_565 .
C50 Lu10 C29 82.3(4) . .
C30 Lu10 C29 34.9(2) . .
C49 Lu10 C29 62.4(3) . .
Lu6 Lu11 Lu3 35.2(7) . .
Lu6 Lu11 Lu3 35.2(7) . 6_565
Lu3 Lu11 Lu3 69.3(14) . 6_565
Lu6 Lu11 Lu10 57.9(11) . 6_565
Lu3 Lu11 Lu10 86.5(15) . 6_565
Lu3 Lu11 Lu10 27.1(5) 6_565 6_565
Lu6 Lu11 Lu10 57.9(11) . .
Lu3 Lu11 Lu10 27.1(5) . .
Lu3 Lu11 Lu10 86.5(15) 6_565 .
Lu10 Lu11 Lu10 93.7(15) 6_565 .
Lu6 Lu11 C32 106.3(19) . .
Lu3 Lu11 C32 107.5(14) . .
Lu3 Lu11 C32 110.0(15) 6_565 .
Lu10 Lu11 C32 126.0(12) 6_565 .
Lu10 Lu11 C32 122.4(11) . .
Lu6 Lu11 C31 65.9(14) . .
Lu3 Lu11 C31 73.4(12) . .
Lu3 Lu11 C31 78.1(12) 6_565 .
Lu10 Lu11 C31 103.1(13) 6_565 .
Lu10 Lu11 C31 97.1(12) . .
C32 Lu11 C31 40.5(6) . .
Lu6 Lu11 C33 115.2(16) . .
Lu3 Lu11 C33 137.4(18) . .
Lu3 Lu11 C33 95.6(9) 6_565 .
Lu10 Lu11 C33 97.1(5) 6_565 .
Lu10 Lu11 C33 160.3(16) . .
C32 Lu11 C33 38.7(5) . .
C31 Lu11 C33 64.4(8) . .
Lu6 Lu11 C53 127.7(16) . .
Lu3 Lu11 C53 106.1(8) . .
Lu3 Lu11 C53 147.2(18) 6_565 .
Lu10 Lu11 C53 162.2(12) 6_565 .
Lu10 Lu11 C53 103.3(5) . .
C32 Lu11 C53 38.6(5) . .
C31 Lu11 C53 69.7(8) . .
C33 Lu11 C53 65.1(8) . .
Lu6 Lu11 Lu5 75.2(11) . .
Lu3 Lu11 Lu5 44.7(6) . .
Lu3 Lu11 Lu5 100.8(15) 6_565 .
Lu10 Lu11 Lu5 101.5(14) 6_565 .
Lu10 Lu11 Lu5 17.9(5) . .
C32 Lu11 Lu5 125.4(6) . .
C31 Lu11 Lu5 110.4(8) . .
C33 Lu11 Lu5 161.4(11) . .
C53 Lu11 Lu5 96.3(3) . .
Lu6 Lu11 Lu5 75.2(11) . 6_565
Lu3 Lu11 Lu5 100.8(15) . 6_565
Lu3 Lu11 Lu5 44.7(6) 6_565 6_565
Lu10 Lu11 Lu5 17.9(5) 6_565 6_565
Lu10 Lu11 Lu5 101.5(14) . 6_565
C32 Lu11 Lu5 129.5(7) . 6_565
C31 Lu11 Lu5 117.4(9) . 6_565
C33 Lu11 Lu5 93.6(2) . 6_565
C53 Lu11 Lu5 153.1(11) . 6_565
Lu5 Lu11 Lu5 104.2(12) . 6_565
Lu6 Lu11 C13 57.0(11) . .
Lu3 Lu11 C13 84.4(13) . .
Lu3 Lu11 C13 48.6(8) 6_565 .
Lu10 Lu11 C13 68.9(9) 6_565 .
Lu10 Lu11 C13 111.3(14) . .
C32 Lu11 C13 61.4(7) . .
C31 Lu11 C13 36.6(4) . .
C33 Lu11 C13 58.2(6) . .
C53 Lu11 C13 99.3(11) . .
Lu5 Lu11 C13 129.1(12) . .
Lu5 Lu11 C13 81.2(5) 6_565 .
C18 C1 C5 119.2 . .
C18 C1 C2 123.8 . .
C5 C1 C2 105.4 . .
C18 C1 Lu1 67.03(7) . .
C5 C1 Lu1 77.28(6) . .
C2 C1 Lu1 93.65(9) . .
C18 C1 Lu2 90.57(6) . .
C5 C1 Lu2 60.3 . .
C2 C1 Lu2 83.03(6) . .
Lu1 C1 Lu2 23.79(5) . .
C3 C2 C1 109.3 . .
C3 C2 C15 116.7 . .
C1 C2 C15 115.2 . .
C3 C2 Lu2 67.75(5) . .
C1 C2 Lu2 65.22(6) . .
C15 C2 Lu2 92.7 . .
C3 C2 Lu1 88.55(5) . .
C1 C2 Lu1 55.59(7) . .
C15 C2 Lu1 82.05(5) . .
Lu2 C2 Lu1 20.83(4) . .
C12 C3 C2 131.3 . .
C12 C3 C4 114.4 . .
C2 C3 C4 107.7 . .
C12 C3 Lu2 98.05(7) . .
C2 C3 Lu2 81.16(6) . .
C4 C3 Lu2 61.4 . .
C12 C3 Lu6 47.33(16) . .
C2 C3 Lu6 104.25(13) . .
C4 C3 Lu6 98.57(15) . .
Lu2 C3 Lu6 52.93(17) . .
C12 C3 Lu1 107.90(6) . .
C2 C3 Lu1 64.37(5) . .
C4 C3 Lu1 70.47(5) . .
Lu2 C3 Lu1 16.83(5) . .
Lu6 C3 Lu1 60.62(16) . .
C9 C4 C5 115.6 . .
C9 C4 C3 128.6 . .
C5 C4 C3 105.9 . .
C9 C4 Lu2 84.64(6) . .
C5 C4 Lu2 68.32(8) . .
C3 C4 Lu2 83.80(5) . .
C9 C4 Lu1 97.86(6) . .
C5 C4 Lu1 54.84(6) . .
C3 C4 Lu1 81.85(7) . .
Lu2 C4 Lu1 15.53(5) . .
C6 C5 C4 122.1 . .
C6 C5 C1 119.4 . .
C4 C5 C1 111.5 . .
C6 C5 Lu2 84.12(6) . .
C4 C5 Lu2 74.51(7) . .
C1 C5 Lu2 84.86(5) . .
C6 C5 Lu1 78.99(9) . .
C4 C5 Lu1 97.05(8) . .
C1 C5 Lu1 68.02(7) . .
Lu2 C5 Lu1 24.18(5) . .
C5 C6 C20 117.5 . .
C5 C6 C7 121.0 . .
C20 C6 C7 109.1 . .
C5 C6 Lu2 62.46(6) . .
C20 C6 Lu2 90.29(6) . .
C7 C6 Lu2 84.25(6) . .
C5 C6 Lu1 69.89(8) . .
C20 C6 Lu1 68.38(7) . .
C7 C6 Lu1 98.12(7) . .
Lu2 C6 Lu1 23.05(5) . .
C8 C7 C6 117.6 . .
C8 C7 C22 129.4 . .
C6 C7 C22 105.8 . .
C8 C7 C25 36.6 . .
C6 C7 C25 146.8 . .
C22 C7 C25 93.0 . .
C8 C7 Lu2 79.42(6) . .
C6 C7 Lu2 63.77(6) . .
C22 C7 Lu2 99.04(5) . .
C25 C7 Lu2 86.80(6) . .
C8 C7 Lu1 97.64(6) . .
C6 C7 Lu1 54.63(5) . .
C22 C7 Lu1 86.63(6) . .
C25 C7 Lu1 100.81(6) . .
Lu2 C7 Lu1 18.25(5) . .
C25 C8 C9 123.8 . .
C25 C8 C7 104.7 . .
C9 C8 C7 119.4 . .
C25 C8 Lu2 102.98(6) . .
C9 C8 Lu2 64.68(5) . .
C7 C8 Lu2 71.34(6) . .
C10 C9 C8 119.1 . .
C10 C9 C4 111.7 . .
C8 C9 C4 123.8 . .
C10 C9 Lu2 100.31(7) . .
C8 C9 Lu2 85.98(5) . .
C4 C9 Lu2 61.94(6) . .
C9 C10 C27 119.8 . .
C9 C10 C11 121.2 . .
C27 C10 C11 109.3 . .
C9 C10 Lu6 99.51(12) . .
C27 C10 Lu6 90.00(8) . .
C11 C10 Lu6 48.51(16) . .
C9 C10 Lu3 109.91(9) . .
C27 C10 Lu3 73.93(16) . .
C11 C10 Lu3 54.59(12) . .
Lu6 C10 Lu3 16.36(14) . .
C9 C10 Lu2 53.9 . .
C27 C10 Lu2 103.4 . .
C11 C10 Lu2 86.1 . .
Lu6 C10 Lu2 46.64(13) . .
Lu3 C10 Lu2 56.04(9) . .
C29 C11 C10 105.5 . .
C29 C11 C12 123.3 . .
C10 C11 C12 118.6 . .
C29 C11 Lu6 69.87(11) . .
C10 C11 Lu6 102.5(2) . .
C12 C11 Lu6 67.48(11) . .
C29 C11 Lu3 52.45(14) . .
C10 C11 Lu3 96.73(12) . .
C12 C11 Lu3 87.15(17) . .
Lu6 C11 Lu3 20.02(15) . .
C29 C11 Lu10 52.72(19) . .
C10 C11 Lu10 87.4(3) . .
C12 C11 Lu10 94.1(2) . .
Lu6 C11 Lu10 26.7(3) . .
Lu3 C11 Lu10 9.7(2) . .
C3 C12 C13 114.1 . .
C3 C12 C11 124.1 . .
C13 C12 C11 116.8 . .
C3 C12 Lu6 108.02(17) . .
C13 C12 Lu6 66.45(19) . .
C11 C12 Lu6 74.00(14) . .
C3 C12 Lu3 117.10(9) . .
C13 C12 Lu3 72.21(10) . .
C11 C12 Lu3 61.64(11) . .
Lu6 C12 Lu3 12.86(17) . .
C3 C12 Lu2 58.06(6) . .
C13 C12 Lu2 101.1 . .
C11 C12 Lu2 90.6 . .
Lu6 C12 Lu2 52.43(19) . .
Lu3 C12 Lu2 59.38(9) . .
C3 C12 Lu11 103.5(4) . .
C13 C12 Lu11 52.3(6) . .
C11 C12 Lu11 90.3(3) . .
Lu6 C12 Lu11 17.1(5) . .
Lu3 C12 Lu11 28.7(3) . .
Lu2 C12 Lu11 55.8(5) . .
C12 C13 C14 120.5 . .
C12 C13 C31 117.8 . .
C14 C13 C31 111.3 . .
C12 C13 Lu6 73.39(18) . .
C14 C13 Lu6 98.79(18) . .
C31 C13 Lu6 66.58(15) . .
C12 C13 Lu11 99.7(7) . .
C14 C13 Lu11 75.8(5) . .
C31 C13 Lu11 61.3(4) . .
Lu6 C13 Lu11 28.6(7) . .
C12 C13 Lu3 77.43(11) . .
C14 C13 Lu3 107.29(9) . .
C31 C13 Lu3 55.24(10) . .
Lu6 C13 Lu3 12.57(18) . .
Lu11 C13 Lu3 32.4(6) . .
C15 C14 C33 121.2 . .
C15 C14 C13 125.0 . .
C33 C14 C13 104.9 . .
C15 C14 Lu11 103.9(6) . .
C33 C14 Lu11 63.4(7) . .
C13 C14 Lu11 69.9(6) . .
C15 C14 Lu6 103.23(14) . .
C33 C14 Lu6 86.12(13) . .
C13 C14 Lu6 48.82(16) . .
Lu11 C14 Lu6 25.7(7) . .
C16 C15 C14 127.5 . .
C16 C15 C2 116.4 . .
C14 C15 C2 109.6 . .
C16 C15 Lu1 70.1 . .
C14 C15 Lu1 108.57(6) . .
C2 C15 Lu1 67.1 . .
C16 C15 Lu11 95.4(5) . .
C14 C15 Lu11 51.1(5) . .
C2 C15 Lu11 100.7(5) . .
Lu1 C15 Lu11 59.5(6) . .
C16 C15 Lu2 88.2 . .
C14 C15 Lu2 95.85(5) . .
C2 C15 Lu2 58.0 . .
Lu1 C15 Lu2 18.28(4) . .
Lu11 C15 Lu2 52.6(6) . .
C15 C16 C35 119.8 . .
C15 C16 C17 125.6 . .
C35 C16 C17 108.9 . .
C15 C16 Lu1 85.40(6) . .
C35 C16 Lu1 104.90(5) . .
C17 C16 Lu1 58.81(7) . .
C18 C17 C38 105.1 . .
C18 C17 C16 120.7 . .
C38 C17 C16 124.9 . .
C18 C17 C19 35.9 . .
C38 C17 C19 69.2 . .
C16 C17 C19 145.9 . .
C18 C17 Lu1 63.30(7) . .
C38 C17 Lu1 84.22(7) . .
C16 C17 Lu1 90.05(9) . .
C19 C17 Lu1 58.65(8) . .
C18 C17 Lu2 60.8 . .
C38 C17 Lu2 95.9 . .
C16 C17 Lu2 82.6 . .
C19 C17 Lu2 64.3 . .
Lu1 C17 Lu2 11.72(6) . .
C17 C18 C19 108.9 . .
C17 C18 C1 118.0 . .
C19 C18 C1 122.0 . .
C17 C18 C38 37.8 . .
C19 C18 C38 71.1 . .
C1 C18 C38 145.7 . .
C17 C18 Lu1 83.57(7) . .
C19 C18 Lu1 75.85(10) . .
C1 C18 Lu1 77.32(7) . .
C38 C18 Lu1 75.98(6) . .
C17 C18 C39 73.5 . .
C19 C18 C39 35.3 . .
C1 C18 C39 145.6 . .
C38 C18 C39 35.8 . .
Lu1 C18 C39 71.75(8) . .
C17 C18 Lu2 95.0 . .
C19 C18 Lu2 84.24(5) . .
C1 C18 Lu2 60.4 . .
C38 C18 Lu2 92.9 . .
Lu1 C18 Lu2 17.26(5) . .
C39 C18 Lu2 87.4 . .
C39 C19 C20 122.3 . .
C39 C19 C18 108.8 . .
C20 C19 C18 116.7 . .
C39 C19 C38 37.0 . .
C20 C19 C38 146.6 . .
C18 C19 C38 71.8 . .
C39 C19 C17 73.6 . .
C20 C19 C17 141.1 . .
C18 C19 C17 35.2 . .
C38 C19 C17 36.6 . .
C39 C19 Lu1 86.43(6) . .
C20 C19 Lu1 79.17(7) . .
C18 C19 Lu1 68.74(9) . .
C38 C19 Lu1 74.31(6) . .
C17 C19 Lu1 65.91(8) . .
C39 C19 Lu2 99.8 . .
C20 C19 Lu2 67.6 . .
C18 C19 Lu2 69.3 . .
C38 C19 Lu2 88.2 . .
C17 C19 Lu2 75.0 . .
Lu1 C19 Lu2 14.32(5) . .
C19 C20 C6 124.9 . .
C19 C20 C21 118.0 . .
C6 C20 C21 108.6 . .
C19 C20 Lu1 67.72(6) . .
C6 C20 Lu1 78.73(6) . .
C21 C20 Lu1 97.67(8) . .
C19 C20 Lu2 86.2 . .
C6 C20 Lu2 59.6 . .
C21 C20 Lu2 96.86(5) . .
Lu1 C20 Lu2 20.33(5) . .
C22 C21 C20 106.6 . .
C22 C21 C41 115.7 . .
C20 C21 C41 128.8 . .
C22 C21 Lu7 83.5(4) . .
C20 C21 Lu7 111.6(4) . .
C41 C21 Lu7 50.2(3) . .
C22 C21 Lu1 91.9 . .
C20 C21 Lu1 53.85(6) . .
C41 C21 Lu1 96.0 . .
Lu7 C21 Lu1 58.4(4) . .
C22 C21 Lu8 61.52(11) . .
C20 C21 Lu8 107.43(12) . .
C41 C21 Lu8 71.84(11) . .
Lu7 C21 Lu8 23.8(4) . .
Lu1 C21 Lu8 55.50(12) . .
C23 C22 C21 119.1 . .
C23 C22 C7 123.7 . .
C21 C22 C7 109.7 . .
C23 C22 Lu8 55.75(13) . .
C21 C22 Lu8 92.43(13) . .
C7 C22 Lu8 97.84(13) . .
C23 C22 Lu7 64.0(3) . .
C21 C22 Lu7 69.6(2) . .
C7 C22 Lu7 113.6(4) . .
Lu8 C22 Lu7 24.6(3) . .
C23 C22 Lu2 106.95(5) . .
C21 C22 Lu2 79.9 . .
C7 C22 Lu2 55.0 . .
Lu8 C22 Lu2 53.50(13) . .
Lu7 C22 Lu2 60.1(4) . .
C22 C23 C43 129.3 . .
C22 C23 C24 110.7 . .
C43 C23 C24 111.5 . .
C22 C23 Lu8 97.18(15) . .
C43 C23 Lu8 69.47(15) . .
C24 C23 Lu8 73.83(16) . .
C22 C23 Lu7 91.31(15) . .
C43 C23 Lu7 54.1(3) . .
C24 C23 Lu7 101.0(3) . .
Lu8 C23 Lu7 27.5(3) . .
C22 C23 Lu4 98.38(15) . .
C43 C23 Lu4 50.48(10) . .
C24 C23 Lu4 96.20(14) . .
Lu8 C23 Lu4 24.35(19) . .
Lu7 C23 Lu4 7.45(16) . .
C46 C24 C25 114.2 . .
C46 C24 C23 122.4 . .
C25 C24 C23 113.6 . .
C46 C24 C26 71.5 . .
C25 C24 C26 42.9 . .
C23 C24 C26 148.3 . .
C46 C24 Lu8 75.42(15) . .
C25 C24 Lu8 99.35(15) . .
C23 C24 Lu8 66.81(16) . .
C26 C24 Lu8 93.30(16) . .
C8 C25 C24 137.6 . .
C8 C25 C26 117.5 . .
C24 C25 C26 99.7 . .
C8 C25 C7 38.7 . .
C24 C25 C7 98.9 . .
C26 C25 C7 148.8 . .
C8 C25 Lu8 102.40(12) . .
C24 C25 Lu8 54.41(13) . .
C26 C25 Lu8 91.40(13) . .
C7 C25 Lu8 79.44(13) . .
C47 C26 C27 118.0 . .
C47 C26 C25 115.2 . .
C27 C26 C25 117.1 . .
C47 C26 C46 42.8 . .
C27 C26 C46 148.1 . .
C25 C26 C46 72.4 . .
C47 C26 C24 77.9 . .
C27 C26 C24 146.5 . .
C25 C26 C24 37.4 . .
C46 C26 C24 35.1 . .
C26 C27 C10 121.8 . .
C26 C27 C28 124.2 . .
C10 C27 C28 108.1 . .
C26 C27 C47 28.8 . .
C10 C27 C47 144.3 . .
C28 C27 C47 95.4 . .
C26 C27 Lu3 111.18(12) . .
C10 C27 Lu3 78.22(17) . .
C28 C27 Lu3 54.46(11) . .
C47 C27 Lu3 95.22(15) . .
C26 C27 Lu10 97.1(4) . .
C10 C27 Lu10 90.6(3) . .
C28 C27 Lu10 56.9(2) . .
C47 C27 Lu10 80.0(4) . .
Lu3 C27 Lu10 15.3(3) . .
C26 C27 Lu6 115.13(14) . .
C10 C27 Lu6 63.87(9) . .
C28 C27 Lu6 65.16(10) . .
C47 C27 Lu6 105.12(13) . .
Lu3 C27 Lu6 14.65(16) . .
Lu10 C27 Lu6 27.3(3) . .
C29 C28 C27 106.6 . .
C29 C28 C49 121.6 . .
C27 C28 C49 116.7 . .
C29 C28 Lu3 54.08(17) . .
C27 C28 Lu3 96.41(12) . .
C49 C28 Lu3 83.0(2) . .
C29 C28 Lu10 72.0(4) . .
C27 C28 Lu10 94.8(2) . .
C49 C28 Lu10 67.4(3) . .
Lu3 C28 Lu10 18.2(3) . .
C29 C28 Lu5 87.03(13) . .
C27 C28 Lu5 95.94(10) . .
C49 C28 Lu5 52.77(13) . .
Lu3 C28 Lu5 34.09(16) . .
Lu10 C28 Lu5 16.0(3) . .
C29 C28 Lu6 45.92(16) . .
C27 C28 Lu6 88.49(13) . .
C49 C28 Lu6 96.90(12) . .
Lu3 C28 Lu6 14.0(2) . .
Lu10 C28 Lu6 30.5(4) . .
Lu5 C28 Lu6 46.44(18) . .
C28 C29 C11 110.1 . .
C28 C29 C30 116.9 . .
C11 C29 C30 123.0 . .
C28 C29 Lu3 89.3(2) . .
C11 C29 Lu3 91.7(2) . .
C30 C29 Lu3 59.70(13) . .
C28 C29 Lu6 106.18(19) . .
C11 C29 Lu6 72.25(13) . .
C30 C29 Lu6 65.32(17) . .
Lu3 C29 Lu6 22.4(3) . .
C28 C29 Lu10 75.0(3) . .
C11 C29 Lu10 100.1(2) . .
C30 C29 Lu10 65.0(3) . .
Lu3 C29 Lu10 14.8(3) . .
Lu6 C29 Lu10 36.3(3) . .
C28 C29 Lu11 108.0(5) . .
C11 C29 Lu11 85.3(3) . .
C30 C29 Lu11 51.4(5) . .
Lu3 C29 Lu11 18.7(5) . .
Lu6 C29 Lu11 14.4(4) . .
Lu10 C29 Lu11 33.2(5) . .
C28 C29 Lu5 66.29(10) . .
C11 C29 Lu5 107.60(9) . .
C30 C29 Lu5 67.09(9) . .
Lu3 C29 Lu5 24.8(2) . .
Lu6 C29 Lu5 46.49(16) . .
Lu10 C29 Lu5 10.2(3) . .
Lu11 C29 Lu5 42.7(4) . .
C29 C30 C51 123.2 . .
C29 C30 C31 110.9 . .
C51 C30 C31 119.0 . .
C29 C30 Lu3 74.34(16) . .
C51 C30 Lu3 82.3(3) . .
C31 C30 Lu3 87.3(3) . .
C29 C30 Lu6 75.02(18) . .
C51 C30 Lu6 101.50(18) . .
C31 C30 Lu6 65.90(17) . .
Lu3 C30 Lu6 23.6(3) . .
C29 C30 Lu10 80.1(2) . .
C51 C30 Lu10 66.9(3) . .
C31 C30 Lu10 99.5(3) . .
Lu3 C30 Lu10 16.3(3) . .
Lu6 C30 Lu10 39.5(4) . .
C29 C30 Lu11 101.9(7) . .
C51 C30 Lu11 83.5(4) . .
C31 C30 Lu11 58.4(5) . .
Lu3 C30 Lu11 34.2(7) . .
Lu6 C30 Lu11 27.2(7) . .
Lu10 C30 Lu11 41.9(6) . .
C29 C30 Lu5 85.86(11) . .
C51 C30 Lu5 55.20(12) . .
C31 C30 Lu5 107.72(9) . .
Lu3 C30 Lu5 28.5(2) . .
Lu6 C30 Lu5 51.39(19) . .
Lu10 C30 Lu5 12.2(3) . .
Lu11 C30 Lu5 49.3(5) . .
C32 C31 C13 104.4 . .
C32 C31 C30 117.0 . .
C13 C31 C30 126.5 . .
C32 C31 Lu6 97.5(2) . .
C13 C31 Lu6 70.86(11) . .
C30 C31 Lu6 71.45(12) . .
C32 C31 Lu11 65.1(8) . .
C13 C31 Lu11 82.1(3) . .
C30 C31 Lu11 85.9(4) . .
Lu6 C31 Lu11 32.4(8) . .
C32 C31 Lu3 98.47(12) . .
C13 C31 Lu3 92.08(19) . .
C30 C31 Lu3 51.30(16) . .
Lu6 C31 Lu3 22.08(16) . .
Lu11 C31 Lu3 38.8(7) . .
C32 C31 Lu10 91.54(19) . .
C13 C31 Lu10 98.58(19) . .
C30 C31 Lu10 50.7(2) . .
Lu6 C31 Lu10 27.7(2) . .
Lu11 C31 Lu10 36.0(6) . .
Lu3 C31 Lu10 8.5(2) . .
C33 C32 C53 115.9 . .
C33 C32 C31 109.2 . .
C53 C32 C31 122.2 . .
C33 C32 Lu11 79.6(3) . .
C53 C32 Lu11 80.0(5) . .
C31 C32 Lu11 74.4(8) . .
C33 C32 Lu6 88.98(9) . .
C53 C32 Lu6 96.92(13) . .
C31 C32 Lu6 49.04(17) . .
Lu11 C32 Lu6 25.4(8) . .
C33 C32 Lu3 104.31(13) . .
C53 C32 Lu3 83.30(16) . .
C31 C32 Lu3 51.09(11) . .
Lu11 C32 Lu3 29.4(7) . .
Lu6 C32 Lu3 17.16(14) . .
C34 C33 C14 109.3 . .
C34 C33 C32 127.1 . .
C14 C33 C32 110.2 . .
C34 C33 Lu11 90.7(7) . .
C14 C33 Lu11 82.2(6) . .
C32 C33 Lu11 61.7(5) . .
C34 C33 Lu6 107.15(15) . .
C14 C33 Lu6 64.99(9) . .
C32 C33 Lu6 61.89(10) . .
Lu11 C33 Lu6 20.9(7) . .
C33 C34 C35 130.7 . .
C33 C34 C55 115.9 . .
C35 C34 C55 107.1 . .
C33 C34 Lu11 57.7(6) . .
C35 C34 Lu11 106.9(5) . .
C55 C34 Lu11 83.7(5) . .
C34 C35 C36 108.3 . .
C34 C35 C16 111.3 . .
C36 C35 C16 127.4 . .
C37 C36 C35 119.6 . .
C37 C36 C56 120.1 . .
C35 C36 C56 111.6 . .
C36 C37 C59 114.1 . .
C36 C37 C38 114.6 . .
C59 C37 C38 122.6 . .
C39 C38 C17 111.4 . .
C39 C38 C37 118.1 . .
C17 C38 C37 123.1 . .
C39 C38 C19 37.3 . .
C17 C38 C19 74.2 . .
C37 C38 C19 149.3 . .
C39 C38 C18 74.4 . .
C17 C38 C18 37.1 . .
C37 C38 C18 152.7 . .
C19 C38 C18 37.1 . .
C39 C38 Lu1 71.29(8) . .
C17 C38 Lu1 65.24(7) . .
C37 C38 Lu1 105.81(6) . .
C19 C38 Lu1 55.29(7) . .
C18 C38 Lu1 52.77(6) . .
C38 C39 C19 105.7 . .
C38 C39 C40 123.4 . .
C19 C39 C40 124.3 . .
C38 C39 C18 69.9 . .
C19 C39 C18 35.9 . .
C40 C39 C18 151.0 . .
C38 C39 Lu1 79.28(7) . .
C19 C39 Lu1 62.13(6) . .
C40 C39 Lu1 100.51(7) . .
C18 C39 Lu1 53.94(7) . .
C60 C40 C39 118.1 . .
C60 C40 C41 113.8 . .
C39 C40 C41 120.5 . .
C60 C40 Lu7 73.6(6) . .
C39 C40 Lu7 110.1(4) . .
C41 C40 Lu7 59.9(7) . .
C60 C40 Lu4 66.51(9) . .
C39 C40 Lu4 112.92(10) . .
C41 C40 Lu4 64.65(9) . .
Lu7 C40 Lu4 7.1(6) . .
C60 C40 Lu1 105.81(5) . .
C39 C40 Lu1 52.12(5) . .
C41 C40 Lu1 87.83(5) . .
Lu7 C40 Lu1 58.4(4) . .
Lu4 C40 Lu1 62.20(10) . .
C42 C41 C40 124.3 . .
C42 C41 C21 120.2 . .
C40 C41 C21 105.7 . .
C42 C41 Lu7 60.9(4) . .
C40 C41 Lu7 84.5(7) . .
C21 C41 Lu7 97.9(5) . .
C42 C41 Lu4 56.89(13) . .
C40 C41 Lu4 84.41(10) . .
C21 C41 Lu4 103.61(9) . .
Lu7 C41 Lu4 5.9(5) . .
C42 C41 Lu8 62.59(12) . .
C40 C41 Lu8 100.20(12) . .
C21 C41 Lu8 79.56(11) . .
Lu7 C41 Lu8 21.5(7) . .
Lu4 C41 Lu8 25.96(14) . .
C42 C41 Lu9 57.3(4) . .
C40 C41 Lu9 83.1(5) . .
C21 C41 Lu9 104.7(3) . .
Lu7 C41 Lu9 6.8(6) . .
Lu4 C41 Lu9 1.5(5) . .
Lu8 C41 Lu9 27.4(4) . .
C41 C42 C43 122.8 . .
C41 C42 C62 120.3 . .
C43 C42 C62 104.3 . .
C41 C42 Lu7 82.94(15) . .
C43 C42 Lu7 81.1(6) . .
C62 C42 Lu7 69.5(6) . .
C41 C42 Lu4 93.0(2) . .
C43 C42 Lu4 79.64(14) . .
C62 C42 Lu4 59.56(14) . .
Lu7 C42 Lu4 11.3(3) . .
C41 C42 Lu9 97.8(5) . .
C43 C42 Lu9 78.6(5) . .
C62 C42 Lu9 55.6(4) . .
Lu7 C42 Lu9 16.3(5) . .
Lu4 C42 Lu9 5.0(5) . .
C41 C42 Lu8 91.62(13) . .
C43 C42 Lu8 56.41(13) . .
C62 C42 Lu8 85.39(12) . .
Lu7 C42 Lu8 25.9(7) . .
Lu4 C42 Lu8 29.44(16) . .
Lu9 C42 Lu8 31.7(5) . .
C42 C43 C23 112.6 . .
C42 C43 C44 115.0 . .
C23 C43 C44 119.3 . .
C42 C43 Lu7 60.6(4) . .
C23 C43 Lu7 94.1(5) . .
C44 C43 Lu7 78.83(19) . .
C42 C43 Lu8 92.54(16) . .
C23 C43 Lu8 73.62(15) . .
C44 C43 Lu8 68.92(16) . .
Lu7 C43 Lu8 32.9(4) . .
C42 C43 Lu4 65.39(18) . .
C23 C43 Lu4 101.78(13) . .
C44 C43 Lu4 68.0(2) . .
Lu7 C43 Lu4 11.2(3) . .
Lu8 C43 Lu4 33.21(19) . .
C42 C43 Lu9 71.4(4) . .
C23 C43 Lu9 104.2(4) . .
C44 C43 Lu9 60.5(4) . .
Lu7 C43 Lu9 18.4(4) . .
Lu8 C43 Lu9 32.2(4) . .
Lu4 C43 Lu9 7.6(5) . .
C45 C44 C43 124.6 . .
C45 C44 C63 128.4 . .
C43 C44 C63 98.2 . .
C45 C44 C66 32.9 . .
C43 C44 C66 149.1 . .
C63 C44 C66 95.8 . .
C45 C44 Lu8 75.58(17) . .
C43 C44 Lu8 72.31(17) . .
C63 C44 Lu8 94.37(16) . .
C66 C44 Lu8 79.25(18) . .
C45 C44 Lu4 100.94(17) . .
C43 C44 Lu4 75.3(2) . .
C63 C44 Lu4 60.27(11) . .
C66 C44 Lu4 88.2(2) . .
Lu8 C44 Lu4 34.42(19) . .
C45 C44 Lu9 93.5(4) . .
C43 C44 Lu9 86.8(4) . .
C63 C44 Lu9 58.4(4) . .
C66 C44 Lu9 77.3(4) . .
Lu8 C44 Lu9 36.8(5) . .
Lu4 C44 Lu9 11.6(4) . .
C45 C44 Lu7 104.5(4) . .
C43 C44 Lu7 64.3(5) . .
C63 C44 Lu7 66.8(5) . .
C66 C44 Lu7 96.8(4) . .
Lu8 C44 Lu7 31.4(4) . .
Lu4 C44 Lu7 11.3(6) . .
Lu9 C44 Lu7 22.5(6) . .
C66 C45 C44 108.3 . .
C66 C45 C46 131.8 . .
C44 C45 C46 114.5 . .
C66 C45 Lu8 98.76(16) . .
C44 C45 Lu8 68.60(17) . .
C46 C45 Lu8 77.79(15) . .
C66 C45 Lu9 76.7(4) . .
C44 C45 Lu9 57.2(4) . .
C46 C45 Lu9 108.6(3) . .
Lu8 C45 Lu9 30.9(4) . .
C66 C45 Lu4 86.11(15) . .
C44 C45 Lu4 51.05(11) . .
C46 C45 Lu4 103.74(12) . .
Lu8 C45 Lu4 26.68(18) . .
Lu9 C45 Lu4 9.5(4) . .
C66 C45 Lu7 94.4(5) . .
C44 C45 Lu7 49.7(4) . .
C46 C45 Lu7 96.5(4) . .
Lu8 C45 Lu7 21.7(3) . .
Lu9 C45 Lu7 17.7(5) . .
Lu4 C45 Lu7 8.6(5) . .
C24 C46 C45 126.3 . .
C24 C46 C47 104.7 . .
C45 C46 C47 119.1 . .
C24 C46 C26 73.3 . .
C45 C46 C26 142.4 . .
C47 C46 C26 31.4 . .
C24 C46 Lu8 73.95(15) . .
C45 C46 Lu8 67.47(14) . .
C47 C46 Lu8 103.10(16) . .
C26 C46 Lu8 93.34(15) . .
C26 C47 C48 131.5 . .
C26 C47 C46 105.8 . .
C48 C47 C46 114.8 . .
C26 C47 C27 33.2 . .
C48 C47 C27 98.4 . .
C46 C47 C27 132.1 . .
C26 C47 Lu5 96.63(14) . .
C48 C47 Lu5 55.85(10) . .
C46 C47 Lu5 94.81(11) . .
C27 C47 Lu5 75.52(15) . .
C26 C47 Lu8 89.05(11) . .
C48 C47 Lu8 97.60(12) . .
C46 C47 Lu8 49.25(12) . .
C27 C47 Lu8 94.84(11) . .
Lu5 C47 Lu8 50.48(14) . .
C47 C48 C67 118.5 . .
C47 C48 C49 113.2 . .
C67 C48 C49 108.4 . .
C47 C48 Lu5 97.39(12) . .
C67 C48 Lu5 66.38(18) . .
C49 C48 Lu5 60.90(14) . .
C47 C48 Lu10 91.09(17) . .
C67 C48 Lu10 81.7(3) . .
C49 C48 Lu10 50.9(3) . .
Lu5 C48 Lu10 15.4(2) . .
C50 C49 C28 127.5 . .
C50 C49 C48 107.6 . .
C28 C49 C48 115.3 . .
C50 C49 Lu5 57.12(14) . .
C28 C49 Lu5 97.1(2) . .
C48 C49 Lu5 85.38(17) . .
C50 C49 Lu10 65.7(2) . .
C28 C49 Lu10 78.0(4) . .
C48 C49 Lu10 100.3(4) . .
Lu5 C49 Lu10 20.5(3) . .
C50 C49 Lu3 72.38(13) . .
C28 C49 Lu3 63.62(14) . .
C48 C49 Lu3 114.07(10) . .
Lu5 C49 Lu3 37.51(17) . .
Lu10 C49 Lu3 17.1(4) . .
C49 C50 C68 107.6 . .
C49 C50 C51 107.8 . .
C68 C50 C51 135.8 . .
C49 C50 Lu5 84.17(17) . .
C68 C50 Lu5 74.1(2) . .
C51 C50 Lu5 84.1(2) . .
C49 C50 Lu10 77.5(2) . .
C68 C50 Lu10 96.2(5) . .
C51 C50 Lu10 67.0(5) . .
Lu5 C50 Lu10 22.1(4) . .
C49 C50 Lu3 75.25(10) . .
C68 C50 Lu3 112.63(10) . .
C51 C50 Lu3 53.97(11) . .
Lu5 C50 Lu3 38.6(2) . .
Lu10 C50 Lu3 16.5(4) . .
C52 C51 C30 123.6 . .
C52 C51 C50 101.1 . .
C30 C51 C50 122.0 . .
C52 C51 Lu3 97.36(12) . .
C30 C51 Lu3 54.53(18) . .
C50 C51 Lu3 87.9(2) . .
C52 C51 Lu10 89.4(3) . .
C30 C51 Lu10 75.1(5) . .
C50 C51 Lu10 70.1(4) . .
Lu3 C51 Lu10 21.2(4) . .
C52 C51 Lu5 81.43(14) . .
C30 C51 Lu5 95.07(19) . .
C50 C51 Lu5 54.23(14) . .
Lu3 C51 Lu5 41.53(18) . .
Lu10 C51 Lu5 20.3(4) . .
C52 C51 Lu6 93.80(14) . .
C30 C51 Lu6 47.20(16) . .
C50 C51 Lu6 100.87(15) . .
Lu3 C51 Lu6 13.0(2) . .
Lu10 C51 Lu6 32.6(5) . .
Lu5 C51 Lu6 52.4(2) . .
C52 C51 Lu11 69.5(6) . .
C30 C51 Lu11 64.9(5) . .
C50 C51 Lu11 106.5(6) . .
Lu3 C51 Lu11 31.3(6) . .
Lu10 C51 Lu11 38.8(7) . .
Lu5 C51 Lu11 52.3(6) . .
Lu6 C51 Lu11 24.4(6) . .
C51 C52 C53 115.8 . .
C51 C52 C70 128.7 . .
C53 C52 C70 108.0 . .
C51 C52 Lu10 57.1(3) . .
C53 C52 Lu10 98.4(3) . .
C70 C52 Lu10 92.2(4) . .
C51 C52 Lu5 65.83(13) . .
C53 C52 Lu5 110.33(12) . .
C70 C52 Lu5 75.11(18) . .
Lu10 C52 Lu5 18.6(3) . .
C51 C52 Lu11 79.9(6) . .
C53 C52 Lu11 59.7(6) . .
C70 C52 Lu11 101.6(6) . .
Lu10 C52 Lu11 38.7(6) . .
Lu5 C52 Lu11 52.1(6) . .
C51 C52 Lu3 50.93(10) . .
C53 C52 Lu3 87.79(16) . .
C70 C52 Lu3 108.31(12) . .
Lu10 C52 Lu3 17.1(3) . .
Lu5 C52 Lu3 35.66(16) . .
Lu11 C52 Lu3 31.7(6) . .
C51 C52 Lu6 59.55(11) . .
C53 C52 Lu6 74.35(10) . .
C70 C52 Lu6 112.07(15) . .
Lu10 C52 Lu6 27.5(4) . .
Lu5 C52 Lu6 45.4(2) . .
Lu11 C52 Lu6 20.4(6) . .
Lu3 C52 Lu6 13.44(18) . .
C32 C53 C54 120.1 . .
C32 C53 C52 121.5 . .
C54 C53 C52 107.3 . .
C32 C53 Lu11 61.3(6) . .
C54 C53 Lu11 91.6(7) . .
C52 C53 Lu11 86.7(4) . .
C32 C53 Lu3 68.42(16) . .
C54 C53 Lu3 111.63(8) . .
C52 C53 Lu3 63.38(16) . .
Lu11 C53 Lu3 27.6(5) . .
C32 C53 Lu6 55.84(12) . .
C54 C53 Lu6 108.43(14) . .
C52 C53 Lu6 78.97(8) . .
Lu11 C53 Lu6 17.2(7) . .
Lu3 C53 Lu6 15.59(15) . .
C32 C53 Lu10 82.5(3) . .
C54 C53 Lu10 102.0(3) . .
C52 C53 Lu10 54.5(2) . .
Lu11 C53 Lu10 32.3(4) . .
Lu3 C53 Lu10 14.5(2) . .
Lu6 C53 Lu10 27.4(3) . .
C55 C54 C53 122.9 . .
C55 C54 C71 116.6 . .
C53 C54 C71 109.6 . .
C55 C54 Lu11 83.2(3) . .
C53 C54 Lu11 56.5(6) . .
C71 C54 Lu11 100.2(5) . .
C56 C55 C54 120.8 . .
C56 C55 C34 114.6 . .
C54 C55 C34 117.6 . .
C56 C55 Lu11 113.9(6) . .
C54 C55 Lu11 67.7(2) . .
C34 C55 Lu11 65.4(3) . .
C55 C56 C57 123.0 . .
C55 C56 C36 98.4 . .
C57 C56 C36 119.4 . .
C58 C57 C72 123.2 . .
C58 C57 C56 116.3 . .
C72 C57 C56 116.3 . .
C57 C58 C76 119.9 . .
C57 C58 C59 120.4 . .
C76 C58 C59 107.7 . .
C57 C58 Lu9 95.2(4) . .
C76 C58 Lu9 51.1(4) . .
C59 C58 Lu9 87.9(3) . .
C57 C58 Lu4 102.23(13) . .
C76 C58 Lu4 51.59(11) . .
C59 C58 Lu4 80.10(17) . .
Lu9 C58 Lu4 8.6(3) . .
C60 C59 C37 117.5 . .
C60 C59 C58 106.8 . .
C37 C59 C58 127.2 . .
C59 C60 C61 109.5 . .
C59 C60 C40 120.0 . .
C61 C60 C40 120.6 . .
C59 C60 Lu7 105.1(6) . .
C61 C60 Lu7 62.6(3) . .
C40 C60 Lu7 74.1(4) . .
C59 C60 Lu4 100.19(12) . .
C61 C60 Lu4 55.26(13) . .
C40 C60 Lu4 84.30(15) . .
Lu7 C60 Lu4 10.2(4) . .
C59 C60 Lu9 93.1(5) . .
C61 C60 Lu9 53.0(4) . .
C40 C60 Lu9 92.0(4) . .
Lu7 C60 Lu9 18.3(6) . .
Lu4 C60 Lu9 8.6(4) . .
C62 C61 C76 116.8 . .
C62 C61 C60 125.6 . .
C76 C61 C60 107.1 . .
C62 C61 Lu4 60.85(13) . .
C76 C61 Lu4 86.56(19) . .
C60 C61 Lu4 93.0(2) . .
C62 C61 Lu7 60.9(6) . .
C76 C61 Lu7 97.1(6) . .
C60 C61 Lu7 84.1(2) . .
Lu4 C61 Lu7 12.1(3) . .
C62 C61 Lu9 65.7(6) . .
C76 C61 Lu9 75.3(5) . .
C60 C61 Lu9 98.4(5) . .
Lu4 C61 Lu9 11.5(5) . .
Lu7 C61 Lu9 23.3(5) . .
C63 C62 C61 124.5 . .
C63 C62 C42 107.1 . .
C61 C62 C42 115.2 . .
C63 C62 Lu4 73.2(3) . .
C61 C62 Lu4 81.44(13) . .
C42 C62 Lu4 78.7(2) . .
C63 C62 Lu7 83.27(17) . .
C61 C62 Lu7 82.8(8) . .
C42 C62 Lu7 66.0(7) . .
Lu4 C62 Lu7 13.9(5) . .
C63 C62 Lu9 66.0(6) . .
C61 C62 Lu9 79.6(7) . .
C42 C62 Lu9 89.8(5) . .
Lu4 C62 Lu9 11.7(5) . .
Lu7 C62 Lu9 25.5(6) . .
C63 C62 Lu8 67.16(12) . .
C61 C62 Lu8 100.40(12) . .
C42 C62 Lu8 64.46(12) . .
Lu4 C62 Lu8 20.06(16) . .
Lu7 C62 Lu8 19.1(6) . .
Lu9 C62 Lu8 27.6(6) . .
C62 C63 C64 116.9 . .
C62 C63 C44 114.5 . .
C64 C63 C44 113.4 . .
C62 C63 Lu4 66.9(2) . .
C64 C63 Lu4 84.0(2) . .
C44 C63 Lu4 79.87(10) . .
C62 C63 Lu9 76.8(5) . .
C64 C63 Lu9 70.8(5) . .
C44 C63 Lu9 83.1(7) . .
Lu4 C63 Lu9 13.5(5) . .
C62 C63 Lu7 60.7(3) . .
C64 C63 Lu7 94.7(6) . .
C44 C63 Lu7 76.4(6) . .
Lu4 C63 Lu7 10.7(6) . .
Lu9 C63 Lu7 24.2(7) . .
C62 C63 Lu8 85.88(14) . .
C64 C63 Lu8 92.04(14) . .
C44 C63 Lu8 52.91(13) . .
Lu4 C63 Lu8 27.33(17) . .
Lu9 C63 Lu8 31.1(7) . .
Lu7 C63 Lu8 27.1(5) . .
C75 C64 C65 115.5 . .
C75 C64 C63 123.4 . .
C65 C64 C63 112.2 . .
C75 C64 Lu9 82.4(7) . .
C65 C64 Lu9 91.5(5) . .
C63 C64 Lu9 67.6(6) . .
C75 C64 Lu4 86.78(10) . .
C65 C64 Lu4 97.72(15) . .
C63 C64 Lu4 58.04(14) . .
Lu9 C64 Lu4 9.9(6) . .
C75 C64 Lu7 89.0(6) . .
C65 C64 Lu7 99.9(3) . .
C63 C64 Lu7 54.0(5) . .
Lu9 C64 Lu7 14.0(7) . .
Lu4 C64 Lu7 4.1(5) . .
C64 C65 C66 124.5 . .
C64 C65 C74 96.1 . .
C66 C65 C74 125.1 . .
C64 C65 Lu9 56.2(4) . .
C66 C65 Lu9 87.2(5) . .
C74 C65 Lu9 87.5(6) . .
C64 C65 Lu4 54.75(9) . .
C66 C65 Lu4 83.97(7) . .
C74 C65 Lu4 94.08(10) . .
Lu9 C65 Lu4 6.6(6) . .
C64 C65 Lu8 78.58(12) . .
C66 C65 Lu8 60.46(11) . .
C74 C65 Lu8 100.30(12) . .
Lu9 C65 Lu8 27.0(5) . .
Lu4 C65 Lu8 25.07(13) . .
C45 C66 C65 131.9 . .
C45 C66 C67 110.8 . .
C65 C66 C67 109.7 . .
C45 C66 C44 38.9 . .
C65 C66 C44 93.5 . .
C67 C66 C44 144.5 . .
C45 C66 Lu8 55.68(13) . .
C65 C66 Lu8 93.61(12) . .
C67 C66 Lu8 98.63(14) . .
C44 C66 Lu8 52.12(14) . .
C45 C66 Lu9 78.7(5) . .
C65 C66 Lu9 63.4(4) . .
C67 C66 Lu9 110.8(4) . .
C44 C66 Lu9 55.9(5) . .
Lu8 C66 Lu9 30.4(4) . .
C45 C66 Lu5 98.67(11) . .
C65 C66 Lu5 87.25(11) . .
C67 C66 Lu5 51.03(8) . .
C44 C66 Lu5 106.17(9) . .
Lu8 C66 Lu5 54.16(16) . .
Lu9 C66 Lu5 59.7(4) . .
C45 C66 Lu4 70.90(11) . .
C65 C66 Lu4 69.39(10) . .
C67 C66 Lu4 114.60(10) . .
C44 C66 Lu4 48.57(11) . .
Lu8 C66 Lu4 25.86(15) . .
Lu9 C66 Lu4 8.0(5) . .
Lu5 C66 Lu4 63.86(12) . .
C48 C67 C68 107.7 . .
C48 C67 C66 124.1 . .
C68 C67 C66 119.6 . .
C48 C67 Lu5 80.94(16) . .
C68 C67 Lu5 58.60(13) . .
C66 C67 Lu5 98.85(13) . .
C48 C67 Lu10 71.2(2) . .
C68 C67 Lu10 62.48(17) . .
C66 C67 Lu10 105.1(2) . .
Lu5 C67 Lu10 9.8(2) . .
C67 C68 C50 108.1 . .
C67 C68 C69 126.6 . .
C50 C68 C69 110.6 . .
C67 C68 Lu5 84.97(14) . .
C50 C68 Lu5 63.56(18) . .
C69 C68 Lu5 80.84(15) . .
C67 C68 Lu10 89.8(3) . .
C50 C68 Lu10 52.1(3) . .
C69 C68 Lu10 86.14(19) . .
Lu5 C68 Lu10 11.4(3) . .
C74 C69 C70 141.0 . .
C74 C69 C68 106.7 . .
C70 C69 C68 106.0 . .
C74 C69 Lu5 102.92(13) . .
C70 C69 Lu5 79.34(14) . .
C68 C69 Lu5 54.87(10) . .
C74 C69 Lu10 110.5(3) . .
C70 C69 Lu10 69.4(3) . .
C68 C69 Lu10 59.99(19) . .
Lu5 C69 Lu10 10.0(2) . .
C69 C70 C71 106.9 . .
C69 C70 C52 136.2 . .
C71 C70 C52 107.7 . .
C69 C70 Lu5 71.23(17) . .
C71 C70 Lu5 109.27(9) . .
C52 C70 Lu5 72.57(16) . .
C69 C70 Lu10 86.5(4) . .
C71 C70 Lu10 105.56(19) . .
C52 C70 Lu10 58.9(3) . .
Lu5 C70 Lu10 15.3(3) . .
C69 C70 Lu11 110.8(5) . .
C71 C70 Lu11 79.0(4) . .
C52 C70 Lu11 52.2(5) . .
Lu5 C70 Lu11 44.4(5) . .
Lu10 C70 Lu11 31.7(5) . .
C54 C71 C70 107.3 . .
C54 C71 C72 123.1 . .
C70 C71 C72 119.8 . .
C73 C72 C57 112.9 . .
C73 C72 C71 119.2 . .
C57 C72 C71 118.6 . .
C75 C73 C72 131.6 . .
C75 C73 C74 105.4 . .
C72 C73 C74 114.0 . .
C75 C73 Lu9 53.6(4) . .
C72 C73 Lu9 103.9(5) . .
C74 C73 Lu9 82.8(4) . .
C69 C74 C73 118.7 . .
C69 C74 C65 128.4 . .
C73 C74 C65 104.2 . .
C69 C74 Lu5 55.47(10) . .
C73 C74 Lu5 109.58(9) . .
C65 C74 Lu5 85.05(11) . .
C69 C74 Lu9 112.2(3) . .
C73 C74 Lu9 69.3(5) . .
C65 C74 Lu9 56.8(5) . .
Lu5 C74 Lu9 59.0(3) . .
C64 C75 C73 118.6 . .
C64 C75 C76 116.2 . .
C73 C75 C76 114.5 . .
C64 C75 Lu9 63.7(6) . .
C73 C75 Lu9 99.2(5) . .
C76 C75 Lu9 75.6(5) . .
C64 C75 Lu4 63.79(13) . .
C73 C75 Lu4 106.43(13) . .
C76 C75 Lu4 69.59(16) . .
Lu9 C75 Lu4 8.0(5) . .
C64 C75 Lu7 66.1(4) . .
C73 C75 Lu7 108.3(4) . .
C76 C75 Lu7 65.8(3) . .
Lu9 C75 Lu7 11.5(5) . .
Lu4 C75 Lu7 3.9(3) . .
C61 C76 C58 108.8 . .
C61 C76 C75 121.9 . .
C58 C76 C75 117.9 . .
C61 C76 Lu9 70.6(4) . .
C58 C76 Lu9 101.8(6) . .
C75 C76 Lu9 67.9(4) . .
C61 C76 Lu4 60.02(18) . .
C58 C76 Lu4 102.52(13) . .
C75 C76 Lu4 77.2(2) . .
Lu9 C76 Lu4 10.7(4) . .
C61 C76 Lu7 53.4(4) . .
C58 C76 Lu7 99.4(4) . .
C75 C76 Lu7 85.55(11) . .
Lu9 C76 Lu7 18.7(4) . .
Lu4 C76 Lu7 8.4(2) . .
N4A Ni1A N2A 177.7 . .
N4A Ni1A N1A 89.9 . 6_565
N2A Ni1A N1A 90.0 . 6_565
N4A Ni1A N1A 89.9 . .
N2A Ni1A N1A 90.0 . .
N1A Ni1A N1A 177.5 6_565 .
C2A N1A C1A 104.2 . .
C2A N1A Ni1A 128.0 . .
C1A N1A Ni1A 127.8 . .
C14A N2A C14A 103.9(5) 6_565 .
C14A N2A Ni1A 128.0(3) 6_565 .
C14A N2A Ni1A 128.0(2) . .
C4A N4A C4A 103.7(4) 6_565 .
C4A N4A Ni1A 128.1(2) 6_565 .
C4A N4A Ni1A 128.1(2) . .
C13A C1A N1A 124.6(2) . .
C13A C1A C10A 124.4(3) . .
N1A C1A C10A 110.9(2) . .
C13A C1A C2A 162.5(2) . .
N1A C1A C2A 37.9 . .
C10A C1A C2A 73.1(2) . .
C3A C2A N1A 124.5 . .
C3A C2A C7A 124.4(2) . .
N1A C2A C7A 111.1(2) . .
C3A C2A C1A 162.4 . .
N1A C2A C1A 37.9 . .
C7A C2A C1A 73.1(2) . .
C4A C3A C2A 124.6(2) . .
C4A C3A H3A 117.7 . .
C2A C3A H3A 117.7 . .
C3A C4A N4A 124.8(4) . .
C3A C4A C5A 123.8(4) . .
N4A C4A C5A 111.4(4) . .
C3A C4A C4A 162.9(2) . 6_565
N4A C4A C4A 38.1(2) . 6_565
C5A C4A C4A 73.2(3) . 6_565
C5A C5A C4A 106.8(3) 6_565 .
C5A C5A C6A 128.7(3) 6_565 .
C4A C5A C6A 124.4(5) . .
C5A C6A C18A 110.9(5) . .
C5A C6A H6A1 109.5 . .
C18A C6A H6A1 109.5 . .
C5A C6A H6A2 109.5 . .
C18A C6A H6A2 109.5 . .
H6A1 C6A H6A2 108.0 . .
C10A C7A C2A 106.8(4) . .
C10A C7A C8A 129.9(5) . .
C2A C7A C8A 123.3(5) . .
C7A C8A C9A 112.0(5) . .
C7A C8A H8A1 109.2 . .
C9A C8A H8A1 109.2 . .
C7A C8A H8A2 109.2 . .
C9A C8A H8A2 109.2 . .
H8A1 C8A H8A2 107.9 . .
C8A C9A H9A1 109.5 . .
C8A C9A H9A2 109.5 . .
H9A1 C9A H9A2 109.5 . .
C8A C9A H9A3 109.5 . .
H9A1 C9A H9A3 109.5 . .
H9A2 C9A H9A3 109.5 . .
C7A C10A C1A 107.0(4) . .
C7A C10A C11A 129.3(5) . .
C1A C10A C11A 123.5(5) . .
C12A C11A C10A 112.7(5) . .
C12A C11A H11A 109.1 . .
C10A C11A H11A 109.1 . .
C12A C11A H11B 109.1 . .
C10A C11A H11B 109.1 . .
H11A C11A H11B 107.8 . .
C11A C12A H12A 109.5 . .
C11A C12A H12B 109.5 . .
H12A C12A H12B 109.5 . .
C11A C12A H12C 109.5 . .
H12A C12A H12C 109.5 . .
H12B C12A H12C 109.5 . .
C14A C13A C1A 124.8(4) . .
C14A C13A H13A 117.6 . .
C1A C13A H13A 117.6 . .
C13A C14A N2A 124.7(5) . .
C13A C14A C15A 123.8(5) . .
N2A C14A C15A 111.4(4) . .
C13A C14A C14A 162.7(3) . 6_565
N2A C14A C14A 38.0(2) . 6_565
C15A C14A C14A 73.4(3) . 6_565
C15A C15A C14A 106.6(3) 6_565 .
C15A C15A C16A 129.1(3) 6_565 .
C14A C15A C16A 124.2(5) . .
C15A C16A C17A 112.7(5) . .
C15A C16A H16A 109.1 . .
C17A C16A H16A 109.1 . .
C15A C16A H16B 109.1 . .
C17A C16A H16B 109.1 . .
H16A C16A H16B 107.8 . .
C16A C17A H17A 109.5 . .
C16A C17A H17B 109.5 . .
H17A C17A H17B 109.5 . .
C16A C17A H17C 109.5 . .
H17A C17A H17C 109.5 . .
H17B C17A H17C 109.5 . .
C6A C18A H18A 114.7 . .
C6A C18A H18B 110.0 . .
H18A C18A H18B 108.7 . .
C6A C18A H18C 107.4 . .
H18A C18A H18C 107.7 . .
H18B C18A H18C 108.0 . .
C6B C1B C2B 120.6(10) . .
C6B C1B H1B 119.7 . .
C2B C1B H1B 119.7 . .
C3B C2B C1B 119.7(11) . .
C3B C2B H2B 120.2 . .
C1B C2B H2B 120.2 . .
C2B C3B C4B 119.9(12) . .
C2B C3B H3B 120.0 . .
C4B C3B H3B 120.0 . .
C5B C4B C3B 120.5(12) . .
C5B C4B H4B 119.7 . .
C3B C4B H4B 119.7 . .
C4B C5B C6B 119.9(9) . .
C4B C5B H5B 120.0 . .
C6B C5B H5B 120.0 . .
C1B C6B C5B 119.4(9) . .
C1B C6B H6B 120.3 . .
C5B C6B H6B 120.3 . .
C8B C7B C9B 112.6(8) . .
C8B C7B H7B 123.7 . .
C9B C7B H7B 123.7 . .
C9B C8B C7B 122.7(11) 2_656 .
C9B C8B H8B 118.6 2_656 .
C7B C8B H8B 118.6 . .
C8B C9B C7B 124.2(10) 2_656 .
C8B C9B H9B 117.9 2_656 .
C7B C9B H9B 117.9 . .

loop_
_geom_bond_atom_site_label_1
_geom_bond_atom_site_label_2
_geom_bond_distance
_geom_bond_site_symmetry_2
Lu1 Lu5 0.898(4) 6_565
Lu1 Lu2 0.9177(18) .
Lu1 Lu10 1.507(17) 6_565
Lu1 Lu8 1.807(7) 6_565
Lu1 C18 2.006(3) .
Lu1 C19 2.087(3) .
Lu1 C1 2.125(3) .
Lu1 Lu9 2.174(17) 6_565
Lu1 Lu3 2.208(6) 6_565
Lu1 C20 2.215(3) .
Lu1 C17 2.231(3) .
Lu1 C5 2.236(2) .
Lu2 Lu5 1.092(5) 6_565
Lu2 Lu10 1.187(14) 6_565
Lu2 Lu3 1.707(6) 6_565
Lu2 Lu8 1.906(6) 6_565
Lu2 C5 1.981(2) .
Lu2 C4 2.054(2) .
Lu2 Lu6 2.173(6) .
Lu2 C6 2.222(2) .
Lu2 C1 2.272(3) .
Lu2 C9 2.3176(18) .
Lu2 C3 2.327(2) .
Lu3 Lu10 0.727(14) .
Lu3 Lu6 0.770(7) .
Lu3 Lu11 1.33(2) .
Lu3 Lu5 1.496(7) .
Lu3 Lu3 1.518(13) 6_565
Lu3 C30 1.594(4) .
Lu3 Lu2 1.707(6) 6_565
Lu3 C29 1.778(4) .
Lu3 C51 1.940(5) .
Lu3 Lu10 2.011(17) 6_565
Lu3 C31 2.040(6) .
Lu3 C28 2.195(5) .
Lu4 Lu4 0.762(16) 6_565
Lu4 Lu9 1.134(17) 6_565
Lu4 Lu8 1.259(7) .
Lu4 Lu8 1.553(8) 6_565
Lu4 C62 1.836(5) .
Lu4 C63 1.911(6) .
Lu4 C61 2.078(5) .
Lu4 C42 2.088(7) .
Lu4 C44 2.166(5) .
Lu4 C64 2.240(7) .
Lu4 C43 2.259(5) .
Lu4 C76 2.395(3) .
Lu5 Lu10 0.774(13) .
Lu5 Lu1 0.898(4) 6_565
Lu5 Lu2 1.093(5) 6_565
Lu5 C50 1.807(4) .
Lu5 C68 1.942(6) .
Lu5 Lu6 2.111(8) .
Lu5 Lu11 2.114(18) .
Lu5 C49 2.141(4) .
Lu5 C51 2.216(5) .
Lu5 C67 2.266(6) .
Lu5 C69 2.344(7) .
Lu6 Lu3 0.770(7) 6_565
Lu6 Lu11 1.07(3) .
Lu6 Lu10 1.364(16) 6_565
Lu6 Lu10 1.364(16) .
Lu6 C31 1.819(7) .
Lu6 C13 1.873(6) .
Lu6 C30 1.889(6) .
Lu6 C12 1.958(6) .
Lu6 C29 2.009(6) .
Lu6 C11 2.037(6) .
Lu6 Lu5 2.111(8) 6_565
Lu7 Lu4 0.454(15) 6_565
Lu7 Lu9 0.89(2) .
Lu7 Lu9 0.89(2) 6_565
Lu7 Lu8 1.197(18) 6_565
Lu7 Lu8 1.197(18) .
Lu7 C42 1.85(2) .
Lu7 C62 1.895(16) .
Lu7 C43 2.10(3) .
Lu7 C41 2.100(15) .
Lu7 C61 2.152(19) .
Lu7 C63 2.159(12) .
Lu7 C44 2.283(17) .
Lu8 Lu8 1.085(11) 6_565
Lu8 Lu9 1.38(2) .
Lu8 Lu4 1.553(8) 6_565
Lu8 Lu1 1.807(7) 6_565
Lu8 Lu9 1.853(17) 6_565
Lu8 Lu2 1.906(6) 6_565
Lu8 C44 2.081(6) .
Lu8 C43 2.125(6) .
Lu8 C45 2.164(6) .
Lu8 C23 2.177(6) .
Lu9 Lu4 1.134(17) 6_565
Lu9 Lu9 1.42(3) 6_565
Lu9 Lu8 1.852(17) 6_565
Lu9 C63 1.93(2) .
Lu9 C64 1.970(16) .
Lu9 C62 2.057(18) .
Lu9 Lu1 2.174(17) 6_565
Lu9 C75 2.178(18) .
Lu9 C61 2.220(18) .
Lu9 C44 2.25(3) .
Lu10 Lu2 1.187(14) 6_565
Lu10 Lu1 1.507(17) 6_565
Lu10 Lu11 1.59(2) .
Lu10 C51 2.002(11) .
Lu10 Lu3 2.012(17) 6_565
Lu10 C50 2.046(10) .
Lu10 C30 2.103(16) .
Lu10 C49 2.192(9) .
Lu10 C29 2.286(15) .
Lu11 Lu3 1.33(2) 6_565
Lu11 Lu10 1.59(2) 6_565
Lu11 C32 1.86(3) .
Lu11 C31 1.97(3) .
Lu11 C33 2.07(2) .
Lu11 C53 2.08(2) .
Lu11 Lu5 2.114(18) 6_565
Lu11 C13 2.23(2) .
C1 C18 1.2695 .
C1 C5 1.3047 .
C1 C2 1.3172 .
C2 C3 1.2981 .
C2 C15 1.4311 .
C3 C12 1.1108 .
C3 C4 1.3374 .
C4 C9 1.2821 .
C4 C5 1.2881 .
C5 C6 1.2305 .
C6 C20 1.2941 .
C6 C7 1.3122 .
C7 C8 1.2709 .
C7 C22 1.3140 .
C7 C25 1.9652 .
C8 C25 1.2103 .
C8 C9 1.2561 .
C9 C10 1.2463 .
C10 C27 1.3030 .
C10 C11 1.3194 .
C11 C29 1.3136 .
C11 C12 1.3198 .
C12 C13 1.3176 .
C13 C14 1.3334 .
C13 C31 1.3410 .
C14 C15 1.2435 .
C14 C33 1.3109 .
C15 C16 1.1481 .
C16 C35 1.3328 .
C16 C17 1.3485 .
C17 C18 1.2269 .
C17 C38 1.2484 .
C17 C19 2.0127 .
C18 C19 1.2471 .
C18 C38 1.9647 .
C18 C39 2.0150 .
C19 C39 1.2312 .
C19 C20 1.2319 .
C19 C38 1.9560 .
C20 C21 1.3085 .
C21 C22 1.3055 .
C21 C41 1.4456 .
C22 C23 1.1984 .
C23 C43 1.3627 .
C23 C24 1.5018 .
C24 C46 1.2060 .
C24 C25 1.2366 .
C24 C26 2.0070 .
C25 C26 1.3864 .
C26 C47 1.0767 .
C26 C27 1.2214 .
C26 C46 1.9874 .
C27 C28 1.3132 .
C27 C47 1.9716 .
C28 C29 1.3087 .
C28 C49 1.3484 .
C29 C30 1.3272 .
C30 C51 1.3380 .
C30 C31 1.3502 .
C31 C32 1.3282 .
C32 C33 1.3183 .
C32 C53 1.3214 .
C33 C34 1.2868 .
C34 C35 1.2933 .
C34 C55 1.3871 .
C35 C36 1.3070 .
C36 C37 1.3062 .
C36 C56 1.4834 .
C37 C59 1.3365 .
C37 C38 1.3576 .
C38 C39 1.2226 .
C39 C40 1.3722 .
C40 C60 1.3434 .
C40 C41 1.4158 .
C41 C42 1.2487 .
C42 C43 1.3159 .
C42 C62 1.4183 .
C43 C44 1.3964 .
C44 C45 1.3079 .
C44 C63 1.4099 .
C44 C66 1.9786 .
C45 C66 1.1303 .
C45 C46 1.3354 .
C46 C47 1.4032 .
C47 C48 1.3290 .
C48 C67 1.3357 .
C48 C49 1.3605 .
C49 C50 1.3462 .
C50 C68 1.3587 .
C50 C51 1.4815 .
C51 C52 1.3132 .
C52 C53 1.3363 .
C52 C70 1.3460 .
C53 C54 1.3238 .
C54 C55 1.3144 .
C54 C71 1.3297 .
C55 C56 1.3049 .
C56 C57 1.3534 .
C57 C58 1.2966 .
C57 C72 1.3212 .
C58 C76 1.3346 .
C58 C59 1.3421 .
C59 C60 1.3273 .
C60 C61 1.3291 .
C61 C62 1.2857 .
C61 C76 1.3217 .
C62 C63 1.2797 .
C63 C64 1.3864 .
C64 C75 1.2267 .
C64 C65 1.2674 .
C65 C66 1.3021 .
C65 C74 1.6528 .
C66 C67 1.4626 .
C67 C68 1.3511 .
C68 C69 1.6576 .
C69 C74 1.0481 .
C69 C70 1.2164 .
C70 C71 1.3386 .
C71 C72 1.3695 .
C72 C73 1.2897 .
C73 C75 1.2328 .
C73 C74 1.3328 .
C75 C76 1.3991 .
Ni1A N4A 1.8059 .
Ni1A N2A 1.8095 .
Ni1A N1A 1.815(4) 6_565
Ni1A N1A 1.8147 .
N1A C2A 1.2797 .
N1A C1A 1.2817 .
N2A C14A 1.282(5) 6_565
N2A C14A 1.282(5) .
N4A C4A 1.284(5) 6_565
N4A C4A 1.284(5) .
C1A C13A 1.271(5) .
C1A C10A 1.337(5) .
C1A C2A 2.0209 .
C2A C3A 1.2761 .
C2A C7A 1.339(5) .
C3A C4A 1.262(5) .
C3A H3A 0.9300 .
C4A C5A 1.332(7) .
C4A C4A 2.020(9) 6_565
C5A C5A 1.252(10) 6_565
C5A C6A 1.399(6) .
C6A C18A 1.421(7) .
C6A H6A1 0.9700 .
C6A H6A2 0.9700 .
C7A C10A 1.243(8) .
C7A C8A 1.401(7) .
C8A C9A 1.431(8) .
C8A H8A1 0.9700 .
C8A H8A2 0.9700 .
C9A H9A1 0.9600 .
C9A H9A2 0.9600 .
C9A H9A3 0.9600 .
C10A C11A 1.405(7) .
C11A C12A 1.396(10) .
C11A H11A 0.9700 .
C11A H11B 0.9700 .
C12A H12A 0.9600 .
C12A H12B 0.9600 .
C12A H12C 0.9600 .
C13A C14A 1.264(7) .
C13A H13A 0.9300 .
C14A C15A 1.339(7) .
C14A C14A 2.019(10) 6_565
C15A C15A 1.254(10) 6_565
C15A C16A 1.394(7) .
C16A C17A 1.408(8) .
C16A H16A 0.9700 .
C16A H16B 0.9700 .
C17A H17A 0.9600 .
C17A H17B 0.9600 .
C17A H17C 0.9600 .
C18A H18A 0.9424 .
C18A H18B 0.9547 .
C18A H18C 0.9830 .
C1B C6B 1.238(13) .
C1B C2B 1.300(16) .
C1B H1B 0.9300 .
C2B C3B 1.262(17) .
C2B H2B 0.9300 .
C3B C4B 1.300(16) .
C3B H3B 0.9300 .
C4B C5B 1.230(15) .
C4B H4B 0.9300 .
C5B C6B 1.333(14) .
C5B H5B 0.9300 .
C6B H6B 0.9300 .
C7B C8B 1.410(8) .
C7B C9B 1.418(9) .
C7B H7B 0.9300 .
C8B C9B 1.198(15) 2_656
C8B H8B 0.9300 .
C9B C8B 1.198(15) 2_656
C9B H9B 0.9300 .

loop_
_geom_torsion_atom_site_label_1
_geom_torsion_atom_site_label_2
_geom_torsion_atom_site_label_3
_geom_torsion_atom_site_label_4
_geom_torsion
_geom_torsion_site_symmetry_1
_geom_torsion_site_symmetry_4
Lu10 Lu1 Lu2 Lu5 10.0(5) 6_565 6_565
Lu8 Lu1 Lu2 Lu5 138.9(3) 6_565 6_565
C18 Lu1 Lu2 Lu5 -83.8(4) . 6_565
C19 Lu1 Lu2 Lu5 -127.1(4) . 6_565
C1 Lu1 Lu2 Lu5 -77.8(3) . 6_565
Lu9 Lu1 Lu2 Lu5 118.7(8) 6_565 6_565
Lu3 Lu1 Lu2 Lu5 12.2(3) 6_565 6_565
C20 Lu1 Lu2 Lu5 -145.9(3) . 6_565
C17 Lu1 Lu2 Lu5 -45.2(4) . 6_565
C5 Lu1 Lu2 Lu5 -103.0(2) . 6_565
Lu5 Lu1 Lu2 Lu10 -10.0(5) 6_565 6_565
Lu8 Lu1 Lu2 Lu10 128.9(5) 6_565 6_565
C18 Lu1 Lu2 Lu10 -93.8(5) . 6_565
C19 Lu1 Lu2 Lu10 -137.1(5) . 6_565
C1 Lu1 Lu2 Lu10 -87.8(4) . 6_565
Lu9 Lu1 Lu2 Lu10 108.7(9) 6_565 6_565
Lu3 Lu1 Lu2 Lu10 2.2(5) 6_565 6_565
C20 Lu1 Lu2 Lu10 -155.9(4) . 6_565
C17 Lu1 Lu2 Lu10 -55.2(5) . 6_565
C5 Lu1 Lu2 Lu10 -113.0(4) . 6_565
Lu5 Lu1 Lu2 Lu3 -12.2(3) 6_565 6_565
Lu10 Lu1 Lu2 Lu3 -2.2(5) 6_565 6_565
Lu8 Lu1 Lu2 Lu3 126.7(3) 6_565 6_565
C18 Lu1 Lu2 Lu3 -96.0(3) . 6_565
C19 Lu1 Lu2 Lu3 -139.3(3) . 6_565
C1 Lu1 Lu2 Lu3 -89.9(2) . 6_565
Lu9 Lu1 Lu2 Lu3 106.5(8) 6_565 6_565
C20 Lu1 Lu2 Lu3 -158.1(2) . 6_565
C17 Lu1 Lu2 Lu3 -57.4(3) . 6_565
C5 Lu1 Lu2 Lu3 -115.2(2) . 6_565
Lu5 Lu1 Lu2 Lu8 -138.9(3) 6_565 6_565
Lu10 Lu1 Lu2 Lu8 -128.9(5) 6_565 6_565
C18 Lu1 Lu2 Lu8 137.3(3) . 6_565
C19 Lu1 Lu2 Lu8 94.0(3) . 6_565
C1 Lu1 Lu2 Lu8 143.4(2) . 6_565
Lu9 Lu1 Lu2 Lu8 -20.1(8) 6_565 6_565
Lu3 Lu1 Lu2 Lu8 -126.7(3) 6_565 6_565
C20 Lu1 Lu2 Lu8 75.3(2) . 6_565
C17 Lu1 Lu2 Lu8 175.9(3) . 6_565
C5 Lu1 Lu2 Lu8 118.1(2) . 6_565
Lu5 Lu1 Lu2 C5 103.0(2) 6_565 .
Lu10 Lu1 Lu2 C5 113.0(4) 6_565 .
Lu8 Lu1 Lu2 C5 -118.1(2) 6_565 .
C18 Lu1 Lu2 C5 19.2(2) . .
C19 Lu1 Lu2 C5 -24.1(3) . .
C1 Lu1 Lu2 C5 25.25(9) . .
Lu9 Lu1 Lu2 C5 -138.3(8) 6_565 .
Lu3 Lu1 Lu2 C5 115.2(2) 6_565 .
C20 Lu1 Lu2 C5 -42.89(12) . .
C17 Lu1 Lu2 C5 57.8(3) . .
Lu5 Lu1 Lu2 C4 86.5(3) 6_565 .
Lu10 Lu1 Lu2 C4 96.5(5) 6_565 .
Lu8 Lu1 Lu2 C4 -134.6(2) 6_565 .
C18 Lu1 Lu2 C4 2.7(4) . .
C19 Lu1 Lu2 C4 -40.6(4) . .
C1 Lu1 Lu2 C4 8.8(2) . .
Lu9 Lu1 Lu2 C4 -154.7(7) 6_565 .
Lu3 Lu1 Lu2 C4 98.7(3) 6_565 .
C20 Lu1 Lu2 C4 -59.4(3) . .
C17 Lu1 Lu2 C4 41.3(4) . .
C5 Lu1 Lu2 C4 -16.48(14) . .
Lu5 Lu1 Lu2 Lu6 -30.7(3) 6_565 .
Lu10 Lu1 Lu2 Lu6 -20.7(4) 6_565 .
Lu8 Lu1 Lu2 Lu6 108.2(3) 6_565 .
C18 Lu1 Lu2 Lu6 -114.5(2) . .
C19 Lu1 Lu2 Lu6 -157.8(2) . .
C1 Lu1 Lu2 Lu6 -108.45(18) . .
Lu9 Lu1 Lu2 Lu6 88.0(8) 6_565 .
Lu3 Lu1 Lu2 Lu6 -18.5(2) 6_565 .
C20 Lu1 Lu2 Lu6 -176.58(16) . .
C17 Lu1 Lu2 Lu6 -75.9(3) . .
C5 Lu1 Lu2 Lu6 -133.7(2) . .
Lu5 Lu1 Lu2 C6 135.4(2) 6_565 .
Lu10 Lu1 Lu2 C6 145.4(4) 6_565 .
Lu8 Lu1 Lu2 C6 -85.70(19) 6_565 .
C18 Lu1 Lu2 C6 51.6(2) . .
C19 Lu1 Lu2 C6 8.3(2) . .
C1 Lu1 Lu2 C6 57.69(8) . .
Lu9 Lu1 Lu2 C6 -105.8(8) 6_565 .
Lu3 Lu1 Lu2 C6 147.6(2) 6_565 .
C20 Lu1 Lu2 C6 -10.45(8) . .
C17 Lu1 Lu2 C6 90.2(3) . .
C5 Lu1 Lu2 C6 32.44(4) . .
Lu5 Lu1 Lu2 C1 77.8(3) 6_565 .
Lu10 Lu1 Lu2 C1 87.8(4) 6_565 .
Lu8 Lu1 Lu2 C1 -143.4(2) 6_565 .
C18 Lu1 Lu2 C1 -6.09(15) . .
C19 Lu1 Lu2 C1 -49.4(2) . .
Lu9 Lu1 Lu2 C1 -163.5(8) 6_565 .
Lu3 Lu1 Lu2 C1 89.9(2) 6_565 .
C20 Lu1 Lu2 C1 -68.14(8) . .
C17 Lu1 Lu2 C1 32.5(2) . .
C5 Lu1 Lu2 C1 -25.25(9) . .
Lu5 Lu1 Lu2 C9 124.2(4) 6_565 .
Lu10 Lu1 Lu2 C9 134.2(6) 6_565 .
Lu8 Lu1 Lu2 C9 -96.9(4) 6_565 .
C18 Lu1 Lu2 C9 40.4(6) . .
C19 Lu1 Lu2 C9 -2.9(6) . .
C1 Lu1 Lu2 C9 46.4(4) . .
Lu9 Lu1 Lu2 C9 -117.1(8) 6_565 .
Lu3 Lu1 Lu2 C9 136.4(4) 6_565 .
C20 Lu1 Lu2 C9 -21.7(4) . .
C17 Lu1 Lu2 C9 79.0(6) . .
C5 Lu1 Lu2 C9 21.2(3) . .
Lu5 Lu1 Lu2 C3 47.6(2) 6_565 .
Lu10 Lu1 Lu2 C3 57.6(4) 6_565 .
Lu8 Lu1 Lu2 C3 -173.6(2) 6_565 .
C18 Lu1 Lu2 C3 -36.3(3) . .
C19 Lu1 Lu2 C3 -79.6(3) . .
C1 Lu1 Lu2 C3 -30.20(15) . .
Lu9 Lu1 Lu2 C3 166.3(7) 6_565 .
Lu3 Lu1 Lu2 C3 59.7(2) 6_565 .
C20 Lu1 Lu2 C3 -98.33(18) . .
C17 Lu1 Lu2 C3 2.3(3) . .
C5 Lu1 Lu2 C3 -55.45(9) . .
Lu6 Lu3 Lu5 Lu10 -46(8) . .
Lu11 Lu3 Lu5 Lu10 -89(8) . .
Lu3 Lu3 Lu5 Lu10 -38(8) 6_565 .
C30 Lu3 Lu5 Lu10 161(8) . .
Lu2 Lu3 Lu5 Lu10 33(8) 6_565 .
C29 Lu3 Lu5 Lu10 106(8) . .
C51 Lu3 Lu5 Lu10 173(8) . .
Lu10 Lu3 Lu5 Lu10 -37(8) 6_565 .
C31 Lu3 Lu5 Lu10 -150(9) . .
C28 Lu3 Lu5 Lu10 93(8) . .
Lu10 Lu3 Lu5 Lu1 -18(8) . 6_565
Lu6 Lu3 Lu5 Lu1 -64.6(12) . 6_565
Lu11 Lu3 Lu5 Lu1 -107.0(11) . 6_565
Lu3 Lu3 Lu5 Lu1 -56.3(6) 6_565 6_565
C30 Lu3 Lu5 Lu1 142.8(4) . 6_565
Lu2 Lu3 Lu5 Lu1 14.6(4) 6_565 6_565
C29 Lu3 Lu5 Lu1 87.5(5) . 6_565
C51 Lu3 Lu5 Lu1 154.3(5) . 6_565
Lu10 Lu3 Lu5 Lu1 -55.1(6) 6_565 6_565
C31 Lu3 Lu5 Lu1 -168.4(4) . 6_565
C28 Lu3 Lu5 Lu1 75.1(5) . 6_565
Lu10 Lu3 Lu5 Lu2 -33(8) . 6_565
Lu6 Lu3 Lu5 Lu2 -79.2(11) . 6_565
Lu11 Lu3 Lu5 Lu2 -121.6(10) . 6_565
Lu3 Lu3 Lu5 Lu2 -70.9(3) 6_565 6_565
C30 Lu3 Lu5 Lu2 128.2(3) . 6_565
C29 Lu3 Lu5 Lu2 72.9(4) . 6_565
C51 Lu3 Lu5 Lu2 139.7(2) . 6_565
Lu10 Lu3 Lu5 Lu2 -69.7(4) 6_565 6_565
C31 Lu3 Lu5 Lu2 177.1(5) . 6_565
C28 Lu3 Lu5 Lu2 60.49(19) . 6_565
Lu10 Lu3 Lu5 C50 -146(8) . .
Lu6 Lu3 Lu5 C50 167.5(10) . .
Lu11 Lu3 Lu5 C50 125.1(10) . .
Lu3 Lu3 Lu5 C50 175.75(13) 6_565 .
C30 Lu3 Lu5 C50 14.9(4) . .
Lu2 Lu3 Lu5 C50 -113.3(3) 6_565 .
C29 Lu3 Lu5 C50 -40.5(4) . .
C51 Lu3 Lu5 C50 26.38(17) . .
Lu10 Lu3 Lu5 C50 177.0(4) 6_565 .
C31 Lu3 Lu5 C50 63.7(5) . .
C28 Lu3 Lu5 C50 -52.8(2) . .
Lu10 Lu3 Lu5 C68 -150(8) . .
Lu6 Lu3 Lu5 C68 163.9(9) . .
Lu11 Lu3 Lu5 C68 121.5(10) . .
Lu3 Lu3 Lu5 C68 172.2(2) 6_565 .
C30 Lu3 Lu5 C68 11.3(6) . .
Lu2 Lu3 Lu5 C68 -116.9(5) 6_565 .
C29 Lu3 Lu5 C68 -44.0(6) . .
C51 Lu3 Lu5 C68 22.8(4) . .
Lu10 Lu3 Lu5 C68 173.4(4) 6_565 .
C31 Lu3 Lu5 C68 60.1(7) . .
C28 Lu3 Lu5 C68 -56.4(4) . .
Lu10 Lu3 Lu5 Lu6 46(8) . .
Lu11 Lu3 Lu5 Lu6 -42.4(13) . .
Lu3 Lu3 Lu5 Lu6 8.3(9) 6_565 .
C30 Lu3 Lu5 Lu6 -152.6(13) . .
Lu2 Lu3 Lu5 Lu6 79.2(11) 6_565 .
C29 Lu3 Lu5 Lu6 152.1(13) . .
C51 Lu3 Lu5 Lu6 -141.1(11) . .
Lu10 Lu3 Lu5 Lu6 9.5(10) 6_565 .
C31 Lu3 Lu5 Lu6 -103.8(12) . .
C28 Lu3 Lu5 Lu6 139.7(11) . .
Lu10 Lu3 Lu5 Lu11 89(8) . .
Lu6 Lu3 Lu5 Lu11 42.4(13) . .
Lu3 Lu3 Lu5 Lu11 50.6(10) 6_565 .
C30 Lu3 Lu5 Lu11 -110.2(11) . .
Lu2 Lu3 Lu5 Lu11 121.6(10) 6_565 .
C29 Lu3 Lu5 Lu11 -165.6(11) . .
C51 Lu3 Lu5 Lu11 -98.7(10) . .
Lu10 Lu3 Lu5 Lu11 51.9(10) 6_565 .
C31 Lu3 Lu5 Lu11 -61.4(11) . .
C28 Lu3 Lu5 Lu11 -177.9(10) . .
Lu10 Lu3 Lu5 C49 -109(8) . .
Lu6 Lu3 Lu5 C49 -155.2(11) . .
Lu11 Lu3 Lu5 C49 162.4(10) . .
Lu3 Lu3 Lu5 C49 -146.94(16) 6_565 .
C30 Lu3 Lu5 C49 52.2(3) . .
Lu2 Lu3 Lu5 C49 -76.02(19) 6_565 .
C29 Lu3 Lu5 C49 -3.1(3) . .
C51 Lu3 Lu5 C49 63.69(15) . .
Lu10 Lu3 Lu5 C49 -145.7(4) 6_565 .
C31 Lu3 Lu5 C49 101.0(5) . .
C28 Lu3 Lu5 C49 -15.52(14) . .
Lu10 Lu3 Lu5 C51 -173(8) . .
Lu6 Lu3 Lu5 C51 141.1(11) . .
Lu11 Lu3 Lu5 C51 98.7(10) . .
Lu3 Lu3 Lu5 C51 149.4(3) 6_565 .
C30 Lu3 Lu5 C51 -11.5(2) . .
Lu2 Lu3 Lu5 C51 -139.7(2) 6_565 .
C29 Lu3 Lu5 C51 -66.8(3) . .
Lu10 Lu3 Lu5 C51 150.6(4) 6_565 .
C31 Lu3 Lu5 C51 37.4(4) . .
C28 Lu3 Lu5 C51 -79.21(17) . .
Lu10 Lu3 Lu5 C67 -95(8) . .
Lu6 Lu3 Lu5 C67 -141.6(10) . .
Lu11 Lu3 Lu5 C67 176.0(10) . .
Lu3 Lu3 Lu5 C67 -133.3(3) 6_565 .
C30 Lu3 Lu5 C67 65.8(6) . .
Lu2 Lu3 Lu5 C67 -62.4(4) 6_565 .
C29 Lu3 Lu5 C67 10.4(7) . .
C51 Lu3 Lu5 C67 77.3(4) . .
Lu10 Lu3 Lu5 C67 -132.1(5) 6_565 .
C31 Lu3 Lu5 C67 114.6(6) . .
C28 Lu3 Lu5 C67 -1.9(5) . .
Lu10 Lu3 Lu5 C69 146(8) . .
Lu6 Lu3 Lu5 C69 100.0(11) . .
Lu11 Lu3 Lu5 C69 57.6(10) . .
Lu3 Lu3 Lu5 C69 108.3(3) 6_565 .
C30 Lu3 Lu5 C69 -52.6(5) . .
Lu2 Lu3 Lu5 C69 179.2(4) 6_565 .
C29 Lu3 Lu5 C69 -107.9(4) . .
C51 Lu3 Lu5 C69 -41.1(3) . .
Lu10 Lu3 Lu5 C69 109.5(4) 6_565 .
C31 Lu3 Lu5 C69 -3.7(7) . .
C28 Lu3 Lu5 C69 -120.3(3) . .
Lu10 Lu3 Lu6 Lu3 38(5) . 6_565
Lu11 Lu3 Lu6 Lu3 99(4) . 6_565
Lu5 Lu3 Lu6 Lu3 43(4) . 6_565
C30 Lu3 Lu6 Lu3 -161(4) . 6_565
Lu2 Lu3 Lu6 Lu3 -2(4) 6_565 6_565
C29 Lu3 Lu6 Lu3 -115(4) . 6_565
C51 Lu3 Lu6 Lu3 166(3) . 6_565
Lu10 Lu3 Lu6 Lu3 22(3) 6_565 6_565
C31 Lu3 Lu6 Lu3 -179(100) . 6_565
C28 Lu3 Lu6 Lu3 -87(4) . 6_565
Lu10 Lu3 Lu6 Lu11 -62(2) . .
Lu5 Lu3 Lu6 Lu11 -56.8(18) . .
Lu3 Lu3 Lu6 Lu11 -99(4) 6_565 .
C30 Lu3 Lu6 Lu11 99.6(16) . .
Lu2 Lu3 Lu6 Lu11 -101.2(16) 6_565 .
C29 Lu3 Lu6 Lu11 145.8(15) . .
C51 Lu3 Lu6 Lu11 66.6(18) . .
Lu10 Lu3 Lu6 Lu11 -77.3(19) 6_565 .
C31 Lu3 Lu6 Lu11 81.8(15) . .
C28 Lu3 Lu6 Lu11 173.1(15) . .
Lu10 Lu3 Lu6 Lu10 16(2) . 6_565
Lu11 Lu3 Lu6 Lu10 77.3(19) . 6_565
Lu5 Lu3 Lu6 Lu10 21(2) . 6_565
Lu3 Lu3 Lu6 Lu10 -22(3) 6_565 6_565
C30 Lu3 Lu6 Lu10 176.9(11) . 6_565
Lu2 Lu3 Lu6 Lu10 -23.9(16) 6_565 6_565
C29 Lu3 Lu6 Lu10 -136.9(12) . 6_565
C51 Lu3 Lu6 Lu10 143.9(10) . 6_565
C31 Lu3 Lu6 Lu10 159.1(15) . 6_565
C28 Lu3 Lu6 Lu10 -109.6(12) . 6_565
Lu11 Lu3 Lu6 Lu10 62(2) . .
Lu5 Lu3 Lu6 Lu10 4.9(10) . .
Lu3 Lu3 Lu6 Lu10 -38(5) 6_565 .
C30 Lu3 Lu6 Lu10 161.3(15) . .
Lu2 Lu3 Lu6 Lu10 -39.5(11) 6_565 .
C29 Lu3 Lu6 Lu10 -152.5(15) . .
C51 Lu3 Lu6 Lu10 128.3(18) . .
Lu10 Lu3 Lu6 Lu10 -16(2) 6_565 .
C31 Lu3 Lu6 Lu10 143.5(12) . .
C28 Lu3 Lu6 Lu10 -125.2(16) . .
Lu10 Lu3 Lu6 C31 -143.5(13) . .
Lu11 Lu3 Lu6 C31 -81.8(15) . .
Lu5 Lu3 Lu6 C31 -138.6(8) . .
Lu3 Lu3 Lu6 C31 179(100) 6_565 .
C30 Lu3 Lu6 C31 17.8(5) . .
Lu2 Lu3 Lu6 C31 177.0(3) 6_565 .
C29 Lu3 Lu6 C31 64.0(4) . .
C51 Lu3 Lu6 C31 -15.2(9) . .
Lu10 Lu3 Lu6 C31 -159.1(15) 6_565 .
C28 Lu3 Lu6 C31 91.3(6) . .
Lu10 Lu3 Lu6 C13 -159.6(11) . .
Lu11 Lu3 Lu6 C13 -97.9(18) . .
Lu5 Lu3 Lu6 C13 -154.7(5) . .
Lu3 Lu3 Lu6 C13 163(5) 6_565 .
C30 Lu3 Lu6 C13 1.7(11) . .
Lu2 Lu3 Lu6 C13 160.9(5) 6_565 .
C29 Lu3 Lu6 C13 47.9(10) . .
C51 Lu3 Lu6 C13 -31.3(15) . .
Lu10 Lu3 Lu6 C13 -175(2) 6_565 .
C31 Lu3 Lu6 C13 -16.1(7) . .
C28 Lu3 Lu6 C13 75.2(11) . .
Lu10 Lu3 Lu6 C30 -161.3(15) . .
Lu11 Lu3 Lu6 C30 -99.6(16) . .
Lu5 Lu3 Lu6 C30 -156.3(11) . .
Lu3 Lu3 Lu6 C30 161(4) 6_565 .
Lu2 Lu3 Lu6 C30 159.2(7) 6_565 .
C29 Lu3 Lu6 C30 46.26(18) . .
C51 Lu3 Lu6 C30 -33.0(5) . .
Lu10 Lu3 Lu6 C30 -176.9(11) 6_565 .
C31 Lu3 Lu6 C30 -17.8(5) . .
C28 Lu3 Lu6 C30 73.5(5) . .
Lu10 Lu3 Lu6 C12 143.4(12) . .
Lu11 Lu3 Lu6 C12 -154.8(19) . .
Lu5 Lu3 Lu6 C12 148.4(6) . .
Lu3 Lu3 Lu6 C12 106(4) 6_565 .
C30 Lu3 Lu6 C12 -55.3(10) . .
Lu2 Lu3 Lu6 C12 103.9(9) 6_565 .
C29 Lu3 Lu6 C12 -9.0(10) . .
C51 Lu3 Lu6 C12 -88.2(11) . .
Lu10 Lu3 Lu6 C12 127.8(19) 6_565 .
C31 Lu3 Lu6 C12 -73.1(8) . .
C28 Lu3 Lu6 C12 18.3(13) . .
Lu10 Lu3 Lu6 C29 152.5(15) . .
Lu11 Lu3 Lu6 C29 -145.8(15) . .
Lu5 Lu3 Lu6 C29 157.4(10) . .
Lu3 Lu3 Lu6 C29 115(4) 6_565 .
C30 Lu3 Lu6 C29 -46.26(18) . .
Lu2 Lu3 Lu6 C29 112.9(6) 6_565 .
C51 Lu3 Lu6 C29 -79.2(7) . .
Lu10 Lu3 Lu6 C29 136.9(12) 6_565 .
C31 Lu3 Lu6 C29 -64.0(4) . .
C28 Lu3 Lu6 C29 27.3(4) . .
Lu10 Lu3 Lu6 C11 134.0(13) . .
Lu11 Lu3 Lu6 C11 -164.3(16) . .
Lu5 Lu3 Lu6 C11 138.9(8) . .
Lu3 Lu3 Lu6 C11 96(4) 6_565 .
C30 Lu3 Lu6 C11 -64.8(4) . .
Lu2 Lu3 Lu6 C11 94.4(5) 6_565 .
C29 Lu3 Lu6 C11 -18.5(4) . .
C51 Lu3 Lu6 C11 -97.7(7) . .
Lu10 Lu3 Lu6 C11 118.4(14) 6_565 .
C31 Lu3 Lu6 C11 -82.6(4) . .
C28 Lu3 Lu6 C11 8.8(7) . .
Lu10 Lu3 Lu6 Lu5 10(2) . 6_565
Lu11 Lu3 Lu6 Lu5 71.3(17) . 6_565
Lu5 Lu3 Lu6 Lu5 14.5(16) . 6_565
Lu3 Lu3 Lu6 Lu5 -28(3) 6_565 6_565
C30 Lu3 Lu6 Lu5 170.8(6) . 6_565
Lu2 Lu3 Lu6 Lu5 -29.9(13) 6_565 6_565
C29 Lu3 Lu6 Lu5 -142.9(7) . 6_565
C51 Lu3 Lu6 Lu5 137.9(6) . 6_565
Lu10 Lu3 Lu6 Lu5 -6.0(7) 6_565 6_565
C31 Lu3 Lu6 Lu5 153.1(11) . 6_565
C28 Lu3 Lu6 Lu5 -115.6(8) . 6_565
Lu4 Lu7 Lu8 Lu8 34(5) 6_565 6_565
Lu9 Lu7 Lu8 Lu8 146(2) . 6_565
Lu9 Lu7 Lu8 Lu8 42(3) 6_565 6_565
C42 Lu7 Lu8 Lu8 -86.5(9) . 6_565
C62 Lu7 Lu8 Lu8 -135(2) . 6_565
C43 Lu7 Lu8 Lu8 -96.8(8) . 6_565
C41 Lu7 Lu8 Lu8 -47.1(4) . 6_565
C61 Lu7 Lu8 Lu8 -175(6) . 6_565
C63 Lu7 Lu8 Lu8 -152.6(15) . 6_565
C44 Lu7 Lu8 Lu8 -134.8(7) . 6_565
Lu4 Lu7 Lu8 Lu4 -122(9) 6_565 .
Lu9 Lu7 Lu8 Lu4 -11(2) . .
Lu9 Lu7 Lu8 Lu4 -114(6) 6_565 .
Lu8 Lu7 Lu8 Lu4 -157(4) 6_565 .
C42 Lu7 Lu8 Lu4 117(3) . .
C62 Lu7 Lu8 Lu4 68.6(17) . .
C43 Lu7 Lu8 Lu4 107(3) . .
C41 Lu7 Lu8 Lu4 156(4) . .
C61 Lu7 Lu8 Lu4 28(3) . .
C63 Lu7 Lu8 Lu4 51(2) . .
C44 Lu7 Lu8 Lu4 69(3) . .
Lu4 Lu7 Lu8 Lu9 -112(7) 6_565 .
Lu9 Lu7 Lu8 Lu9 -104(5) 6_565 .
Lu8 Lu7 Lu8 Lu9 -146(2) 6_565 .
C42 Lu7 Lu8 Lu9 127(2) . .
C62 Lu7 Lu8 Lu9 79.3(17) . .
C43 Lu7 Lu8 Lu9 117.1(19) . .
C41 Lu7 Lu8 Lu9 167(3) . .
C61 Lu7 Lu8 Lu9 39(4) . .
C63 Lu7 Lu8 Lu9 61.3(16) . .
C44 Lu7 Lu8 Lu9 79.2(19) . .
Lu9 Lu7 Lu8 Lu4 112(7) . 6_565
Lu9 Lu7 Lu8 Lu4 8(4) 6_565 6_565
Lu8 Lu7 Lu8 Lu4 -34(5) 6_565 6_565
C42 Lu7 Lu8 Lu4 -121(6) . 6_565
C62 Lu7 Lu8 Lu4 -169(8) . 6_565
C43 Lu7 Lu8 Lu4 -131(6) . 6_565
C41 Lu7 Lu8 Lu4 -81(5) . 6_565
C61 Lu7 Lu8 Lu4 151(11) . 6_565
C63 Lu7 Lu8 Lu4 173(7) . 6_565
C44 Lu7 Lu8 Lu4 -169(6) . 6_565
Lu4 Lu7 Lu8 Lu1 -90(6) 6_565 6_565
Lu9 Lu7 Lu8 Lu1 22(2) . 6_565
Lu9 Lu7 Lu8 Lu1 -82(3) 6_565 6_565
Lu8 Lu7 Lu8 Lu1 -124.5(5) 6_565 6_565
C42 Lu7 Lu8 Lu1 149.0(6) . 6_565
C62 Lu7 Lu8 Lu1 101(2) . 6_565
C43 Lu7 Lu8 Lu1 138.7(6) . 6_565
C41 Lu7 Lu8 Lu1 -171.6(6) . 6_565
C61 Lu7 Lu8 Lu1 61(6) . 6_565
C63 Lu7 Lu8 Lu1 82.9(12) . 6_565
C44 Lu7 Lu8 Lu1 100.7(6) . 6_565
Lu4 Lu7 Lu8 Lu9 -8(4) 6_565 6_565
Lu9 Lu7 Lu8 Lu9 104(5) . 6_565
Lu8 Lu7 Lu8 Lu9 -42(3) 6_565 6_565
C42 Lu7 Lu8 Lu9 -129(4) . 6_565
C62 Lu7 Lu8 Lu9 -177(5) . 6_565
C43 Lu7 Lu8 Lu9 -139(3) . 6_565
C41 Lu7 Lu8 Lu9 -89(3) . 6_565
C61 Lu7 Lu8 Lu9 143(8) . 6_565
C63 Lu7 Lu8 Lu9 165(4) . 6_565
C44 Lu7 Lu8 Lu9 -177(3) . 6_565
Lu4 Lu7 Lu8 Lu2 -60(6) 6_565 6_565
Lu9 Lu7 Lu8 Lu2 52(2) . 6_565
Lu9 Lu7 Lu8 Lu2 -52(4) 6_565 6_565
Lu8 Lu7 Lu8 Lu2 -94.2(10) 6_565 6_565
C42 Lu7 Lu8 Lu2 179.3(5) . 6_565
C62 Lu7 Lu8 Lu2 131.1(16) . 6_565
C43 Lu7 Lu8 Lu2 169.0(7) . 6_565
C41 Lu7 Lu8 Lu2 -141.3(11) . 6_565
C61 Lu7 Lu8 Lu2 91(5) . 6_565
C63 Lu7 Lu8 Lu2 113.2(9) . 6_565
C44 Lu7 Lu8 Lu2 131.0(8) . 6_565
Lu4 Lu7 Lu8 C44 169(6) 6_565 .
Lu9 Lu7 Lu8 C44 -79.2(19) . .
Lu9 Lu7 Lu8 C44 177(3) 6_565 .
Lu8 Lu7 Lu8 C44 134.8(7) 6_565 .
C42 Lu7 Lu8 C44 48.3(4) . .
C62 Lu7 Lu8 C44 0.1(16) . .
C43 Lu7 Lu8 C44 37.99(13) . .
C41 Lu7 Lu8 C44 87.7(10) . .
C61 Lu7 Lu8 C44 -40(5) . .
C63 Lu7 Lu8 C44 -17.8(7) . .
Lu4 Lu7 Lu8 C43 131(6) 6_565 .
Lu9 Lu7 Lu8 C43 -117.1(19) . .
Lu9 Lu7 Lu8 C43 139(3) 6_565 .
Lu8 Lu7 Lu8 C43 96.8(8) 6_565 .
C42 Lu7 Lu8 C43 10.3(3) . .
C62 Lu7 Lu8 C43 -37.9(16) . .
C41 Lu7 Lu8 C43 49.7(10) . .
C61 Lu7 Lu8 C43 -78(5) . .
C63 Lu7 Lu8 C43 -55.8(7) . .
C44 Lu7 Lu8 C43 -37.99(13) . .
Lu4 Lu7 Lu8 C45 -176(5) 6_565 .
Lu9 Lu7 Lu8 C45 -64(2) . .
Lu9 Lu7 Lu8 C45 -168(3) 6_565 .
Lu8 Lu7 Lu8 C45 150.0(2) 6_565 .
C42 Lu7 Lu8 C45 63.4(10) . .
C62 Lu7 Lu8 C45 15(2) . .
C43 Lu7 Lu8 C45 53.2(8) . .
C41 Lu7 Lu8 C45 102.9(6) . .
C61 Lu7 Lu8 C45 -25(6) . .
C63 Lu7 Lu8 C45 -2.7(15) . .
C44 Lu7 Lu8 C45 15.2(7) . .
Lu4 Lu7 Lu8 C23 102(6) 6_565 .
Lu9 Lu7 Lu8 C23 -146(2) . .
Lu9 Lu7 Lu8 C23 110(3) 6_565 .
Lu8 Lu7 Lu8 C23 67.7(7) 6_565 .
C42 Lu7 Lu8 C23 -18.8(5) . .
C62 Lu7 Lu8 C23 -67.0(17) . .
C43 Lu7 Lu8 C23 -29.1(2) . .
C41 Lu7 Lu8 C23 20.6(10) . .
C61 Lu7 Lu8 C23 -107(5) . .
C63 Lu7 Lu8 C23 -84.9(8) . .
C44 Lu7 Lu8 C23 -67.1(2) . .
Lu4 Lu4 Lu8 Lu8 0.003(0) 6_565 6_565
Lu9 Lu4 Lu8 Lu8 15.7(12) 6_565 6_565
C62 Lu4 Lu8 Lu8 -95.6(7) . 6_565
C63 Lu4 Lu8 Lu8 -134.7(4) . 6_565
C61 Lu4 Lu8 Lu8 -55.1(16) . 6_565
C42 Lu4 Lu8 Lu8 -68.5(3) . 6_565
C44 Lu4 Lu8 Lu8 -128.82(15) . 6_565
C64 Lu4 Lu8 Lu8 -175.2(3) . 6_565
C43 Lu4 Lu8 Lu8 -89.22(15) . 6_565
C76 Lu4 Lu8 Lu8 129.5(18) . 6_565
Lu4 Lu4 Lu8 Lu7 21(3) 6_565 .
Lu9 Lu4 Lu8 Lu7 37(3) 6_565 .
Lu8 Lu4 Lu8 Lu7 21(3) 6_565 .
C62 Lu4 Lu8 Lu7 -75(3) . .
C63 Lu4 Lu8 Lu7 -114(3) . .
C61 Lu4 Lu8 Lu7 -34(3) . .
C42 Lu4 Lu8 Lu7 -48(3) . .
C44 Lu4 Lu8 Lu7 -108(3) . .
C64 Lu4 Lu8 Lu7 -154(3) . .
C43 Lu4 Lu8 Lu7 -68(3) . .
C76 Lu4 Lu8 Lu7 150(4) . .
Lu4 Lu4 Lu8 Lu9 -138(3) 6_565 .
Lu9 Lu4 Lu8 Lu9 -122(4) 6_565 .
Lu8 Lu4 Lu8 Lu9 -138(3) 6_565 .
C62 Lu4 Lu8 Lu9 126(3) . .
C63 Lu4 Lu8 Lu9 87(3) . .
C61 Lu4 Lu8 Lu9 167(4) . .
C42 Lu4 Lu8 Lu9 153(3) . .
C44 Lu4 Lu8 Lu9 93(3) . .
C64 Lu4 Lu8 Lu9 47(3) . .
C43 Lu4 Lu8 Lu9 133(3) . .
C76 Lu4 Lu8 Lu9 -9(3) . .
Lu9 Lu4 Lu8 Lu4 15.7(12) 6_565 6_565
Lu8 Lu4 Lu8 Lu4 -0.003(0) 6_565 6_565
C62 Lu4 Lu8 Lu4 -95.6(7) . 6_565
C63 Lu4 Lu8 Lu4 -134.8(4) . 6_565
C61 Lu4 Lu8 Lu4 -55.1(16) . 6_565
C42 Lu4 Lu8 Lu4 -68.5(3) . 6_565
C44 Lu4 Lu8 Lu4 -128.82(15) . 6_565
C64 Lu4 Lu8 Lu4 -175.2(3) . 6_565
C43 Lu4 Lu8 Lu4 -89.22(15) . 6_565
C76 Lu4 Lu8 Lu4 129.5(18) . 6_565
Lu4 Lu4 Lu8 Lu1 -131.5(2) 6_565 6_565
Lu9 Lu4 Lu8 Lu1 -115.8(12) 6_565 6_565
Lu8 Lu4 Lu8 Lu1 -131.5(2) 6_565 6_565
C62 Lu4 Lu8 Lu1 132.9(7) . 6_565
C63 Lu4 Lu8 Lu1 93.7(4) . 6_565
C61 Lu4 Lu8 Lu1 173.3(15) . 6_565
C42 Lu4 Lu8 Lu1 160.0(3) . 6_565
C44 Lu4 Lu8 Lu1 99.6(3) . 6_565
C64 Lu4 Lu8 Lu1 53.2(4) . 6_565
C43 Lu4 Lu8 Lu1 139.2(3) . 6_565
C76 Lu4 Lu8 Lu1 -2.0(19) . 6_565
Lu4 Lu4 Lu8 Lu9 -15.7(12) 6_565 6_565
Lu8 Lu4 Lu8 Lu9 -15.7(12) 6_565 6_565
C62 Lu4 Lu8 Lu9 -111.3(13) . 6_565
C63 Lu4 Lu8 Lu9 -150.5(13) . 6_565
C61 Lu4 Lu8 Lu9 -70.8(17) . 6_565
C42 Lu4 Lu8 Lu9 -84.2(12) . 6_565
C44 Lu4 Lu8 Lu9 -144.5(12) . 6_565
C64 Lu4 Lu8 Lu9 169.1(13) . 6_565
C43 Lu4 Lu8 Lu9 -104.9(12) . 6_565
C76 Lu4 Lu8 Lu9 114(2) . 6_565
Lu4 Lu4 Lu8 Lu2 -113.2(5) 6_565 6_565
Lu9 Lu4 Lu8 Lu2 -97.5(13) 6_565 6_565
Lu8 Lu4 Lu8 Lu2 -113.2(5) 6_565 6_565
C62 Lu4 Lu8 Lu2 151.2(5) . 6_565
C63 Lu4 Lu8 Lu2 112.0(4) . 6_565
C61 Lu4 Lu8 Lu2 -168.3(13) . 6_565
C42 Lu4 Lu8 Lu2 178.3(4) . 6_565
C44 Lu4 Lu8 Lu2 118.0(5) . 6_565
C64 Lu4 Lu8 Lu2 71.6(5) . 6_565
C43 Lu4 Lu8 Lu2 157.6(5) . 6_565
C76 Lu4 Lu8 Lu2 16(2) . 6_565
Lu4 Lu4 Lu8 C44 128.82(15) 6_565 .
Lu9 Lu4 Lu8 C44 144.5(12) 6_565 .
Lu8 Lu4 Lu8 C44 128.82(15) 6_565 .
C62 Lu4 Lu8 C44 33.3(7) . .
C63 Lu4 Lu8 C44 -5.9(3) . .
C61 Lu4 Lu8 C44 73.7(16) . .
C42 Lu4 Lu8 C44 60.4(2) . .
C64 Lu4 Lu8 C44 -46.4(3) . .
C43 Lu4 Lu8 C44 39.60(9) . .
C76 Lu4 Lu8 C44 -101.7(18) . .
Lu4 Lu4 Lu8 C43 89.22(15) 6_565 .
Lu9 Lu4 Lu8 C43 104.9(12) 6_565 .
Lu8 Lu4 Lu8 C43 89.22(15) 6_565 .
C62 Lu4 Lu8 C43 -6.3(7) . .
C63 Lu4 Lu8 C43 -45.5(4) . .
C61 Lu4 Lu8 C43 34.1(16) . .
C42 Lu4 Lu8 C43 20.8(2) . .
C44 Lu4 Lu8 C43 -39.60(9) . .
C64 Lu4 Lu8 C43 -86.0(3) . .
C76 Lu4 Lu8 C43 -141.3(18) . .
Lu4 Lu4 Lu8 C45 153.4(2) 6_565 .
Lu9 Lu4 Lu8 C45 169.1(12) 6_565 .
Lu8 Lu4 Lu8 C45 153.4(2) 6_565 .
C62 Lu4 Lu8 C45 57.8(8) . .
C63 Lu4 Lu8 C45 18.6(5) . .
C61 Lu4 Lu8 C45 98.2(17) . .
C42 Lu4 Lu8 C45 84.9(4) . .
C44 Lu4 Lu8 C45 24.5(2) . .
C64 Lu4 Lu8 C45 -21.9(5) . .
C43 Lu4 Lu8 C45 64.1(3) . .
C76 Lu4 Lu8 C45 -77.1(18) . .
Lu4 Lu4 Lu8 C23 68.8(3) 6_565 .
Lu9 Lu4 Lu8 C23 84.5(13) 6_565 .
Lu8 Lu4 Lu8 C23 68.8(3) 6_565 .
C62 Lu4 Lu8 C23 -26.8(9) . .
C63 Lu4 Lu8 C23 -66.0(6) . .
C61 Lu4 Lu8 C23 13.6(18) . .
C42 Lu4 Lu8 C23 0.3(4) . .
C44 Lu4 Lu8 C23 -60.1(3) . .
C64 Lu4 Lu8 C23 -106.5(4) . .
C43 Lu4 Lu8 C23 -20.5(2) . .
C76 Lu4 Lu8 C23 -161.7(16) . .
Lu9 Lu7 Lu9 Lu4 -12(2) 6_565 6_565
Lu8 Lu7 Lu9 Lu4 -102(4) 6_565 6_565
Lu8 Lu7 Lu9 Lu4 -136(3) . 6_565
C42 Lu7 Lu9 Lu4 114(4) . 6_565
C62 Lu7 Lu9 Lu4 94(3) . 6_565
C43 Lu7 Lu9 Lu4 155(4) . 6_565
C41 Lu7 Lu9 Lu4 75(7) . 6_565
C61 Lu7 Lu9 Lu4 57(3) . 6_565
C63 Lu7 Lu9 Lu4 121(3) . 6_565
C44 Lu7 Lu9 Lu4 158(3) . 6_565
Lu4 Lu7 Lu9 Lu8 136(3) 6_565 .
Lu9 Lu7 Lu9 Lu8 124(2) 6_565 .
Lu8 Lu7 Lu9 Lu8 33(2) 6_565 .
C42 Lu7 Lu9 Lu8 -111(3) . .
C62 Lu7 Lu9 Lu8 -130.9(13) . .
C43 Lu7 Lu9 Lu8 -69.2(14) . .
C41 Lu7 Lu9 Lu8 -149(7) . .
C61 Lu7 Lu9 Lu8 -167.0(12) . .
C63 Lu7 Lu9 Lu8 -103.0(11) . .
C44 Lu7 Lu9 Lu8 -66.2(8) . .
Lu4 Lu7 Lu9 Lu9 12(2) 6_565 6_565
Lu8 Lu7 Lu9 Lu9 -91(3) 6_565 6_565
Lu8 Lu7 Lu9 Lu9 -124(2) . 6_565
C42 Lu7 Lu9 Lu9 125(4) . 6_565
C62 Lu7 Lu9 Lu9 105(2) . 6_565
C43 Lu7 Lu9 Lu9 167(3) . 6_565
C41 Lu7 Lu9 Lu9 87(7) . 6_565
C61 Lu7 Lu9 Lu9 69(2) . 6_565
C63 Lu7 Lu9 Lu9 133.1(19) . 6_565
C44 Lu7 Lu9 Lu9 170(2) . 6_565
Lu4 Lu7 Lu9 Lu8 102(4) 6_565 6_565
Lu9 Lu7 Lu9 Lu8 91(3) 6_565 6_565
Lu8 Lu7 Lu9 Lu8 -33(2) . 6_565
C42 Lu7 Lu9 Lu8 -144(5) . 6_565
C62 Lu7 Lu9 Lu8 -164(3) . 6_565
C43 Lu7 Lu9 Lu8 -103(3) . 6_565
C41 Lu7 Lu9 Lu8 177(9) . 6_565
C61 Lu7 Lu9 Lu8 160(3) . 6_565
C63 Lu7 Lu9 Lu8 -136(2) . 6_565
C44 Lu7 Lu9 Lu8 -100(3) . 6_565
Lu4 Lu7 Lu9 C63 -121(3) 6_565 .
Lu9 Lu7 Lu9 C63 -133.1(19) 6_565 .
Lu8 Lu7 Lu9 C63 136(2) 6_565 .
Lu8 Lu7 Lu9 C63 103.0(11) . .
C42 Lu7 Lu9 C63 -8(3) . .
C62 Lu7 Lu9 C63 -27.9(10) . .
C43 Lu7 Lu9 C63 33.8(16) . .
C41 Lu7 Lu9 C63 -46(7) . .
C61 Lu7 Lu9 C63 -64.0(8) . .
C44 Lu7 Lu9 C63 36.8(6) . .
Lu4 Lu7 Lu9 C64 -113(4) 6_565 .
Lu9 Lu7 Lu9 C64 -124(3) 6_565 .
Lu8 Lu7 Lu9 C64 145.3(19) 6_565 .
Lu8 Lu7 Lu9 C64 112(3) . .
C42 Lu7 Lu9 C64 1(5) . .
C62 Lu7 Lu9 C64 -19(3) . .
C43 Lu7 Lu9 C64 43(4) . .
C41 Lu7 Lu9 C64 -38(9) . .
C61 Lu7 Lu9 C64 -55(3) . .
C63 Lu7 Lu9 C64 9(2) . .
C44 Lu7 Lu9 C64 46(3) . .
Lu4 Lu7 Lu9 C62 -94(3) 6_565 .
Lu9 Lu7 Lu9 C62 -105(2) 6_565 .
Lu8 Lu7 Lu9 C62 164(3) 6_565 .
Lu8 Lu7 Lu9 C62 130.9(13) . .
C42 Lu7 Lu9 C62 20.0(19) . .
C43 Lu7 Lu9 C62 61.7(10) . .
C41 Lu7 Lu9 C62 -19(6) . .
C61 Lu7 Lu9 C62 -36.2(4) . .
C63 Lu7 Lu9 C62 27.9(10) . .
C44 Lu7 Lu9 C62 64.7(6) . .
Lu4 Lu7 Lu9 Lu1 119(3) 6_565 6_565
Lu9 Lu7 Lu9 Lu1 108(2) 6_565 6_565
Lu8 Lu7 Lu9 Lu1 17(4) 6_565 6_565
Lu8 Lu7 Lu9 Lu1 -16.2(19) . 6_565
C42 Lu7 Lu9 Lu1 -127.1(18) . 6_565
C62 Lu7 Lu9 Lu1 -147.1(15) . 6_565
C43 Lu7 Lu9 Lu1 -85.4(18) . 6_565
C41 Lu7 Lu9 Lu1 -166(5) . 6_565
C61 Lu7 Lu9 Lu1 176.7(16) . 6_565
C63 Lu7 Lu9 Lu1 -119(2) . 6_565
C44 Lu7 Lu9 Lu1 -82.4(16) . 6_565
Lu4 Lu7 Lu9 C75 -63(5) 6_565 .
Lu9 Lu7 Lu9 C75 -75(4) 6_565 .
Lu8 Lu7 Lu9 C75 -165.4(19) 6_565 .
Lu8 Lu7 Lu9 C75 161(3) . .
C42 Lu7 Lu9 C75 50(5) . .
C62 Lu7 Lu9 C75 30(4) . .
C43 Lu7 Lu9 C75 92(4) . .
C41 Lu7 Lu9 C75 12(10) . .
C61 Lu7 Lu9 C75 -6(3) . .
C63 Lu7 Lu9 C75 58(3) . .
C44 Lu7 Lu9 C75 95(3) . .
Lu4 Lu7 Lu9 C61 -57(3) 6_565 .
Lu9 Lu7 Lu9 C61 -69(2) 6_565 .
Lu8 Lu7 Lu9 C61 -160(3) 6_565 .
Lu8 Lu7 Lu9 C61 167.0(12) . .
C42 Lu7 Lu9 C61 56(2) . .
C62 Lu7 Lu9 C61 36.2(4) . .
C43 Lu7 Lu9 C61 97.8(12) . .
C41 Lu7 Lu9 C61 18(6) . .
C63 Lu7 Lu9 C61 64.0(8) . .
C44 Lu7 Lu9 C61 100.9(5) . .
Lu4 Lu7 Lu9 C44 -158(3) 6_565 .
Lu9 Lu7 Lu9 C44 -170(2) 6_565 .
Lu8 Lu7 Lu9 C44 100(3) 6_565 .
Lu8 Lu7 Lu9 C44 66.2(8) . .
C42 Lu7 Lu9 C44 -45(2) . .
C62 Lu7 Lu9 C44 -64.7(6) . .
C43 Lu7 Lu9 C44 -3.0(12) . .
C41 Lu7 Lu9 C44 -83(7) . .
C61 Lu7 Lu9 C44 -100.9(5) . .
C63 Lu7 Lu9 C44 -36.8(6) . .
Lu8 Lu8 Lu9 Lu7 -30(2) 6_565 .
Lu4 Lu8 Lu9 Lu7 12(2) . .
Lu4 Lu8 Lu9 Lu7 -15.6(17) 6_565 .
Lu1 Lu8 Lu9 Lu7 -162(2) 6_565 .
Lu9 Lu8 Lu9 Lu7 -30(2) 6_565 .
Lu2 Lu8 Lu9 Lu7 -147.5(18) 6_565 .
C44 Lu8 Lu9 Lu7 94(2) . .
C43 Lu8 Lu9 Lu7 58(2) . .
C45 Lu8 Lu9 Lu7 126(2) . .
C23 Lu8 Lu9 Lu7 44(2) . .
Lu8 Lu8 Lu9 Lu4 -14.5(11) 6_565 6_565
Lu7 Lu8 Lu9 Lu4 15.6(17) . 6_565
Lu4 Lu8 Lu9 Lu4 27(2) . 6_565
Lu1 Lu8 Lu9 Lu4 -146.3(10) 6_565 6_565
Lu9 Lu8 Lu9 Lu4 -14.5(11) 6_565 6_565
Lu2 Lu8 Lu9 Lu4 -131.8(8) 6_565 6_565
C44 Lu8 Lu9 Lu4 110.0(10) . 6_565
C43 Lu8 Lu9 Lu4 73.6(10) . 6_565
C45 Lu8 Lu9 Lu4 141.6(9) . 6_565
C23 Lu8 Lu9 Lu4 59.4(15) . 6_565
Lu8 Lu8 Lu9 Lu9 0.002(1) 6_565 6_565
Lu7 Lu8 Lu9 Lu9 30(2) . 6_565
Lu4 Lu8 Lu9 Lu9 42(3) . 6_565
Lu4 Lu8 Lu9 Lu9 14.5(11) 6_565 6_565
Lu1 Lu8 Lu9 Lu9 -131.8(2) 6_565 6_565
Lu2 Lu8 Lu9 Lu9 -117.3(5) 6_565 6_565
C44 Lu8 Lu9 Lu9 124.5(2) . 6_565
C43 Lu8 Lu9 Lu9 88.1(2) . 6_565
C45 Lu8 Lu9 Lu9 156.1(3) . 6_565
C23 Lu8 Lu9 Lu9 73.9(7) . 6_565
Lu7 Lu8 Lu9 Lu8 30(2) . 6_565
Lu4 Lu8 Lu9 Lu8 42(3) . 6_565
Lu4 Lu8 Lu9 Lu8 14.5(11) 6_565 6_565
Lu1 Lu8 Lu9 Lu8 -131.8(2) 6_565 6_565
Lu9 Lu8 Lu9 Lu8 -0.002(2) 6_565 6_565
Lu2 Lu8 Lu9 Lu8 -117.3(5) 6_565 6_565
C44 Lu8 Lu9 Lu8 124.5(2) . 6_565
C43 Lu8 Lu9 Lu8 88.1(2) . 6_565
C45 Lu8 Lu9 Lu8 156.1(3) . 6_565
C23 Lu8 Lu9 Lu8 73.9(7) . 6_565
Lu8 Lu8 Lu9 C63 -115.6(6) 6_565 .
Lu7 Lu8 Lu9 C63 -85.5(19) . .
Lu4 Lu8 Lu9 C63 -74(3) . .
Lu4 Lu8 Lu9 C63 -101.1(12) 6_565 .
Lu1 Lu8 Lu9 C63 112.6(7) 6_565 .
Lu9 Lu8 Lu9 C63 -115.6(6) 6_565 .
Lu2 Lu8 Lu9 C63 127.0(6) 6_565 .
C44 Lu8 Lu9 C63 8.8(5) . .
C43 Lu8 Lu9 C63 -27.5(7) . .
C45 Lu8 Lu9 C63 40.5(7) . .
C23 Lu8 Lu9 C63 -41.7(12) . .
Lu8 Lu8 Lu9 C64 -154.0(11) 6_565 .
Lu7 Lu8 Lu9 C64 -124(3) . .
Lu4 Lu8 Lu9 C64 -112(4) . .
Lu4 Lu8 Lu9 C64 -140(2) 6_565 .
Lu1 Lu8 Lu9 C64 74.2(12) 6_565 .
Lu9 Lu8 Lu9 C64 -154.0(11) 6_565 .
Lu2 Lu8 Lu9 C64 88.7(13) 6_565 .
C44 Lu8 Lu9 C64 -29.5(11) . .
C43 Lu8 Lu9 C64 -65.9(12) . .
C45 Lu8 Lu9 C64 2.1(13) . .
C23 Lu8 Lu9 C64 -80.1(13) . .
Lu8 Lu8 Lu9 C62 -77.4(9) 6_565 .
Lu7 Lu8 Lu9 C62 -47.3(16) . .
Lu4 Lu8 Lu9 C62 -36(2) . .
Lu4 Lu8 Lu9 C62 -62.9(9) 6_565 .
Lu1 Lu8 Lu9 C62 150.9(9) 6_565 .
Lu9 Lu8 Lu9 C62 -77.4(9) 6_565 .
Lu2 Lu8 Lu9 C62 165.3(6) 6_565 .
C44 Lu8 Lu9 C62 47.1(8) . .
C43 Lu8 Lu9 C62 10.8(9) . .
C45 Lu8 Lu9 C62 78.8(9) . .
C23 Lu8 Lu9 C62 -3.5(15) . .
Lu8 Lu8 Lu9 Lu1 131.8(2) 6_565 6_565
Lu7 Lu8 Lu9 Lu1 162(2) . 6_565
Lu4 Lu8 Lu9 Lu1 174(3) . 6_565
Lu4 Lu8 Lu9 Lu1 146.3(10) 6_565 6_565
Lu9 Lu8 Lu9 Lu1 131.8(2) 6_565 6_565
Lu2 Lu8 Lu9 Lu1 14.4(4) 6_565 6_565
C44 Lu8 Lu9 Lu1 -103.8(3) . 6_565
C43 Lu8 Lu9 Lu1 -140.1(3) . 6_565
C45 Lu8 Lu9 Lu1 -72.1(3) . 6_565
C23 Lu8 Lu9 Lu1 -154.4(7) . 6_565
Lu8 Lu8 Lu9 C75 -178(3) 6_565 .
Lu7 Lu8 Lu9 C75 -148(5) . .
Lu4 Lu8 Lu9 C75 -136(6) . .
Lu4 Lu8 Lu9 C75 -164(4) 6_565 .
Lu1 Lu8 Lu9 C75 50(3) 6_565 .
Lu9 Lu8 Lu9 C75 -178(3) 6_565 .
Lu2 Lu8 Lu9 C75 64(4) 6_565 .
C44 Lu8 Lu9 C75 -54(3) . .
C43 Lu8 Lu9 C75 -90(3) . .
C45 Lu8 Lu9 C75 -22(3) . .
C23 Lu8 Lu9 C75 -104(3) . .
Lu8 Lu8 Lu9 C61 -46.9(17) 6_565 .
Lu7 Lu8 Lu9 C61 -16.8(15) . .
Lu4 Lu8 Lu9 C61 -5.1(16) . .
Lu4 Lu8 Lu9 C61 -32.4(10) 6_565 .
Lu1 Lu8 Lu9 C61 -178.7(17) 6_565 .
Lu9 Lu8 Lu9 C61 -46.9(17) 6_565 .
Lu2 Lu8 Lu9 C61 -164.2(13) 6_565 .
C44 Lu8 Lu9 C61 77.6(16) . .
C43 Lu8 Lu9 C61 41.2(16) . .
C45 Lu8 Lu9 C61 109.2(16) . .
C23 Lu8 Lu9 C61 27(2) . .
Lu8 Lu8 Lu9 C44 -124.5(2) 6_565 .
Lu7 Lu8 Lu9 C44 -94(2) . .
Lu4 Lu8 Lu9 C44 -83(3) . .
Lu4 Lu8 Lu9 C44 -110.0(10) 6_565 .
Lu1 Lu8 Lu9 C44 103.8(3) 6_565 .
Lu9 Lu8 Lu9 C44 -124.5(2) 6_565 .
Lu2 Lu8 Lu9 C44 118.2(4) 6_565 .
C43 Lu8 Lu9 C44 -36.31(19) . .
C45 Lu8 Lu9 C44 31.7(2) . .
C23 Lu8 Lu9 C44 -50.6(7) . .
Lu6 Lu3 Lu10 Lu2 -79.7(17) . 6_565
Lu11 Lu3 Lu10 Lu2 -124.9(14) . 6_565
Lu5 Lu3 Lu10 Lu2 143(9) . 6_565
Lu3 Lu3 Lu10 Lu2 -72.6(13) 6_565 6_565
C30 Lu3 Lu10 Lu2 123.2(10) . 6_565
C29 Lu3 Lu10 Lu2 65.4(16) . 6_565
C51 Lu3 Lu10 Lu2 135.9(11) . 6_565
Lu10 Lu3 Lu10 Lu2 -72.6(13) 6_565 6_565
C31 Lu3 Lu10 Lu2 177.0(6) . 6_565
C28 Lu3 Lu10 Lu2 56.6(11) . 6_565
Lu11 Lu3 Lu10 Lu6 -45.2(14) . .
Lu5 Lu3 Lu10 Lu6 -137(8) . .
Lu3 Lu3 Lu10 Lu6 7.1(9) 6_565 .
C30 Lu3 Lu10 Lu6 -157.1(18) . .
Lu2 Lu3 Lu10 Lu6 79.7(17) 6_565 .
C29 Lu3 Lu10 Lu6 145.1(18) . .
C51 Lu3 Lu10 Lu6 -144.4(13) . .
Lu10 Lu3 Lu10 Lu6 7.1(9) 6_565 .
C31 Lu3 Lu10 Lu6 -103(2) . .
C28 Lu3 Lu10 Lu6 136.3(13) . .
Lu6 Lu3 Lu10 Lu1 -68(4) . 6_565
Lu11 Lu3 Lu10 Lu1 -114(4) . 6_565
Lu5 Lu3 Lu10 Lu1 154(12) . 6_565
Lu3 Lu3 Lu10 Lu1 -61(4) 6_565 6_565
C30 Lu3 Lu10 Lu1 134(3) . 6_565
Lu2 Lu3 Lu10 Lu1 11(2) 6_565 6_565
C29 Lu3 Lu10 Lu1 77(4) . 6_565
C51 Lu3 Lu10 Lu1 147(4) . 6_565
Lu10 Lu3 Lu10 Lu1 -61(4) 6_565 6_565
C31 Lu3 Lu10 Lu1 -172(2) . 6_565
C28 Lu3 Lu10 Lu1 68(4) . 6_565
Lu6 Lu3 Lu10 Lu11 45.2(14) . .
Lu5 Lu3 Lu10 Lu11 -92(8) . .
Lu3 Lu3 Lu10 Lu11 52.3(10) 6_565 .
C30 Lu3 Lu10 Lu11 -111.9(13) . .
Lu2 Lu3 Lu10 Lu11 124.9(14) 6_565 .
C29 Lu3 Lu10 Lu11 -169.7(14) . .
C51 Lu3 Lu10 Lu11 -99.2(10) . .
Lu10 Lu3 Lu10 Lu11 52.3(10) 6_565 .
C31 Lu3 Lu10 Lu11 -58.1(17) . .
C28 Lu3 Lu10 Lu11 -178.6(10) . .
Lu6 Lu3 Lu10 C51 144.4(13) . .
Lu11 Lu3 Lu10 C51 99.2(10) . .
Lu5 Lu3 Lu10 C51 7(8) . .
Lu3 Lu3 Lu10 C51 151.5(5) 6_565 .
C30 Lu3 Lu10 C51 -12.7(7) . .
Lu2 Lu3 Lu10 C51 -135.9(11) 6_565 .
C29 Lu3 Lu10 C51 -70.5(8) . .
Lu10 Lu3 Lu10 C51 151.5(5) 6_565 .
C31 Lu3 Lu10 C51 41.1(15) . .
C28 Lu3 Lu10 C51 -79.37(19) . .
Lu6 Lu3 Lu10 Lu3 -7.1(9) . 6_565
Lu11 Lu3 Lu10 Lu3 -52.3(10) . 6_565
Lu5 Lu3 Lu10 Lu3 -144(8) . 6_565
C30 Lu3 Lu10 Lu3 -164.2(12) . 6_565
Lu2 Lu3 Lu10 Lu3 72.6(13) 6_565 6_565
C29 Lu3 Lu10 Lu3 138.0(12) . 6_565
C51 Lu3 Lu10 Lu3 -151.5(5) . 6_565
Lu10 Lu3 Lu10 Lu3 -0.001(4) 6_565 6_565
C31 Lu3 Lu10 Lu3 -110.4(17) . 6_565
C28 Lu3 Lu10 Lu3 129.2(6) . 6_565
Lu6 Lu3 Lu10 C50 168.6(10) . .
Lu11 Lu3 Lu10 C50 123.4(10) . .
Lu5 Lu3 Lu10 C50 32(8) . .
Lu3 Lu3 Lu10 C50 175.70(13) 6_565 .
C30 Lu3 Lu10 C50 11.5(12) . .
Lu2 Lu3 Lu10 C50 -111.7(13) 6_565 .
C29 Lu3 Lu10 C50 -46.3(11) . .
C51 Lu3 Lu10 C50 24.2(5) . .
Lu10 Lu3 Lu10 C50 175.70(13) 6_565 .
C31 Lu3 Lu10 C50 65.3(17) . .
C28 Lu3 Lu10 C50 -55.1(6) . .
Lu6 Lu3 Lu10 C30 157.1(18) . .
Lu11 Lu3 Lu10 C30 111.9(13) . .
Lu5 Lu3 Lu10 C30 20(9) . .
Lu3 Lu3 Lu10 C30 164.2(12) 6_565 .
Lu2 Lu3 Lu10 C30 -123.2(10) 6_565 .
C29 Lu3 Lu10 C30 -57.8(7) . .
C51 Lu3 Lu10 C30 12.7(7) . .
Lu10 Lu3 Lu10 C30 164.2(12) 6_565 .
C31 Lu3 Lu10 C30 53.8(12) . .
C28 Lu3 Lu10 C30 -66.6(7) . .
Lu6 Lu3 Lu10 C49 -154.5(11) . .
Lu11 Lu3 Lu10 C49 160.4(9) . .
Lu5 Lu3 Lu10 C49 68(8) . .
Lu3 Lu3 Lu10 C49 -147.4(3) 6_565 .
C30 Lu3 Lu10 C49 48.5(9) . .
Lu2 Lu3 Lu10 C49 -74.8(10) 6_565 .
C29 Lu3 Lu10 C49 -9.3(11) . .
C51 Lu3 Lu10 C49 61.2(4) . .
Lu10 Lu3 Lu10 C49 -147.4(3) 6_565 .
C31 Lu3 Lu10 C49 102.3(14) . .
C28 Lu3 Lu10 C49 -18.2(4) . .
Lu6 Lu3 Lu10 C29 -145.1(18) . .
Lu11 Lu3 Lu10 C29 169.7(14) . .
Lu5 Lu3 Lu10 C29 78(9) . .
Lu3 Lu3 Lu10 C29 -138.0(12) 6_565 .
C30 Lu3 Lu10 C29 57.8(7) . .
Lu2 Lu3 Lu10 C29 -65.4(16) 6_565 .
C51 Lu3 Lu10 C29 70.5(8) . .
Lu10 Lu3 Lu10 C29 -138.0(12) 6_565 .
C31 Lu3 Lu10 C29 111.6(19) . .
C28 Lu3 Lu10 C29 -8.8(6) . .
Lu1 Lu5 Lu10 Lu2 16.4(8) 6_565 6_565
Lu3 Lu5 Lu10 Lu2 -147(8) . 6_565
C50 Lu5 Lu10 Lu2 -112.6(3) . 6_565
C68 Lu5 Lu10 Lu2 -113.7(10) . 6_565
Lu6 Lu5 Lu10 Lu2 96(4) . 6_565
Lu11 Lu5 Lu10 Lu2 128.0(14) . 6_565
C49 Lu5 Lu10 Lu2 -76.1(2) . 6_565
C51 Lu5 Lu10 Lu2 -139.5(4) . 6_565
C67 Lu5 Lu10 Lu2 -56.1(12) . 6_565
C69 Lu5 Lu10 Lu2 176.8(8) . 6_565
Lu1 Lu5 Lu10 Lu6 -80(4) 6_565 .
Lu2 Lu5 Lu10 Lu6 -96(4) 6_565 .
Lu3 Lu5 Lu10 Lu6 117(10) . .
C50 Lu5 Lu10 Lu6 151(4) . .
C68 Lu5 Lu10 Lu6 150(3) . .
Lu11 Lu5 Lu10 Lu6 32(3) . .
C49 Lu5 Lu10 Lu6 -172(4) . .
C51 Lu5 Lu10 Lu6 125(4) . .
C67 Lu5 Lu10 Lu6 -152(3) . .
C69 Lu5 Lu10 Lu6 81(4) . .
Lu2 Lu5 Lu10 Lu1 -16.4(8) 6_565 6_565
Lu3 Lu5 Lu10 Lu1 -163(8) . 6_565
C50 Lu5 Lu10 Lu1 -129.0(9) . 6_565
C68 Lu5 Lu10 Lu1 -130.1(16) . 6_565
Lu6 Lu5 Lu10 Lu1 80(4) . 6_565
Lu11 Lu5 Lu10 Lu1 111.7(14) . 6_565
C49 Lu5 Lu10 Lu1 -92.5(8) . 6_565
C51 Lu5 Lu10 Lu1 -155.9(6) . 6_565
C67 Lu5 Lu10 Lu1 -72.5(12) . 6_565
C69 Lu5 Lu10 Lu1 160.4(16) . 6_565
Lu1 Lu5 Lu10 Lu11 -111.7(14) 6_565 .
Lu2 Lu5 Lu10 Lu11 -128.0(14) 6_565 .
Lu3 Lu5 Lu10 Lu11 85(8) . .
C50 Lu5 Lu10 Lu11 119.4(13) . .
C68 Lu5 Lu10 Lu11 118.2(14) . .
Lu6 Lu5 Lu10 Lu11 -32(3) . .
C49 Lu5 Lu10 Lu11 155.9(14) . .
C51 Lu5 Lu10 Lu11 92.5(14) . .
C67 Lu5 Lu10 Lu11 175.8(10) . .
C69 Lu5 Lu10 Lu11 48.8(19) . .
Lu1 Lu5 Lu10 C51 155.9(6) 6_565 .
Lu2 Lu5 Lu10 C51 139.5(4) 6_565 .
Lu3 Lu5 Lu10 C51 -7(8) . .
C50 Lu5 Lu10 C51 26.9(4) . .
C68 Lu5 Lu10 C51 25.8(13) . .
Lu6 Lu5 Lu10 C51 -125(4) . .
Lu11 Lu5 Lu10 C51 -92.5(14) . .
C49 Lu5 Lu10 C51 63.4(3) . .
C67 Lu5 Lu10 C51 83.4(12) . .
C69 Lu5 Lu10 C51 -43.7(11) . .
Lu1 Lu5 Lu10 Lu3 -62(2) 6_565 6_565
Lu2 Lu5 Lu10 Lu3 -78.4(18) 6_565 6_565
Lu3 Lu5 Lu10 Lu3 135(10) . 6_565
C50 Lu5 Lu10 Lu3 169.0(17) . 6_565
C68 Lu5 Lu10 Lu3 167.9(9) . 6_565
Lu6 Lu5 Lu10 Lu3 18(2) . 6_565
Lu11 Lu5 Lu10 Lu3 49.7(17) . 6_565
C49 Lu5 Lu10 Lu3 -154.5(18) . 6_565
C51 Lu5 Lu10 Lu3 142(2) . 6_565
C67 Lu5 Lu10 Lu3 -134.5(12) . 6_565
C69 Lu5 Lu10 Lu3 98(2) . 6_565
Lu1 Lu5 Lu10 C50 129.0(9) 6_565 .
Lu2 Lu5 Lu10 C50 112.6(3) 6_565 .
Lu3 Lu5 Lu10 C50 -34(9) . .
C68 Lu5 Lu10 C50 -1.1(8) . .
Lu6 Lu5 Lu10 C50 -151(4) . .
Lu11 Lu5 Lu10 C50 -119.4(13) . .
C49 Lu5 Lu10 C50 36.5(2) . .
C51 Lu5 Lu10 C50 -26.9(4) . .
C67 Lu5 Lu10 C50 56.4(10) . .
C69 Lu5 Lu10 C50 -70.6(9) . .
Lu1 Lu5 Lu10 C30 146.3(7) 6_565 .
Lu2 Lu5 Lu10 C30 130.0(11) 6_565 .
Lu3 Lu5 Lu10 C30 -17(8) . .
C50 Lu5 Lu10 C30 17.4(11) . .
C68 Lu5 Lu10 C30 16.2(19) . .
Lu6 Lu5 Lu10 C30 -134(4) . .
Lu11 Lu5 Lu10 C30 -102.0(18) . .
C49 Lu5 Lu10 C30 53.9(10) . .
C51 Lu5 Lu10 C30 -9.6(7) . .
C67 Lu5 Lu10 C30 73.8(17) . .
C69 Lu5 Lu10 C30 -53.2(16) . .
Lu1 Lu5 Lu10 C49 92.5(8) 6_565 .
Lu2 Lu5 Lu10 C49 76.1(2) 6_565 .
Lu3 Lu5 Lu10 C49 -70(8) . .
C50 Lu5 Lu10 C49 -36.5(2) . .
C68 Lu5 Lu10 C49 -37.6(10) . .
Lu6 Lu5 Lu10 C49 172(4) . .
Lu11 Lu5 Lu10 C49 -155.9(14) . .
C51 Lu5 Lu10 C49 -63.4(3) . .
C67 Lu5 Lu10 C49 19.9(11) . .
C69 Lu5 Lu10 C49 -107.1(9) . .
Lu1 Lu5 Lu10 C29 96.4(14) 6_565 .
Lu2 Lu5 Lu10 C29 80.0(12) 6_565 .
Lu3 Lu5 Lu10 C29 -67(8) . .
C50 Lu5 Lu10 C29 -32.6(14) . .
C68 Lu5 Lu10 C29 -34(2) . .
Lu6 Lu5 Lu10 C29 176(5) . .
Lu11 Lu5 Lu10 C29 -152(2) . .
C49 Lu5 Lu10 C29 3.9(12) . .
C51 Lu5 Lu10 C29 -59.5(12) . .
C67 Lu5 Lu10 C29 24(2) . .
C69 Lu5 Lu10 C29 -103.2(13) . .
Lu3 Lu6 Lu10 Lu3 -162(2) 6_565 .
Lu11 Lu6 Lu10 Lu3 116.8(19) . .
Lu10 Lu6 Lu10 Lu3 -168.7(15) 6_565 .
C31 Lu6 Lu10 Lu3 40.4(14) . .
C13 Lu6 Lu10 Lu3 37.7(18) . .
C30 Lu6 Lu10 Lu3 15.8(13) . .
C12 Lu6 Lu10 Lu3 -58.4(19) . .
C29 Lu6 Lu10 Lu3 -24.2(13) . .
C11 Lu6 Lu10 Lu3 -50.2(14) . .
Lu5 Lu6 Lu10 Lu3 -172.6(15) 6_565 .
Lu3 Lu6 Lu10 Lu5 -159(5) . .
Lu3 Lu6 Lu10 Lu5 39(4) 6_565 .
Lu11 Lu6 Lu10 Lu5 -42(4) . .
Lu10 Lu6 Lu10 Lu5 32(4) 6_565 .
C31 Lu6 Lu10 Lu5 -118(4) . .
C13 Lu6 Lu10 Lu5 -121(4) . .
C30 Lu6 Lu10 Lu5 -143(4) . .
C12 Lu6 Lu10 Lu5 143(3) . .
C29 Lu6 Lu10 Lu5 177(4) . .
C11 Lu6 Lu10 Lu5 151(4) . .
Lu5 Lu6 Lu10 Lu5 28(4) 6_565 .
Lu3 Lu6 Lu10 Lu2 114.7(16) . 6_565
Lu3 Lu6 Lu10 Lu2 -47.1(17) 6_565 6_565
Lu11 Lu6 Lu10 Lu2 -128.4(16) . 6_565
Lu10 Lu6 Lu10 Lu2 -54.0(13) 6_565 6_565
C31 Lu6 Lu10 Lu2 155.1(7) . 6_565
C13 Lu6 Lu10 Lu2 152.5(11) . 6_565
C30 Lu6 Lu10 Lu2 130.5(8) . 6_565
C12 Lu6 Lu10 Lu2 56.3(16) . 6_565
C29 Lu6 Lu10 Lu2 90.5(8) . 6_565
C11 Lu6 Lu10 Lu2 64.6(9) . 6_565
Lu5 Lu6 Lu10 Lu2 -57.9(9) 6_565 6_565
Lu3 Lu6 Lu10 Lu1 150(2) . 6_565
Lu3 Lu6 Lu10 Lu1 -12(2) 6_565 6_565
Lu11 Lu6 Lu10 Lu1 -93.3(19) . 6_565
Lu10 Lu6 Lu10 Lu1 -18.9(18) 6_565 6_565
C31 Lu6 Lu10 Lu1 -169.7(9) . 6_565
C13 Lu6 Lu10 Lu1 -172.4(7) . 6_565
C30 Lu6 Lu10 Lu1 165.6(11) . 6_565
C12 Lu6 Lu10 Lu1 91.4(15) . 6_565
C29 Lu6 Lu10 Lu1 125.7(11) . 6_565
C11 Lu6 Lu10 Lu1 99.7(11) . 6_565
Lu5 Lu6 Lu10 Lu1 -22.8(13) 6_565 6_565
Lu3 Lu6 Lu10 Lu11 -116.8(19) . .
Lu3 Lu6 Lu10 Lu11 81.4(18) 6_565 .
Lu10 Lu6 Lu10 Lu11 74.4(14) 6_565 .
C31 Lu6 Lu10 Lu11 -76.4(14) . .
C13 Lu6 Lu10 Lu11 -79(2) . .
C30 Lu6 Lu10 Lu11 -101.1(13) . .
C12 Lu6 Lu10 Lu11 -175.2(18) . .
C29 Lu6 Lu10 Lu11 -141.0(14) . .
C11 Lu6 Lu10 Lu11 -167.0(14) . .
Lu5 Lu6 Lu10 Lu11 70.5(13) 6_565 .
Lu3 Lu6 Lu10 C51 -34.3(13) . .
Lu3 Lu6 Lu10 C51 163.9(13) 6_565 .
Lu11 Lu6 Lu10 C51 82.5(13) . .
Lu10 Lu6 Lu10 C51 157.0(6) 6_565 .
C31 Lu6 Lu10 C51 6.1(6) . .
C13 Lu6 Lu10 C51 3.4(15) . .
C30 Lu6 Lu10 C51 -18.5(3) . .
C12 Lu6 Lu10 C51 -92.7(11) . .
C29 Lu6 Lu10 C51 -58.5(3) . .
C11 Lu6 Lu10 C51 -84.5(5) . .
Lu5 Lu6 Lu10 C51 153.0(3) 6_565 .
Lu3 Lu6 Lu10 Lu3 162(2) . 6_565
Lu11 Lu6 Lu10 Lu3 -81.4(18) . 6_565
Lu10 Lu6 Lu10 Lu3 -6.9(9) 6_565 6_565
C31 Lu6 Lu10 Lu3 -157.8(17) . 6_565
C13 Lu6 Lu10 Lu3 -160(3) . 6_565
C30 Lu6 Lu10 Lu3 177.6(14) . 6_565
C12 Lu6 Lu10 Lu3 103.4(19) . 6_565
C29 Lu6 Lu10 Lu3 137.6(14) . 6_565
C11 Lu6 Lu10 Lu3 111.6(15) . 6_565
Lu5 Lu6 Lu10 Lu3 -10.8(11) 6_565 6_565
Lu3 Lu6 Lu10 C50 -15.1(14) . .
Lu3 Lu6 Lu10 C50 -176.9(11) 6_565 .
Lu11 Lu6 Lu10 C50 101.7(14) . .
Lu10 Lu6 Lu10 C50 176.2(2) 6_565 .
C31 Lu6 Lu10 C50 25.3(10) . .
C13 Lu6 Lu10 C50 23(2) . .
C30 Lu6 Lu10 C50 0.7(7) . .
C12 Lu6 Lu10 C50 -73.5(15) . .
C29 Lu6 Lu10 C50 -39.3(8) . .
C11 Lu6 Lu10 C50 -65.3(9) . .
Lu5 Lu6 Lu10 C50 172.2(6) 6_565 .
Lu3 Lu6 Lu10 C30 -15.8(13) . .
Lu3 Lu6 Lu10 C30 -177.6(14) 6_565 .
Lu11 Lu6 Lu10 C30 101.1(14) . .
Lu10 Lu6 Lu10 C30 175.5(8) 6_565 .
C31 Lu6 Lu10 C30 24.6(3) . .
C13 Lu6 Lu10 C30 22.0(13) . .
C12 Lu6 Lu10 C30 -74.2(11) . .
C29 Lu6 Lu10 C30 -39.97(13) . .
C11 Lu6 Lu10 C30 -65.9(3) . .
Lu5 Lu6 Lu10 C30 171.6(4) 6_565 .
Lu3 Lu6 Lu10 C49 30.3(13) . .
Lu3 Lu6 Lu10 C49 -131.5(13) 6_565 .
Lu11 Lu6 Lu10 C49 147.1(15) . .
Lu10 Lu6 Lu10 C49 -138.4(6) 6_565 .
C31 Lu6 Lu10 C49 70.7(8) . .
C13 Lu6 Lu10 C49 68.0(16) . .
C30 Lu6 Lu10 C49 46.1(6) . .
C12 Lu6 Lu10 C49 -28.1(16) . .
C29 Lu6 Lu10 C49 6.1(6) . .
C11 Lu6 Lu10 C49 -19.9(9) . .
Lu5 Lu6 Lu10 C49 -142.3(6) 6_565 .
Lu3 Lu6 Lu10 C29 24.2(13) . .
Lu3 Lu6 Lu10 C29 -137.6(14) 6_565 .
Lu11 Lu6 Lu10 C29 141.0(14) . .
Lu10 Lu6 Lu10 C29 -144.5(8) 6_565 .
C31 Lu6 Lu10 C29 64.6(3) . .
C13 Lu6 Lu10 C29 61.9(13) . .
C30 Lu6 Lu10 C29 39.97(13) . .
C12 Lu6 Lu10 C29 -34.2(10) . .
C11 Lu6 Lu10 C29 -26.0(3) . .
Lu5 Lu6 Lu10 C29 -148.4(4) 6_565 .
Lu3 Lu6 Lu11 Lu3 -160.8(13) 6_565 .
Lu10 Lu6 Lu11 Lu3 -139.9(10) 6_565 .
Lu10 Lu6 Lu11 Lu3 -21.0(7) . .
C31 Lu6 Lu11 Lu3 95.1(7) . .
C13 Lu6 Lu11 Lu3 135.8(8) . .
C30 Lu6 Lu11 Lu3 55.9(5) . .
C12 Lu6 Lu11 Lu3 155.8(16) . .
C29 Lu6 Lu11 Lu3 47.5(13) . .
C11 Lu6 Lu11 Lu3 113.2(17) . .
Lu5 Lu6 Lu11 Lu3 -135.1(8) 6_565 .
Lu3 Lu6 Lu11 Lu3 160.8(13) . 6_565
Lu10 Lu6 Lu11 Lu3 21.0(7) 6_565 6_565
Lu10 Lu6 Lu11 Lu3 139.9(10) . 6_565
C31 Lu6 Lu11 Lu3 -104.0(7) . 6_565
C13 Lu6 Lu11 Lu3 -63.3(5) . 6_565
C30 Lu6 Lu11 Lu3 -143.2(9) . 6_565
C12 Lu6 Lu11 Lu3 -43.3(11) . 6_565
C29 Lu6 Lu11 Lu3 -151.7(18) . 6_565
C11 Lu6 Lu11 Lu3 -85.9(12) . 6_565
Lu5 Lu6 Lu11 Lu3 25.7(7) 6_565 6_565
Lu3 Lu6 Lu11 Lu10 139.9(10) . 6_565
Lu3 Lu6 Lu11 Lu10 -21.0(7) 6_565 6_565
Lu10 Lu6 Lu11 Lu10 118.9(11) . 6_565
C31 Lu6 Lu11 Lu10 -125.0(6) . 6_565
C13 Lu6 Lu11 Lu10 -84.3(6) . 6_565
C30 Lu6 Lu11 Lu10 -164.2(6) . 6_565
C12 Lu6 Lu11 Lu10 -64.3(14) . 6_565
C29 Lu6 Lu11 Lu10 -172.7(14) . 6_565
C11 Lu6 Lu11 Lu10 -106.9(15) . 6_565
Lu5 Lu6 Lu11 Lu10 4.7(5) 6_565 6_565
Lu3 Lu6 Lu11 Lu10 21.0(7) . .
Lu3 Lu6 Lu11 Lu10 -139.9(10) 6_565 .
Lu10 Lu6 Lu11 Lu10 -118.9(11) 6_565 .
C31 Lu6 Lu11 Lu10 116.1(6) . .
C13 Lu6 Lu11 Lu10 156.8(6) . .
C30 Lu6 Lu11 Lu10 76.9(6) . .
C12 Lu6 Lu11 Lu10 176.8(12) . .
C29 Lu6 Lu11 Lu10 68.4(17) . .
C11 Lu6 Lu11 Lu10 134.2(13) . .
Lu5 Lu6 Lu11 Lu10 -114.1(8) 6_565 .
Lu3 Lu6 Lu11 C32 -97.5(7) . .
Lu3 Lu6 Lu11 C32 101.7(7) 6_565 .
Lu10 Lu6 Lu11 C32 122.7(6) 6_565 .
Lu10 Lu6 Lu11 C32 -118.4(6) . .
C31 Lu6 Lu11 C32 -2.35(4) . .
C13 Lu6 Lu11 C32 38.38(15) . .
C30 Lu6 Lu11 C32 -41.5(3) . .
C12 Lu6 Lu11 C32 58.4(11) . .
C29 Lu6 Lu11 C32 -50.0(15) . .
C11 Lu6 Lu11 C32 15.8(12) . .
Lu5 Lu6 Lu11 C32 127.4(4) 6_565 .
Lu3 Lu6 Lu11 C31 -95.1(7) . .
Lu3 Lu6 Lu11 C31 104.0(7) 6_565 .
Lu10 Lu6 Lu11 C31 125.0(6) 6_565 .
Lu10 Lu6 Lu11 C31 -116.1(6) . .
C13 Lu6 Lu11 C31 40.73(18) . .
C30 Lu6 Lu11 C31 -39.2(3) . .
C12 Lu6 Lu11 C31 60.7(12) . .
C29 Lu6 Lu11 C31 -47.7(14) . .
C11 Lu6 Lu11 C31 18.1(13) . .
Lu5 Lu6 Lu11 C31 129.8(4) 6_565 .
Lu3 Lu6 Lu11 C33 -137.9(11) . .
Lu3 Lu6 Lu11 C33 61.3(13) 6_565 .
Lu10 Lu6 Lu11 C33 82.2(10) 6_565 .
Lu10 Lu6 Lu11 C33 -158.9(13) . .
C31 Lu6 Lu11 C33 -42.8(10) . .
C13 Lu6 Lu11 C33 -2.1(11) . .
C30 Lu6 Lu11 C33 -82.0(8) . .
C12 Lu6 Lu11 C33 18(2) . .
C29 Lu6 Lu11 C33 -90.5(6) . .
C11 Lu6 Lu11 C33 -25(2) . .
Lu5 Lu6 Lu11 C33 87.0(7) 6_565 .
Lu3 Lu6 Lu11 C53 -60.8(16) . .
Lu3 Lu6 Lu11 C53 138.3(14) 6_565 .
Lu10 Lu6 Lu11 C53 159.3(16) 6_565 .
Lu10 Lu6 Lu11 C53 -81.8(13) . .
C31 Lu6 Lu11 C53 34.3(13) . .
C13 Lu6 Lu11 C53 75.0(13) . .
C30 Lu6 Lu11 C53 -4.9(15) . .
C12 Lu6 Lu11 C53 95.0(4) . .
C29 Lu6 Lu11 C53 -13(3) . .
C11 Lu6 Lu11 C53 52.4(4) . .
Lu5 Lu6 Lu11 C53 164.0(16) 6_565 .
Lu3 Lu6 Lu11 Lu5 25.7(7) . .
Lu3 Lu6 Lu11 Lu5 -135.1(8) 6_565 .
Lu10 Lu6 Lu11 Lu5 -114.1(8) 6_565 .
Lu10 Lu6 Lu11 Lu5 4.7(5) . .
C31 Lu6 Lu11 Lu5 120.8(3) . .
C13 Lu6 Lu11 Lu5 161.6(4) . .
C30 Lu6 Lu11 Lu5 81.6(5) . .
C12 Lu6 Lu11 Lu5 -178.5(10) . .
C29 Lu6 Lu11 Lu5 73.2(17) . .
C11 Lu6 Lu11 Lu5 138.9(11) . .
Lu5 Lu6 Lu11 Lu5 -109.4(7) 6_565 .
Lu3 Lu6 Lu11 Lu5 135.1(8) . 6_565
Lu3 Lu6 Lu11 Lu5 -25.7(7) 6_565 6_565
Lu10 Lu6 Lu11 Lu5 -4.7(5) 6_565 6_565
Lu10 Lu6 Lu11 Lu5 114.1(8) . 6_565
C31 Lu6 Lu11 Lu5 -129.8(4) . 6_565
C13 Lu6 Lu11 Lu5 -89.0(4) . 6_565
C30 Lu6 Lu11 Lu5 -168.9(4) . 6_565
C12 Lu6 Lu11 Lu5 -69.1(14) . 6_565
C29 Lu6 Lu11 Lu5 -177.4(12) . 6_565
C11 Lu6 Lu11 Lu5 -111.7(16) . 6_565
Lu3 Lu6 Lu11 C13 -135.8(8) . .
Lu3 Lu6 Lu11 C13 63.3(5) 6_565 .
Lu10 Lu6 Lu11 C13 84.3(6) 6_565 .
Lu10 Lu6 Lu11 C13 -156.8(6) . .
C31 Lu6 Lu11 C13 -40.73(18) . .
C30 Lu6 Lu11 C13 -79.9(4) . .
C12 Lu6 Lu11 C13 20.0(11) . .
C29 Lu6 Lu11 C13 -88.4(16) . .
C11 Lu6 Lu11 C13 -22.6(12) . .
Lu5 Lu6 Lu11 C13 89.0(4) 6_565 .
Lu10 Lu3 Lu11 Lu6 138.2(15) . .
Lu5 Lu3 Lu11 Lu6 143.4(12) . .
Lu3 Lu3 Lu11 Lu6 11.7(8) 6_565 .
C30 Lu3 Lu11 Lu6 -92.6(12) . .
Lu2 Lu3 Lu11 Lu6 107.1(12) 6_565 .
C29 Lu3 Lu11 Lu6 -53.7(18) . .
C51 Lu3 Lu11 Lu6 -136.5(11) . .
Lu10 Lu3 Lu11 Lu6 33.2(10) 6_565 .
C31 Lu3 Lu11 Lu6 -71.6(11) . .
Lu10 Lu3 Lu11 Lu3 126.5(11) . 6_565
Lu6 Lu3 Lu11 Lu3 -11.7(8) . 6_565
Lu5 Lu3 Lu11 Lu3 131.7(8) . 6_565
C30 Lu3 Lu11 Lu3 -104.3(8) . 6_565
Lu2 Lu3 Lu11 Lu3 95.4(9) 6_565 6_565
C29 Lu3 Lu11 Lu3 -65.4(16) . 6_565
C51 Lu3 Lu11 Lu3 -148.2(7) . 6_565
Lu10 Lu3 Lu11 Lu3 21.5(5) 6_565 6_565
C31 Lu3 Lu11 Lu3 -83.3(8) . 6_565
Lu10 Lu3 Lu11 Lu10 105.1(15) . 6_565
Lu6 Lu3 Lu11 Lu10 -33.2(10) . 6_565
Lu5 Lu3 Lu11 Lu10 110.2(10) . 6_565
Lu3 Lu3 Lu11 Lu10 -21.5(5) 6_565 6_565
C30 Lu3 Lu11 Lu10 -125.8(9) . 6_565
Lu2 Lu3 Lu11 Lu10 73.9(12) 6_565 6_565
C29 Lu3 Lu11 Lu10 -86.8(16) . 6_565
C51 Lu3 Lu11 Lu10 -169.7(8) . 6_565
C31 Lu3 Lu11 Lu10 -104.8(10) . 6_565
Lu6 Lu3 Lu11 Lu10 -138.2(15) . .
Lu5 Lu3 Lu11 Lu10 5.1(8) . .
Lu3 Lu3 Lu11 Lu10 -126.5(11) 6_565 .
C30 Lu3 Lu11 Lu10 129.2(11) . .
Lu2 Lu3 Lu11 Lu10 -31.2(7) 6_565 .
C29 Lu3 Lu11 Lu10 168.1(16) . .
C51 Lu3 Lu11 Lu10 85.2(10) . .
Lu10 Lu3 Lu11 Lu10 -105.1(15) 6_565 .
C31 Lu3 Lu11 Lu10 150.1(9) . .
Lu10 Lu3 Lu11 C32 -128.2(11) . .
Lu6 Lu3 Lu11 C32 93.6(15) . .
Lu5 Lu3 Lu11 C32 -123.0(8) . .
Lu3 Lu3 Lu11 C32 105.3(13) 6_565 .
C30 Lu3 Lu11 C32 1.0(10) . .
Lu2 Lu3 Lu11 C32 -159.3(6) 6_565 .
C29 Lu3 Lu11 C32 39.9(14) . .
C51 Lu3 Lu11 C32 -42.9(9) . .
Lu10 Lu3 Lu11 C32 126.8(15) 6_565 .
C31 Lu3 Lu11 C32 22.0(6) . .
Lu10 Lu3 Lu11 C31 -150.1(9) . .
Lu6 Lu3 Lu11 C31 71.6(11) . .
Lu5 Lu3 Lu11 C31 -145.0(4) . .
Lu3 Lu3 Lu11 C31 83.3(8) 6_565 .
C30 Lu3 Lu11 C31 -21.0(5) . .
Lu2 Lu3 Lu11 C31 178.7(4) 6_565 .
C29 Lu3 Lu11 C31 17.9(12) . .
C51 Lu3 Lu11 C31 -64.9(4) . .
Lu10 Lu3 Lu11 C31 104.8(10) 6_565 .
Lu10 Lu3 Lu11 C33 -158.3(15) . .
Lu6 Lu3 Lu11 C33 63.5(15) . .
Lu5 Lu3 Lu11 C33 -153.1(14) . .
Lu3 Lu3 Lu11 C33 75.2(14) 6_565 .
C30 Lu3 Lu11 C33 -29.1(17) . .
Lu2 Lu3 Lu11 C33 170.6(12) 6_565 .
C29 Lu3 Lu11 C33 10(2) . .
C51 Lu3 Lu11 C33 -73.0(15) . .
Lu10 Lu3 Lu11 C33 96.7(16) 6_565 .
C31 Lu3 Lu11 C33 -8.1(13) . .
Lu10 Lu3 Lu11 C53 -87.8(14) . .
Lu6 Lu3 Lu11 C53 134(2) . .
Lu5 Lu3 Lu11 C53 -82.6(11) . .
Lu3 Lu3 Lu11 C53 145.7(18) 6_565 .
C30 Lu3 Lu11 C53 41.4(12) . .
Lu2 Lu3 Lu11 C53 -118.9(10) 6_565 .
C29 Lu3 Lu11 C53 80.3(12) . .
C51 Lu3 Lu11 C53 -2.5(12) . .
Lu10 Lu3 Lu11 C53 167.2(19) 6_565 .
C31 Lu3 Lu11 C53 62.4(10) . .
Lu10 Lu3 Lu11 Lu5 -5.1(8) . .
Lu6 Lu3 Lu11 Lu5 -143.4(12) . .
Lu3 Lu3 Lu11 Lu5 -131.7(8) 6_565 .
C30 Lu3 Lu11 Lu5 124.0(6) . .
Lu2 Lu3 Lu11 Lu5 -36.3(4) 6_565 .
C29 Lu3 Lu11 Lu5 162.9(12) . .
C51 Lu3 Lu11 Lu5 80.1(4) . .
Lu10 Lu3 Lu11 Lu5 -110.2(10) 6_565 .
C31 Lu3 Lu11 Lu5 145.0(4) . .
Lu10 Lu3 Lu11 Lu5 94.2(12) . 6_565
Lu6 Lu3 Lu11 Lu5 -44.0(9) . 6_565
Lu5 Lu3 Lu11 Lu5 99.4(9) . 6_565
Lu3 Lu3 Lu11 Lu5 -32.3(3) 6_565 6_565
C30 Lu3 Lu11 Lu5 -136.6(8) . 6_565
Lu2 Lu3 Lu11 Lu5 63.1(11) 6_565 6_565
C29 Lu3 Lu11 Lu5 -97.7(15) . 6_565
C51 Lu3 Lu11 Lu5 179.5(7) . 6_565
Lu10 Lu3 Lu11 Lu5 -10.8(5) 6_565 6_565
C31 Lu3 Lu11 Lu5 -115.6(9) . 6_565
Lu10 Lu3 Lu11 C13 174.2(9) . .
Lu6 Lu3 Lu11 C13 36.0(9) . .
Lu5 Lu3 Lu11 C13 179.3(4) . .
Lu3 Lu3 Lu11 C13 47.6(5) 6_565 .
C30 Lu3 Lu11 C13 -56.7(6) . .
Lu2 Lu3 Lu11 C13 143.0(5) 6_565 .
C29 Lu3 Lu11 C13 -17.7(14) . .
C51 Lu3 Lu11 C13 -100.6(5) . .
Lu10 Lu3 Lu11 C13 69.1(8) 6_565 .
C31 Lu3 Lu11 C13 -35.7(4) . .
Lu3 Lu10 Lu11 Lu6 -27.0(10) . .
Lu5 Lu10 Lu11 Lu6 164.9(15) . .
Lu2 Lu10 Lu11 Lu6 80(2) 6_565 .
Lu1 Lu10 Lu11 Lu6 131.1(12) 6_565 .
C51 Lu10 Lu11 Lu6 -99.1(12) . .
Lu3 Lu10 Lu11 Lu6 21.9(7) 6_565 .
C50 Lu10 Lu11 Lu6 -117.3(14) . .
C30 Lu10 Lu11 Lu6 -63.0(11) . .
C49 Lu10 Lu11 Lu6 -70(2) . .
C29 Lu10 Lu11 Lu6 -33.4(11) . .
Lu5 Lu10 Lu11 Lu3 -168(2) . .
Lu2 Lu10 Lu11 Lu3 107.5(18) 6_565 .
Lu6 Lu10 Lu11 Lu3 27.0(10) . .
Lu1 Lu10 Lu11 Lu3 158.0(13) 6_565 .
C51 Lu10 Lu11 Lu3 -72.1(11) . .
Lu3 Lu10 Lu11 Lu3 48.9(12) 6_565 .
C50 Lu10 Lu11 Lu3 -90.4(17) . .
C30 Lu10 Lu11 Lu3 -36.0(9) . .
C49 Lu10 Lu11 Lu3 -43(2) . .
C29 Lu10 Lu11 Lu3 -6.4(9) . .
Lu3 Lu10 Lu11 Lu3 -48.9(12) . 6_565
Lu5 Lu10 Lu11 Lu3 143.0(13) . 6_565
Lu2 Lu10 Lu11 Lu3 59(2) 6_565 6_565
Lu6 Lu10 Lu11 Lu3 -21.9(7) . 6_565
Lu1 Lu10 Lu11 Lu3 109.2(13) 6_565 6_565
C51 Lu10 Lu11 Lu3 -121.0(11) . 6_565
C50 Lu10 Lu11 Lu3 -139.2(10) . 6_565
C30 Lu10 Lu11 Lu3 -84.9(11) . 6_565
C49 Lu10 Lu11 Lu3 -91.6(19) . 6_565
C29 Lu10 Lu11 Lu3 -55.3(11) . 6_565
Lu3 Lu10 Lu11 Lu10 -75.0(16) . 6_565
Lu5 Lu10 Lu11 Lu10 116.9(13) . 6_565
Lu2 Lu10 Lu11 Lu10 33(3) 6_565 6_565
Lu6 Lu10 Lu11 Lu10 -48.0(11) . 6_565
Lu1 Lu10 Lu11 Lu10 83.1(16) 6_565 6_565
C51 Lu10 Lu11 Lu10 -147.1(11) . 6_565
Lu3 Lu10 Lu11 Lu10 -26.1(6) 6_565 6_565
C50 Lu10 Lu11 Lu10 -165.3(5) . 6_565
C30 Lu10 Lu11 Lu10 -111.0(12) . 6_565
C49 Lu10 Lu11 Lu10 -117.7(15) . 6_565
C29 Lu10 Lu11 Lu10 -81.4(13) . 6_565
Lu3 Lu10 Lu11 C32 62.7(16) . .
Lu5 Lu10 Lu11 C32 -105(2) . .
Lu2 Lu10 Lu11 C32 170.1(13) 6_565 .
Lu6 Lu10 Lu11 C32 90(2) . .
Lu1 Lu10 Lu11 C32 -139.3(12) 6_565 .
C51 Lu10 Lu11 C32 -9.4(15) . .
Lu3 Lu10 Lu11 C32 112(2) 6_565 .
C50 Lu10 Lu11 C32 -28(2) . .
C30 Lu10 Lu11 C32 26.6(13) . .
C49 Lu10 Lu11 C32 20(3) . .
C29 Lu10 Lu11 C32 56.2(15) . .
Lu3 Lu10 Lu11 C31 28.7(9) . .
Lu5 Lu10 Lu11 C31 -139.4(13) . .
Lu2 Lu10 Lu11 C31 136.2(16) 6_565 .
Lu6 Lu10 Lu11 C31 55.7(10) . .
Lu1 Lu10 Lu11 C31 -173.2(6) 6_565 .
C51 Lu10 Lu11 C31 -43.4(8) . .
Lu3 Lu10 Lu11 C31 77.6(12) 6_565 .
C50 Lu10 Lu11 C31 -61.6(16) . .
C30 Lu10 Lu11 C31 -7.3(5) . .
C49 Lu10 Lu11 C31 -14(2) . .
C29 Lu10 Lu11 C31 22.3(8) . .
Lu3 Lu10 Lu11 C33 48(4) . .
Lu5 Lu10 Lu11 C33 -120(4) . .
Lu2 Lu10 Lu11 C33 155(3) 6_565 .
Lu6 Lu10 Lu11 C33 75(4) . .
Lu1 Lu10 Lu11 C33 -154(4) 6_565 .
C51 Lu10 Lu11 C33 -24(4) . .
Lu3 Lu10 Lu11 C33 97(5) 6_565 .
C50 Lu10 Lu11 C33 -42(5) . .
C30 Lu10 Lu11 C33 12(4) . .
C49 Lu10 Lu11 C33 5(6) . .
C29 Lu10 Lu11 C33 42(4) . .
Lu3 Lu10 Lu11 C53 99.4(15) . .
Lu5 Lu10 Lu11 C53 -68.7(18) . .
Lu2 Lu10 Lu11 C53 -153.1(14) 6_565 .
Lu6 Lu10 Lu11 C53 126.4(19) . .
Lu1 Lu10 Lu11 C53 -102.5(12) 6_565 .
C51 Lu10 Lu11 C53 27.3(11) . .
Lu3 Lu10 Lu11 C53 148(2) 6_565 .
C50 Lu10 Lu11 C53 9(2) . .
C30 Lu10 Lu11 C53 63.4(9) . .
C49 Lu10 Lu11 C53 57(2) . .
C29 Lu10 Lu11 C53 93.0(10) . .
Lu3 Lu10 Lu11 Lu5 168(2) . .
Lu2 Lu10 Lu11 Lu5 -84(2) 6_565 .
Lu6 Lu10 Lu11 Lu5 -164.9(15) . .
Lu1 Lu10 Lu11 Lu5 -33.8(11) 6_565 .
C51 Lu10 Lu11 Lu5 96.0(12) . .
Lu3 Lu10 Lu11 Lu5 -143.0(13) 6_565 .
C50 Lu10 Lu11 Lu5 77.8(13) . .
C30 Lu10 Lu11 Lu5 132.1(13) . .
C49 Lu10 Lu11 Lu5 125(2) . .
C29 Lu10 Lu11 Lu5 161.7(15) . .
Lu3 Lu10 Lu11 Lu5 -91.2(14) . 6_565
Lu5 Lu10 Lu11 Lu5 100.7(14) . 6_565
Lu2 Lu10 Lu11 Lu5 16(2) 6_565 6_565
Lu6 Lu10 Lu11 Lu5 -64.2(10) . 6_565
Lu1 Lu10 Lu11 Lu5 66.9(14) 6_565 6_565
C51 Lu10 Lu11 Lu5 -163.3(10) . 6_565
Lu3 Lu10 Lu11 Lu5 -42.3(6) 6_565 6_565
C50 Lu10 Lu11 Lu5 178.5(8) . 6_565
C30 Lu10 Lu11 Lu5 -127.2(11) . 6_565
C49 Lu10 Lu11 Lu5 -133.9(14) . 6_565
C29 Lu10 Lu11 Lu5 -97.6(10) . 6_565
Lu3 Lu10 Lu11 C13 -6.2(10) . .
Lu5 Lu10 Lu11 C13 -174.3(12) . .
Lu2 Lu10 Lu11 C13 101(2) 6_565 .
Lu6 Lu10 Lu11 C13 20.8(6) . .
Lu1 Lu10 Lu11 C13 151.8(8) 6_565 .
C51 Lu10 Lu11 C13 -78.3(10) . .
Lu3 Lu10 Lu11 C13 42.6(7) 6_565 .
C50 Lu10 Lu11 C13 -96.6(13) . .
C30 Lu10 Lu11 C13 -42.3(8) . .
C49 Lu10 Lu11 C13 -49(2) . .
C29 Lu10 Lu11 C13 -12.6(10) . .
C18 C1 C2 C3 -138.9 . .
C5 C1 C2 C3 3.6 . .
Lu1 C1 C2 C3 -74.19(6) . .
Lu2 C1 C2 C3 -52.9 . .
C18 C1 C2 C15 -5.2 . .
C5 C1 C2 C15 137.3 . .
Lu1 C1 C2 C15 59.49(6) . .
Lu2 C1 C2 C15 80.8 . .
C18 C1 C2 Lu2 -86.0 . .
C5 C1 C2 Lu2 56.5 . .
Lu1 C1 C2 Lu2 -21.32(6) . .
C18 C1 C2 Lu1 -64.67(6) . .
C5 C1 C2 Lu1 77.81(6) . .
Lu2 C1 C2 Lu1 21.32(6) . .
C1 C2 C3 C12 144.4 . .
C15 C2 C3 C12 11.5 . .
Lu2 C2 C3 C12 92.98(5) . .
Lu1 C2 C3 C12 91.86(6) . .
C1 C2 C3 C4 -4.6 . .
C15 C2 C3 C4 -137.5 . .
Lu2 C2 C3 C4 -56.02(5) . .
Lu1 C2 C3 C4 -57.14(6) . .
C1 C2 C3 Lu2 51.45(5) . .
C15 C2 C3 Lu2 -81.48(5) . .
Lu1 C2 C3 Lu2 -1.12(6) . .
C1 C2 C3 Lu6 99.46(17) . .
C15 C2 C3 Lu6 -33.46(17) . .
Lu2 C2 C3 Lu6 48.02(17) . .
Lu1 C2 C3 Lu6 46.90(18) . .
C1 C2 C3 Lu1 52.57(6) . .
C15 C2 C3 Lu1 -80.36(6) . .
Lu2 C2 C3 Lu1 1.12(6) . .
C12 C3 C4 C9 -7.8 . .
C2 C3 C4 C9 147.1 . .
Lu2 C3 C4 C9 78.05(8) . .
Lu6 C3 C4 C9 39.02(14) . .
Lu1 C3 C4 C9 93.58(6) . .
C12 C3 C4 C5 -151.2 . .
C2 C3 C4 C5 3.7 . .
Lu2 C3 C4 C5 -65.34(8) . .
Lu6 C3 C4 C5 -104.37(14) . .
Lu1 C3 C4 C5 -49.81(6) . .
C12 C3 C4 Lu2 -85.85(8) . .
C2 C3 C4 Lu2 69.00(8) . .
Lu6 C3 C4 Lu2 -39.03(14) . .
Lu1 C3 C4 Lu2 15.53(5) . .
C12 C3 C4 Lu1 -101.38(6) . .
C2 C3 C4 Lu1 53.47(6) . .
Lu2 C3 C4 Lu1 -15.53(5) . .
Lu6 C3 C4 Lu1 -54.56(14) . .
C9 C4 C5 C6 0.2 . .
C3 C4 C5 C6 149.1 . .
Lu2 C4 C5 C6 72.57(6) . .
Lu1 C4 C5 C6 81.40(8) . .
C9 C4 C5 C1 -150.3 . .
C3 C4 C5 C1 -1.4 . .
Lu2 C4 C5 C1 -77.93(6) . .
Lu1 C4 C5 C1 -69.10(8) . .
C9 C4 C5 Lu2 -72.39(6) . .
C3 C4 C5 Lu2 76.48(6) . .
Lu1 C4 C5 Lu2 8.83(8) . .
C9 C4 C5 Lu1 -81.22(8) . .
C3 C4 C5 Lu1 67.66(8) . .
Lu2 C4 C5 Lu1 -8.83(8) . .
C18 C1 C5 C6 -8.1 . .
C2 C1 C5 C6 -152.7 . .
Lu1 C1 C5 C6 -62.37(9) . .
Lu2 C1 C5 C6 -80.29(7) . .
C18 C1 C5 C4 143.3 . .
C2 C1 C5 C4 -1.3 . .
Lu1 C1 C5 C4 89.04(9) . .
Lu2 C1 C5 C4 71.11(7) . .
C18 C1 C5 Lu2 72.20(7) . .
C2 C1 C5 Lu2 -72.39(7) . .
Lu1 C1 C5 Lu2 17.93(8) . .
C18 C1 C5 Lu1 54.27(9) . .
C2 C1 C5 Lu1 -90.32(9) . .
Lu2 C1 C5 Lu1 -17.93(8) . .
C4 C5 C6 C20 -142.2 . .
C1 C5 C6 C20 6.1 . .
Lu2 C5 C6 C20 -74.61(6) . .
Lu1 C5 C6 C20 -50.71(7) . .
C4 C5 C6 C7 -4.0 . .
C1 C5 C6 C7 144.2 . .
Lu2 C5 C6 C7 63.53(6) . .
Lu1 C5 C6 C7 87.43(7) . .
C4 C5 C6 Lu2 -67.56(6) . .
C1 C5 C6 Lu2 80.72(6) . .
Lu1 C5 C6 Lu2 23.90(5) . .
C4 C5 C6 Lu1 -91.46(7) . .
C1 C5 C6 Lu1 56.82(7) . .
Lu2 C5 C6 Lu1 -23.90(5) . .
C5 C6 C7 C8 7.9 . .
C20 C6 C7 C8 149.1 . .
Lu2 C6 C7 C8 60.78(6) . .
Lu1 C6 C7 C8 79.23(8) . .
C5 C6 C7 C22 -145.4 . .
C20 C6 C7 C22 -4.1 . .
Lu2 C6 C7 C22 -92.44(6) . .
Lu1 C6 C7 C22 -73.99(8) . .
C5 C6 C7 C25 -23.1 . .
C20 C6 C7 C25 118.1 . .
Lu2 C6 C7 C25 29.80(6) . .
Lu1 C6 C7 C25 48.25(8) . .
C5 C6 C7 Lu2 -52.92(6) . .
C20 C6 C7 Lu2 88.30(6) . .
Lu1 C6 C7 Lu2 18.45(6) . .
C5 C6 C7 Lu1 -71.37(7) . .
C20 C6 C7 Lu1 69.85(7) . .
Lu2 C6 C7 Lu1 -18.45(6) . .
C6 C7 C8 C25 -151.8 . .
C22 C7 C8 C25 -5.9 . .
Lu2 C7 C8 C25 -99.00(6) . .
Lu1 C7 C8 C25 -97.86(6) . .
C6 C7 C8 C9 -7.9 . .
C22 C7 C8 C9 138.0 . .
C25 C7 C8 C9 143.9 . .
Lu2 C7 C8 C9 44.93(6) . .
Lu1 C7 C8 C9 46.07(6) . .
C6 C7 C8 Lu2 -52.79(6) . .
C22 C7 C8 Lu2 93.06(6) . .
C25 C7 C8 Lu2 99.00(6) . .
Lu1 C7 C8 Lu2 1.14(4) . .
C25 C8 C9 C10 -10.6 . .
C7 C8 C9 C10 -147.3 . .
Lu2 C8 C9 C10 -99.57(7) . .
C25 C8 C9 C4 141.1 . .
C7 C8 C9 C4 4.4 . .
Lu2 C8 C9 C4 52.12(7) . .
C25 C8 C9 Lu2 88.97(7) . .
C7 C8 C9 Lu2 -47.75(7) . .
C5 C4 C9 C10 153.2 . .
C3 C4 C9 C10 12.7 . .
Lu2 C4 C9 C10 90.35(7) . .
Lu1 C4 C9 C10 98.52(7) . .
C5 C4 C9 C8 -0.3 . .
C3 C4 C9 C8 -140.8 . .
Lu2 C4 C9 C8 -63.15(7) . .
Lu1 C4 C9 C8 -54.97(7) . .
C5 C4 C9 Lu2 62.82(7) . .
C3 C4 C9 Lu2 -77.65(7) . .
Lu1 C4 C9 Lu2 8.17(7) . .
C8 C9 C10 C27 6.1 . .
C4 C9 C10 C27 -148.8 . .
Lu2 C9 C10 C27 -85.00(6) . .
C8 C9 C10 C11 148.5 . .
C4 C9 C10 C11 -6.4 . .
Lu2 C9 C10 C11 57.34(6) . .
C8 C9 C10 Lu6 101.62(13) . .
C4 C9 C10 Lu6 -53.27(13) . .
Lu2 C9 C10 Lu6 10.49(13) . .
C8 C9 C10 Lu3 88.54(16) . .
C4 C9 C10 Lu3 -66.35(16) . .
Lu2 C9 C10 Lu3 -2.59(16) . .
C8 C9 C10 Lu2 91.13(6) . .
C4 C9 C10 Lu2 -63.76(6) . .
C9 C10 C11 C29 -146.2 . .
C27 C10 C11 C29 -0.4 . .
Lu6 C10 C11 C29 -72.29(9) . .
Lu3 C10 C11 C29 -52.83(16) . .
Lu2 C10 C11 C29 -103.16(5) . .
C9 C10 C11 C12 -2.9 . .
C27 C10 C11 C12 142.9 . .
Lu6 C10 C11 C12 70.97(9) . .
Lu3 C10 C11 C12 90.43(16) . .
Lu2 C10 C11 C12 40.10(5) . .
C9 C10 C11 Lu6 -73.87(9) . .
C27 C10 C11 Lu6 71.93(9) . .
Lu3 C10 C11 Lu6 19.46(14) . .
Lu2 C10 C11 Lu6 -30.87(6) . .
C9 C10 C11 Lu3 -93.33(16) . .
C27 C10 C11 Lu3 52.47(16) . .
Lu6 C10 C11 Lu3 -19.46(15) . .
Lu2 C10 C11 Lu3 -50.33(15) . .
C9 C10 C11 Lu10 -96.10(19) . .
C27 C10 C11 Lu10 49.70(19) . .
Lu6 C10 C11 Lu10 -22.23(18) . .
Lu3 C10 C11 Lu10 -2.8(2) . .
Lu2 C10 C11 Lu10 -53.10(18) . .
C2 C3 C12 C13 3.0 . .
C4 C3 C12 C13 150.4 . .
Lu2 C3 C12 C13 88.3 . .
Lu6 C3 C12 C13 71.66(18) . .
Lu1 C3 C12 C13 74.23(5) . .
C2 C3 C12 C11 -151.2 . .
C4 C3 C12 C11 -3.8 . .
Lu2 C3 C12 C11 -66.0 . .
Lu6 C3 C12 C11 -82.56(18) . .
Lu1 C3 C12 C11 -79.98(5) . .
C2 C3 C12 Lu6 -68.67(18) . .
C4 C3 C12 Lu6 78.73(18) . .
Lu2 C3 C12 Lu6 16.60(18) . .
Lu1 C3 C12 Lu6 2.58(19) . .
C2 C3 C12 Lu3 -78.56(12) . .
C4 C3 C12 Lu3 68.85(12) . .
Lu2 C3 C12 Lu3 6.72(12) . .
Lu6 C3 C12 Lu3 -9.9(2) . .
Lu1 C3 C12 Lu3 -7.30(13) . .
C2 C3 C12 Lu2 -85.3 . .
C4 C3 C12 Lu2 62.1 . .
Lu6 C3 C12 Lu2 -16.60(18) . .
Lu1 C3 C12 Lu2 -14.02(6) . .
C2 C3 C12 Lu11 -51.5(5) . .
C4 C3 C12 Lu11 95.9(5) . .
Lu2 C3 C12 Lu11 33.8(5) . .
Lu6 C3 C12 Lu11 17.2(6) . .
Lu1 C3 C12 Lu11 19.7(5) . .
C29 C11 C12 C3 145.3 . .
C10 C11 C12 C3 8.9 . .
Lu6 C11 C12 C3 101.2(2) . .
Lu3 C11 C12 C3 105.03(10) . .
Lu10 C11 C12 C3 98.1(2) . .
C29 C11 C12 C13 -8.3 . .
C10 C11 C12 C13 -144.7 . .
Lu6 C11 C12 C13 -52.4(2) . .
Lu3 C11 C12 C13 -48.55(10) . .
Lu10 C11 C12 C13 -55.4(2) . .
C29 C11 C12 Lu6 44.1(2) . .
C10 C11 C12 Lu6 -92.3(2) . .
Lu3 C11 C12 Lu6 3.8(2) . .
Lu10 C11 C12 Lu6 -3.1(3) . .
C29 C11 C12 Lu3 40.28(10) . .
C10 C11 C12 Lu3 -96.12(10) . .
Lu6 C11 C12 Lu3 -3.8(2) . .
Lu10 C11 C12 Lu3 -6.9(2) . .
C29 C11 C12 Lu2 94.5 . .
C10 C11 C12 Lu2 -41.9 . .
Lu6 C11 C12 Lu2 50.4(2) . .
Lu3 C11 C12 Lu2 54.22(10) . .
Lu10 C11 C12 Lu2 47.3(2) . .
C29 C11 C12 Lu11 38.7(5) . .
C10 C11 C12 Lu11 -97.7(5) . .
Lu6 C11 C12 Lu11 -5.4(6) . .
Lu3 C11 C12 Lu11 -1.6(6) . .
Lu10 C11 C12 Lu11 -8.4(6) . .
C3 C12 C13 C14 -9.5 . .
C11 C12 C13 C14 146.7 . .
Lu6 C12 C13 C14 90.52(17) . .
Lu3 C12 C13 C14 102.83(10) . .
Lu2 C12 C13 C14 50.28(6) . .
Lu11 C12 C13 C14 79.2(4) . .
C3 C12 C13 C31 -151.3 . .
C11 C12 C13 C31 4.9 . .
Lu6 C12 C13 C31 -51.27(17) . .
Lu3 C12 C13 C31 -38.97(10) . .
Lu2 C12 C13 C31 -91.52(6) . .
Lu11 C12 C13 C31 -62.6(4) . .
C3 C12 C13 Lu6 -100.06(17) . .
C11 C12 C13 Lu6 56.15(17) . .
Lu3 C12 C13 Lu6 12.30(19) . .
Lu2 C12 C13 Lu6 -40.25(16) . .
Lu11 C12 C13 Lu6 -11.3(4) . .
C3 C12 C13 Lu11 -88.7(4) . .
C11 C12 C13 Lu11 67.5(4) . .
Lu6 C12 C13 Lu11 11.3(4) . .
Lu3 C12 C13 Lu11 23.6(4) . .
Lu2 C12 C13 Lu11 -28.9(3) . .
C3 C12 C13 Lu3 -112.36(10) . .
C11 C12 C13 Lu3 43.85(10) . .
Lu6 C12 C13 Lu3 -12.30(19) . .
Lu2 C12 C13 Lu3 -52.55(9) . .
Lu11 C12 C13 Lu3 -23.6(4) . .
Lu3 Lu6 C13 C12 -107.1(11) . .
Lu3 Lu6 C13 C12 66.5(6) 6_565 .
Lu11 Lu6 C13 C12 156.2(9) . .
Lu10 Lu6 C13 C12 76.1(4) 6_565 .
Lu10 Lu6 C13 C12 -127.6(14) . .
C31 Lu6 C13 C12 -131.20(12) . .
C30 Lu6 C13 C12 -105.67(18) . .
C29 Lu6 C13 C12 -66.15(14) . .
C11 Lu6 C13 C12 -30.73(6) . .
Lu5 Lu6 C13 C12 80.7(2) 6_565 .
Lu3 Lu6 C13 C14 133.5(11) . .
Lu3 Lu6 C13 C14 -52.8(7) 6_565 .
Lu11 Lu6 C13 C14 36.8(9) . .
Lu10 Lu6 C13 C14 -43.3(5) 6_565 .
Lu10 Lu6 C13 C14 113.1(14) . .
C31 Lu6 C13 C14 109.44(7) . .
C30 Lu6 C13 C14 134.97(14) . .
C12 Lu6 C13 C14 -119.4 . .
C29 Lu6 C13 C14 174.49(12) . .
C11 Lu6 C13 C14 -150.09(7) . .
Lu5 Lu6 C13 C14 -38.7(2) 6_565 .
Lu3 Lu6 C13 C31 24.1(10) . .
Lu3 Lu6 C13 C31 -162.2(7) 6_565 .
Lu11 Lu6 C13 C31 -72.6(9) . .
Lu10 Lu6 C13 C31 -152.7(5) 6_565 .
Lu10 Lu6 C13 C31 3.6(13) . .
C30 Lu6 C13 C31 25.53(8) . .
C12 Lu6 C13 C31 131.20(12) . .
C29 Lu6 C13 C31 65.05(12) . .
C11 Lu6 C13 C31 100.47(13) . .
Lu5 Lu6 C13 C31 -148.1(3) 6_565 .
Lu3 Lu6 C13 Lu11 96.8(14) . .
Lu3 Lu6 C13 Lu11 -89.6(11) 6_565 .
Lu10 Lu6 C13 Lu11 -80.1(10) 6_565 .
Lu10 Lu6 C13 Lu11 76.3(17) . .
C31 Lu6 C13 Lu11 72.6(9) . .
C30 Lu6 C13 Lu11 98.2(9) . .
C12 Lu6 C13 Lu11 -156.2(9) . .
C29 Lu6 C13 Lu11 137.7(10) . .
C11 Lu6 C13 Lu11 173.1(9) . .
Lu5 Lu6 C13 Lu11 -75.5(9) 6_565 .
Lu3 Lu6 C13 Lu3 173.6(17) 6_565 .
Lu11 Lu6 C13 Lu3 -96.8(14) . .
Lu10 Lu6 C13 Lu3 -176.9(14) 6_565 .
Lu10 Lu6 C13 Lu3 -20.5(10) . .
C31 Lu6 C13 Lu3 -24.1(10) . .
C30 Lu6 C13 Lu3 1.4(9) . .
C12 Lu6 C13 Lu3 107.1(11) . .
C29 Lu6 C13 Lu3 40.9(10) . .
C11 Lu6 C13 Lu3 76.4(11) . .
Lu5 Lu6 C13 Lu3 -172.2(12) 6_565 .
C12 C13 C14 C15 0.2 . .
C31 C13 C14 C15 144.3 . .
Lu6 C13 C14 C15 76.08(17) . .
Lu11 C13 C14 C15 93.3(7) . .
Lu3 C13 C14 C15 85.59(11) . .
C12 C13 C14 C33 -146.8 . .
C31 C13 C14 C33 -2.8 . .
Lu6 C13 C14 C33 -70.99(17) . .
Lu11 C13 C14 C33 -53.8(7) . .
Lu3 C13 C14 C33 -61.48(11) . .
C12 C13 C14 Lu11 -93.0(7) . .
C31 C13 C14 Lu11 51.0(7) . .
Lu6 C13 C14 Lu11 -17.2(7) . .
Lu3 C13 C14 Lu11 -7.7(7) . .
C12 C13 C14 Lu6 -75.84(17) . .
C31 C13 C14 Lu6 68.20(17) . .
Lu11 C13 C14 Lu6 17.2(7) . .
Lu3 C13 C14 Lu6 9.5(2) . .
C33 C14 C15 C16 4.8 . .
C13 C14 C15 C16 -137.3 . .
Lu11 C14 C15 C16 -62.3(7) . .
Lu6 C14 C15 C16 -88.71(15) . .
C33 C14 C15 C2 155.2 . .
C13 C14 C15 C2 13.0 . .
Lu11 C14 C15 C2 88.1(7) . .
Lu6 C14 C15 C2 61.67(15) . .
C33 C14 C15 Lu1 83.6 . .
C13 C14 C15 Lu1 -58.5 . .
Lu11 C14 C15 Lu1 16.5(7) . .
Lu6 C14 C15 Lu1 -9.90(15) . .
C33 C14 C15 Lu11 67.1(7) . .
C13 C14 C15 Lu11 -75.0(7) . .
Lu6 C14 C15 Lu11 -26.4(7) . .
C33 C14 C15 Lu2 97.1 . .
C13 C14 C15 Lu2 -45.0 . .
Lu11 C14 C15 Lu2 30.0(7) . .
Lu6 C14 C15 Lu2 3.58(15) . .
C3 C2 C15 C16 135.9 . .
C1 C2 C15 C16 5.7 . .
Lu2 C2 C15 C16 69.46(6) . .
Lu1 C2 C15 C16 51.53(6) . .
C3 C2 C15 C14 -18.2 . .
C1 C2 C15 C14 -148.4 . .
Lu2 C2 C15 C14 -84.56(6) . .
Lu1 C2 C15 C14 -102.50(6) . .
C3 C2 C15 Lu1 84.34(6) . .
C1 C2 C15 Lu1 -45.87(6) . .
Lu2 C2 C15 Lu1 17.93(5) . .
C3 C2 C15 Lu11 34.2(5) . .
C1 C2 C15 Lu11 -96.0(5) . .
Lu2 C2 C15 Lu11 -32.2(5) . .
Lu1 C2 C15 Lu11 -50.1(5) . .
C3 C2 C15 Lu2 66.40(6) . .
C1 C2 C15 Lu2 -63.80(6) . .
Lu1 C2 C15 Lu2 -17.93(5) . .
C14 C15 C16 C35 -6.0 . .
C2 C15 C16 C35 -154.6 . .
Lu1 C15 C16 C35 -104.55(6) . .
Lu11 C15 C16 C35 -49.8(6) . .
Lu2 C15 C16 C35 -102.0 . .
C14 C15 C16 C17 144.5 . .
C2 C15 C16 C17 -4.2 . .
Lu1 C15 C16 C17 45.86(6) . .
Lu11 C15 C16 C17 100.6(6) . .
Lu2 C15 C16 C17 48.4 . .
C14 C15 C16 Lu1 98.60(6) . .
C2 C15 C16 Lu1 -50.07(6) . .
Lu11 C15 C16 Lu1 54.8(6) . .
Lu2 C15 C16 Lu1 2.57(4) . .
C15 C16 C17 C18 1.8 . .
C35 C16 C17 C18 154.9 . .
Lu1 C16 C17 C18 58.53(6) . .
C15 C16 C17 C38 -139.7 . .
C35 C16 C17 C38 13.4 . .
Lu1 C16 C17 C38 -82.98(6) . .
C15 C16 C17 C19 -34.7 . .
C35 C16 C17 C19 118.3 . .
Lu1 C16 C17 C19 21.99(6) . .
C15 C16 C17 Lu1 -56.74(6) . .
C35 C16 C17 Lu1 96.34(6) . .
C15 C16 C17 Lu2 -47.7 . .
C35 C16 C17 Lu2 105.4 . .
Lu1 C16 C17 Lu2 9.03(4) . .
C38 C17 C18 C19 2.8 . .
C16 C17 C18 C19 -145.3 . .
Lu1 C17 C18 C19 -72.63(9) . .
Lu2 C17 C18 C19 -85.60(5) . .
C38 C17 C18 C1 147.3 . .
C16 C17 C18 C1 -0.7 . .
C19 C17 C18 C1 144.6 . .
Lu1 C17 C18 C1 71.94(9) . .
Lu2 C17 C18 C1 58.97(5) . .
C16 C17 C18 C38 -148.1 . .
C19 C17 C18 C38 -2.8 . .
Lu1 C17 C18 C38 -75.39(9) . .
Lu2 C17 C18 C38 -88.37(5) . .
C38 C17 C18 Lu1 75.39(9) . .
C16 C17 C18 Lu1 -72.69(9) . .
C19 C17 C18 Lu1 72.63(9) . .
Lu2 C17 C18 Lu1 -12.98(8) . .
C38 C17 C18 C39 2.6 . .
C16 C17 C18 C39 -145.5 . .
C19 C17 C18 C39 -0.2 . .
Lu1 C17 C18 C39 -72.82(9) . .
Lu2 C17 C18 C39 -85.79(5) . .
C38 C17 C18 Lu2 88.37(5) . .
C16 C17 C18 Lu2 -59.71(5) . .
C19 C17 C18 Lu2 85.60(5) . .
Lu1 C17 C18 Lu2 12.98(8) . .
C5 C1 C18 C17 -134.9 . .
C2 C1 C18 C17 2.9 . .
Lu1 C1 C18 C17 -75.55(9) . .
Lu2 C1 C18 C17 -79.1 . .
C5 C1 C18 C19 4.9 . .
C2 C1 C18 C19 142.6 . .
Lu1 C1 C18 C19 64.17(9) . .
Lu2 C1 C18 C19 60.6 . .
C5 C1 C18 C38 -98.8 . .
C2 C1 C18 C38 38.9 . .
Lu1 C1 C18 C38 -39.52(9) . .
Lu2 C1 C18 C38 -43.1 . .
C5 C1 C18 Lu1 -59.32(9) . .
C2 C1 C18 Lu1 78.43(9) . .
Lu2 C1 C18 Lu1 -3.56(9) . .
C5 C1 C18 C39 -32.9 . .
C2 C1 C18 C39 104.8 . .
Lu1 C1 C18 C39 26.39(9) . .
Lu2 C1 C18 C39 22.8 . .
C5 C1 C18 Lu2 -55.8 . .
C2 C1 C18 Lu2 82.0 . .
Lu1 C1 C18 Lu2 3.56(9) . .
C17 C18 C19 C39 -0.3 . .
C1 C18 C19 C39 -143.2 . .
C38 C18 C19 C39 1.5 . .
Lu1 C18 C19 C39 -78.29(6) . .
Lu2 C18 C19 C39 -93.6 . .
C17 C18 C19 C20 143.1 . .
C1 C18 C19 C20 0.2 . .
C38 C18 C19 C20 144.9 . .
Lu1 C18 C19 C20 65.11(6) . .
C39 C18 C19 C20 143.4 . .
Lu2 C18 C19 C20 49.8 . .
C17 C18 C19 C38 -1.8 . .
C1 C18 C19 C38 -144.7 . .
Lu1 C18 C19 C38 -79.77(6) . .
C39 C18 C19 C38 -1.5 . .
Lu2 C18 C19 C38 -95.1 . .
C1 C18 C19 C17 -142.9 . .
C38 C18 C19 C17 1.8 . .
Lu1 C18 C19 C17 -77.98(6) . .
C39 C18 C19 C17 0.3 . .
Lu2 C18 C19 C17 -93.3 . .
C17 C18 C19 Lu1 77.98(6) . .
C1 C18 C19 Lu1 -64.91(6) . .
C38 C18 C19 Lu1 79.77(6) . .
C39 C18 C19 Lu1 78.29(6) . .
Lu2 C18 C19 Lu1 -15.33(5) . .
C17 C18 C19 Lu2 93.3 . .
C1 C18 C19 Lu2 -49.6 . .
C38 C18 C19 Lu2 95.1 . .
Lu1 C18 C19 Lu2 15.33(5) . .
C39 C18 C19 Lu2 93.6 . .
C39 C19 C20 C6 135.8 . .
C18 C19 C20 C6 -2.3 . .
C38 C19 C20 C6 95.0 . .
C17 C19 C20 C6 31.2 . .
Lu1 C19 C20 C6 57.12(8) . .
Lu2 C19 C20 C6 48.28(5) . .
C39 C19 C20 C21 -8.2 . .
C18 C19 C20 C21 -146.3 . .
C38 C19 C20 C21 -49.0 . .
C17 C19 C20 C21 -112.8 . .
Lu1 C19 C20 C21 -86.89(8) . .
Lu2 C19 C20 C21 -95.73(5) . .
C39 C19 C20 Lu1 78.70(8) . .
C18 C19 C20 Lu1 -59.39(8) . .
C38 C19 C20 Lu1 37.91(8) . .
C17 C19 C20 Lu1 -25.88(8) . .
Lu2 C19 C20 Lu1 -8.84(6) . .
C39 C19 C20 Lu2 87.54(5) . .
C18 C19 C20 Lu2 -50.55(5) . .
C38 C19 C20 Lu2 46.75(5) . .
C17 C19 C20 Lu2 -17.0 . .
Lu1 C19 C20 Lu2 8.84(6) . .
C5 C6 C20 C19 -1.0 . .
C7 C6 C20 C19 -143.7 . .
Lu2 C6 C20 C19 -59.74(6) . .
Lu1 C6 C20 C19 -52.41(8) . .
C5 C6 C20 C21 145.8 . .
C7 C6 C20 C21 3.1 . .
Lu2 C6 C20 C21 87.06(6) . .
Lu1 C6 C20 C21 94.39(8) . .
C5 C6 C20 Lu1 51.42(8) . .
C7 C6 C20 Lu1 -91.34(8) . .
Lu2 C6 C20 Lu1 -7.33(6) . .
C5 C6 C20 Lu2 58.75(6) . .
C7 C6 C20 Lu2 -84.01(6) . .
Lu1 C6 C20 Lu2 7.33(6) . .
C19 C20 C21 C22 148.7 . .
C6 C20 C21 C22 -0.7 . .
Lu1 C20 C21 C22 79.95(6) . .
Lu2 C20 C21 C22 59.5 . .
C19 C20 C21 C41 3.7 . .
C6 C20 C21 C41 -145.7 . .
Lu1 C20 C21 C41 -65.11(6) . .
Lu2 C20 C21 C41 -85.6 . .
C19 C20 C21 Lu7 59.2(4) . .
C6 C20 C21 Lu7 -90.2(4) . .
Lu1 C20 C21 Lu7 -9.6(4) . .
Lu2 C20 C21 Lu7 -30.0(4) . .
C19 C20 C21 Lu1 68.79(6) . .
C6 C20 C21 Lu1 -80.63(6) . .
Lu2 C20 C21 Lu1 -20.48(5) . .
C19 C20 C21 Lu8 84.08(11) . .
C6 C20 C21 Lu8 -65.35(11) . .
Lu1 C20 C21 Lu8 15.28(12) . .
Lu2 C20 C21 Lu8 -5.19(12) . .
C20 C21 C22 C23 -152.8 . .
C41 C21 C22 C23 -2.5 . .
Lu7 C21 C22 C23 -42.2(4) . .
Lu1 C21 C22 C23 -100.08(5) . .
Lu8 C21 C22 C23 -51.62(13) . .
C20 C21 C22 C7 -1.9 . .
C41 C21 C22 C7 148.4 . .
Lu7 C21 C22 C7 108.7(4) . .
Lu1 C21 C22 C7 50.76(5) . .
Lu8 C21 C22 C7 99.22(13) . .
C20 C21 C22 Lu8 -101.17(13) . .
C41 C21 C22 Lu8 49.14(13) . .
Lu7 C21 C22 Lu8 9.5(4) . .
Lu1 C21 C22 Lu8 -48.46(13) . .
C20 C21 C22 Lu7 -110.6(4) . .
C41 C21 C22 Lu7 39.7(4) . .
Lu1 C21 C22 Lu7 -57.9(4) . .
Lu8 C21 C22 Lu7 -9.5(4) . .
C20 C21 C22 Lu2 -48.9 . .
C41 C21 C22 Lu2 101.4 . .
Lu7 C21 C22 Lu2 61.7(4) . .
Lu1 C21 C22 Lu2 3.77(4) . .
Lu8 C21 C22 Lu2 52.23(13) . .
C8 C7 C22 C23 4.1 . .
C6 C7 C22 C23 152.9 . .
C25 C7 C22 C23 0.6 . .
Lu2 C7 C22 C23 87.79(6) . .
Lu1 C7 C22 C23 101.21(6) . .
C8 C7 C22 C21 -145.1 . .
C6 C7 C22 C21 3.7 . .
C25 C7 C22 C21 -148.7 . .
Lu2 C7 C22 C21 -61.42(6) . .
Lu1 C7 C22 C21 -48.00(6) . .
C8 C7 C22 Lu8 -49.69(13) . .
C6 C7 C22 Lu8 99.17(13) . .
C25 C7 C22 Lu8 -53.22(13) . .
Lu2 C7 C22 Lu8 34.01(13) . .
Lu1 C7 C22 Lu8 47.44(13) . .
C8 C7 C22 Lu7 -69.5(2) . .
C6 C7 C22 Lu7 79.4(2) . .
C25 C7 C22 Lu7 -73.0(2) . .
Lu2 C7 C22 Lu7 14.2(2) . .
Lu1 C7 C22 Lu7 27.7(2) . .
C8 C7 C22 Lu2 -83.70(6) . .
C6 C7 C22 Lu2 65.16(6) . .
C25 C7 C22 Lu2 -87.24(6) . .
Lu1 C7 C22 Lu2 13.42(4) . .
C21 C22 C23 C43 2.1 . .
C7 C22 C23 C43 -144.5 . .
Lu8 C22 C23 C43 -69.29(16) . .
Lu7 C22 C23 C43 -42.4(3) . .
Lu2 C22 C23 C43 -85.6 . .
C21 C22 C23 C24 146.7 . .
C7 C22 C23 C24 0.2 . .
Lu8 C22 C23 C24 75.37(16) . .
Lu7 C22 C23 C24 102.3(3) . .
Lu2 C22 C23 C24 59.1 . .
C21 C22 C23 Lu8 71.35(16) . .
C7 C22 C23 Lu8 -75.18(16) . .
Lu7 C22 C23 Lu8 26.9(4) . .
Lu2 C22 C23 Lu8 -16.28(16) . .
C21 C22 C23 Lu7 44.4(3) . .
C7 C22 C23 Lu7 -102.1(3) . .
Lu8 C22 C23 Lu7 -26.9(4) . .
Lu2 C22 C23 Lu7 -43.2(3) . .
C21 C22 C23 Lu4 46.80(12) . .
C7 C22 C23 Lu4 -99.74(12) . .
Lu8 C22 C23 Lu4 -24.56(19) . .
Lu7 C22 C23 Lu4 2.4(4) . .
Lu2 C22 C23 Lu4 -40.84(12) . .
C22 C23 C24 C46 -145.1 . .
C43 C23 C24 C46 6.1 . .
Lu8 C23 C24 C46 -53.42(16) . .
Lu7 C23 C24 C46 -49.4(3) . .
Lu4 C23 C24 C46 -43.69(12) . .
C22 C23 C24 C25 -1.3 . .
C43 C23 C24 C25 149.9 . .
Lu8 C23 C24 C25 90.34(16) . .
Lu7 C23 C24 C25 94.3(3) . .
Lu4 C23 C24 C25 100.07(12) . .
C22 C23 C24 C26 -36.8 . .
C43 C23 C24 C26 114.4 . .
Lu8 C23 C24 C26 54.87(16) . .
Lu7 C23 C24 C26 58.9(3) . .
Lu4 C23 C24 C26 64.61(12) . .
C22 C23 C24 Lu8 -91.68(16) . .
C43 C23 C24 Lu8 59.56(16) . .
Lu7 C23 C24 Lu8 4.0(3) . .
Lu4 C23 C24 Lu8 9.73(19) . .
C9 C8 C25 C24 -136.9 . .
C7 C8 C25 C24 4.9 . .
Lu2 C8 C25 C24 -68.88(6) . .
C9 C8 C25 C26 11.3 . .
C7 C8 C25 C26 153.1 . .
Lu2 C8 C25 C26 79.35(6) . .
C9 C8 C25 C7 -141.8 . .
Lu2 C8 C25 C7 -73.80(6) . .
C9 C8 C25 Lu8 -86.90(14) . .
C7 C8 C25 Lu8 54.94(14) . .
Lu2 C8 C25 Lu8 -18.86(14) . .
C46 C24 C25 C8 145.1 . .
C23 C24 C25 C8 -1.7 . .
C26 C24 C25 C8 151.7 . .
Lu8 C24 C25 C8 66.97(16) . .
C46 C24 C25 C26 -6.6 . .
C23 C24 C25 C26 -153.4 . .
Lu8 C24 C25 C26 -84.75(16) . .
C46 C24 C25 C7 148.2 . .
C23 C24 C25 C7 1.4 . .
C26 C24 C25 C7 154.8 . .
Lu8 C24 C25 C7 70.09(16) . .
C46 C24 C25 Lu8 78.13(16) . .
C23 C24 C25 Lu8 -68.68(16) . .
C26 C24 C25 Lu8 84.75(16) . .
C8 C25 C26 C47 -153.5 . .
C24 C25 C26 C47 5.4 . .
C7 C25 C26 C47 -120.5 . .
Lu8 C25 C26 C47 -48.73(12) . .
C8 C25 C26 C27 -8.0 . .
C24 C25 C26 C27 150.8 . .
C7 C25 C26 C27 25.0 . .
Lu8 C25 C26 C27 96.74(12) . .
C8 C25 C26 C46 -155.0 . .
C24 C25 C26 C46 3.8 . .
C7 C25 C26 C46 -122.0 . .
Lu8 C25 C26 C46 -50.26(12) . .
C8 C25 C26 C24 -158.9 . .
C7 C25 C26 C24 -125.8 . .
Lu8 C25 C26 C24 -54.10(12) . .
C47 C26 C27 C10 148.9 . .
C25 C26 C27 C10 4.4 . .
C46 C26 C27 C10 104.8 . .
C24 C26 C27 C10 36.8 . .
C47 C26 C27 C28 -0.8 . .
C25 C26 C27 C28 -145.2 . .
C46 C26 C27 C28 -44.9 . .
C24 C26 C27 C28 -112.8 . .
C25 C26 C27 C47 -144.5 . .
C46 C26 C27 C47 -44.1 . .
C24 C26 C27 C47 -112.0 . .
C47 C26 C27 Lu3 59.88(16) . .
C25 C26 C27 Lu3 -84.60(16) . .
C46 C26 C27 Lu3 15.78(16) . .
C24 C26 C27 Lu3 -52.16(16) . .
C47 C26 C27 Lu10 53.7(2) . .
C25 C26 C27 Lu10 -90.7(2) . .
C46 C26 C27 Lu10 9.6(2) . .
C24 C26 C27 Lu10 -58.3(2) . .
C47 C26 C27 Lu6 75.24(8) . .
C25 C26 C27 Lu6 -69.24(8) . .
C46 C26 C27 Lu6 31.14(8) . .
C24 C26 C27 Lu6 -36.80(8) . .
C9 C10 C27 C26 -3.7 . .
C11 C10 C27 C26 -150.0 . .
Lu6 C10 C27 C26 -104.63(15) . .
Lu3 C10 C27 C26 -107.76(8) . .
Lu2 C10 C27 C26 -59.5 . .
C9 C10 C27 C28 150.2 . .
C11 C10 C27 C28 3.9 . .
Lu6 C10 C27 C28 49.28(15) . .
Lu3 C10 C27 C28 46.15(8) . .
Lu2 C10 C27 C28 94.4 . .
C9 C10 C27 C47 21.6 . .
C11 C10 C27 C47 -124.7 . .
Lu6 C10 C27 C47 -79.34(15) . .
Lu3 C10 C27 C47 -82.47(8) . .
Lu2 C10 C27 C47 -34.2 . .
C9 C10 C27 Lu3 104.10(8) . .
C11 C10 C27 Lu3 -42.27(8) . .
Lu6 C10 C27 Lu3 3.13(18) . .
Lu2 C10 C27 Lu3 48.24(8) . .
C9 C10 C27 Lu10 95.1(3) . .
C11 C10 C27 Lu10 -51.3(3) . .
Lu6 C10 C27 Lu10 -5.9(3) . .
Lu3 C10 C27 Lu10 -9.0(3) . .
Lu2 C10 C27 Lu10 39.2(3) . .
C9 C10 C27 Lu6 100.96(15) . .
C11 C10 C27 Lu6 -45.40(15) . .
Lu3 C10 C27 Lu6 -3.13(18) . .
Lu2 C10 C27 Lu6 45.11(15) . .
C26 C27 C28 C29 147.3 . .
C10 C27 C28 C29 -5.8 . .
C47 C27 C28 C29 146.9 . .
Lu3 C27 C28 C29 54.37(19) . .
Lu10 C27 C28 C29 72.6(4) . .
Lu6 C27 C28 C29 42.76(14) . .
C26 C27 C28 C49 7.6 . .
C10 C27 C28 C49 -145.5 . .
C47 C27 C28 C49 7.2 . .
Lu3 C27 C28 C49 -85.35(19) . .
Lu10 C27 C28 C49 -67.1(4) . .
Lu6 C27 C28 C49 -96.97(14) . .
C26 C27 C28 Lu3 92.94(19) . .
C10 C27 C28 Lu3 -60.19(19) . .
C47 C27 C28 Lu3 92.57(19) . .
Lu10 C27 C28 Lu3 18.3(3) . .
Lu6 C27 C28 Lu3 -11.6(2) . .
C26 C27 C28 Lu10 74.7(4) . .
C10 C27 C28 Lu10 -78.5(4) . .
C47 C27 C28 Lu10 74.3(4) . .
Lu3 C27 C28 Lu10 -18.3(3) . .
Lu6 C27 C28 Lu10 -29.9(4) . .
C26 C27 C28 Lu5 58.64(14) . .
C10 C27 C28 Lu5 -94.48(14) . .
C47 C27 C28 Lu5 58.28(14) . .
Lu3 C27 C28 Lu5 -34.29(16) . .
Lu10 C27 C28 Lu5 -16.0(3) . .
Lu6 C27 C28 Lu5 -45.91(19) . .
C26 C27 C28 Lu6 104.55(14) . .
C10 C27 C28 Lu6 -48.57(14) . .
C47 C27 C28 Lu6 104.19(14) . .
Lu3 C27 C28 Lu6 11.6(2) . .
Lu10 C27 C28 Lu6 29.9(4) . .
C27 C28 C29 C11 5.7 . .
C49 C28 C29 C11 143.0 . .
Lu3 C28 C29 C11 91.55(18) . .
Lu10 C28 C29 C11 95.5(2) . .
Lu5 C28 C29 C11 101.03(10) . .
Lu6 C28 C29 C11 76.58(15) . .
C27 C28 C29 C30 -141.0 . .
C49 C28 C29 C30 -3.7 . .
Lu3 C28 C29 C30 -55.13(18) . .
Lu10 C28 C29 C30 -51.2(2) . .
Lu5 C28 C29 C30 -45.65(10) . .
Lu6 C28 C29 C30 -70.10(15) . .
C27 C28 C29 Lu3 -85.83(18) . .
C49 C28 C29 Lu3 51.46(18) . .
Lu10 C28 C29 Lu3 3.9(3) . .
Lu5 C28 C29 Lu3 9.48(18) . .
Lu6 C28 C29 Lu3 -15.0(2) . .
C27 C28 C29 Lu6 -70.86(15) . .
C49 C28 C29 Lu6 66.43(15) . .
Lu3 C28 C29 Lu6 15.0(2) . .
Lu10 C28 C29 Lu6 18.9(3) . .
Lu5 C28 C29 Lu6 24.45(17) . .
C27 C28 C29 Lu10 -89.7(2) . .
C49 C28 C29 Lu10 47.6(2) . .
Lu3 C28 C29 Lu10 -3.9(3) . .
Lu5 C28 C29 Lu10 5.6(2) . .
Lu6 C28 C29 Lu10 -18.9(3) . .
C27 C28 C29 Lu11 -85.8(4) . .
C49 C28 C29 Lu11 51.5(4) . .
Lu3 C28 C29 Lu11 0.1(4) . .
Lu10 C28 C29 Lu11 4.0(4) . .
Lu5 C28 C29 Lu11 9.5(4) . .
Lu6 C28 C29 Lu11 -14.9(4) . .
C27 C28 C29 Lu5 -95.31(10) . .
C49 C28 C29 Lu5 41.98(10) . .
Lu3 C28 C29 Lu5 -9.48(18) . .
Lu10 C28 C29 Lu5 -5.6(2) . .
Lu6 C28 C29 Lu5 -24.45(17) . .
C10 C11 C29 C28 -3.3 . .
C12 C11 C29 C28 -144.4 . .
Lu6 C11 C29 C28 -101.2(2) . .
Lu3 C11 C29 C28 -89.89(18) . .
Lu10 C11 C29 C28 -77.6(3) . .
C10 C11 C29 C30 140.9 . .
C12 C11 C29 C30 -0.2 . .
Lu6 C11 C29 C30 43.0(2) . .
Lu3 C11 C29 C30 54.34(18) . .
Lu10 C11 C29 C30 66.6(3) . .
C10 C11 C29 Lu3 86.54(18) . .
C12 C11 C29 Lu3 -54.54(18) . .
Lu6 C11 C29 Lu3 -11.3(3) . .
Lu10 C11 C29 Lu3 12.3(3) . .
C10 C11 C29 Lu6 97.9(2) . .
C12 C11 C29 Lu6 -43.2(2) . .
Lu3 C11 C29 Lu6 11.3(3) . .
Lu10 C11 C29 Lu6 23.6(4) . .
C10 C11 C29 Lu10 74.3(3) . .
C12 C11 C29 Lu10 -66.8(3) . .
Lu6 C11 C29 Lu10 -23.6(4) . .
Lu3 C11 C29 Lu10 -12.3(3) . .
C10 C11 C29 Lu11 104.1(5) . .
C12 C11 C29 Lu11 -37.0(5) . .
Lu6 C11 C29 Lu11 6.2(6) . .
Lu3 C11 C29 Lu11 17.6(6) . .
Lu10 C11 C29 Lu11 29.8(6) . .
C10 C11 C29 Lu5 67.19(10) . .
C12 C11 C29 Lu5 -73.90(10) . .
Lu6 C11 C29 Lu5 -30.7(2) . .
Lu3 C11 C29 Lu5 -19.36(18) . .
Lu10 C11 C29 Lu5 -7.1(3) . .
Lu10 Lu3 C29 C28 -14.9(11) . .
Lu6 Lu3 C29 C28 139.4(7) . .
Lu11 Lu3 C29 C28 179.9(13) . .
Lu5 Lu3 C29 C28 -21.1(4) . .
Lu3 Lu3 C29 C28 130.48(4) 6_565 .
C30 Lu3 C29 C28 -122.03(15) . .
Lu2 Lu3 C29 C28 18.1(3) 6_565 .
C51 Lu3 C29 C28 -88.44(16) . .
Lu10 Lu3 C29 C28 120.1(4) 6_565 .
C31 Lu3 C29 C28 -162.50(12) . .
Lu10 Lu3 C29 C11 -125.0(11) . .
Lu6 Lu3 C29 C11 29.4(7) . .
Lu11 Lu3 C29 C11 69.8(13) . .
Lu5 Lu3 C29 C11 -131.1(4) . .
Lu3 Lu3 C29 C11 20.43(5) 6_565 .
C30 Lu3 C29 C11 127.92(14) . .
Lu2 Lu3 C29 C11 -91.9(3) 6_565 .
C51 Lu3 C29 C11 161.51(15) . .
Lu10 Lu3 C29 C11 10.0(4) 6_565 .
C31 Lu3 C29 C11 87.46(12) . .
C28 Lu3 C29 C11 -110.0 . .
Lu10 Lu3 C29 C30 107.1(12) . .
Lu6 Lu3 C29 C30 -98.5(7) . .
Lu11 Lu3 C29 C30 -58.1(12) . .
Lu5 Lu3 C29 C30 100.9(4) . .
Lu3 Lu3 C29 C30 -107.49(17) 6_565 .
Lu2 Lu3 C29 C30 140.2(4) 6_565 .
C51 Lu3 C29 C30 33.58(5) . .
Lu10 Lu3 C29 C30 -117.9(4) 6_565 .
C31 Lu3 C29 C30 -40.47(6) . .
C28 Lu3 C29 C30 122.03(15) . .
Lu10 Lu3 C29 Lu6 -154.4(14) . .
Lu11 Lu3 C29 Lu6 40.4(13) . .
Lu5 Lu3 C29 Lu6 -160.5(9) . .
Lu3 Lu3 C29 Lu6 -8.9(6) 6_565 .
C30 Lu3 C29 Lu6 98.5(7) . .
Lu2 Lu3 C29 Lu6 -121.3(8) 6_565 .
C51 Lu3 C29 Lu6 132.1(7) . .
Lu10 Lu3 C29 Lu6 -19.4(7) 6_565 .
C31 Lu3 C29 Lu6 58.1(7) . .
C28 Lu3 C29 Lu6 -139.4(7) . .
Lu6 Lu3 C29 Lu10 154.4(14) . .
Lu11 Lu3 C29 Lu10 -165.2(19) . .
Lu5 Lu3 C29 Lu10 -6.1(10) . .
Lu3 Lu3 C29 Lu10 145.4(11) 6_565 .
C30 Lu3 C29 Lu10 -107.1(12) . .
Lu2 Lu3 C29 Lu10 33.1(10) 6_565 .
C51 Lu3 C29 Lu10 -73.5(12) . .
Lu10 Lu3 C29 Lu10 135.0(14) 6_565 .
C31 Lu3 C29 Lu10 -147.6(12) . .
C28 Lu3 C29 Lu10 14.9(11) . .
Lu10 Lu3 C29 Lu11 165.2(19) . .
Lu6 Lu3 C29 Lu11 -40.4(13) . .
Lu5 Lu3 C29 Lu11 159.1(14) . .
Lu3 Lu3 C29 Lu11 -49.4(13) 6_565 .
C30 Lu3 C29 Lu11 58.1(12) . .
Lu2 Lu3 C29 Lu11 -161.7(14) 6_565 .
C51 Lu3 C29 Lu11 91.7(12) . .
Lu10 Lu3 C29 Lu11 -59.8(12) 6_565 .
C31 Lu3 C29 Lu11 17.7(12) . .
C28 Lu3 C29 Lu11 -179.9(13) . .
Lu10 Lu3 C29 Lu5 6.1(10) . .
Lu6 Lu3 C29 Lu5 160.5(9) . .
Lu11 Lu3 C29 Lu5 -159.1(14) . .
Lu3 Lu3 C29 Lu5 151.6(4) 6_565 .
C30 Lu3 C29 Lu5 -100.9(4) . .
Lu2 Lu3 C29 Lu5 39.2(3) 6_565 .
C51 Lu3 C29 Lu5 -67.4(4) . .
Lu10 Lu3 C29 Lu5 141.1(6) 6_565 .
C31 Lu3 C29 Lu5 -141.4(4) . .
C28 Lu3 C29 Lu5 21.1(4) . .
C28 C29 C30 C51 2.3 . .
C11 C29 C30 C51 -139.7 . .
Lu3 C29 C30 C51 -69.6(3) . .
Lu6 C29 C30 C51 -94.11(17) . .
Lu10 C29 C30 C51 -54.0(3) . .
Lu11 C29 C30 C51 -90.0(4) . .
Lu5 C29 C30 C51 -43.04(10) . .
C28 C29 C30 C31 152.7 . .
C11 C29 C30 C31 10.7 . .
Lu3 C29 C30 C31 80.8(3) . .
Lu6 C29 C30 C31 56.33(17) . .
Lu10 C29 C30 C31 96.5(3) . .
Lu11 C29 C30 C31 60.5(4) . .
Lu5 C29 C30 C31 107.40(10) . .
C28 C29 C30 Lu3 71.8(3) . .
C11 C29 C30 Lu3 -70.2(3) . .
Lu6 C29 C30 Lu3 -24.5(3) . .
Lu10 C29 C30 Lu3 15.6(3) . .
Lu11 C29 C30 Lu3 -20.4(5) . .
Lu5 C29 C30 Lu3 26.6(3) . .
C28 C29 C30 Lu6 96.37(17) . .
C11 C29 C30 Lu6 -45.63(18) . .
Lu3 C29 C30 Lu6 24.5(3) . .
Lu10 C29 C30 Lu6 40.2(4) . .
Lu11 C29 C30 Lu6 4.2(5) . .
Lu5 C29 C30 Lu6 51.07(19) . .
C28 C29 C30 Lu10 56.2(3) . .
C11 C29 C30 Lu10 -85.8(3) . .
Lu3 C29 C30 Lu10 -15.6(3) . .
Lu6 C29 C30 Lu10 -40.2(4) . .
Lu11 C29 C30 Lu10 -36.0(5) . .
Lu5 C29 C30 Lu10 10.9(3) . .
C28 C29 C30 Lu11 92.2(4) . .
C11 C29 C30 Lu11 -49.8(4) . .
Lu3 C29 C30 Lu11 20.4(5) . .
Lu6 C29 C30 Lu11 -4.2(5) . .
Lu10 C29 C30 Lu11 36.0(5) . .
Lu5 C29 C30 Lu11 46.9(4) . .
C28 C29 C30 Lu5 45.30(10) . .
C11 C29 C30 Lu5 -96.71(10) . .
Lu3 C29 C30 Lu5 -26.6(3) . .
Lu6 C29 C30 Lu5 -51.07(19) . .
Lu10 C29 C30 Lu5 -10.9(3) . .
Lu11 C29 C30 Lu5 -46.9(4) . .
Lu10 Lu3 C30 C29 -109.0(10) . .
Lu6 Lu3 C30 C29 88.3(7) . .
Lu11 Lu3 C30 C29 142.7(8) . .
Lu5 Lu3 C30 C29 -111.0(4) . .
Lu3 Lu3 C30 C29 85.00(10) 6_565 .
Lu2 Lu3 C30 C29 -64.1(5) 6_565 .
C51 Lu3 C30 C29 -127.67(10) . .
Lu10 Lu3 C30 C29 90.0(4) 6_565 .
C31 Lu3 C30 C29 112.56(9) . .
C28 Lu3 C30 C29 -32.4 . .
Lu10 Lu3 C30 C51 18.7(10) . .
Lu6 Lu3 C30 C51 -144.0(7) . .
Lu11 Lu3 C30 C51 -89.7(8) . .
Lu5 Lu3 C30 C51 16.7(3) . .
Lu3 Lu3 C30 C51 -147.34(8) 6_565 .
Lu2 Lu3 C30 C51 63.6(5) 6_565 .
C29 Lu3 C30 C51 127.67(10) . .
Lu10 Lu3 C30 C51 -142.3(4) 6_565 .
C31 Lu3 C30 C51 -119.8 . .
C28 Lu3 C30 C51 95.28(13) . .
Lu10 Lu3 C30 C31 138.5(10) . .
Lu6 Lu3 C30 C31 -24.2(7) . .
Lu11 Lu3 C30 C31 30.1(8) . .
Lu5 Lu3 C30 C31 136.4(4) . .
Lu3 Lu3 C30 C31 -27.56(6) 6_565 .
Lu2 Lu3 C30 C31 -176.7(5) 6_565 .
C29 Lu3 C30 C31 -112.56(9) . .
C51 Lu3 C30 C31 119.8 . .
Lu10 Lu3 C30 C31 -22.5(4) 6_565 .
C28 Lu3 C30 C31 -144.95(12) . .
Lu10 Lu3 C30 Lu6 162.7(14) . .
Lu11 Lu3 C30 Lu6 54.3(10) . .
Lu5 Lu3 C30 Lu6 160.7(9) . .
Lu3 Lu3 C30 Lu6 -3.3(6) 6_565 .
Lu2 Lu3 C30 Lu6 -152.4(11) 6_565 .
C29 Lu3 C30 Lu6 -88.3(7) . .
C51 Lu3 C30 Lu6 144.0(7) . .
Lu10 Lu3 C30 Lu6 1.7(6) 6_565 .
C31 Lu3 C30 Lu6 24.2(7) . .
C28 Lu3 C30 Lu6 -120.7(7) . .
Lu6 Lu3 C30 Lu10 -162.7(14) . .
Lu11 Lu3 C30 Lu10 -108.4(13) . .
Lu5 Lu3 C30 Lu10 -2.0(9) . .
Lu3 Lu3 C30 Lu10 -166.0(10) 6_565 .
Lu2 Lu3 C30 Lu10 44.9(10) 6_565 .
C29 Lu3 C30 Lu10 109.0(10) . .
C51 Lu3 C30 Lu10 -18.7(10) . .
Lu10 Lu3 C30 Lu10 -161.0(14) 6_565 .
C31 Lu3 C30 Lu10 -138.5(10) . .
C28 Lu3 C30 Lu10 76.6(10) . .
Lu10 Lu3 C30 Lu11 108.4(13) . .
Lu6 Lu3 C30 Lu11 -54.3(10) . .
Lu5 Lu3 C30 Lu11 106.3(9) . .
Lu3 Lu3 C30 Lu11 -57.7(8) 6_565 .
Lu2 Lu3 C30 Lu11 153.2(11) 6_565 .
C29 Lu3 C30 Lu11 -142.7(8) . .
C51 Lu3 C30 Lu11 89.7(8) . .
Lu10 Lu3 C30 Lu11 -52.6(8) 6_565 .
C31 Lu3 C30 Lu11 -30.1(8) . .
C28 Lu3 C30 Lu11 -175.1(8) . .
Lu10 Lu3 C30 Lu5 2.0(9) . .
Lu6 Lu3 C30 Lu5 -160.7(9) . .
Lu11 Lu3 C30 Lu5 -106.3(9) . .
Lu3 Lu3 C30 Lu5 -164.0(4) 6_565 .
Lu2 Lu3 C30 Lu5 46.9(5) 6_565 .
C29 Lu3 C30 Lu5 111.0(4) . .
C51 Lu3 C30 Lu5 -16.7(3) . .
Lu10 Lu3 C30 Lu5 -158.9(7) 6_565 .
C31 Lu3 C30 Lu5 -136.4(4) . .
C28 Lu3 C30 Lu5 78.6(4) . .
Lu3 Lu6 C30 C29 -85.1(7) . .
Lu3 Lu6 C30 C29 84.8(13) 6_565 .
Lu11 Lu6 C30 C29 -171.1(11) . .
Lu10 Lu6 C30 C29 103(2) 6_565 .
Lu10 Lu6 C30 C29 -92.6(4) . .
C31 Lu6 C30 C29 121.59(11) . .
C13 Lu6 C30 C29 96.11(17) . .
C12 Lu6 C30 C29 57.70(16) . .
C11 Lu6 C30 C29 23.92(7) . .
Lu5 Lu6 C30 C29 127.7(16) 6_565 .
Lu3 Lu6 C30 C51 36.5(7) . .
Lu3 Lu6 C30 C51 -153.6(12) 6_565 .
Lu11 Lu6 C30 C51 -49.5(11) . .
Lu10 Lu6 C30 C51 -136(2) 6_565 .
Lu10 Lu6 C30 C51 28.9(5) . .
C31 Lu6 C30 C51 -116.84(7) . .
C13 Lu6 C30 C51 -142.32(13) . .
C12 Lu6 C30 C51 179.27(14) . .
C29 Lu6 C30 C51 121.6 . .
C11 Lu6 C30 C51 145.49(9) . .
Lu5 Lu6 C30 C51 -110.7(16) 6_565 .
Lu3 Lu6 C30 C31 153.3(7) . .
Lu3 Lu6 C30 C31 -36.8(12) 6_565 .
Lu11 Lu6 C30 C31 67.3(11) . .
Lu10 Lu6 C30 C31 -19(2) 6_565 .
Lu10 Lu6 C30 C31 145.8(5) . .
C13 Lu6 C30 C31 -25.48(9) . .
C12 Lu6 C30 C31 -63.89(15) . .
C29 Lu6 C30 C31 -121.59(11) . .
C11 Lu6 C30 C31 -97.67(14) . .
Lu5 Lu6 C30 C31 6.1(15) 6_565 .
Lu3 Lu6 C30 Lu3 169.9(19) 6_565 .
Lu11 Lu6 C30 Lu3 -86.0(13) . .
Lu10 Lu6 C30 Lu3 -172(3) 6_565 .
Lu10 Lu6 C30 Lu3 -7.5(6) . .
C31 Lu6 C30 Lu3 -153.3(7) . .
C13 Lu6 C30 Lu3 -178.8(8) . .
C12 Lu6 C30 Lu3 142.8(8) . .
C29 Lu6 C30 Lu3 85.1(7) . .
C11 Lu6 C30 Lu3 109.0(7) . .
Lu5 Lu6 C30 Lu3 -147(2) 6_565 .
Lu3 Lu6 C30 Lu10 7.5(6) . .
Lu3 Lu6 C30 Lu10 177.4(15) 6_565 .
Lu11 Lu6 C30 Lu10 -78.4(11) . .
Lu10 Lu6 C30 Lu10 -165(3) 6_565 .
C31 Lu6 C30 Lu10 -145.8(5) . .
C13 Lu6 C30 Lu10 -171.3(5) . .
C12 Lu6 C30 Lu10 150.3(6) . .
C29 Lu6 C30 Lu10 92.6(4) . .
C11 Lu6 C30 Lu10 116.6(5) . .
Lu5 Lu6 C30 Lu10 -139.6(18) 6_565 .
Lu3 Lu6 C30 Lu11 86.0(13) . .
Lu3 Lu6 C30 Lu11 -104.1(17) 6_565 .
Lu10 Lu6 C30 Lu11 -86(2) 6_565 .
Lu10 Lu6 C30 Lu11 78.4(11) . .
C31 Lu6 C30 Lu11 -67.3(11) . .
C13 Lu6 C30 Lu11 -92.8(11) . .
C12 Lu6 C30 Lu11 -131.2(11) . .
C29 Lu6 C30 Lu11 171.1(11) . .
C11 Lu6 C30 Lu11 -165.0(11) . .
Lu5 Lu6 C30 Lu11 -61.2(19) 6_565 .
Lu3 Lu6 C30 Lu5 11.7(6) . .
Lu3 Lu6 C30 Lu5 -178.4(14) 6_565 .
Lu11 Lu6 C30 Lu5 -74.3(11) . .
Lu10 Lu6 C30 Lu5 -161(2) 6_565 .
Lu10 Lu6 C30 Lu5 4.1(4) . .
C31 Lu6 C30 Lu5 -141.6(3) . .
C13 Lu6 C30 Lu5 -167.1(3) . .
C12 Lu6 C30 Lu5 154.5(3) . .
C29 Lu6 C30 Lu5 96.8(2) . .
C11 Lu6 C30 Lu5 120.7(3) . .
Lu5 Lu6 C30 Lu5 -135.5(18) 6_565 .
C12 C13 C31 C32 147.6 . .
C14 C13 C31 C32 2.5 . .
Lu6 C13 C31 C32 93.1(2) . .
Lu11 C13 C31 C32 61.7(7) . .
Lu3 C13 C31 C32 99.29(12) . .
C12 C13 C31 C30 7.1 . .
C14 C13 C31 C30 -138.1 . .
Lu6 C13 C31 C30 -47.5(2) . .
Lu11 C13 C31 C30 -78.9(7) . .
Lu3 C13 C31 C30 -41.29(12) . .
C12 C13 C31 Lu6 54.6(2) . .
C14 C13 C31 Lu6 -90.6(2) . .
Lu11 C13 C31 Lu6 -31.4(8) . .
Lu3 C13 C31 Lu6 6.2(3) . .
C12 C13 C31 Lu11 85.9(7) . .
C14 C13 C31 Lu11 -59.2(7) . .
Lu6 C13 C31 Lu11 31.4(8) . .
Lu3 C13 C31 Lu11 37.6(8) . .
C12 C13 C31 Lu3 48.35(12) . .
C14 C13 C31 Lu3 -96.79(12) . .
Lu6 C13 C31 Lu3 -6.2(3) . .
Lu11 C13 C31 Lu3 -37.6(8) . .
C12 C13 C31 Lu10 53.8(2) . .
C14 C13 C31 Lu10 -91.3(2) . .
Lu6 C13 C31 Lu10 -0.7(3) . .
Lu11 C13 C31 Lu10 -32.1(8) . .
Lu3 C13 C31 Lu10 5.5(2) . .
C29 C30 C31 C32 -150.8 . .
C51 C30 C31 C32 1.0 . .
Lu3 C30 C31 C32 -78.7(2) . .
Lu6 C30 C31 C32 -89.1(2) . .
Lu10 C30 C31 C32 -67.8(2) . .
Lu11 C30 C31 C32 -59.4(7) . .
Lu5 C30 C31 C32 -58.46(13) . .
C29 C30 C31 C13 -14.4 . .
C51 C30 C31 C13 137.4 . .
Lu3 C30 C31 C13 57.7(2) . .
Lu6 C30 C31 C13 47.3(2) . .
Lu10 C30 C31 C13 68.6(2) . .
Lu11 C30 C31 C13 77.0(7) . .
Lu5 C30 C31 C13 77.89(13) . .
C29 C30 C31 Lu6 -61.7(2) . .
C51 C30 C31 Lu6 90.1(2) . .
Lu3 C30 C31 Lu6 10.4(3) . .
Lu10 C30 C31 Lu6 21.3(3) . .
Lu11 C30 C31 Lu6 29.7(7) . .
Lu5 C30 C31 Lu6 30.6(2) . .
C29 C30 C31 Lu11 -91.4(7) . .
C51 C30 C31 Lu11 60.4(7) . .
Lu3 C30 C31 Lu11 -19.3(7) . .
Lu6 C30 C31 Lu11 -29.7(7) . .
Lu10 C30 C31 Lu11 -8.4(7) . .
Lu5 C30 C31 Lu11 0.9(7) . .
C29 C30 C31 Lu3 -72.1(2) . .
C51 C30 C31 Lu3 79.7(2) . .
Lu6 C30 C31 Lu3 -10.4(3) . .
Lu10 C30 C31 Lu3 10.9(3) . .
Lu11 C30 C31 Lu3 19.3(7) . .
Lu5 C30 C31 Lu3 20.2(2) . .
C29 C30 C31 Lu10 -83.0(2) . .
C51 C30 C31 Lu10 68.8(2) . .
Lu3 C30 C31 Lu10 -10.9(3) . .
Lu6 C30 C31 Lu10 -21.3(3) . .
Lu11 C30 C31 Lu10 8.4(7) . .
Lu5 C30 C31 Lu10 9.3(3) . .
Lu3 Lu6 C31 C32 94.0(7) . .
Lu3 Lu6 C31 C32 -86.4(7) 6_565 .
Lu11 Lu6 C31 C32 3.18(12) . .
Lu10 Lu6 C31 C32 -70.0(6) 6_565 .
Lu10 Lu6 C31 C32 78.9(5) . .
C13 Lu6 C31 C32 -102.69(7) . .
C30 Lu6 C31 C32 116.01(6) . .
C12 Lu6 C31 C32 -133.00(10) . .
C29 Lu6 C31 C32 151.33(7) . .
C11 Lu6 C31 C32 -171.55(6) . .
Lu5 Lu6 C31 C32 -62.4(3) 6_565 .
Lu3 Lu6 C31 C13 -163.3(7) . .
Lu3 Lu6 C31 C13 16.3(6) 6_565 .
Lu11 Lu6 C31 C13 105.87(14) . .
Lu10 Lu6 C31 C13 32.7(6) 6_565 .
Lu10 Lu6 C31 C13 -178.4(6) . .
C30 Lu6 C31 C13 -141.30(13) . .
C12 Lu6 C31 C13 -30.3 . .
C29 Lu6 C31 C13 -105.98(14) . .
C11 Lu6 C31 C13 -68.86(9) . .
Lu5 Lu6 C31 C13 40.3(3) 6_565 .
Lu3 Lu6 C31 C30 -22.0(6) . .
Lu3 Lu6 C31 C30 157.6(8) 6_565 .
Lu11 Lu6 C31 C30 -112.84(14) . .
Lu10 Lu6 C31 C30 174.0(6) 6_565 .
Lu10 Lu6 C31 C30 -37.1(5) . .
C13 Lu6 C31 C30 141.30(13) . .
C12 Lu6 C31 C30 110.98(16) . .
C29 Lu6 C31 C30 35.3 . .
C11 Lu6 C31 C30 72.44(10) . .
Lu5 Lu6 C31 C30 -178.4(4) 6_565 .
Lu3 Lu6 C31 Lu11 90.8(7) . .
Lu3 Lu6 C31 Lu11 -89.6(7) 6_565 .
Lu10 Lu6 C31 Lu11 -73.1(6) 6_565 .
Lu10 Lu6 C31 Lu11 75.7(5) . .
C13 Lu6 C31 Lu11 -105.87(14) . .
C30 Lu6 C31 Lu11 112.84(14) . .
C12 Lu6 C31 Lu11 -136.18(16) . .
C29 Lu6 C31 Lu11 148.15(15) . .
C11 Lu6 C31 Lu11 -174.72(14) . .
Lu5 Lu6 C31 Lu11 -65.6(4) 6_565 .
Lu3 Lu6 C31 Lu3 179.6(14) 6_565 .
Lu11 Lu6 C31 Lu3 -90.8(7) . .
Lu10 Lu6 C31 Lu3 -164.0(11) 6_565 .
Lu10 Lu6 C31 Lu3 -15.1(5) . .
C13 Lu6 C31 Lu3 163.3(7) . .
C30 Lu6 C31 Lu3 22.0(6) . .
C12 Lu6 C31 Lu3 133.0(7) . .
C29 Lu6 C31 Lu3 57.3(6) . .
C11 Lu6 C31 Lu3 94.4(7) . .
Lu5 Lu6 C31 Lu3 -156.4(10) 6_565 .
Lu3 Lu6 C31 Lu10 15.1(5) . .
Lu3 Lu6 C31 Lu10 -165.3(11) 6_565 .
Lu11 Lu6 C31 Lu10 -75.7(5) . .
Lu10 Lu6 C31 Lu10 -148.9(11) 6_565 .
C13 Lu6 C31 Lu10 178.4(6) . .
C30 Lu6 C31 Lu10 37.1(5) . .
C12 Lu6 C31 Lu10 148.1(6) . .
C29 Lu6 C31 Lu10 72.4(5) . .
C11 Lu6 C31 Lu10 109.6(5) . .
Lu5 Lu6 C31 Lu10 -141.3(8) 6_565 .
C13 C31 C32 C33 -1.2 . .
C30 C31 C32 C33 143.8 . .
Lu6 C31 C32 C33 70.87(10) . .
Lu11 C31 C32 C33 72.75(12) . .
Lu3 C31 C32 C33 93.15(18) . .
Lu10 C31 C32 C33 98.05(19) . .
C13 C31 C32 C53 -141.1 . .
C30 C31 C32 C53 3.9 . .
Lu6 C31 C32 C53 -69.06(10) . .
Lu11 C31 C32 C53 -67.18(12) . .
Lu3 C31 C32 C53 -46.78(18) . .
Lu10 C31 C32 C53 -41.89(19) . .
C13 C31 C32 Lu11 -73.96(12) . .
C30 C31 C32 Lu11 71.09(12) . .
Lu6 C31 C32 Lu11 -1.88(7) . .
Lu3 C31 C32 Lu11 20.40(18) . .
Lu10 C31 C32 Lu11 25.3(2) . .
C13 C31 C32 Lu6 -72.09(10) . .
C30 C31 C32 Lu6 72.97(10) . .
Lu11 C31 C32 Lu6 1.88(7) . .
Lu3 C31 C32 Lu6 22.28(17) . .
Lu10 C31 C32 Lu6 27.2(2) . .
C13 C31 C32 Lu3 -94.36(18) . .
C30 C31 C32 Lu3 50.69(19) . .
Lu6 C31 C32 Lu3 -22.28(17) . .
Lu11 C31 C32 Lu3 -20.40(18) . .
Lu10 C31 C32 Lu3 4.9(3) . .
Lu6 Lu11 C32 C33 -110.22(18) . .
Lu3 Lu11 C32 C33 -147.1(11) . .
Lu3 Lu11 C32 C33 -73.3(8) 6_565 .
Lu10 Lu11 C32 C33 -48.4(15) 6_565 .
Lu10 Lu11 C32 C33 -172.1(17) . .
C31 Lu11 C32 C33 -113.52(16) . .
C53 Lu11 C32 C33 118.9(3) . .
Lu5 Lu11 C32 C33 166.6(16) . .
Lu5 Lu11 C32 C33 -26.2(15) 6_565 .
C13 Lu11 C32 C33 -73.83(7) . .
Lu6 Lu11 C32 C53 130.90(13) . .
Lu3 Lu11 C32 C53 94.0(8) . .
Lu3 Lu11 C32 C53 167.8(11) 6_565 .
Lu10 Lu11 C32 C53 -167.3(17) 6_565 .
Lu10 Lu11 C32 C53 69.0(15) . .
C31 Lu11 C32 C53 127.60(10) . .
C33 Lu11 C32 C53 -118.9(2) . .
Lu5 Lu11 C32 C53 47.7(14) . .
Lu5 Lu11 C32 C53 -145.0(17) 6_565 .
C13 Lu11 C32 C53 167.3(3) . .
Lu6 Lu11 C32 C31 3.30(7) . .
Lu3 Lu11 C32 C31 -33.6(9) . .
Lu3 Lu11 C32 C31 40.2(10) 6_565 .
Lu10 Lu11 C32 C31 65.1(17) 6_565 .
Lu10 Lu11 C32 C31 -58.6(15) . .
C33 Lu11 C32 C31 113.52(16) . .
C53 Lu11 C32 C31 -127.60(10) . .
Lu5 Lu11 C32 C31 -79.9(14) . .
Lu5 Lu11 C32 C31 87.4(16) 6_565 .
C13 Lu11 C32 C31 39.7(2) . .
Lu3 Lu11 C32 Lu6 -36.9(9) . .
Lu3 Lu11 C32 Lu6 36.9(10) 6_565 .
Lu10 Lu11 C32 Lu6 61.8(17) 6_565 .
Lu10 Lu11 C32 Lu6 -61.9(15) . .
C31 Lu11 C32 Lu6 -3.30(7) . .
C33 Lu11 C32 Lu6 110.22(18) . .
C53 Lu11 C32 Lu6 -130.90(13) . .
Lu5 Lu11 C32 Lu6 -83.2(14) . .
Lu5 Lu11 C32 Lu6 84.0(16) 6_565 .
C13 Lu11 C32 Lu6 36.4(2) . .
Lu6 Lu11 C32 Lu3 36.9(9) . .
Lu3 Lu11 C32 Lu3 73.8(19) 6_565 .
Lu10 Lu11 C32 Lu3 99(3) 6_565 .
Lu10 Lu11 C32 Lu3 -25.1(7) . .
C31 Lu11 C32 Lu3 33.6(9) . .
C33 Lu11 C32 Lu3 147.1(11) . .
C53 Lu11 C32 Lu3 -94.0(8) . .
Lu5 Lu11 C32 Lu3 -46.4(6) . .
Lu5 Lu11 C32 Lu3 121(3) 6_565 .
C13 Lu11 C32 Lu3 73.2(11) . .
C15 C14 C33 C34 -2.7 . .
C13 C14 C33 C34 146.0 . .
Lu11 C14 C33 C34 88.0(6) . .
Lu6 C14 C33 C34 100.47(16) . .
C15 C14 C33 C32 -146.7 . .
C13 C14 C33 C32 2.0 . .
Lu11 C14 C33 C32 -56.0(6) . .
Lu6 C14 C33 C32 -43.53(16) . .
C15 C14 C33 Lu11 -90.7(6) . .
C13 C14 C33 Lu11 58.0(6) . .
Lu6 C14 C33 Lu11 12.5(7) . .
C15 C14 C33 Lu6 -103.13(16) . .
C13 C14 C33 Lu6 45.50(16) . .
Lu11 C14 C33 Lu6 -12.5(7) . .
C53 C32 C33 C34 6.3 . .
C31 C32 C33 C34 -136.4 . .
Lu11 C32 C33 C34 -67.1(8) . .
Lu6 C32 C33 C34 -90.87(16) . .
Lu3 C32 C33 C34 -83.09(14) . .
C53 C32 C33 C14 142.2 . .
C31 C32 C33 C14 -0.5 . .
Lu11 C32 C33 C14 68.8(8) . .
Lu6 C32 C33 C14 45.05(16) . .
Lu3 C32 C33 C14 52.83(14) . .
C53 C32 C33 Lu11 73.4(8) . .
C31 C32 C33 Lu11 -69.3(8) . .
Lu6 C32 C33 Lu11 -23.8(8) . .
Lu3 C32 C33 Lu11 -16.0(8) . .
C53 C32 C33 Lu6 97.20(16) . .
C31 C32 C33 Lu6 -45.53(16) . .
Lu11 C32 C33 Lu6 23.8(8) . .
Lu3 C32 C33 Lu6 7.8(2) . .
C14 C33 C34 C35 2.9 . .
C32 C33 C34 C35 139.1 . .
Lu11 C33 C34 C35 84.9(5) . .
Lu6 C33 C34 C35 71.74(9) . .
C14 C33 C34 C55 -145.1 . .
C32 C33 C34 C55 -8.9 . .
Lu11 C33 C34 C55 -63.2(5) . .
Lu6 C33 C34 C55 -76.28(9) . .
C14 C33 C34 Lu11 -82.0(5) . .
C32 C33 C34 Lu11 54.2(5) . .
Lu6 C33 C34 Lu11 -13.1(5) . .
C33 C34 C35 C36 -148.5 . .
C55 C34 C35 C36 1.6 . .
Lu11 C34 C35 C36 -86.9(5) . .
C33 C34 C35 C16 -3.9 . .
C55 C34 C35 C16 146.2 . .
Lu11 C34 C35 C16 57.7(5) . .
C15 C16 C35 C34 5.0 . .
C17 C16 C35 C34 -149.9 . .
Lu1 C16 C35 C34 -88.31(7) . .
C15 C16 C35 C36 141.1 . .
C17 C16 C35 C36 -13.7 . .
Lu1 C16 C35 C36 47.88(7) . .
C34 C35 C36 C37 144.7 . .
C16 C35 C36 C37 7.5 . .
C34 C35 C36 C56 -2.9 . .
C16 C35 C36 C56 -140.1 . .
C35 C36 C37 C59 -148.0 . .
C56 C36 C37 C59 -3.1 . .
C35 C36 C37 C38 0.8 . .
C56 C36 C37 C38 145.7 . .
C18 C17 C38 C39 -4.4 . .
C16 C17 C38 C39 142.0 . .
C19 C17 C38 C39 -2.6 . .
Lu1 C17 C38 C39 55.97(8) . .
Lu2 C17 C38 C39 57.0 . .
C18 C17 C38 C37 -153.6 . .
C16 C17 C38 C37 -7.3 . .
C19 C17 C38 C37 -151.9 . .
Lu1 C17 C38 C37 -93.28(8) . .
Lu2 C17 C38 C37 -92.3 . .
C18 C17 C38 C19 -1.7 . .
C16 C17 C38 C19 144.6 . .
Lu1 C17 C38 C19 58.60(8) . .
Lu2 C17 C38 C19 59.6 . .
C16 C17 C38 C18 146.3 . .
C19 C17 C38 C18 1.7 . .
Lu1 C17 C38 C18 60.34(8) . .
Lu2 C17 C38 C18 61.3 . .
C18 C17 C38 Lu1 -60.34(8) . .
C16 C17 C38 Lu1 86.01(8) . .
C19 C17 C38 Lu1 -58.60(8) . .
Lu2 C17 C38 Lu1 1.00(6) . .
C36 C37 C38 C39 -148.1 . .
C59 C37 C38 C39 -2.3 . .
C36 C37 C38 C17 -0.8 . .
C59 C37 C38 C17 145.0 . .
C36 C37 C38 C19 -118.2 . .
C59 C37 C38 C19 27.6 . .
C36 C37 C38 C18 -36.5 . .
C59 C37 C38 C18 109.3 . .
C36 C37 C38 Lu1 -71.25(8) . .
C59 C37 C38 Lu1 74.57(8) . .
C17 C38 C39 C19 4.2 . .
C37 C38 C39 C19 155.1 . .
C18 C38 C39 C19 1.5 . .
Lu1 C38 C39 C19 56.80(6) . .
C17 C38 C39 C40 -148.2 . .
C37 C38 C39 C40 2.7 . .
C19 C38 C39 C40 -152.4 . .
C18 C38 C39 C40 -150.9 . .
Lu1 C38 C39 C40 -95.60(6) . .
C17 C38 C39 C18 2.7 . .
C37 C38 C39 C18 153.7 . .
C19 C38 C39 C18 -1.5 . .
Lu1 C38 C39 C18 55.35(6) . .
C17 C38 C39 Lu1 -52.61(6) . .
C37 C38 C39 Lu1 98.34(6) . .
C19 C38 C39 Lu1 -56.80(6) . .
C18 C38 C39 Lu1 -55.35(6) . .
C20 C19 C39 C38 -143.2 . .
C18 C19 C39 C38 -2.3 . .
C17 C19 C39 C38 -2.5 . .
Lu1 C19 C39 C38 -68.44(8) . .
Lu2 C19 C39 C38 -73.6 . .
C20 C19 C39 C40 8.8 . .
C18 C19 C39 C40 149.8 . .
C38 C19 C39 C40 152.1 . .
C17 C19 C39 C40 149.6 . .
Lu1 C19 C39 C40 83.64(8) . .
Lu2 C19 C39 C40 78.5 . .
C20 C19 C39 C18 -140.9 . .
C38 C19 C39 C18 2.3 . .
C17 C19 C39 C18 -0.2 . .
Lu1 C19 C39 C18 -66.11(8) . .
Lu2 C19 C39 C18 -71.3 . .
C20 C19 C39 Lu1 -74.80(8) . .
C18 C19 C39 Lu1 66.11(8) . .
C38 C19 C39 Lu1 68.44(8) . .
C17 C19 C39 Lu1 65.92(8) . .
Lu2 C19 C39 Lu1 -5.17(8) . .
C38 C39 C40 C60 -4.6 . .
C19 C39 C40 C60 -152.0 . .
C18 C39 C40 C60 -114.5 . .
Lu1 C39 C40 C60 -88.64(6) . .
C38 C39 C40 C41 143.1 . .
C19 C39 C40 C41 -4.2 . .
C18 C39 C40 C41 33.3 . .
Lu1 C39 C40 C41 59.10(6) . .
C38 C39 C40 Lu7 77.0(7) . .
C19 C39 C40 Lu7 -70.3(7) . .
C18 C39 C40 Lu7 -32.8(7) . .
Lu1 C39 C40 Lu7 -7.0(7) . .
C38 C39 C40 Lu4 69.99(9) . .
C19 C39 C40 Lu4 -77.34(9) . .
C18 C39 C40 Lu4 -39.84(9) . .
Lu1 C39 C40 Lu4 -14.01(11) . .
C38 C39 C40 Lu1 84.01(6) . .
C19 C39 C40 Lu1 -63.33(6) . .
C18 C39 C40 Lu1 -25.82(6) . .
C60 C40 C41 C42 3.3 . .
C39 C40 C41 C42 -145.8 . .
Lu7 C40 C41 C42 -48.9(4) . .
Lu4 C40 C41 C42 -42.99(11) . .
Lu1 C40 C41 C42 -103.09(5) . .
C60 C40 C41 C21 148.8 . .
C39 C40 C41 C21 -0.2 . .
Lu7 C40 C41 C21 96.7(4) . .
Lu4 C40 C41 C21 102.60(11) . .
Lu1 C40 C41 C21 42.49(5) . .
C60 C40 C41 Lu7 52.1(4) . .
C39 C40 C41 Lu7 -96.9(4) . .
Lu4 C40 C41 Lu7 5.9(4) . .
Lu1 C40 C41 Lu7 -54.2(4) . .
C60 C40 C41 Lu4 46.24(11) . .
C39 C40 C41 Lu4 -102.77(11) . .
Lu7 C40 C41 Lu4 -5.9(4) . .
Lu1 C40 C41 Lu4 -60.10(11) . .
C60 C40 C41 Lu8 66.92(11) . .
C39 C40 C41 Lu8 -82.09(11) . .
Lu7 C40 C41 Lu8 14.8(4) . .
Lu4 C40 C41 Lu8 20.69(15) . .
Lu1 C40 C41 Lu8 -39.42(11) . .
C60 C40 C41 Lu9 45.4(3) . .
C39 C40 C41 Lu9 -103.6(3) . .
Lu7 C40 C41 Lu9 -6.7(6) . .
Lu4 C40 C41 Lu9 -0.8(4) . .
Lu1 C40 C41 Lu9 -60.9(3) . .
C22 C21 C41 C42 5.1 . .
C20 C21 C41 C42 147.6 . .
Lu7 C21 C41 C42 60.8(6) . .
Lu1 C21 C41 C42 100.19(6) . .
Lu8 C21 C41 C42 49.52(12) . .
C22 C21 C41 C40 -142.2 . .
C20 C21 C41 C40 0.3 . .
Lu7 C21 C41 C40 -86.5(6) . .
Lu1 C21 C41 C40 -47.11(6) . .
Lu8 C21 C41 C40 -97.78(12) . .
C22 C21 C41 Lu7 -55.7(6) . .
C20 C21 C41 Lu7 86.8(6) . .
Lu1 C21 C41 Lu7 39.4(6) . .
Lu8 C21 C41 Lu7 -11.3(6) . .
C22 C21 C41 Lu4 -54.26(12) . .
C20 C21 C41 Lu4 88.24(12) . .
Lu7 C21 C41 Lu4 1.5(6) . .
Lu1 C21 C41 Lu4 40.81(12) . .
Lu8 C21 C41 Lu4 -9.86(16) . .
C22 C21 C41 Lu8 -44.40(12) . .
C20 C21 C41 Lu8 98.10(12) . .
Lu7 C21 C41 Lu8 11.3(6) . .
Lu1 C21 C41 Lu8 50.67(13) . .
C22 C21 C41 Lu9 -55.3(5) . .
C20 C21 C41 Lu9 87.2(5) . .
Lu7 C21 C41 Lu9 0.4(8) . .
Lu1 C21 C41 Lu9 39.7(5) . .
Lu8 C21 C41 Lu9 -10.9(5) . .
C40 C41 C42 C43 133.7 . .
C21 C41 C42 C43 -7.2 . .
Lu7 C41 C42 C43 74.6(7) . .
Lu4 C41 C42 C43 79.63(9) . .
Lu8 C41 C42 C43 50.20(13) . .
Lu9 C41 C42 C43 81.4(5) . .
C40 C41 C42 C62 -2.1 . .
C21 C41 C42 C62 -143.0 . .
Lu7 C41 C42 C62 -61.2(7) . .
Lu4 C41 C42 C62 -56.18(9) . .
Lu8 C41 C42 C62 -85.61(13) . .
Lu9 C41 C42 C62 -54.4(5) . .
C40 C41 C42 Lu7 59.1(7) . .
C21 C41 C42 Lu7 -81.8(7) . .
Lu4 C41 C42 Lu7 5.0(8) . .
Lu8 C41 C42 Lu7 -24.4(7) . .
Lu9 C41 C42 Lu7 6.8(9) . .
C40 C41 C42 Lu4 54.10(9) . .
C21 C41 C42 Lu4 -86.85(9) . .
Lu7 C41 C42 Lu4 -5.0(8) . .
Lu8 C41 C42 Lu4 -29.43(16) . .
Lu9 C41 C42 Lu4 1.7(5) . .
C40 C41 C42 Lu9 52.4(5) . .
C21 C41 C42 Lu9 -88.6(5) . .
Lu7 C41 C42 Lu9 -6.8(9) . .
Lu4 C41 C42 Lu9 -1.7(5) . .
Lu8 C41 C42 Lu9 -31.2(5) . .
C40 C41 C42 Lu8 83.53(13) . .
C21 C41 C42 Lu8 -57.42(13) . .
Lu7 C41 C42 Lu8 24.4(7) . .
Lu4 C41 C42 Lu8 29.43(16) . .
Lu9 C41 C42 Lu8 31.2(5) . .
Lu4 Lu7 C42 C41 -34(3) 6_565 .
Lu9 Lu7 C42 C41 -155(3) . .
Lu9 Lu7 C42 C41 -30(2) 6_565 .
Lu8 Lu7 C42 C41 53.8(8) 6_565 .
Lu8 Lu7 C42 C41 108.7(7) . .
C62 Lu7 C42 C41 -126.1(3) . .
C43 Lu7 C42 C41 124.87(16) . .
C61 Lu7 C42 C41 -93.48(14) . .
C63 Lu7 C42 C41 -163.1(4) . .
C44 Lu7 C42 C41 156.3(4) . .
Lu4 Lu7 C42 C43 -159(3) 6_565 .
Lu9 Lu7 C42 C43 80(3) . .
Lu9 Lu7 C42 C43 -155(2) 6_565 .
Lu8 Lu7 C42 C43 -71.1(9) 6_565 .
Lu8 Lu7 C42 C43 -16.1(5) . .
C62 Lu7 C42 C43 109.01(12) . .
C41 Lu7 C42 C43 -124.87(16) . .
C61 Lu7 C42 C43 141.65(11) . .
C63 Lu7 C42 C43 72.1(3) . .
C44 Lu7 C42 C43 31.5(2) . .
Lu4 Lu7 C42 C62 92(3) 6_565 .
Lu9 Lu7 C42 C62 -29(3) . .
Lu9 Lu7 C42 C62 96(2) 6_565 .
Lu8 Lu7 C42 C62 179.9(10) 6_565 .
Lu8 Lu7 C42 C62 -125.2(5) . .
C43 Lu7 C42 C62 -109.01(12) . .
C41 Lu7 C42 C62 126.1(3) . .
C61 Lu7 C42 C62 32.64(14) . .
C63 Lu7 C42 C62 -36.94(18) . .
C44 Lu7 C42 C62 -77.54(15) . .
Lu4 Lu7 C42 Lu4 119(6) 6_565 .
Lu9 Lu7 C42 Lu4 -2(2) . .
Lu9 Lu7 C42 Lu4 124(5) 6_565 .
Lu8 Lu7 C42 Lu4 -153(4) 6_565 .
Lu8 Lu7 C42 Lu4 -98(3) . .
C62 Lu7 C42 Lu4 27(3) . .
C43 Lu7 C42 Lu4 -82(4) . .
C41 Lu7 C42 Lu4 153(4) . .
C61 Lu7 C42 Lu4 60(4) . .
C63 Lu7 C42 Lu4 -10(3) . .
C44 Lu7 C42 Lu4 -50(3) . .
Lu4 Lu7 C42 Lu9 121(5) 6_565 .
Lu9 Lu7 C42 Lu9 126(5) 6_565 .
Lu8 Lu7 C42 Lu9 -151(4) 6_565 .
Lu8 Lu7 C42 Lu9 -96(3) . .
C62 Lu7 C42 Lu9 29(3) . .
C43 Lu7 C42 Lu9 -80(3) . .
C41 Lu7 C42 Lu9 155(3) . .
C61 Lu7 C42 Lu9 62(3) . .
C63 Lu7 C42 Lu9 -8(3) . .
C44 Lu7 C42 Lu9 -48(3) . .
Lu4 Lu7 C42 Lu8 -143(3) 6_565 .
Lu9 Lu7 C42 Lu8 96(3) . .
Lu9 Lu7 C42 Lu8 -139(3) 6_565 .
Lu8 Lu7 C42 Lu8 -55.0(13) 6_565 .
C62 Lu7 C42 Lu8 125.2(5) . .
C43 Lu7 C42 Lu8 16.1(5) . .
C41 Lu7 C42 Lu8 -108.7(7) . .
C61 Lu7 C42 Lu8 157.8(6) . .
C63 Lu7 C42 Lu8 88.2(4) . .
C44 Lu7 C42 Lu8 47.6(4) . .
C41 C42 C43 C23 6.1 . .
C62 C42 C43 C23 147.7 . .
Lu7 C42 C43 C23 81.7(4) . .
Lu4 C42 C43 C23 93.01(18) . .
Lu9 C42 C43 C23 98.0(4) . .
Lu8 C42 C43 C23 73.30(15) . .
C41 C42 C43 C44 -135.1 . .
C62 C42 C43 C44 6.5 . .
Lu7 C42 C43 C44 -59.5(4) . .
Lu4 C42 C43 C44 -48.17(18) . .
Lu9 C42 C43 C44 -43.2(4) . .
Lu8 C42 C43 C44 -67.88(15) . .
C41 C42 C43 Lu7 -75.6(4) . .
C62 C42 C43 Lu7 66.0(4) . .
Lu4 C42 C43 Lu7 11.3(4) . .
Lu9 C42 C43 Lu7 16.4(6) . .
Lu8 C42 C43 Lu7 -8.4(4) . .
C41 C42 C43 Lu8 -67.21(15) . .
C62 C42 C43 Lu8 74.40(15) . .
Lu7 C42 C43 Lu8 8.4(4) . .
Lu4 C42 C43 Lu8 19.7(2) . .
Lu9 C42 C43 Lu8 24.7(4) . .
C41 C42 C43 Lu4 -86.92(18) . .
C62 C42 C43 Lu4 54.68(18) . .
Lu7 C42 C43 Lu4 -11.3(4) . .
Lu9 C42 C43 Lu4 5.0(5) . .
Lu8 C42 C43 Lu4 -19.7(2) . .
C41 C42 C43 Lu9 -91.9(4) . .
C62 C42 C43 Lu9 49.7(4) . .
Lu7 C42 C43 Lu9 -16.4(6) . .
Lu4 C42 C43 Lu9 -5.0(5) . .
Lu8 C42 C43 Lu9 -24.7(4) . .
C22 C23 C43 C42 -3.5 . .
C24 C23 C43 C42 -148.0 . .
Lu8 C23 C43 C42 -85.85(17) . .
Lu7 C23 C43 C42 -59.8(2) . .
Lu4 C23 C43 C42 -68.0(2) . .
C22 C23 C43 C44 135.8 . .
C24 C23 C43 C44 -8.7 . .
Lu8 C23 C43 C44 53.46(17) . .
Lu7 C23 C43 C44 79.5(2) . .
Lu4 C23 C43 C44 71.3(2) . .
C22 C23 C43 Lu7 56.3(2) . .
C24 C23 C43 Lu7 -88.2(2) . .
Lu8 C23 C43 Lu7 -26.0(3) . .
Lu4 C23 C43 Lu7 -8.2(3) . .
C22 C23 C43 Lu8 82.30(17) . .
C24 C23 C43 Lu8 -62.15(17) . .
Lu7 C23 C43 Lu8 26.0(3) . .
Lu4 C23 C43 Lu8 17.8(3) . .
C22 C23 C43 Lu4 64.5(2) . .
C24 C23 C43 Lu4 -80.0(2) . .
Lu8 C23 C43 Lu4 -17.8(3) . .
Lu7 C23 C43 Lu4 8.2(3) . .
C22 C23 C43 Lu9 71.9(4) . .
C24 C23 C43 Lu9 -72.5(4) . .
Lu8 C23 C43 Lu9 -10.4(5) . .
Lu7 C23 C43 Lu9 15.7(5) . .
Lu4 C23 C43 Lu9 7.4(5) . .
C42 C43 C44 C45 140.2 . .
C23 C43 C44 C45 1.8 . .
Lu7 C43 C44 C45 90.3(5) . .
Lu8 C43 C44 C45 57.49(16) . .
Lu4 C43 C44 C45 93.26(11) . .
Lu9 C43 C44 C45 92.0(4) . .
C42 C43 C44 C63 -9.3 . .
C23 C43 C44 C63 -147.7 . .
Lu7 C43 C44 C63 -59.2(5) . .
Lu8 C43 C44 C63 -91.99(17) . .
Lu4 C43 C44 C63 -56.22(11) . .
Lu9 C43 C44 C63 -57.4(4) . .
C42 C43 C44 C66 106.7 . .
C23 C43 C44 C66 -31.7 . .
Lu7 C43 C44 C66 56.8(5) . .
Lu8 C43 C44 C66 24.04(16) . .
Lu4 C43 C44 C66 59.82(11) . .
Lu9 C43 C44 C66 58.6(4) . .
C42 C43 C44 Lu8 82.70(17) . .
C23 C43 C44 Lu8 -55.70(17) . .
Lu7 C43 C44 Lu8 32.8(5) . .
Lu4 C43 C44 Lu8 35.8(2) . .
Lu9 C43 C44 Lu8 34.5(5) . .
C42 C43 C44 Lu4 46.93(11) . .
C23 C43 C44 Lu4 -91.47(11) . .
Lu7 C43 C44 Lu4 -3.0(5) . .
Lu8 C43 C44 Lu4 -35.8(2) . .
Lu9 C43 C44 Lu4 -1.2(5) . .
C42 C43 C44 Lu9 48.2(4) . .
C23 C43 C44 Lu9 -90.2(4) . .
Lu7 C43 C44 Lu9 -1.8(7) . .
Lu8 C43 C44 Lu9 -34.5(5) . .
Lu4 C43 C44 Lu9 1.2(5) . .
C42 C43 C44 Lu7 49.9(5) . .
C23 C43 C44 Lu7 -88.5(5) . .
Lu8 C43 C44 Lu7 -32.8(5) . .
Lu4 C43 C44 Lu7 3.0(5) . .
Lu9 C43 C44 Lu7 1.8(7) . .
C43 C44 C45 C66 -148.5 . .
C63 C44 C45 C66 -8.4 . .
Lu8 C44 C45 C66 -92.46(16) . .
Lu4 C44 C45 C66 -68.99(18) . .
Lu9 C44 C45 C66 -60.0(4) . .
Lu7 C44 C45 C66 -80.0(6) . .
C43 C44 C45 C46 8.6 . .
C63 C44 C45 C46 148.7 . .
C66 C44 C45 C46 157.1 . .
Lu8 C44 C45 C46 64.64(16) . .
Lu4 C44 C45 C46 88.12(18) . .
Lu9 C44 C45 C46 97.1(4) . .
Lu7 C44 C45 C46 77.1(6) . .
C43 C44 C45 Lu8 -56.06(16) . .
C63 C44 C45 Lu8 84.07(16) . .
C66 C44 C45 Lu8 92.46(16) . .
Lu4 C44 C45 Lu8 23.5(2) . .
Lu9 C44 C45 Lu8 32.4(4) . .
Lu7 C44 C45 Lu8 12.5(6) . .
C43 C44 C45 Lu9 -88.5(4) . .
C63 C44 C45 Lu9 51.6(4) . .
C66 C44 C45 Lu9 60.0(4) . .
Lu8 C44 C45 Lu9 -32.4(4) . .
Lu4 C44 C45 Lu9 -9.0(4) . .
Lu7 C44 C45 Lu9 -20.0(7) . .
C43 C44 C45 Lu4 -79.53(18) . .
C63 C44 C45 Lu4 60.59(18) . .
C66 C44 C45 Lu4 68.99(18) . .
Lu8 C44 C45 Lu4 -23.5(2) . .
Lu9 C44 C45 Lu4 9.0(4) . .
Lu7 C44 C45 Lu4 -11.0(6) . .
C43 C44 C45 Lu7 -68.5(6) . .
C63 C44 C45 Lu7 71.6(6) . .
C66 C44 C45 Lu7 80.0(6) . .
Lu8 C44 C45 Lu7 -12.5(6) . .
Lu4 C44 C45 Lu7 11.0(6) . .
Lu9 C44 C45 Lu7 20.0(7) . .
C25 C24 C46 C45 -138.9 . .
C23 C24 C46 C45 4.6 . .
C26 C24 C46 C45 -143.7 . .
Lu8 C24 C46 C45 -45.06(16) . .
C25 C24 C46 C47 5.8 . .
C23 C24 C46 C47 149.4 . .
C26 C24 C46 C47 1.1 . .
Lu8 C24 C46 C47 99.68(16) . .
C25 C24 C46 C26 4.7 . .
C23 C24 C46 C26 148.3 . .
Lu8 C24 C46 C26 98.60(16) . .
C25 C24 C46 Lu8 -93.85(16) . .
C23 C24 C46 Lu8 49.71(16) . .
C26 C24 C46 Lu8 -98.60(16) . .
C66 C45 C46 C24 138.3 . .
C44 C45 C46 C24 -12.0 . .
Lu8 C45 C46 C24 47.44(18) . .
Lu9 C45 C46 C24 49.7(4) . .
Lu4 C45 C46 C24 41.17(14) . .
Lu7 C45 C46 C24 36.4(4) . .
C66 C45 C46 C47 -2.0 . .
C44 C45 C46 C47 -152.3 . .
Lu8 C45 C46 C47 -92.86(18) . .
Lu9 C45 C46 C47 -90.6(4) . .
Lu4 C45 C46 C47 -99.13(14) . .
Lu7 C45 C46 C47 -103.9(4) . .
C66 C45 C46 C26 26.7 . .
C44 C45 C46 C26 -123.6 . .
Lu8 C45 C46 C26 -64.23(18) . .
Lu9 C45 C46 C26 -62.0(4) . .
Lu4 C45 C46 C26 -70.50(14) . .
Lu7 C45 C46 C26 -75.2(4) . .
C66 C45 C46 Lu8 90.90(18) . .
C44 C45 C46 Lu8 -59.41(18) . .
Lu9 C45 C46 Lu8 2.3(4) . .
Lu4 C45 C46 Lu8 -6.3(2) . .
Lu7 C45 C46 Lu8 -11.0(5) . .
C27 C26 C47 C48 -1.0 . .
C25 C26 C47 C48 144.1 . .
C46 C26 C47 C48 146.2 . .
C24 C26 C47 C48 147.4 . .
C27 C26 C47 C46 -147.3 . .
C25 C26 C47 C46 -2.1 . .
C24 C26 C47 C46 1.2 . .
C25 C26 C47 C27 145.1 . .
C46 C26 C47 C27 147.3 . .
C24 C26 C47 C27 148.5 . .
C27 C26 C47 Lu5 -50.35(9) . .
C25 C26 C47 Lu5 94.78(9) . .
C46 C26 C47 Lu5 96.92(9) . .
C24 C26 C47 Lu5 98.11(9) . .
C27 C26 C47 Lu8 -100.36(12) . .
C25 C26 C47 Lu8 44.77(12) . .
C46 C26 C47 Lu8 46.91(12) . .
C24 C26 C47 Lu8 48.10(12) . .
C24 C46 C47 C26 -2.0 . .
C45 C46 C47 C26 145.8 . .
Lu8 C46 C47 C26 74.56(15) . .
C24 C46 C47 C48 -154.7 . .
C45 C46 C47 C48 -6.9 . .
C26 C46 C47 C48 -152.7 . .
Lu8 C46 C47 C48 -78.16(15) . .
C24 C46 C47 C27 -25.5 . .
C45 C46 C47 C27 122.4 . .
C26 C46 C47 C27 -23.5 . .
Lu8 C46 C47 C27 51.08(15) . .
C24 C46 C47 Lu5 -100.28(13) . .
C45 C46 C47 Lu5 47.56(13) . .
C26 C46 C47 Lu5 -98.29(13) . .
Lu8 C46 C47 Lu5 -23.72(19) . .
C24 C46 C47 Lu8 -76.56(15) . .
C45 C46 C47 Lu8 71.29(15) . .
C26 C46 C47 Lu8 -74.56(15) . .
C26 C47 C48 C67 -132.6 . .
C46 C47 C48 C67 11.3 . .
C27 C47 C48 C67 -133.2 . .
Lu5 C47 C48 C67 -67.08(17) . .
Lu8 C47 C48 C67 -37.12(12) . .
C26 C47 C48 C49 -4.1 . .
C46 C47 C48 C49 139.8 . .
C27 C47 C48 C49 -4.7 . .
Lu5 C47 C48 C49 61.45(17) . .
Lu8 C47 C48 C49 91.41(12) . .
C26 C47 C48 Lu5 -65.54(17) . .
C46 C47 C48 Lu5 78.38(17) . .
C27 C47 C48 Lu5 -66.11(17) . .
Lu8 C47 C48 Lu5 29.96(19) . .
C26 C47 C48 Lu10 -51.4(3) . .
C46 C47 C48 Lu10 92.5(3) . .
C27 C47 C48 Lu10 -52.0(3) . .
Lu5 C47 C48 Lu10 14.1(3) . .
Lu8 C47 C48 Lu10 44.1(3) . .
C29 C28 C49 C50 -3.5 . .
C27 C28 C49 C50 129.9 . .
Lu3 C28 C49 C50 36.21(10) . .
Lu10 C28 C49 C50 46.0(4) . .
Lu5 C28 C49 C50 53.57(14) . .
Lu6 C28 C49 C50 38.09(15) . .
C29 C28 C49 C48 -145.3 . .
C27 C28 C49 C48 -11.9 . .
Lu3 C28 C49 C48 -105.60(10) . .
Lu10 C28 C49 C48 -95.8(4) . .
Lu5 C28 C49 C48 -88.24(14) . .
Lu6 C28 C49 C48 -103.72(15) . .
C29 C28 C49 Lu5 -57.02(14) . .
C27 C28 C49 Lu5 76.31(14) . .
Lu3 C28 C49 Lu5 -17.36(15) . .
Lu10 C28 C49 Lu5 -7.5(3) . .
Lu6 C28 C49 Lu5 -15.5(2) . .
C29 C28 C49 Lu10 -49.5(4) . .
C27 C28 C49 Lu10 83.9(4) . .
Lu3 C28 C49 Lu10 -9.8(4) . .
Lu5 C28 C49 Lu10 7.5(3) . .
Lu6 C28 C49 Lu10 -7.9(4) . .
C29 C28 C49 Lu3 -39.66(10) . .
C27 C28 C49 Lu3 93.67(10) . .
Lu10 C28 C49 Lu3 9.8(4) . .
Lu5 C28 C49 Lu3 17.36(15) . .
Lu6 C28 C49 Lu3 1.9(2) . .
C47 C48 C49 C50 -138.8 . .
C67 C48 C49 C50 -5.3 . .
Lu5 C48 C49 C50 -53.32(17) . .
Lu10 C48 C49 C50 -67.5(3) . .
C47 C48 C49 C28 10.2 . .
C67 C48 C49 C28 143.8 . .
Lu5 C48 C49 C28 95.71(17) . .
Lu10 C48 C49 C28 81.5(3) . .
C47 C48 C49 Lu5 -85.51(17) . .
C67 C48 C49 Lu5 48.06(17) . .
Lu10 C48 C49 Lu5 -14.2(3) . .
C47 C48 C49 Lu10 -71.3(3) . .
C67 C48 C49 Lu10 62.3(3) . .
Lu5 C48 C49 Lu10 14.2(3) . .
C47 C48 C49 Lu3 -60.70(15) . .
C67 C48 C49 Lu3 72.87(15) . .
Lu5 C48 C49 Lu3 24.81(18) . .
Lu10 C48 C49 Lu3 10.6(3) . .
C28 C49 C50 C68 -143.2 . .
C48 C49 C50 C68 0.9 . .
Lu5 C49 C50 C68 -71.3(2) . .
Lu10 C49 C50 C68 -92.6(5) . .
Lu3 C49 C50 C68 -109.50(11) . .
C28 C49 C50 C51 9.9 . .
C48 C49 C50 C51 154.0 . .
Lu5 C49 C50 C51 81.9(2) . .
Lu10 C49 C50 C51 60.5(5) . .
Lu3 C49 C50 C51 43.66(11) . .
C28 C49 C50 Lu5 -71.9(2) . .
C48 C49 C50 Lu5 72.2(2) . .
Lu10 C49 C50 Lu5 -21.3(4) . .
Lu3 C49 C50 Lu5 -38.2(2) . .
C28 C49 C50 Lu10 -50.6(5) . .
C48 C49 C50 Lu10 93.5(5) . .
Lu5 C49 C50 Lu10 21.3(4) . .
Lu3 C49 C50 Lu10 -16.9(4) . .
C28 C49 C50 Lu3 -33.73(11) . .
C48 C49 C50 Lu3 110.36(11) . .
Lu5 C49 C50 Lu3 38.2(2) . .
Lu10 C49 C50 Lu3 16.9(4) . .
Lu10 Lu5 C50 C49 70.9(8) . .
Lu1 Lu5 C50 C49 -67.0(6) 6_565 .
Lu2 Lu5 C50 C49 -7.6(5) 6_565 .
Lu3 Lu5 C50 C49 73.6(3) . .
C68 Lu5 C50 C49 -110.19(5) . .
Lu6 Lu5 C50 C49 77.0(3) . .
Lu11 Lu5 C50 C49 107.6(8) . .
C51 Lu5 C50 C49 108.6 . .
C67 Lu5 C50 C49 -72.74(7) . .
C69 Lu5 C50 C49 -150.24(11) . .
Lu10 Lu5 C50 C68 -178.9(8) . .
Lu1 Lu5 C50 C68 43.2(5) 6_565 .
Lu2 Lu5 C50 C68 102.6(5) 6_565 .
Lu3 Lu5 C50 C68 -176.2(3) . .
Lu6 Lu5 C50 C68 -172.9(3) . .
Lu11 Lu5 C50 C68 -142.2(8) . .
C49 Lu5 C50 C68 110.19(5) . .
C51 Lu5 C50 C68 -141.16(6) . .
C67 Lu5 C50 C68 37.45(6) . .
C69 Lu5 C50 C68 -40.05(8) . .
Lu10 Lu5 C50 C51 -37.7(8) . .
Lu1 Lu5 C50 C51 -175.7(6) 6_565 .
Lu2 Lu5 C50 C51 -116.2(5) 6_565 .
Lu3 Lu5 C50 C51 -35.1(2) . .
C68 Lu5 C50 C51 141.16(6) . .
Lu6 Lu5 C50 C51 -31.7(2) . .
Lu11 Lu5 C50 C51 -1.1(8) . .
C49 Lu5 C50 C51 -108.6 . .
C67 Lu5 C50 C51 178.61(10) . .
C69 Lu5 C50 C51 101.11(9) . .
Lu1 Lu5 C50 Lu10 -137.9(12) 6_565 .
Lu2 Lu5 C50 Lu10 -78.5(11) 6_565 .
Lu3 Lu5 C50 Lu10 2.7(7) . .
C68 Lu5 C50 Lu10 178.9(8) . .
Lu6 Lu5 C50 Lu10 6.0(7) . .
Lu11 Lu5 C50 Lu10 36.7(10) . .
C49 Lu5 C50 Lu10 -70.9(8) . .
C51 Lu5 C50 Lu10 37.7(8) . .
C67 Lu5 C50 Lu10 -143.6(8) . .
C69 Lu5 C50 Lu10 138.9(8) . .
Lu10 Lu5 C50 Lu3 -2.7(7) . .
Lu1 Lu5 C50 Lu3 -140.6(7) 6_565 .
Lu2 Lu5 C50 Lu3 -81.2(6) 6_565 .
C68 Lu5 C50 Lu3 176.2(3) . .
Lu6 Lu5 C50 Lu3 3.4(3) . .
Lu11 Lu5 C50 Lu3 34.0(8) . .
C49 Lu5 C50 Lu3 -73.6(3) . .
C51 Lu5 C50 Lu3 35.1(2) . .
C67 Lu5 C50 Lu3 -146.3(3) . .
C69 Lu5 C50 Lu3 136.2(3) . .
C29 C30 C51 C52 139.1 . .
C31 C30 C51 C52 -9.1 . .
Lu3 C30 C51 C52 73.48(19) . .
Lu6 C30 C51 C52 59.56(18) . .
Lu10 C30 C51 C52 79.1(3) . .
Lu11 C30 C51 C52 39.1(7) . .
Lu5 C30 C51 C52 83.07(11) . .
C29 C30 C51 C50 5.5 . .
C31 C30 C51 C50 -142.6 . .
Lu3 C30 C51 C50 -60.05(19) . .
Lu6 C30 C51 C50 -73.97(18) . .
Lu10 C30 C51 C50 -54.4(3) . .
Lu11 C30 C51 C50 -94.5(7) . .
Lu5 C30 C51 C50 -50.45(11) . .
C29 C30 C51 Lu3 65.58(19) . .
C31 C30 C51 Lu3 -82.60(19) . .
Lu6 C30 C51 Lu3 -13.9(3) . .
Lu10 C30 C51 Lu3 5.6(3) . .
Lu11 C30 C51 Lu3 -34.4(7) . .
Lu5 C30 C51 Lu3 9.6(2) . .
C29 C30 C51 Lu10 60.0(3) . .
C31 C30 C51 Lu10 -88.2(3) . .
Lu3 C30 C51 Lu10 -5.6(3) . .
Lu6 C30 C51 Lu10 -19.5(4) . .
Lu11 C30 C51 Lu10 -40.0(7) . .
Lu5 C30 C51 Lu10 4.0(3) . .
C29 C30 C51 Lu5 55.99(11) . .
C31 C30 C51 Lu5 -92.20(11) . .
Lu3 C30 C51 Lu5 -9.6(2) . .
Lu6 C30 C51 Lu5 -23.5(2) . .
Lu10 C30 C51 Lu5 -4.0(3) . .
Lu11 C30 C51 Lu5 -44.0(7) . .
C29 C30 C51 Lu6 79.51(18) . .
C31 C30 C51 Lu6 -68.68(18) . .
Lu3 C30 C51 Lu6 13.9(3) . .
Lu10 C30 C51 Lu6 19.5(4) . .
Lu11 C30 C51 Lu6 -20.5(7) . .
Lu5 C30 C51 Lu6 23.5(2) . .
C29 C30 C51 Lu11 100.0(7) . .
C31 C30 C51 Lu11 -48.2(7) . .
Lu3 C30 C51 Lu11 34.4(7) . .
Lu6 C30 C51 Lu11 20.5(7) . .
Lu10 C30 C51 Lu11 40.0(7) . .
Lu5 C30 C51 Lu11 44.0(7) . .
C49 C50 C51 C52 -152.7 . .
C68 C50 C51 C52 -10.9 . .
Lu5 C50 C51 C52 -70.8(2) . .
Lu10 C50 C51 C52 -85.3(3) . .
Lu3 C50 C51 C52 -97.08(13) . .
C49 C50 C51 C30 -10.7 . .
C68 C50 C51 C30 131.2 . .
Lu5 C50 C51 C30 71.2(2) . .
Lu10 C50 C51 C30 56.7(3) . .
Lu3 C50 C51 C30 44.92(13) . .
C49 C50 C51 Lu3 -55.64(13) . .
C68 C50 C51 Lu3 86.23(13) . .
Lu5 C50 C51 Lu3 26.3(2) . .
Lu10 C50 C51 Lu3 11.8(3) . .
C49 C50 C51 Lu10 -67.4(3) . .
C68 C50 C51 Lu10 74.4(3) . .
Lu5 C50 C51 Lu10 14.5(3) . .
Lu3 C50 C51 Lu10 -11.8(3) . .
C49 C50 C51 Lu5 -81.9(2) . .
C68 C50 C51 Lu5 59.9(2) . .
Lu10 C50 C51 Lu5 -14.5(3) . .
Lu3 C50 C51 Lu5 -26.3(2) . .
C49 C50 C51 Lu6 -56.61(15) . .
C68 C50 C51 Lu6 85.26(15) . .
Lu5 C50 C51 Lu6 25.3(2) . .
Lu10 C50 C51 Lu6 10.8(4) . .
Lu3 C50 C51 Lu6 -1.0(2) . .
C49 C50 C51 Lu11 -81.1(6) . .
C68 C50 C51 Lu11 60.8(6) . .
Lu5 C50 C51 Lu11 0.9(6) . .
Lu10 C50 C51 Lu11 -13.6(7) . .
Lu3 C50 C51 Lu11 -25.4(6) . .
C30 C51 C52 C53 11.5 . .
C50 C51 C52 C53 152.7 . .
Lu3 C51 C52 C53 63.4(2) . .
Lu10 C51 C52 C53 83.1(5) . .
Lu5 C51 C52 C53 101.89(17) . .
Lu6 C51 C52 C53 50.81(16) . .
Lu11 C51 C52 C53 49.0(6) . .
C30 C51 C52 C70 -134.4 . .
C50 C51 C52 C70 6.8 . .
Lu3 C51 C52 C70 -82.4(2) . .
Lu10 C51 C52 C70 -62.8(5) . .
Lu5 C51 C52 C70 -43.96(17) . .
Lu6 C51 C52 C70 -95.03(16) . .
Lu11 C51 C52 C70 -96.8(6) . .
C30 C51 C52 Lu10 -71.6(5) . .
C50 C51 C52 Lu10 69.6(5) . .
Lu3 C51 C52 Lu10 -19.7(4) . .
Lu5 C51 C52 Lu10 18.8(4) . .
Lu6 C51 C52 Lu10 -32.3(5) . .
Lu11 C51 C52 Lu10 -34.1(8) . .
C30 C51 C52 Lu5 -90.42(17) . .
C50 C51 C52 Lu5 50.79(17) . .
Lu3 C51 C52 Lu5 -38.48(18) . .
Lu10 C51 C52 Lu5 -18.8(4) . .
Lu6 C51 C52 Lu5 -51.1(2) . .
Lu11 C51 C52 Lu5 -52.9(6) . .
C30 C51 C52 Lu11 -37.5(6) . .
C50 C51 C52 Lu11 103.7(6) . .
Lu3 C51 C52 Lu11 14.4(7) . .
Lu10 C51 C52 Lu11 34.1(8) . .
Lu5 C51 C52 Lu11 52.9(6) . .
Lu6 C51 C52 Lu11 1.8(6) . .
C30 C51 C52 Lu3 -51.9(2) . .
C50 C51 C52 Lu3 89.3(2) . .
Lu10 C51 C52 Lu3 19.7(4) . .
Lu5 C51 C52 Lu3 38.48(18) . .
Lu6 C51 C52 Lu3 -12.6(3) . .
Lu11 C51 C52 Lu3 -14.4(7) . .
C30 C51 C52 Lu6 -39.34(16) . .
C50 C51 C52 Lu6 101.87(16) . .
Lu3 C51 C52 Lu6 12.6(3) . .
Lu10 C51 C52 Lu6 32.3(5) . .
Lu5 C51 C52 Lu6 51.1(2) . .
Lu11 C51 C52 Lu6 -1.8(6) . .
C33 C32 C53 C54 0.6 . .
C31 C32 C53 C54 138.1 . .
Lu11 C32 C53 C54 73.7(6) . .
Lu6 C32 C53 C54 92.80(13) . .
Lu3 C32 C53 C54 103.25(9) . .
C33 C32 C53 C52 -138.8 . .
C31 C32 C53 C52 -1.3 . .
Lu11 C32 C53 C52 -65.7(6) . .
Lu6 C32 C53 C52 -46.57(13) . .
Lu3 C32 C53 C52 -36.12(9) . .
C33 C32 C53 Lu11 -73.2(6) . .
C31 C32 C53 Lu11 64.4(6) . .
Lu6 C32 C53 Lu11 19.1(6) . .
Lu3 C32 C53 Lu11 29.5(6) . .
C33 C32 C53 Lu3 -102.69(10) . .
C31 C32 C53 Lu3 34.82(9) . .
Lu11 C32 C53 Lu3 -29.5(6) . .
Lu6 C32 C53 Lu3 -10.45(16) . .
C33 C32 C53 Lu6 -92.24(13) . .
C31 C32 C53 Lu6 45.27(13) . .
Lu11 C32 C53 Lu6 -19.1(6) . .
Lu3 C32 C53 Lu6 10.45(16) . .
C33 C32 C53 Lu10 -99.0(2) . .
C31 C32 C53 Lu10 38.5(2) . .
Lu11 C32 C53 Lu10 -25.8(6) . .
Lu6 C32 C53 Lu10 -6.7(2) . .
Lu3 C32 C53 Lu10 3.7(2) . .
C51 C52 C53 C32 -6.2 . .
C70 C52 C53 C32 146.4 . .
Lu10 C52 C53 C32 51.3(4) . .
Lu5 C52 C53 C32 66.00(17) . .
Lu11 C52 C53 C32 53.2(7) . .
Lu3 C52 C53 C32 37.82(10) . .
Lu6 C52 C53 C32 37.75(15) . .
C51 C52 C53 C54 -150.0 . .
C70 C52 C53 C54 2.6 . .
Lu10 C52 C53 C54 -92.5(4) . .
Lu5 C52 C53 C54 -77.80(17) . .
Lu11 C52 C53 C54 -90.6(7) . .
Lu3 C52 C53 C54 -105.99(10) . .
Lu6 C52 C53 C54 -106.06(15) . .
C51 C52 C53 Lu11 -59.4(7) . .
C70 C52 C53 Lu11 93.2(7) . .
Lu10 C52 C53 Lu11 -1.9(8) . .
Lu5 C52 C53 Lu11 12.8(7) . .
Lu3 C52 C53 Lu11 -15.4(7) . .
Lu6 C52 C53 Lu11 -15.5(7) . .
C51 C52 C53 Lu3 -44.01(10) . .
C70 C52 C53 Lu3 108.54(10) . .
Lu10 C52 C53 Lu3 13.4(3) . .
Lu5 C52 C53 Lu3 28.19(15) . .
Lu11 C52 C53 Lu3 15.4(7) . .
Lu6 C52 C53 Lu3 -0.07(19) . .
C51 C52 C53 Lu6 -43.94(15) . .
C70 C52 C53 Lu6 108.61(15) . .
Lu10 C52 C53 Lu6 13.5(4) . .
Lu5 C52 C53 Lu6 28.3(2) . .
Lu11 C52 C53 Lu6 15.5(7) . .
Lu3 C52 C53 Lu6 0.07(19) . .
C51 C52 C53 Lu10 -57.4(4) . .
C70 C52 C53 Lu10 95.1(4) . .
Lu5 C52 C53 Lu10 14.7(3) . .
Lu11 C52 C53 Lu10 1.9(8) . .
Lu3 C52 C53 Lu10 -13.4(3) . .
Lu6 C52 C53 Lu10 -13.5(4) . .
C32 C53 C54 C55 -4.1 . .
C52 C53 C54 C55 140.3 . .
Lu11 C53 C54 C55 53.3(4) . .
Lu3 C53 C54 C55 72.74(17) . .
Lu6 C53 C54 C55 56.49(10) . .
Lu10 C53 C54 C55 84.1(3) . .
C32 C53 C54 C71 -146.9 . .
C52 C53 C54 C71 -2.5 . .
Lu11 C53 C54 C71 -89.5(4) . .
Lu3 C53 C54 C71 -70.05(17) . .
Lu6 C53 C54 C71 -86.30(10) . .
Lu10 C53 C54 C71 -58.7(3) . .
C32 C53 C54 Lu11 -57.4(4) . .
C52 C53 C54 Lu11 87.0(4) . .
Lu3 C53 C54 Lu11 19.4(5) . .
Lu6 C53 C54 Lu11 3.2(4) . .
Lu10 C53 C54 Lu11 30.8(5) . .
C53 C54 C55 C56 -147.7 . .
C71 C54 C55 C56 -7.3 . .
Lu11 C54 C55 C56 -105.4(6) . .
C53 C54 C55 C34 1.4 . .
C71 C54 C55 C34 141.8 . .
Lu11 C54 C55 C34 43.7(6) . .
C53 C54 C55 Lu11 -42.3(6) . .
C71 C54 C55 Lu11 98.1(6) . .
C33 C34 C55 C56 155.6 . .
C35 C34 C55 C56 0.4 . .
Lu11 C34 C55 C56 106.3(6) . .
C33 C34 C55 C54 4.7 . .
C35 C34 C55 C54 -150.5 . .
Lu11 C34 C55 C54 -44.7(6) . .
C33 C34 C55 Lu11 49.3(6) . .
C35 C34 C55 Lu11 -105.8(6) . .
C54 C55 C56 C57 14.7 . .
C34 C55 C56 C57 -135.2 . .
Lu11 C55 C56 C57 -62.63(16) . .
C54 C55 C56 C36 148.0 . .
C34 C55 C56 C36 -1.9 . .
Lu11 C55 C56 C36 70.68(16) . .
C37 C36 C56 C55 -144.5 . .
C35 C36 C56 C55 2.9 . .
C37 C36 C56 C57 -9.0 . .
C35 C36 C56 C57 138.5 . .
C55 C56 C57 C58 142.7 . .
C36 C56 C57 C58 18.4 . .
C55 C56 C57 C72 -15.0 . .
C36 C56 C57 C72 -139.3 . .
C72 C57 C58 C76 1.7 . .
C56 C57 C58 C76 -154.3 . .
C72 C57 C58 C59 139.9 . .
C56 C57 C58 C59 -16.2 . .
C72 C57 C58 Lu9 49.3(3) . .
C56 C57 C58 Lu9 -106.7(3) . .
C72 C57 C58 Lu4 54.26(15) . .
C56 C57 C58 Lu4 -101.76(15) . .
C36 C37 C59 C60 149.7 . .
C38 C37 C59 C60 3.7 . .
C36 C37 C59 C58 6.0 . .
C38 C37 C59 C58 -139.9 . .
C57 C58 C59 C60 -142.7 . .
C76 C58 C59 C60 -0.2 . .
Lu9 C58 C59 C60 -48.0(4) . .
Lu4 C58 C59 C60 -44.29(10) . .
C57 C58 C59 C37 4.0 . .
C76 C58 C59 C37 146.6 . .
Lu9 C58 C59 C37 98.8(4) . .
Lu4 C58 C59 C37 102.43(10) . .
C37 C59 C60 C61 -151.4 . .
C58 C59 C60 C61 -0.9 . .
C37 C59 C60 C40 -5.6 . .
C58 C59 C60 C40 144.9 . .
C37 C59 C60 Lu7 -85.6(3) . .
C58 C59 C60 Lu7 64.8(3) . .
C37 C59 C60 Lu4 -94.82(15) . .
C58 C59 C60 Lu4 55.65(15) . .
C37 C59 C60 Lu9 -99.7(3) . .
C58 C59 C60 Lu9 50.7(3) . .
C39 C40 C60 C59 5.9 . .
C41 C40 C60 C59 -143.9 . .
Lu7 C40 C60 C59 -98.5(5) . .
Lu4 C40 C60 C59 -98.49(11) . .
Lu1 C40 C60 C59 -49.15(6) . .
C39 C40 C60 C61 148.0 . .
C41 C40 C60 C61 -1.8 . .
Lu7 C40 C60 C61 43.6(5) . .
Lu4 C40 C60 C61 43.57(11) . .
Lu1 C40 C60 C61 92.91(6) . .
C39 C40 C60 Lu7 104.4(5) . .
C41 C40 C60 Lu7 -45.4(5) . .
Lu4 C40 C60 Lu7 0.0(6) . .
Lu1 C40 C60 Lu7 49.3(5) . .
C39 C40 C60 Lu4 104.44(11) . .
C41 C40 C60 Lu4 -45.37(11) . .
Lu7 C40 C60 Lu4 0.0(6) . .
Lu1 C40 C60 Lu4 49.34(11) . .
C39 C40 C60 Lu9 100.7(5) . .
C41 C40 C60 Lu9 -49.1(5) . .
Lu7 C40 C60 Lu9 -3.7(7) . .
Lu4 C40 C60 Lu9 -3.7(5) . .
Lu1 C40 C60 Lu9 45.6(5) . .
C59 C60 C61 C62 144.8 . .
C40 C60 C61 C62 -0.8 . .
Lu7 C60 C61 C62 47.5(7) . .
Lu4 C60 C61 C62 55.82(16) . .
Lu9 C60 C61 C62 66.0(6) . .
C59 C60 C61 C76 1.7 . .
C40 C60 C61 C76 -143.9 . .
Lu7 C60 C61 C76 -95.6(7) . .
Lu4 C60 C61 C76 -87.33(16) . .
Lu9 C60 C61 C76 -77.1(6) . .
C59 C60 C61 Lu4 89.01(16) . .
C40 C60 C61 Lu4 -56.57(16) . .
Lu7 C60 C61 Lu4 -8.3(7) . .
Lu9 C60 C61 Lu4 10.2(6) . .
C59 C60 C61 Lu7 97.3(7) . .
C40 C60 C61 Lu7 -48.3(7) . .
Lu4 C60 C61 Lu7 8.3(7) . .
Lu9 C60 C61 Lu7 18.5(9) . .
C59 C60 C61 Lu9 78.8(6) . .
C40 C60 C61 Lu9 -66.8(6) . .
Lu7 C60 C61 Lu9 -18.5(9) . .
Lu4 C60 C61 Lu9 -10.2(6) . .
C76 C61 C62 C63 6.2 . .
C60 C61 C62 C63 -133.8 . .
Lu4 C61 C62 C63 -62.8(3) . .
Lu7 C61 C62 C63 -76.7(4) . .
Lu9 C61 C62 C63 -51.1(4) . .
C76 C61 C62 C42 142.1 . .
C60 C61 C62 C42 2.0 . .
Lu4 C61 C62 C42 73.1(3) . .
Lu7 C61 C62 C42 59.2(4) . .
Lu9 C61 C62 C42 84.8(4) . .
C76 C61 C62 Lu4 69.0(3) . .
C60 C61 C62 Lu4 -71.1(3) . .
Lu7 C61 C62 Lu4 -13.9(4) . .
Lu9 C61 C62 Lu4 11.7(5) . .
C76 C61 C62 Lu7 82.9(4) . .
C60 C61 C62 Lu7 -57.1(4) . .
Lu4 C61 C62 Lu7 13.9(4) . .
Lu9 C61 C62 Lu7 25.6(5) . .
C76 C61 C62 Lu9 57.3(4) . .
C60 C61 C62 Lu9 -82.8(4) . .
Lu4 C61 C62 Lu9 -11.7(5) . .
Lu7 C61 C62 Lu9 -25.6(5) . .
C76 C61 C62 Lu8 75.57(12) . .
C60 C61 C62 Lu8 -64.50(12) . .
Lu4 C61 C62 Lu8 6.6(3) . .
Lu7 C61 C62 Lu8 -7.4(4) . .
Lu9 C61 C62 Lu8 18.3(4) . .
C41 C42 C62 C63 142.5 . .
C43 C42 C62 C63 -0.3 . .
Lu7 C42 C62 C63 74.3(5) . .
Lu4 C42 C62 C63 68.3(2) . .
Lu9 C42 C62 C63 64.7(6) . .
Lu8 C42 C62 C63 53.30(13) . .
C41 C42 C62 C61 -0.6 . .
C43 C42 C62 C61 -143.4 . .
Lu7 C42 C62 C61 -68.8(5) . .
Lu4 C42 C62 C61 -74.8(2) . .
Lu9 C42 C62 C61 -78.4(6) . .
Lu8 C42 C62 C61 -89.79(13) . .
C41 C42 C62 Lu4 74.2(2) . .
C43 C42 C62 Lu4 -68.6(2) . .
Lu7 C42 C62 Lu4 6.0(6) . .
Lu9 C42 C62 Lu4 -3.6(7) . .
Lu8 C42 C62 Lu4 -15.0(2) . .
C41 C42 C62 Lu7 68.2(5) . .
C43 C42 C62 Lu7 -74.6(5) . .
Lu4 C42 C62 Lu7 -6.0(6) . .
Lu9 C42 C62 Lu7 -9.6(8) . .
Lu8 C42 C62 Lu7 -21.0(5) . .
C41 C42 C62 Lu9 77.8(6) . .
C43 C42 C62 Lu9 -65.0(6) . .
Lu7 C42 C62 Lu9 9.6(8) . .
Lu4 C42 C62 Lu9 3.6(7) . .
Lu8 C42 C62 Lu9 -11.4(7) . .
C41 C42 C62 Lu8 89.18(13) . .
C43 C42 C62 Lu8 -53.60(13) . .
Lu7 C42 C62 Lu8 21.0(5) . .
Lu4 C42 C62 Lu8 15.0(2) . .
Lu9 C42 C62 Lu8 11.4(7) . .
Lu4 Lu4 C62 C63 -168.34(5) 6_565 .
Lu9 Lu4 C62 C63 178.3(13) 6_565 .
Lu8 Lu4 C62 C63 -69.1(8) . .
Lu8 Lu4 C62 C63 -122.6(4) 6_565 .
C61 Lu4 C62 C63 130.02(8) . .
C42 Lu4 C62 C63 -112.0 . .
C44 Lu4 C62 C63 -35.67(9) . .
C64 Lu4 C62 C63 34.29(6) . .
C43 Lu4 C62 C63 -75.73(8) . .
C76 Lu4 C62 C63 98.51(12) . .
Lu4 Lu4 C62 C61 61.65(5) 6_565 .
Lu9 Lu4 C62 C61 48.3(13) 6_565 .
Lu8 Lu4 C62 C61 160.9(8) . .
Lu8 Lu4 C62 C61 107.3(4) 6_565 .
C63 Lu4 C62 C61 -130.02(8) . .
C42 Lu4 C62 C61 117.99(8) . .
C44 Lu4 C62 C61 -165.69(16) . .
C64 Lu4 C62 C61 -95.73(6) . .
C43 Lu4 C62 C61 154.26(14) . .
C76 Lu4 C62 C61 -31.5 . .
Lu4 Lu4 C62 C42 -56.34(4) 6_565 .
Lu9 Lu4 C62 C42 -69.7(13) 6_565 .
Lu8 Lu4 C62 C42 42.9(8) . .
Lu8 Lu4 C62 C42 -10.6(4) 6_565 .
C63 Lu4 C62 C42 112.0 . .
C61 Lu4 C62 C42 -117.99(8) . .
C44 Lu4 C62 C42 76.32(9) . .
C64 Lu4 C62 C42 146.28(9) . .
C43 Lu4 C62 C42 36.27(7) . .
C76 Lu4 C62 C42 -149.50(13) . .
Lu4 Lu4 C62 Lu7 -33(3) 6_565 .
Lu9 Lu4 C62 Lu7 -46(3) 6_565 .
Lu8 Lu4 C62 Lu7 66(3) . .
Lu8 Lu4 C62 Lu7 13(3) 6_565 .
C63 Lu4 C62 Lu7 135(3) . .
C61 Lu4 C62 Lu7 -95(3) . .
C42 Lu4 C62 Lu7 23(3) . .
C44 Lu4 C62 Lu7 100(3) . .
C64 Lu4 C62 Lu7 170(3) . .
C43 Lu4 C62 Lu7 60(3) . .
C76 Lu4 C62 Lu7 -126(3) . .
Lu4 Lu4 C62 Lu9 142(4) 6_565 .
Lu9 Lu4 C62 Lu9 128(5) 6_565 .
Lu8 Lu4 C62 Lu9 -119(4) . .
Lu8 Lu4 C62 Lu9 -173(4) 6_565 .
C63 Lu4 C62 Lu9 -50(4) . .
C61 Lu4 C62 Lu9 80(4) . .
C42 Lu4 C62 Lu9 -162(4) . .
C44 Lu4 C62 Lu9 -86(4) . .
C64 Lu4 C62 Lu9 -16(4) . .
C43 Lu4 C62 Lu9 -126(4) . .
C76 Lu4 C62 Lu9 49(4) . .
Lu4 Lu4 C62 Lu8 -99.2(8) 6_565 .
Lu9 Lu4 C62 Lu8 -112.5(14) 6_565 .
Lu8 Lu4 C62 Lu8 -53.5(7) 6_565 .
C63 Lu4 C62 Lu8 69.1(8) . .
C61 Lu4 C62 Lu8 -160.9(8) . .
C42 Lu4 C62 Lu8 -42.9(8) . .
C44 Lu4 C62 Lu8 33.5(7) . .
C64 Lu4 C62 Lu8 103.4(8) . .
C43 Lu4 C62 Lu8 -6.6(7) . .
C76 Lu4 C62 Lu8 167.6(9) . .
Lu4 Lu7 C62 C63 156(3) 6_565 .
Lu9 Lu7 C62 C63 45(2) . .
Lu9 Lu7 C62 C63 151(3) 6_565 .
Lu8 Lu7 C62 C63 -112(2) 6_565 .
Lu8 Lu7 C62 C63 -31.3(18) . .
C42 Lu7 C62 C63 -112.2(3) . .
C43 Lu7 C62 C63 -71.98(6) . .
C41 Lu7 C62 C63 -142.5(5) . .
C61 Lu7 C62 C63 126.10(15) . .
C44 Lu7 C62 C63 -31.2(2) . .
Lu4 Lu7 C62 C61 30(3) 6_565 .
Lu9 Lu7 C62 C61 -81(2) . .
Lu9 Lu7 C62 C61 25(2) 6_565 .
Lu8 Lu7 C62 C61 121.5(18) 6_565 .
Lu8 Lu7 C62 C61 -157(2) . .
C42 Lu7 C62 C61 121.73(16) . .
C43 Lu7 C62 C61 161.92(15) . .
C41 Lu7 C62 C61 91.4(4) . .
C63 Lu7 C62 C61 -126.10(15) . .
C44 Lu7 C62 C61 -157.3(3) . .
Lu4 Lu7 C62 C42 -91(3) 6_565 .
Lu9 Lu7 C62 C42 157(2) . .
Lu9 Lu7 C62 C42 -97(2) 6_565 .
Lu8 Lu7 C62 C42 -0.2(17) 6_565 .
Lu8 Lu7 C62 C42 81(2) . .
C43 Lu7 C62 C42 40.2(3) . .
C41 Lu7 C62 C42 -30.4(3) . .
C61 Lu7 C62 C42 -121.73(15) . .
C63 Lu7 C62 C42 112.2(3) . .
C44 Lu7 C62 C42 81.0(5) . .
Lu4 Lu7 C62 Lu4 114(6) 6_565 .
Lu9 Lu7 C62 Lu4 3(2) . .
Lu9 Lu7 C62 Lu4 109(5) 6_565 .
Lu8 Lu7 C62 Lu4 -155(5) 6_565 .
Lu8 Lu7 C62 Lu4 -73.8(14) . .
C42 Lu7 C62 Lu4 -155(3) . .
C43 Lu7 C62 Lu4 -115(3) . .
C41 Lu7 C62 Lu4 175(4) . .
C61 Lu7 C62 Lu4 84(3) . .
C63 Lu7 C62 Lu4 -43(3) . .
C44 Lu7 C62 Lu4 -74(3) . .
Lu4 Lu7 C62 Lu9 111(5) 6_565 .
Lu9 Lu7 C62 Lu9 106(5) 6_565 .
Lu8 Lu7 C62 Lu9 -157(4) 6_565 .
Lu8 Lu7 C62 Lu9 -76.4(17) . .
C42 Lu7 C62 Lu9 -157(2) . .
C43 Lu7 C62 Lu9 -117(2) . .
C41 Lu7 C62 Lu9 172(3) . .
C61 Lu7 C62 Lu9 81(2) . .
C63 Lu7 C62 Lu9 -45(2) . .
C44 Lu7 C62 Lu9 -76(2) . .
Lu4 Lu7 C62 Lu8 -172(5) 6_565 .
Lu9 Lu7 C62 Lu8 76.4(17) . .
Lu9 Lu7 C62 Lu8 -177(4) 6_565 .
Lu8 Lu7 C62 Lu8 -81(4) 6_565 .
C42 Lu7 C62 Lu8 -81(2) . .
C43 Lu7 C62 Lu8 -40.7(19) . .
C41 Lu7 C62 Lu8 -111(2) . .
C61 Lu7 C62 Lu8 157(2) . .
C63 Lu7 C62 Lu8 31.3(18) . .
C44 Lu7 C62 Lu8 0.1(17) . .
C61 C62 C63 C64 -3.1 . .
C42 C62 C63 C64 -141.9 . .
Lu4 C62 C63 C64 -69.85(15) . .
Lu7 C62 C63 C64 -79.6(8) . .
Lu9 C62 C63 C64 -60.1(7) . .
Lu8 C62 C63 C64 -90.20(13) . .
C61 C62 C63 C44 132.9 . .
C42 C62 C63 C44 -5.9 . .
Lu4 C62 C63 C44 66.15(15) . .
Lu7 C62 C63 C44 56.4(8) . .
Lu9 C62 C63 C44 75.9(7) . .
Lu8 C62 C63 C44 45.80(13) . .
C61 C62 C63 Lu4 66.70(15) . .
C42 C62 C63 Lu4 -72.07(15) . .
Lu7 C62 C63 Lu4 -9.7(9) . .
Lu9 C62 C63 Lu4 9.8(7) . .
Lu8 C62 C63 Lu4 -20.3(2) . .
C61 C62 C63 Lu9 56.9(7) . .
C42 C62 C63 Lu9 -81.8(7) . .
Lu4 C62 C63 Lu9 -9.8(7) . .
Lu7 C62 C63 Lu9 -19.5(10) . .
Lu8 C62 C63 Lu9 -30.1(7) . .
C61 C62 C63 Lu7 76.4(8) . .
C42 C62 C63 Lu7 -62.3(8) . .
Lu4 C62 C63 Lu7 9.7(9) . .
Lu9 C62 C63 Lu7 19.5(10) . .
Lu8 C62 C63 Lu7 -10.6(9) . .
C61 C62 C63 Lu8 87.05(13) . .
C42 C62 C63 Lu8 -51.72(13) . .
Lu4 C62 C63 Lu8 20.3(2) . .
Lu7 C62 C63 Lu8 10.6(9) . .
Lu9 C62 C63 Lu8 30.1(7) . .
C45 C44 C63 C62 -138.7 . .
C43 C44 C63 C62 9.0 . .
C66 C44 C63 C62 -143.3 . .
Lu8 C44 C63 C62 -63.69(18) . .
Lu4 C44 C63 C62 -58.7(2) . .
Lu9 C44 C63 C62 -72.0(5) . .
Lu7 C44 C63 C62 -48.4(5) . .
C45 C44 C63 C64 -1.2 . .
C43 C44 C63 C64 146.6 . .
C66 C44 C63 C64 -5.7 . .
Lu8 C44 C63 C64 73.87(18) . .
Lu4 C44 C63 C64 78.8(2) . .
Lu9 C44 C63 C64 65.5(5) . .
Lu7 C44 C63 C64 89.2(5) . .
C45 C44 C63 Lu4 -80.0(2) . .
C43 C44 C63 Lu4 67.8(2) . .
C66 C44 C63 Lu4 -84.6(2) . .
Lu8 C44 C63 Lu4 -5.0(3) . .
Lu9 C44 C63 Lu4 -13.3(5) . .
Lu7 C44 C63 Lu4 10.4(5) . .
C45 C44 C63 Lu9 -66.7(5) . .
C43 C44 C63 Lu9 81.1(5) . .
C66 C44 C63 Lu9 -71.3(5) . .
Lu8 C44 C63 Lu9 8.3(5) . .
Lu4 C44 C63 Lu9 13.3(5) . .
Lu7 C44 C63 Lu9 23.7(6) . .
C45 C44 C63 Lu7 -90.4(5) . .
C43 C44 C63 Lu7 57.4(5) . .
C66 C44 C63 Lu7 -94.9(5) . .
Lu8 C44 C63 Lu7 -15.3(5) . .
Lu4 C44 C63 Lu7 -10.4(5) . .
Lu9 C44 C63 Lu7 -23.7(6) . .
C45 C44 C63 Lu8 -75.04(18) . .
C43 C44 C63 Lu8 72.73(18) . .
C66 C44 C63 Lu8 -79.61(18) . .
Lu4 C44 C63 Lu8 5.0(3) . .
Lu9 C44 C63 Lu8 -8.3(5) . .
Lu7 C44 C63 Lu8 15.3(5) . .
C62 C63 C64 C75 -0.3 . .
C44 C63 C64 C75 -136.8 . .
Lu4 C63 C64 C75 -60.56(15) . .
Lu9 C63 C64 C75 -63.6(7) . .
Lu7 C63 C64 C75 -59.6(5) . .
Lu8 C63 C64 C75 -86.71(13) . .
C62 C63 C64 C65 145.5 . .
C44 C63 C64 C65 9.0 . .
Lu4 C63 C64 C65 85.22(15) . .
Lu9 C63 C64 C65 82.2(7) . .
Lu7 C63 C64 C65 86.1(5) . .
Lu8 C63 C64 C65 59.07(13) . .
C62 C63 C64 Lu9 63.3(7) . .
C44 C63 C64 Lu9 -73.2(7) . .
Lu4 C63 C64 Lu9 3.1(8) . .
Lu7 C63 C64 Lu9 4.0(9) . .
Lu8 C63 C64 Lu9 -23.1(7) . .
C62 C63 C64 Lu4 60.26(15) . .
C44 C63 C64 Lu4 -76.22(15) . .
Lu9 C63 C64 Lu4 -3.1(7) . .
Lu7 C63 C64 Lu4 0.9(6) . .
Lu8 C63 C64 Lu4 -26.15(19) . .
C62 C63 C64 Lu7 59.3(5) . .
C44 C63 C64 Lu7 -77.1(5) . .
Lu4 C63 C64 Lu7 -0.9(6) . .
Lu9 C63 C64 Lu7 -4.0(9) . .
Lu8 C63 C64 Lu7 -27.1(5) . .
C75 C64 C65 C66 140.2 . .
C63 C64 C65 C66 -8.5 . .
Lu9 C64 C65 C66 57.9(7) . .
Lu4 C64 C65 C66 50.09(11) . .
Lu7 C64 C65 C66 46.6(6) . .
C75 C64 C65 C74 -0.6 . .
C63 C64 C65 C74 -149.3 . .
Lu9 C64 C65 C74 -82.9(7) . .
Lu4 C64 C65 C74 -90.72(11) . .
Lu7 C64 C65 C74 -94.2(6) . .
C75 C64 C65 Lu9 82.3(7) . .
C63 C64 C65 Lu9 -66.4(7) . .
Lu4 C64 C65 Lu9 -7.8(7) . .
Lu7 C64 C65 Lu9 -11.3(9) . .
C75 C64 C65 Lu4 90.11(11) . .
C63 C64 C65 Lu4 -58.56(11) . .
Lu9 C64 C65 Lu4 7.8(7) . .
Lu7 C64 C65 Lu4 -3.5(6) . .
C75 C64 C65 Lu8 98.71(12) . .
C63 C64 C65 Lu8 -49.96(12) . .
Lu9 C64 C65 Lu8 16.4(7) . .
Lu4 C64 C65 Lu8 8.61(15) . .
Lu7 C64 C65 Lu8 5.1(6) . .
C44 C45 C66 C65 10.9 . .
C46 C45 C66 C65 -140.7 . .
Lu8 C45 C66 C65 -59.32(16) . .
Lu9 C45 C66 C65 -37.5(4) . .
Lu4 C45 C66 C65 -35.75(10) . .
Lu7 C45 C66 C65 -37.9(3) . .
C44 C45 C66 C67 156.5 . .
C46 C45 C66 C67 4.9 . .
Lu8 C45 C66 C67 86.30(16) . .
Lu9 C45 C66 C67 108.1(4) . .
Lu4 C45 C66 C67 109.86(10) . .
Lu7 C45 C66 C67 107.7(3) . .
C46 C45 C66 C44 -151.7 . .
Lu8 C45 C66 C44 -70.25(16) . .
Lu9 C45 C66 C44 -48.4(4) . .
Lu4 C45 C66 C44 -46.69(10) . .
Lu7 C45 C66 C44 -48.8(3) . .
C44 C45 C66 Lu8 70.25(16) . .
C46 C45 C66 Lu8 -81.42(16) . .
Lu9 C45 C66 Lu8 21.8(4) . .
Lu4 C45 C66 Lu8 23.56(18) . .
Lu7 C45 C66 Lu8 21.4(3) . .
C44 C45 C66 Lu9 48.4(4) . .
C46 C45 C66 Lu9 -103.2(4) . .
Lu8 C45 C66 Lu9 -21.8(4) . .
Lu4 C45 C66 Lu9 1.7(4) . .
Lu7 C45 C66 Lu9 -0.4(5) . .
C44 C45 C66 Lu5 105.05(9) . .
C46 C45 C66 Lu5 -46.62(9) . .
Lu8 C45 C66 Lu5 34.80(18) . .
Lu9 C45 C66 Lu5 56.6(4) . .
Lu4 C45 C66 Lu5 58.36(12) . .
Lu7 C45 C66 Lu5 56.2(3) . .
C44 C45 C66 Lu4 46.69(10) . .
C46 C45 C66 Lu4 -104.98(10) . .
Lu8 C45 C66 Lu4 -23.56(18) . .
Lu9 C45 C66 Lu4 -1.7(4) . .
Lu7 C45 C66 Lu4 -2.2(4) . .
C64 C65 C66 C45 -2.9 . .
C74 C65 C66 C45 126.9 . .
Lu9 C65 C66 C45 41.9(5) . .
Lu4 C65 C66 C45 36.15(11) . .
Lu8 C65 C66 C45 45.38(14) . .
C64 C65 C66 C67 -148.8 . .
C74 C65 C66 C67 -19.0 . .
Lu9 C65 C66 C67 -104.0(5) . .
Lu4 C65 C66 C67 -109.73(11) . .
Lu8 C65 C66 C67 -100.50(14) . .
C64 C65 C66 C44 4.0 . .
C74 C65 C66 C44 133.7 . .
Lu9 C65 C66 C44 48.8(5) . .
Lu4 C65 C66 C44 43.00(11) . .
Lu8 C65 C66 C44 52.23(14) . .
C64 C65 C66 Lu8 -48.27(14) . .
C74 C65 C66 Lu8 81.52(14) . .
Lu9 C65 C66 Lu8 -3.5(5) . .
Lu4 C65 C66 Lu8 -9.23(16) . .
C64 C65 C66 Lu9 -44.8(5) . .
C74 C65 C66 Lu9 85.0(5) . .
Lu4 C65 C66 Lu9 -5.8(5) . .
Lu8 C65 C66 Lu9 3.5(5) . .
C64 C65 C66 Lu5 -102.09(9) . .
C74 C65 C66 Lu5 27.70(9) . .
Lu9 C65 C66 Lu5 -57.3(5) . .
Lu4 C65 C66 Lu5 -63.05(14) . .
Lu8 C65 C66 Lu5 -53.82(16) . .
C64 C65 C66 Lu4 -39.04(11) . .
C74 C65 C66 Lu4 90.75(11) . .
Lu9 C65 C66 Lu4 5.8(5) . .
Lu8 C65 C66 Lu4 9.23(16) . .
C47 C48 C67 C68 138.3 . .
C49 C48 C67 C68 7.6 . .
Lu5 C48 C67 C68 52.78(11) . .
Lu10 C48 C67 C68 51.6(2) . .
C47 C48 C67 C66 -9.1 . .
C49 C48 C67 C66 -139.8 . .
Lu5 C48 C67 C66 -94.60(11) . .
Lu10 C48 C67 C66 -95.8(2) . .
C47 C48 C67 Lu5 85.54(11) . .
C49 C48 C67 Lu5 -45.18(11) . .
Lu10 C48 C67 Lu5 -1.2(2) . .
C47 C48 C67 Lu10 86.7(2) . .
C49 C48 C67 Lu10 -44.0(2) . .
Lu5 C48 C67 Lu10 1.2(2) . .
C45 C66 C67 C48 0.7 . .
C65 C66 C67 C48 154.2 . .
C44 C66 C67 C48 26.2 . .
Lu8 C66 C67 C48 57.19(13) . .
Lu9 C66 C67 C48 86.1(5) . .
Lu5 C66 C67 C48 85.01(15) . .
Lu4 C66 C67 C48 78.51(11) . .
C45 C66 C67 C68 -143.1 . .
C65 C66 C67 C68 10.4 . .
C44 C66 C67 C68 -117.6 . .
Lu8 C66 C67 C68 -86.63(13) . .
Lu9 C66 C67 C68 -57.7(5) . .
Lu5 C66 C67 C68 -58.81(15) . .
Lu4 C66 C67 C68 -65.30(11) . .
C45 C66 C67 Lu5 -84.30(15) . .
C65 C66 C67 Lu5 69.19(15) . .
C44 C66 C67 Lu5 -58.79(15) . .
Lu8 C66 C67 Lu5 -27.8(2) . .
Lu9 C66 C67 Lu5 1.1(5) . .
Lu4 C66 C67 Lu5 -6.50(19) . .
C45 C66 C67 Lu10 -76.53(17) . .
C65 C66 C67 Lu10 76.96(17) . .
C44 C66 C67 Lu10 -51.02(17) . .
Lu8 C66 C67 Lu10 -20.0(2) . .
Lu9 C66 C67 Lu10 8.9(5) . .
Lu5 C66 C67 Lu10 7.8(2) . .
Lu4 C66 C67 Lu10 1.3(2) . .
C48 C67 C68 C50 -7.0 . .
C66 C67 C68 C50 142.1 . .
Lu5 C67 C68 C50 60.07(18) . .
Lu10 C67 C68 C50 49.7(3) . .
C48 C67 C68 C69 -141.8 . .
C66 C67 C68 C69 7.3 . .
Lu5 C67 C68 C69 -74.68(18) . .
Lu10 C67 C68 C69 -85.0(3) . .
C48 C67 C68 Lu5 -67.12(18) . .
C66 C67 C68 Lu5 82.01(18) . .
Lu10 C67 C68 Lu5 -10.4(3) . .
C48 C67 C68 Lu10 -56.8(3) . .
C66 C67 C68 Lu10 92.4(3) . .
Lu5 C67 C68 Lu10 10.4(3) . .
C49 C50 C68 C67 3.8 . .
C51 C50 C68 C67 -138.1 . .
Lu5 C50 C68 C67 -74.62(16) . .
Lu10 C50 C68 C67 -75.0(3) . .
Lu3 C50 C68 C67 -77.17(11) . .
C49 C50 C68 C69 146.2 . .
C51 C50 C68 C69 4.3 . .
Lu5 C50 C68 C69 67.84(16) . .
Lu10 C50 C68 C69 67.4(3) . .
Lu3 C50 C68 C69 65.28(11) . .
C49 C50 C68 Lu5 78.40(16) . .
C51 C50 C68 Lu5 -63.51(16) . .
Lu10 C50 C68 Lu5 -0.4(3) . .
Lu3 C50 C68 Lu5 -2.56(19) . .
C49 C50 C68 Lu10 78.8(3) . .
C51 C50 C68 Lu10 -63.1(3) . .
Lu5 C50 C68 Lu10 0.4(3) . .
Lu3 C50 C68 Lu10 -2.1(3) . .
C67 C68 C69 C74 -17.6 . .
C50 C68 C69 C74 -151.4 . .
Lu5 C68 C69 C74 -94.27(17) . .
Lu10 C68 C69 C74 -104.5(3) . .
C67 C68 C69 C70 140.8 . .
C50 C68 C69 C70 7.0 . .
Lu5 C68 C69 C70 64.12(17) . .
Lu10 C68 C69 C70 53.9(3) . .
C67 C68 C69 Lu5 76.69(17) . .
C50 C68 C69 Lu5 -57.13(17) . .
Lu10 C68 C69 Lu5 -10.2(3) . .
C67 C68 C69 Lu10 86.9(3) . .
C50 C68 C69 Lu10 -46.9(3) . .
Lu5 C68 C69 Lu10 10.2(3) . .
C74 C69 C70 C71 -7.7 . .
C68 C69 C70 C71 -153.6 . .
Lu5 C69 C70 C71 -105.14(10) . .
Lu10 C69 C70 C71 -105.2(2) . .
C74 C69 C70 C52 133.2 . .
C68 C69 C70 C52 -12.7 . .
Lu5 C69 C70 C52 35.75(10) . .
Lu10 C69 C70 C52 35.7(2) . .
C74 C69 C70 Lu5 97.41(10) . .
C68 C69 C70 Lu5 -48.48(10) . .
Lu10 C69 C70 Lu5 -0.1(2) . .
C74 C69 C70 Lu10 97.5(2) . .
C68 C69 C70 Lu10 -48.4(2) . .
Lu5 C69 C70 Lu10 0.1(2) . .
C74 C69 C70 Lu11 76.7(5) . .
C68 C69 C70 Lu11 -69.2(5) . .
Lu5 C69 C70 Lu11 -20.8(5) . .
Lu10 C69 C70 Lu11 -20.8(5) . .
C51 C52 C70 C69 5.5 . .
C53 C52 C70 C69 -142.4 . .
Lu10 C52 C70 C69 -42.9(2) . .
Lu5 C52 C70 C69 -35.44(11) . .
Lu11 C52 C70 C69 -80.7(6) . .
Lu3 C52 C70 C69 -48.65(15) . .
Lu6 C52 C70 C69 -62.41(11) . .
C51 C52 C70 C71 146.2 . .
C53 C52 C70 C71 -1.7 . .
Lu10 C52 C70 C71 97.8(2) . .
Lu5 C52 C70 C71 105.23(11) . .
Lu11 C52 C70 C71 59.9(6) . .
Lu3 C52 C70 C71 92.01(15) . .
Lu6 C52 C70 C71 78.26(11) . .
C51 C52 C70 Lu5 40.94(11) . .
C53 C52 C70 Lu5 -106.95(11) . .
Lu10 C52 C70 Lu5 -7.4(2) . .
Lu11 C52 C70 Lu5 -45.3(6) . .
Lu3 C52 C70 Lu5 -13.22(15) . .
Lu6 C52 C70 Lu5 -26.97(13) . .
C51 C52 C70 Lu10 48.4(2) . .
C53 C52 C70 Lu10 -99.5(2) . .
Lu5 C52 C70 Lu10 7.4(2) . .
Lu11 C52 C70 Lu10 -37.9(6) . .
Lu3 C52 C70 Lu10 -5.8(3) . .
Lu6 C52 C70 Lu10 -19.6(3) . .
C51 C52 C70 Lu11 86.2(6) . .
C53 C52 C70 Lu11 -61.7(6) . .
Lu10 C52 C70 Lu11 37.9(6) . .
Lu5 C52 C70 Lu11 45.3(6) . .
Lu3 C52 C70 Lu11 32.1(6) . .
Lu6 C52 C70 Lu11 18.3(6) . .
C55 C54 C71 C70 -144.0 . .
C53 C54 C71 C70 1.4 . .
Lu11 C54 C71 C70 -56.5(5) . .
C55 C54 C71 C72 1.4 . .
C53 C54 C71 C72 146.8 . .
Lu11 C54 C71 C72 88.9(5) . .
C69 C70 C71 C54 152.9 . .
C52 C70 C71 C54 0.2 . .
Lu5 C70 C71 C54 77.42(18) . .
Lu10 C70 C71 C54 61.9(4) . .
Lu11 C70 C71 C54 44.4(5) . .
C69 C70 C71 C72 6.2 . .
C52 C70 C71 C72 -146.5 . .
Lu5 C70 C71 C72 -69.32(18) . .
Lu10 C70 C71 C72 -84.8(4) . .
Lu11 C70 C71 C72 -102.4(5) . .
C58 C57 C72 C73 -1.0 . .
C56 C57 C72 C73 155.0 . .
C58 C57 C72 C71 -147.5 . .
C56 C57 C72 C71 8.5 . .
C54 C71 C72 C73 -146.7 . .
C70 C71 C72 C73 -5.4 . .
C54 C71 C72 C57 -2.4 . .
C70 C71 C72 C57 139.0 . .
C57 C72 C73 C75 -1.6 . .
C71 C72 C73 C75 144.7 . .
C57 C72 C73 C74 -143.3 . .
C71 C72 C73 C74 3.0 . .
C57 C72 C73 Lu9 -55.0(4) . .
C71 C72 C73 Lu9 91.3(4) . .
C70 C69 C74 C73 6.1 . .
C68 C69 C74 C73 151.8 . .
Lu5 C69 C74 C73 95.00(12) . .
Lu10 C69 C74 C73 88.2(2) . .
C70 C69 C74 C65 -136.2 . .
C68 C69 C74 C65 9.6 . .
Lu5 C69 C74 C65 -47.24(12) . .
Lu10 C69 C74 C65 -54.0(2) . .
C70 C69 C74 Lu5 -88.95(12) . .
C68 C69 C74 Lu5 56.80(12) . .
Lu10 C69 C74 Lu5 -6.8(2) . .
C70 C69 C74 Lu9 -71.7(5) . .
C68 C69 C74 Lu9 74.0(5) . .
Lu5 C69 C74 Lu9 17.2(6) . .
Lu10 C69 C74 Lu9 10.5(6) . .
C75 C73 C74 C69 -153.8 . .
C72 C73 C74 C69 -2.6 . .
Lu9 C73 C74 C69 -104.7(4) . .
C75 C73 C74 C65 -3.5 . .
C72 C73 C74 C65 147.7 . .
Lu9 C73 C74 C65 45.6(4) . .
C75 C73 C74 Lu5 -93.22(11) . .
C72 C73 C74 Lu5 58.00(11) . .
Lu9 C73 C74 Lu5 -44.1(4) . .
C75 C73 C74 Lu9 -49.1(4) . .
C72 C73 C74 Lu9 102.1(4) . .
C64 C65 C74 C69 148.9 . .
C66 C65 C74 C69 8.4 . .
Lu9 C65 C74 C69 93.3(4) . .
Lu4 C65 C74 C69 93.92(8) . .
Lu8 C65 C74 C69 69.42(12) . .
C64 C65 C74 C73 2.5 . .
C66 C65 C74 C73 -137.9 . .
Lu9 C65 C74 C73 -53.1(4) . .
Lu4 C65 C74 C73 -52.43(8) . .
Lu8 C65 C74 C73 -76.92(12) . .
C64 C65 C74 Lu5 111.49(8) . .
C66 C65 C74 Lu5 -28.95(8) . .
Lu9 C65 C74 Lu5 55.9(4) . .
Lu4 C65 C74 Lu5 56.54(11) . .
Lu8 C65 C74 Lu5 32.04(14) . .
C64 C65 C74 Lu9 55.6(4) . .
C66 C65 C74 Lu9 -84.9(4) . .
Lu4 C65 C74 Lu9 0.6(5) . .
Lu8 C65 C74 Lu9 -23.9(5) . .
C65 C64 C75 C73 -1.8 . .
C63 C64 C75 C73 142.9 . .
Lu9 C64 C75 C73 86.2(5) . .
Lu4 C64 C75 C73 95.19(16) . .
Lu7 C64 C75 C73 98.6(3) . .
C65 C64 C75 C76 -144.5 . .
C63 C64 C75 C76 0.3 . .
Lu9 C64 C75 C76 -56.4(5) . .
Lu4 C64 C75 C76 -47.48(16) . .
Lu7 C64 C75 C76 -44.1(3) . .
C65 C64 C75 Lu9 -88.1(5) . .
C63 C64 C75 Lu9 56.7(5) . .
Lu4 C64 C75 Lu9 9.0(5) . .
Lu7 C64 C75 Lu9 12.4(6) . .
C65 C64 C75 Lu4 -97.02(16) . .
C63 C64 C75 Lu4 47.74(16) . .
Lu9 C64 C75 Lu4 -9.0(5) . .
Lu7 C64 C75 Lu4 3.4(4) . .
C65 C64 C75 Lu7 -100.4(3) . .
C63 C64 C75 Lu7 44.3(3) . .
Lu9 C64 C75 Lu7 -12.4(6) . .
Lu4 C64 C75 Lu7 -3.4(4) . .
C72 C73 C75 C64 -140.4 . .
C74 C73 C75 C64 3.6 . .
Lu9 C73 C75 C64 -65.0(6) . .
C72 C73 C75 C76 2.9 . .
C74 C73 C75 C76 146.9 . .
Lu9 C73 C75 C76 78.3(6) . .
C72 C73 C75 Lu9 -75.4(6) . .
C74 C73 C75 Lu9 68.6(6) . .
C72 C73 C75 Lu4 -71.69(16) . .
C74 C73 C75 Lu4 72.31(15) . .
Lu9 C73 C75 Lu4 3.7(7) . .
C72 C73 C75 Lu7 -68.2(3) . .
C74 C73 C75 Lu7 75.8(3) . .
Lu9 C73 C75 Lu7 7.2(7) . .
C62 C61 C76 C58 -148.7 . .
C60 C61 C76 C58 -1.8 . .
Lu4 C61 C76 C58 -93.90(18) . .
Lu7 C61 C76 C58 -87.8(4) . .
Lu9 C61 C76 C58 -96.2(6) . .
C62 C61 C76 C75 -6.1 . .
C60 C61 C76 C75 140.8 . .
Lu4 C61 C76 C75 48.67(18) . .
Lu7 C61 C76 C75 54.8(4) . .
Lu9 C61 C76 C75 46.4(6) . .
C62 C61 C76 Lu9 -52.4(6) . .
C60 C61 C76 Lu9 94.4(6) . .
Lu4 C61 C76 Lu9 2.3(6) . .
Lu7 C61 C76 Lu9 8.4(7) . .
C62 C61 C76 Lu4 -54.77(18) . .
C60 C61 C76 Lu4 92.13(18) . .
Lu7 C61 C76 Lu4 6.1(5) . .
Lu9 C61 C76 Lu4 -2.3(6) . .
C62 C61 C76 Lu7 -60.9(4) . .
C60 C61 C76 Lu7 86.0(4) . .
Lu4 C61 C76 Lu7 -6.1(5) . .
Lu9 C61 C76 Lu7 -8.4(7) . .
C57 C58 C76 C61 144.0 . .
C59 C58 C76 C61 1.2 . .
Lu9 C58 C76 C61 73.2(4) . .
Lu4 C58 C76 C61 62.3(2) . .
C57 C58 C76 C75 -0.3 . .
C59 C58 C76 C75 -143.1 . .
Lu9 C58 C76 C75 -71.0(4) . .
Lu4 C58 C76 C75 -82.0(2) . .
C57 C58 C76 Lu9 70.8(4) . .
C59 C58 C76 Lu9 -72.0(4) . .
Lu4 C58 C76 Lu9 -11.0(4) . .
C57 C58 C76 Lu4 81.7(2) . .
C59 C58 C76 Lu4 -61.1(2) . .
Lu9 C58 C76 Lu4 11.0(4) . .
C57 C58 C76 Lu7 89.6(3) . .
C59 C58 C76 Lu7 -53.2(3) . .
Lu9 C58 C76 Lu7 18.9(4) . .
Lu4 C58 C76 Lu7 7.9(3) . .
C64 C75 C76 C61 3.0 . .
C73 C75 C76 C61 -141.2 . .
Lu9 C75 C76 C61 -47.4(6) . .
Lu4 C75 C76 C61 -41.84(12) . .
Lu7 C75 C76 C61 -41.1(5) . .
C64 C75 C76 C58 142.4 . .
C73 C75 C76 C58 -1.8 . .
Lu9 C75 C76 C58 92.0(6) . .
Lu4 C75 C76 C58 97.55(12) . .
Lu7 C75 C76 C58 98.3(5) . .
C64 C75 C76 Lu9 50.5(6) . .
C73 C75 C76 Lu9 -93.7(6) . .
Lu4 C75 C76 Lu9 5.6(6) . .
Lu7 C75 C76 Lu9 6.3(8) . .
C64 C75 C76 Lu4 44.88(12) . .
C73 C75 C76 Lu4 -99.33(12) . .
Lu9 C75 C76 Lu4 -5.6(6) . .
Lu7 C75 C76 Lu4 0.7(5) . .
C64 C75 C76 Lu7 44.2(5) . .
C73 C75 C76 Lu7 -100.0(5) . .
Lu9 C75 C76 Lu7 -6.3(8) . .
Lu4 C75 C76 Lu7 -0.7(5) . .
N4A Ni1A N1A C2A 0.3 . .
N2A Ni1A N1A C2A 178.0 . .
N4A Ni1A N1A C1A -177.8 . .
N2A Ni1A N1A C1A -0.1 . .
N1A Ni1A N2A C14A 0.6(3) 6_565 6_565
N1A Ni1A N2A C14A -176.9(3) . 6_565
N1A Ni1A N2A C14A 176.9(3) 6_565 .
N1A Ni1A N2A C14A -0.6(3) . .
N1A Ni1A N4A C4A -0.7(3) 6_565 6_565
N1A Ni1A N4A C4A 176.9(3) . 6_565
N1A Ni1A N4A C4A -176.9(3) 6_565 .
N1A Ni1A N4A C4A 0.7(3) . .
C2A N1A C1A C13A -179.2(3) . .
Ni1A N1A C1A C13A -0.7(3) . .
C2A N1A C1A C10A -0.3(3) . .
Ni1A N1A C1A C10A 178.1(3) . .
Ni1A N1A C1A C2A 178.5 . .
C1A N1A C2A C3A 178.6 . .
Ni1A N1A C2A C3A 0.2 . .
C1A N1A C2A C7A 0.5(3) . .
Ni1A N1A C2A C7A -178.0(3) . .
Ni1A N1A C2A C1A -178.5 . .
N1A C2A C3A C4A -1.8(3) . .
C7A C2A C3A C4A 176.1(4) . .
C1A C2A C3A C4A 1.0(3) . .
C2A C3A C4A N4A 2.9(6) . .
C2A C3A C4A C5A -175.2(4) . .
C2A C3A C4A C4A 1.3(9) . 6_565
C4A N4A C4A C3A -179.23(15) 6_565 .
Ni1A N4A C4A C3A -2.3(6) . .
C4A N4A C4A C5A -0.9(6) 6_565 .
Ni1A N4A C4A C5A 176.0(3) . .
Ni1A N4A C4A C4A 176.9(4) . 6_565
C3A C4A C5A C5A 178.9(4) . 6_565
N4A C4A C5A C5A 0.6(4) . 6_565
C4A C4A C5A C5A -0.003(2) 6_565 6_565
C3A C4A C5A C6A 3.3(8) . .
N4A C4A C5A C6A -175.0(4) . .
C4A C4A C5A C6A -175.6(5) 6_565 .
C5A C5A C6A C18A -95.3(5) 6_565 .
C4A C5A C6A C18A 79.3(6) . .
C3A C2A C7A C10A -178.6(3) . .
N1A C2A C7A C10A -0.5(5) . .
C1A C2A C7A C10A -0.2(4) . .
C3A C2A C7A C8A 0.0(7) . .
N1A C2A C7A C8A 178.1(5) . .
C1A C2A C7A C8A 178.4(6) . .
C10A C7A C8A C9A 101.8(7) . .
C2A C7A C8A C9A -76.5(7) . .
C2A C7A C10A C1A 0.2(6) . .
C8A C7A C10A C1A -178.2(6) . .
C2A C7A C10A C11A 176.0(6) . .
C8A C7A C10A C11A -2.5(11) . .
C13A C1A C10A C7A 178.9(4) . .
N1A C1A C10A C7A 0.0(5) . .
C2A C1A C10A C7A -0.2(4) . .
C13A C1A C10A C11A 2.9(7) . .
N1A C1A C10A C11A -176.0(5) . .
C2A C1A C10A C11A -176.2(6) . .
C7A C10A C11A C12A -100.3(8) . .
C1A C10A C11A C12A 74.8(7) . .
N1A C1A C13A C14A 2.4(7) . .
C10A C1A C13A C14A -176.3(5) . .
C2A C1A C13A C14A 0.6(12) . .
C1A C13A C14A N2A -3.2(8) . .
C1A C13A C14A C15A 174.7(4) . .
C1A C13A C14A C14A -1.6(15) . 6_565
C14A N2A C14A C13A 179.2(3) 6_565 .
Ni1A N2A C14A C13A 2.3(7) . .
C14A N2A C14A C15A 1.1(6) 6_565 .
Ni1A N2A C14A C15A -175.9(3) . .
Ni1A N2A C14A C14A -177.0(5) . 6_565
C13A C14A C15A C15A -178.9(4) . 6_565
N2A C14A C15A C15A -0.7(4) . 6_565
C14A C14A C15A C15A -0.001(2) 6_565 6_565
C13A C14A C15A C16A -2.8(8) . .
N2A C14A C15A C16A 175.4(5) . .
C14A C14A C15A C16A 176.1(6) 6_565 .
C15A C15A C16A C17A 100.7(5) 6_565 .
C14A C15A C16A C17A -74.4(7) . .
C6B C1B C2B C3B 0.000(1) . .
C1B C2B C3B C4B 0.000(1) . .
C2B C3B C4B C5B 0.000(2) . .
C3B C4B C5B C6B 0.000(1) . .
C2B C1B C6B C5B 0.000(1) . .
C4B C5B C6B C1B 0.000(1) . .
C9B C7B C8B C9B 6.9(16) . 2_656
C8B C7B C9B C8B -7.7(17) . 2_656
